data_1551393
loop_
_publ_author_name
'Felix J. Rizzuto'
'Jonathan R. Nitschke'

_publ_section_title
;
 Stereochemical plasticity modulates cooperative binding in a CoII12L6
 cuboctahedron
;
_journal_name_full 'Nature Chemistry'
_journal_page_first 903
_journal_page_last 908
_journal_paper_doi 10.1038/nchem.2758
_journal_volume 10
_journal_year 2017
_chemical_formula_moiety '(C576 H348 Co12 N96), 2(C60), 24(C B11 H12), (C6 H14 O), 19(C2 H3 N)'
_chemical_formula_sum 'C764 H707 B264 Co12 N115 O'
_chemical_formula_weight 15076.40
_space_group_crystal_system triclinic
_space_group_IT_number 2
_space_group_name_Hall '-P 1'
_space_group_name_H-M_alt 'P -1'
_atom_sites_solution_hydrogens geom
_cell_angle_alpha 67.30(4)
_cell_angle_beta 84.86(4)
_cell_angle_gamma 78.93(7)
_cell_formula_units_Z 1
_cell_length_a 26.438(13)
_cell_length_b 30.374(16)
_cell_length_c 31.047(10)
_cell_measurement_reflns_used 4776
_cell_measurement_temperature 100(2)
_cell_measurement_theta_max 19.0789766732
_cell_measurement_theta_min 2.01232089481
_cell_volume 22569(2)
_computing_cell_refinement 'XIA2 0.4.0.331-g9691117'
_computing_data_collection
;
Diamond GDA
;
_computing_data_reduction 'XIA2 0.4.0.331-g9691117'
_computing_structure_refinement 'SHELXL-2014/7 (Sheldrick, 2014)'
_computing_structure_solution 'SHELXT (Sheldrick, 2014)'
_diffrn_ambient_temperature 100(2)
_diffrn_detector_area_resol_mean 0
_diffrn_measured_fraction_theta_full 0.999
_diffrn_measured_fraction_theta_max 0.999
_diffrn_measurement_device_type 'Pilatus 2M detector on Crystal Logic diffractometer'
_diffrn_measurement_method '\w  scans'
_diffrn_radiation_monochromator 'silicon double crystal'
_diffrn_radiation_type synchrotron
_diffrn_radiation_wavelength 0.6889
_diffrn_reflns_av_R_equivalents 0.0957
_diffrn_reflns_av_unetI/netI 0.0664
_diffrn_reflns_Laue_measured_fraction_full 0.999
_diffrn_reflns_Laue_measured_fraction_max 0.999
_diffrn_reflns_limit_h_max 27
_diffrn_reflns_limit_h_min -27
_diffrn_reflns_limit_k_max 31
_diffrn_reflns_limit_k_min -31
_diffrn_reflns_limit_l_max 32
_diffrn_reflns_limit_l_min -32
_diffrn_reflns_number 216634
_diffrn_reflns_point_group_measured_fraction_full 0.999
_diffrn_reflns_point_group_measured_fraction_max 0.999
_diffrn_reflns_theta_full 21.258
_diffrn_reflns_theta_max 21.258
_diffrn_reflns_theta_min 1.165
_diffrn_source 'Diamond beamline I19'
_exptl_absorpt_coefficient_mu 0.249
_exptl_absorpt_correction_T_max 1.0082839029
_exptl_absorpt_correction_T_min 0.991432986709
_exptl_absorpt_correction_type empirical
_exptl_absorpt_process_details
;
CCP4 7.0.017: AIMLESS, version 0.5.27 : 18/05/16
Scaling & analysis of unmerged intensities, 
absorption correction using spherical harmonics

Run via XIA2 0.4.0.438-g4431aaa, 
DIALS 1.dev.489-gd9b5119, 
DIALS/i19 0.86-g06248aa
;
_exptl_crystal_colour purple
_exptl_crystal_density_diffrn 1.109
_exptl_crystal_description prism
_exptl_crystal_F_000 7748
_exptl_crystal_size_max 0.250
_exptl_crystal_size_mid 0.150
_exptl_crystal_size_min 0.150
_refine_ls_extinction_coef .
_refine_ls_extinction_method none
_refine_ls_goodness_of_fit_ref 0.988
_refine_ls_hydrogen_treatment constr
_refine_ls_matrix_type full
_refine_ls_number_parameters 5689
_refine_ls_number_reflns 55058
_refine_ls_number_restraints 19714
_refine_ls_restrained_S_all 0.911
_refine_ls_R_factor_all 0.1467
_refine_ls_R_factor_gt 0.1303
_refine_ls_shift/su_max 0.001
_refine_ls_shift/su_mean 0.000
_refine_ls_structure_factor_coef Fsqd
_refine_ls_weighting_details 'w=1/[\s^2^(Fo^2^)+(0.1957P)^2^+50.0000P] where P=(Fo^2^+2Fc^2^)/3'
_refine_ls_weighting_scheme calc
_refine_ls_wR_factor_gt 0.3477
_refine_ls_wR_factor_ref 0.3628
_reflns_Friedel_coverage 0.000
_reflns_Friedel_fraction_full .
_reflns_Friedel_fraction_max .
_reflns_number_gt 39439
_reflns_number_total 55058
_reflns_threshold_expression 'I > 2\s(I)'
_cod_data_source_file nchem.2758-s3.cif
_cod_data_source_block fjr_sqd
_cod_original_cell_volume 22569(20)
_cod_database_code 1551393
_shelx_space_group_comment
;
The symmetry employed for this shelxl refinement is uniquely defined
by the following loop, which should always be used as a source of
symmetry information in preference to the above space-group names.
They are only intended as comments.
;
_shelx_estimated_absorpt_t_min 0.940
_shelx_estimated_absorpt_t_max 0.964
_platon_squeeze_void_probe_radius 1.20

loop_
_space_group_symop_operation_xyz
'x, y, z'
'-x, -y, -z'

loop_
_atom_site_label
_atom_site_type_symbol
_atom_site_fract_x
_atom_site_fract_y
_atom_site_fract_z
_atom_site_U_iso_or_equiv
_atom_site_adp_type
_atom_site_occupancy
_atom_site_site_symmetry_order
_atom_site_calc_flag
_atom_site_refinement_flags_posn
_atom_site_refinement_flags_adp
_atom_site_refinement_flags_occupancy
_atom_site_disorder_assembly
_atom_site_disorder_group
Co1 Co 0.24162(4) 0.55148(4) 0.00633(3) 0.0938(3) Uani 1 1 d . . . . .
Co2 Co 0.69980(5) 0.16791(4) 0.39192(4) 0.1177(4) Uani 1 1 d . . . . .
Co3 Co 0.26406(4) 0.19053(3) 0.49587(3) 0.0819(3) Uani 1 1 d . . . . .
Co4 Co 0.58839(4) 0.86964(3) -0.05006(3) 0.0851(3) Uani 1 1 d . . . . .
Co5 Co 0.06811(5) 0.93079(4) 0.17394(6) 0.1332(5) Uani 1 1 d . . . . .
Co6 Co 0.93578(4) 0.52178(5) 0.30847(3) 0.1036(4) Uani 1 1 d . . . . .
C100 C 0.0281(4) 0.3935(4) 0.7824(3) 0.134(2) Uani 1 1 d D U . . .
H100 H 0.0398 0.3716 0.7671 0.161 Uiso 1 1 calc R U . . .
C101 C 0.0036(4) 0.3762(4) 0.8266(3) 0.148(2) Uani 1 1 d D U . . .
H101 H -0.0018 0.3436 0.8405 0.177 Uiso 1 1 calc R U . . .
C102 C -0.0123(4) 0.4078(4) 0.8487(3) 0.147(2) Uani 1 1 d D U . . .
H102 H -0.0279 0.3964 0.8789 0.176 Uiso 1 1 calc R U . . .
C103 C -0.0061(4) 0.4569(4) 0.8282(3) 0.142(2) Uani 1 1 d D U . . .
C104 C -0.0194(4) 0.4921(4) 0.8490(4) 0.153(3) Uani 1 1 d D U . . .
H104 H -0.0351 0.4827 0.8793 0.184 Uiso 1 1 calc R U . . .
C105 C -0.0111(5) 0.5373(5) 0.8283(4) 0.163(3) Uani 1 1 d D U . . .
H105 H -0.0224 0.5597 0.8430 0.196 Uiso 1 1 calc R U . . .
C106 C 0.0151(5) 0.5527(4) 0.7837(3) 0.156(2) Uani 1 1 d D U . . .
C107 C 0.0307(5) 0.5982(5) 0.7597(4) 0.176(3) Uani 1 1 d D U . . .
H107 H 0.0244 0.6216 0.7737 0.211 Uiso 1 1 calc R U . . .
C108 C 0.0551(5) 0.6092(4) 0.7163(4) 0.166(3) Uani 1 1 d D U . . .
H108 H 0.0637 0.6404 0.6993 0.200 Uiso 1 1 calc R U . . .
C109 C 0.0665(4) 0.5718(4) 0.6983(3) 0.143(2) Uani 1 1 d D U . . .
C110 C 0.0295(4) 0.5185(4) 0.7628(3) 0.133(2) Uani 1 1 d D U . . .
C111 C 0.0192(3) 0.4706(4) 0.7845(3) 0.1257(19) Uani 1 1 d D U . . .
C112 C 0.0929(4) 0.5756(4) 0.6543(3) 0.132(2) Uani 1 1 d D U . . .
H112 H 0.1064 0.6039 0.6352 0.158 Uiso 1 1 calc R U . . .
C113 C 0.1236(3) 0.5410(3) 0.5988(2) 0.1051(17) Uani 1 1 d D U . . .
C114 C 0.1053(3) 0.5179(3) 0.5742(2) 0.1099(19) Uani 1 1 d D U . . .
H114 H 0.0783 0.4997 0.5867 0.132 Uiso 1 1 calc R U . . .
C115 C 0.1274(3) 0.5219(3) 0.5306(2) 0.1053(18) Uani 1 1 d D U . . .
H115 H 0.1142 0.5074 0.5128 0.126 Uiso 1 1 calc R U . . .
C116 C 0.1683(3) 0.5466(3) 0.5128(2) 0.0979(16) Uani 1 1 d D U . . .
C117 C 0.1866(3) 0.5676(3) 0.5391(2) 0.1070(18) Uani 1 1 d D U . . .
H117 H 0.2146 0.5846 0.5273 0.128 Uiso 1 1 calc R U . . .
C118 C 0.1654(3) 0.5645(3) 0.5821(3) 0.1135(19) Uani 1 1 d D U . . .
H118 H 0.1793 0.5784 0.6001 0.136 Uiso 1 1 calc R U . . .
C120 C 0.1870(4) 0.1192(3) 0.5554(4) 0.132(3) Uani 1 1 d D U . . .
H120 H 0.1589 0.1454 0.5454 0.158 Uiso 1 1 calc R U . . .
C121 C 0.1767(4) 0.0726(3) 0.5857(4) 0.150(3) Uani 1 1 d D U . . .
H121 H 0.1423 0.0681 0.5955 0.180 Uiso 1 1 calc R U . . .
C122 C 0.2152(4) 0.0356(4) 0.6001(4) 0.143(3) Uani 1 1 d D U . . .
H122 H 0.2080 0.0044 0.6192 0.171 Uiso 1 1 calc R U . . .
C123 C 0.2658(4) 0.0415(3) 0.5878(3) 0.121(2) Uani 1 1 d D U . . .
C124 C 0.3103(4) 0.0056(3) 0.6027(4) 0.131(2) Uani 1 1 d D U . . .
H124 H 0.3061 -0.0262 0.6231 0.157 Uiso 1 1 calc R U . . .
C125 C 0.3581(4) 0.0145(3) 0.5893(3) 0.124(2) Uani 1 1 d D U . . .
H125 H 0.3864 -0.0114 0.5990 0.149 Uiso 1 1 calc R U . . .
C126 C 0.3679(3) 0.0629(3) 0.5602(3) 0.1058(18) Uani 1 1 d D U . . .
C127 C 0.4147(3) 0.0785(3) 0.5487(3) 0.110(2) Uani 1 1 d D U . . .
H127 H 0.4453 0.0559 0.5603 0.133 Uiso 1 1 calc R U . . .
C128 C 0.4187(3) 0.1257(3) 0.5211(3) 0.1032(18) Uani 1 1 d D U . . .
H128 H 0.4514 0.1356 0.5139 0.124 Uiso 1 1 calc R U . . .
C129 C 0.3734(3) 0.1588(2) 0.5038(2) 0.0909(15) Uani 1 1 d D U . . .
C130 C 0.3239(3) 0.0987(2) 0.5435(2) 0.0936(16) Uani 1 1 d D U . . .
C131 C 0.2734(3) 0.0891(3) 0.5569(3) 0.0986(16) Uani 1 1 d D U . . .
C132 C 0.3693(3) 0.2103(2) 0.4756(2) 0.0874(15) Uani 1 1 d D U . . .
H132 H 0.3988 0.2255 0.4665 0.105 Uiso 1 1 calc R U . . .
C133 C 0.3138(3) 0.2858(2) 0.4411(2) 0.0829(14) Uani 1 1 d D U . . .
C134 C 0.2720(3) 0.3068(2) 0.4112(2) 0.0884(16) Uani 1 1 d D U . . .
H134 H 0.2539 0.2870 0.4030 0.106 Uiso 1 1 calc R U . . .
C135 C 0.2569(3) 0.3566(2) 0.3936(2) 0.0887(16) Uani 1 1 d D U . . .
H135 H 0.2284 0.3708 0.3733 0.106 Uiso 1 1 calc R U . . .
C136 C 0.2829(3) 0.3865(2) 0.4050(2) 0.0850(14) Uani 1 1 d D U . . .
C137 C 0.3253(3) 0.3650(2) 0.4335(2) 0.0836(15) Uani 1 1 d D U . . .
H137 H 0.3440 0.3847 0.4410 0.100 Uiso 1 1 calc R U . . .
C138 C 0.3411(3) 0.3152(2) 0.4512(2) 0.0858(15) Uani 1 1 d D U . . .
H138 H 0.3707 0.3012 0.4702 0.103 Uiso 1 1 calc R U . . .
C140 C 0.2781(4) 0.4791(3) -0.0503(3) 0.121(2) Uani 1 1 d D U . . .
H140 H 0.2652 0.4544 -0.0247 0.146 Uiso 1 1 calc R U . . .
C141 C 0.2982(4) 0.4695(4) -0.0895(3) 0.137(2) Uani 1 1 d D U . . .
H141 H 0.2996 0.4383 -0.0901 0.164 Uiso 1 1 calc R U . . .
C142 C 0.3156(5) 0.5047(4) -0.1266(4) 0.148(3) Uani 1 1 d D U . . .
H142 H 0.3285 0.4980 -0.1534 0.178 Uiso 1 1 calc R U . . .
C143 C 0.3149(5) 0.5508(4) -0.1263(3) 0.142(2) Uani 1 1 d D U . . .
C144 C 0.3330(5) 0.5901(4) -0.1623(4) 0.159(3) Uani 1 1 d D U . . .
H144 H 0.3461 0.5856 -0.1901 0.191 Uiso 1 1 calc R U . . .
C145 C 0.3330(5) 0.6331(4) -0.1600(3) 0.158(3) Uani 1 1 d D U . . .
H145 H 0.3446 0.6585 -0.1858 0.190 Uiso 1 1 calc R U . . .
C146 C 0.3148(5) 0.6404(3) -0.1172(3) 0.141(2) Uani 1 1 d D U . . .
C147 C 0.3156(5) 0.6827(4) -0.1088(3) 0.141(2) Uani 1 1 d D U . . .
H147 H 0.3279 0.7095 -0.1323 0.169 Uiso 1 1 calc R U . . .
C148 C 0.2986(4) 0.6849(3) -0.0668(3) 0.130(2) Uani 1 1 d D U . . .
H148 H 0.2989 0.7133 -0.0608 0.156 Uiso 1 1 calc R U . . .
C149 C 0.2805(4) 0.6446(3) -0.0321(2) 0.1092(18) Uani 1 1 d D U . . .
C150 C 0.2968(4) 0.6016(3) -0.0815(3) 0.1205(19) Uani 1 1 d D U . . .
C151 C 0.2959(4) 0.5565(3) -0.0843(3) 0.1208(19) Uani 1 1 d D U . . .
C152 C 0.2657(3) 0.6395(3) 0.0155(2) 0.1013(18) Uani 1 1 d D U . . .
H152 H 0.2671 0.6645 0.0264 0.122 Uiso 1 1 calc R U . . .
C153 C 0.2472(3) 0.5917(3) 0.0914(2) 0.0887(15) Uani 1 1 d D U . . .
C154 C 0.2082(3) 0.5689(3) 0.1186(2) 0.0940(17) Uani 1 1 d D U . . .
H154 H 0.1843 0.5586 0.1049 0.113 Uiso 1 1 calc R U . . .
C155 C 0.2042(3) 0.5613(3) 0.1655(2) 0.0942(17) Uani 1 1 d D U . . .
H155 H 0.1772 0.5462 0.1841 0.113 Uiso 1 1 calc R U . . .
C156 C 0.2398(3) 0.5760(3) 0.1857(2) 0.0859(14) Uani 1 1 d D U . . .
C157 C 0.2802(3) 0.5961(2) 0.1584(2) 0.0843(15) Uani 1 1 d D U . . .
H157 H 0.3056 0.6045 0.1722 0.101 Uiso 1 1 calc R U . . .
C158 C 0.2838(3) 0.6041(2) 0.1119(2) 0.0850(15) Uani 1 1 d D U . . .
H158 H 0.3116 0.6181 0.0935 0.102 Uiso 1 1 calc R U . . .
C160 C 0.0476(5) 1.0088(4) 0.0691(5) 0.175(3) Uani 1 1 d D U . . .
H160 H 0.0498 0.9824 0.0594 0.210 Uiso 1 1 calc R U . . .
C161 C 0.0365(6) 1.0579(4) 0.0346(5) 0.190(3) Uani 1 1 d D U . . .
H161 H 0.0327 1.0638 0.0026 0.228 Uiso 1 1 calc R U . . .
C162 C 0.0319(6) 1.0947(4) 0.0497(5) 0.191(3) Uani 1 1 d D U . . .
H162 H 0.0228 1.1270 0.0279 0.230 Uiso 1 1 calc R U . . .
C163 C 0.0397(6) 1.0872(4) 0.0957(5) 0.180(3) Uani 1 1 d D U . . .
C164 C 0.0388(6) 1.1242(4) 0.1137(5) 0.188(3) Uani 1 1 d D U . . .
H164 H 0.0321 1.1570 0.0928 0.226 Uiso 1 1 calc R U . . .
C165 C 0.0467(5) 1.1151(4) 0.1583(5) 0.182(3) Uani 1 1 d D U . . .
H165 H 0.0433 1.1408 0.1692 0.219 Uiso 1 1 calc R U . . .
C166 C 0.0607(5) 1.0652(3) 0.1901(4) 0.166(3) Uani 1 1 d D U . . .
C167 C 0.0734(5) 1.0500(4) 0.2372(5) 0.168(3) Uani 1 1 d D U . . .
H167 H 0.0740 1.0740 0.2497 0.201 Uiso 1 1 calc R U . . .
C168 C 0.0850(4) 1.0015(3) 0.2665(4) 0.154(2) Uani 1 1 d D U . . .
H168 H 0.0933 0.9919 0.2983 0.185 Uiso 1 1 calc R U . . .
C169 C 0.0838(4) 0.9670(3) 0.2462(4) 0.137(2) Uani 1 1 d D U . . .
C170 C 0.0615(4) 1.0284(3) 0.1737(4) 0.148(2) Uani 1 1 d D U . . .
C171 C 0.0530(4) 1.0377(3) 0.1264(4) 0.158(2) Uani 1 1 d D U . . .
C172 C 0.0975(3) 0.9154(3) 0.2694(4) 0.124(2) Uani 1 1 d D U . . .
H172 H 0.1079 0.9011 0.3010 0.148 Uiso 1 1 calc R U . . .
C173 C 0.1148(3) 0.8384(3) 0.2632(3) 0.1004(17) Uani 1 1 d D U . . .
C174 C 0.1559(3) 0.8182(3) 0.2937(3) 0.0961(17) Uani 1 1 d D U . . .
H174 H 0.1711 0.8385 0.3038 0.115 Uiso 1 1 calc R U . . .
C175 C 0.1747(3) 0.7697(2) 0.3093(3) 0.0885(16) Uani 1 1 d D U . . .
H175 H 0.2030 0.7566 0.3300 0.106 Uiso 1 1 calc R U . . .
C176 C 0.1528(3) 0.7388(2) 0.2953(2) 0.0856(14) Uani 1 1 d D U . . .
C177 C 0.1110(3) 0.7594(2) 0.2651(2) 0.0925(17) Uani 1 1 d D U . . .
H177 H 0.0950 0.7392 0.2557 0.111 Uiso 1 1 calc R U . . .
C178 C 0.0928(3) 0.8088(3) 0.2486(3) 0.1000(18) Uani 1 1 d D U . . .
H178 H 0.0651 0.8223 0.2273 0.120 Uiso 1 1 calc R U . . .
C180 C 0.1880(3) 0.5520(2) 0.4647(2) 0.0900(15) Uani 1 1 d D U . . .
C181 C 0.2100(3) 0.5098(2) 0.4568(2) 0.0887(15) Uani 1 1 d D U . . .
C182 C 0.2199(3) 0.4616(3) 0.4929(2) 0.0981(18) Uani 1 1 d D U . . .
H182 H 0.2126 0.4533 0.5253 0.118 Uiso 1 1 calc R U . . .
C183 C 0.2414(3) 0.4307(3) 0.4719(2) 0.0956(17) Uani 1 1 d D U . . .
H183 H 0.2522 0.3967 0.4866 0.115 Uiso 1 1 calc R U . . .
C184 C 0.2447(3) 0.4596(2) 0.4228(2) 0.0856(14) Uani 1 1 d D U . . .
C185 C 0.2630(3) 0.4398(2) 0.3886(2) 0.0838(14) Uani 1 1 d D U . . .
C186 C 0.2611(3) 0.4657(2) 0.3400(2) 0.0840(14) Uani 1 1 d D U . . .
C187 C 0.2799(3) 0.4465(3) 0.3051(2) 0.0914(16) Uani 1 1 d D U . . .
H187 H 0.2965 0.4142 0.3106 0.110 Uiso 1 1 calc R U . . .
C188 C 0.2697(3) 0.4823(2) 0.2631(2) 0.0924(17) Uani 1 1 d D U . . .
H188 H 0.2772 0.4795 0.2337 0.111 Uiso 1 1 calc R U . . .
C189 C 0.2457(3) 0.5255(2) 0.2703(2) 0.0829(14) Uani 1 1 d D U . . .
C190 C 0.2331(3) 0.5716(2) 0.2356(2) 0.0838(14) Uani 1 1 d D U . . .
C191 C 0.2161(3) 0.6144(2) 0.2437(2) 0.0830(14) Uani 1 1 d D U . . .
C192 C 0.2097(3) 0.6627(2) 0.2074(2) 0.0927(17) Uani 1 1 d D U . . .
H192 H 0.2154 0.6706 0.1749 0.111 Uiso 1 1 calc R U . . .
C193 C 0.1943(3) 0.6942(3) 0.2287(2) 0.0925(17) Uani 1 1 d D U . . .
H193 H 0.1875 0.7285 0.2142 0.111 Uiso 1 1 calc R U . . .
C194 C 0.1900(3) 0.6656(2) 0.2781(2) 0.0835(14) Uani 1 1 d D U . . .
C195 C 0.1728(3) 0.6856(2) 0.3120(2) 0.0838(14) Uani 1 1 d D U . . .
C196 C 0.1712(3) 0.6599(2) 0.3602(2) 0.0818(14) Uani 1 1 d D U . . .
C197 C 0.1461(3) 0.6785(3) 0.3944(2) 0.0875(15) Uani 1 1 d D U . . .
H197 H 0.1292 0.7108 0.3882 0.105 Uiso 1 1 calc R U . . .
C198 C 0.1507(3) 0.6422(3) 0.4364(2) 0.0905(16) Uani 1 1 d D U . . .
H198 H 0.1380 0.6447 0.4651 0.109 Uiso 1 1 calc R U . . .
C199 C 0.1780(3) 0.5991(2) 0.4308(2) 0.0860(15) Uani 1 1 d D U . . .
N100 N 0.0356(3) 0.4398(3) 0.7611(2) 0.1247(18) Uani 1 1 d D U . . .
N101 N 0.0539(3) 0.5281(3) 0.7207(2) 0.1232(18) Uani 1 1 d D U . . .
N102 N 0.0973(3) 0.5389(3) 0.6420(2) 0.1115(17) Uani 1 1 d D U . . .
N103 N 0.2343(2) 0.1274(2) 0.5404(2) 0.1015(16) Uani 1 1 d D U . . .
N104 N 0.3270(2) 0.14497(19) 0.51516(19) 0.0871(13) Uani 1 1 d D U . . .
N105 N 0.3229(2) 0.23444(19) 0.46334(18) 0.0840(13) Uani 1 1 d D U . . .
N106 N 0.2766(3) 0.5225(3) -0.0477(2) 0.1102(16) Uani 1 1 d D U . . .
N107 N 0.2791(3) 0.6044(2) -0.03955(19) 0.1057(16) Uani 1 1 d D U . . .
N108 N 0.2508(2) 0.5999(2) 0.04248(18) 0.0926(14) Uani 1 1 d D U . . .
N109 N 0.0545(4) 1.0000(3) 0.1131(4) 0.157(2) Uani 1 1 d D U . . .
N110 N 0.0743(3) 0.9810(2) 0.2007(3) 0.137(2) Uani 1 1 d D U . . .
N111 N 0.0951(2) 0.8891(2) 0.2452(3) 0.1124(17) Uani 1 1 d D U . . .
N112 N 0.2255(2) 0.5073(2) 0.41433(17) 0.0820(12) Uani 1 1 d D U . A 1
H11A H 0.2235 0.5315 0.3870 0.098 Uiso 0.5 1 calc R U P A 1
N113 N 0.2410(2) 0.51375(19) 0.31740(17) 0.0813(12) Uani 1 1 d D U . B 2
H113 H 0.2271 0.5338 0.3311 0.098 Uiso 0.5 1 calc R U P B 2
N114 N 0.2043(2) 0.61753(19) 0.28648(17) 0.0819(12) Uani 1 1 d D U . C 1
H11B H 0.2056 0.5934 0.3138 0.098 Uiso 0.5 1 calc R U P C 1
N115 N 0.1899(2) 0.6113(2) 0.38349(17) 0.0829(13) Uani 1 1 d D U . D 2
H11C H 0.2066 0.5914 0.3706 0.099 Uiso 0.5 1 calc R U P D 2
C200 C 0.8151(5) 0.1128(5) 0.4034(5) 0.184(3) Uani 1 1 d D U . . .
H200 H 0.8260 0.1403 0.3797 0.220 Uiso 1 1 calc R U . . .
C201 C 0.8518(5) 0.0716(5) 0.4261(5) 0.190(3) Uani 1 1 d D U . . .
H201 H 0.8873 0.0726 0.4190 0.229 Uiso 1 1 calc R U . . .
C202 C 0.8375(5) 0.0307(5) 0.4577(5) 0.199(4) Uani 1 1 d D U . . .
H202 H 0.8625 0.0022 0.4699 0.239 Uiso 1 1 calc R U . . .
C203 C 0.7854(5) 0.0300(4) 0.4727(4) 0.177(3) Uani 1 1 d D U . . .
C204 C 0.7646(5) -0.0077(4) 0.5101(4) 0.163(3) Uani 1 1 d D U . . .
H204 H 0.7884 -0.0353 0.5278 0.195 Uiso 1 1 calc R U . . .
C205 C 0.7150(4) -0.0074(4) 0.5222(3) 0.147(3) Uani 1 1 d D U . . .
H205 H 0.7037 -0.0351 0.5453 0.177 Uiso 1 1 calc R U . . .
C206 C 0.6781(4) 0.0366(3) 0.4991(3) 0.130(2) Uani 1 1 d D U . . .
C207 C 0.6269(4) 0.0467(3) 0.5114(3) 0.131(2) Uani 1 1 d D U . . .
H207 H 0.6123 0.0222 0.5360 0.158 Uiso 1 1 calc R U . . .
C208 C 0.5956(4) 0.0916(3) 0.4891(3) 0.127(2) Uani 1 1 d D U . . .
H208 H 0.5607 0.0981 0.4985 0.152 Uiso 1 1 calc R U . . .
C209 C 0.6182(4) 0.1268(3) 0.4517(3) 0.115(2) Uani 1 1 d D U . . .
C210 C 0.6973(4) 0.0741(3) 0.4627(3) 0.127(2) Uani 1 1 d D U . . .
C211 C 0.7506(4) 0.0726(4) 0.4505(4) 0.153(3) Uani 1 1 d D U . . .
C212 C 0.5934(3) 0.1759(3) 0.4235(3) 0.107(2) Uani 1 1 d D U . . .
H212 H 0.5586 0.1886 0.4285 0.129 Uiso 1 1 calc R U . . .
C213 C 0.6054(3) 0.2508(2) 0.3620(2) 0.0923(16) Uani 1 1 d D U . . .
C214 C 0.6079(3) 0.2628(3) 0.3142(2) 0.0951(17) Uani 1 1 d D U . . .
H214 H 0.6161 0.2380 0.3018 0.114 Uiso 1 1 calc R U . . .
C215 C 0.5984(3) 0.3107(2) 0.2847(2) 0.0912(16) Uani 1 1 d D U . . .
H215 H 0.5999 0.3189 0.2519 0.109 Uiso 1 1 calc R U . . .
C216 C 0.5868(3) 0.3474(2) 0.3019(2) 0.0845(14) Uani 1 1 d D U . . .
C217 C 0.5815(3) 0.3340(2) 0.3501(2) 0.0895(16) Uani 1 1 d D U . . .
H217 H 0.5703 0.3585 0.3626 0.107 Uiso 1 1 calc R U . . .
C218 C 0.5919(3) 0.2863(2) 0.3803(2) 0.0922(16) Uani 1 1 d D U . . .
H218 H 0.5897 0.2781 0.4131 0.111 Uiso 1 1 calc R U . . .
C220 C 1.0479(4) 0.4608(5) 0.3488(4) 0.177(3) Uani 1 1 d D U . . .
H220 H 1.0415 0.4363 0.3390 0.212 Uiso 1 1 calc R U . . .
C221 C 1.0967(5) 0.4555(6) 0.3710(5) 0.191(3) Uani 1 1 d D U . . .
H221 H 1.1223 0.4273 0.3769 0.229 Uiso 1 1 calc R U . . .
C222 C 1.1034(5) 0.4921(5) 0.3823(5) 0.194(3) Uani 1 1 d D U . . .
H222 H 1.1355 0.4886 0.3958 0.233 Uiso 1 1 calc R U . . .
C223 C 1.0692(5) 0.5348(5) 0.3767(5) 0.179(3) Uani 1 1 d D U . . .
C224 C 1.0718(5) 0.5749(5) 0.3881(5) 0.184(3) Uani 1 1 d D U . . .
H224 H 1.1038 0.5748 0.4000 0.221 Uiso 1 1 calc R U . . .
C225 C 1.0355(5) 0.6128(5) 0.3845(4) 0.179(3) Uani 1 1 d D U . . .
H225 H 1.0410 0.6371 0.3948 0.215 Uiso 1 1 calc R U . . .
C226 C 0.9858(4) 0.6160(4) 0.3638(4) 0.157(2) Uani 1 1 d D U . . .
C227 C 0.9434(4) 0.6505(5) 0.3588(4) 0.161(3) Uani 1 1 d D U . . .
H227 H 0.9453 0.6773 0.3669 0.193 Uiso 1 1 calc R U . . .
C228 C 0.8982(4) 0.6481(4) 0.3427(4) 0.142(2) Uani 1 1 d D U . . .
H228 H 0.8686 0.6722 0.3406 0.171 Uiso 1 1 calc R U . . .
C229 C 0.8965(3) 0.6094(3) 0.3294(3) 0.1146(18) Uani 1 1 d D U . . .
C230 C 0.9819(3) 0.5771(4) 0.3504(3) 0.138(2) Uani 1 1 d D U . . .
C231 C 1.0215(4) 0.5368(4) 0.3551(4) 0.154(2) Uani 1 1 d D U . . .
C232 C 0.8522(3) 0.5999(3) 0.3116(3) 0.0981(17) Uani 1 1 d D U . . .
H232 H 0.8194 0.6199 0.3093 0.118 Uiso 1 1 calc R U . . .
C233 C 0.8152(2) 0.5521(2) 0.2849(2) 0.0840(14) Uani 1 1 d D U . . .
C234 C 0.8186(3) 0.5444(3) 0.2429(2) 0.0894(16) Uani 1 1 d D U . . .
H234 H 0.8500 0.5453 0.2252 0.107 Uiso 1 1 calc R U . . .
C235 C 0.7752(2) 0.5356(3) 0.2276(2) 0.0877(15) Uani 1 1 d D U . . .
H235 H 0.7768 0.5310 0.1989 0.105 Uiso 1 1 calc R U . . .
C236 C 0.7295(2) 0.5333(2) 0.2536(2) 0.0823(13) Uani 1 1 d D U . . .
C237 C 0.7277(3) 0.5388(2) 0.2960(2) 0.0859(15) Uani 1 1 d D U . . .
H237 H 0.6969 0.5361 0.3144 0.103 Uiso 1 1 calc R U . . .
C238 C 0.7707(2) 0.5482(3) 0.3120(2) 0.0859(15) Uani 1 1 d D U . . .
H238 H 0.7693 0.5519 0.3411 0.103 Uiso 1 1 calc R U . . .
C240 C 0.6659(4) 0.9459(3) -0.1038(3) 0.117(2) Uani 1 1 d D U . . .
H240 H 0.6938 0.9226 -0.0870 0.141 Uiso 1 1 calc R U . . .
C241 C 0.6761(4) 0.9881(3) -0.1413(3) 0.132(2) Uani 1 1 d D U . . .
H241 H 0.7106 0.9934 -0.1490 0.158 Uiso 1 1 calc R U . . .
C242 C 0.6362(4) 1.0213(3) -0.1664(3) 0.126(2) Uani 1 1 d D U . . .
H242 H 0.6432 1.0487 -0.1928 0.151 Uiso 1 1 calc R U . . .
C243 C 0.5851(3) 1.0152(3) -0.1534(3) 0.1116(19) Uani 1 1 d D U . . .
C244 C 0.5395(4) 1.0470(3) -0.1766(3) 0.118(2) Uani 1 1 d D U . . .
H244 H 0.5441 1.0751 -0.2032 0.141 Uiso 1 1 calc R U . . .
C245 C 0.4912(4) 1.0398(3) -0.1632(3) 0.115(2) Uani 1 1 d D U . . .
H245 H 0.4626 1.0624 -0.1796 0.138 Uiso 1 1 calc R U . . .
C246 C 0.4833(3) 0.9963(2) -0.1228(3) 0.1013(17) Uani 1 1 d D U . . .
C247 C 0.4347(3) 0.9842(3) -0.1057(3) 0.109(2) Uani 1 1 d D U . . .
H247 H 0.4043 1.0065 -0.1187 0.131 Uiso 1 1 calc R U . . .
C248 C 0.4306(3) 0.9399(3) -0.0701(3) 0.105(2) Uani 1 1 d D U . . .
H248 H 0.3979 0.9312 -0.0588 0.126 Uiso 1 1 calc R U . . .
C249 C 0.4765(3) 0.9085(2) -0.0515(2) 0.0945(17) Uani 1 1 d D U . . .
C250 C 0.5266(3) 0.9642(2) -0.1008(2) 0.0931(15) Uani 1 1 d D U . . .
C251 C 0.5785(3) 0.9718(2) -0.1146(2) 0.0963(16) Uani 1 1 d D U . . .
C252 C 0.4805(3) 0.8583(2) -0.0183(2) 0.0930(17) Uani 1 1 d D U . . .
H252 H 0.4513 0.8456 -0.0018 0.112 Uiso 1 1 calc R U . . .
C253 C 0.5330(3) 0.7834(2) 0.0207(2) 0.0843(14) Uani 1 1 d D U . . .
C254 C 0.5067(3) 0.7705(2) 0.0627(2) 0.0863(16) Uani 1 1 d D U . . .
H254 H 0.4826 0.7940 0.0704 0.104 Uiso 1 1 calc R U . . .
C255 C 0.5157(3) 0.7227(2) 0.0938(2) 0.0843(15) Uani 1 1 d D U . . .
H255 H 0.4973 0.7134 0.1227 0.101 Uiso 1 1 calc R U . . .
C256 C 0.5510(3) 0.6883(2) 0.0833(2) 0.0824(14) Uani 1 1 d D U . . .
C257 C 0.5790(3) 0.7023(2) 0.0417(2) 0.0976(18) Uani 1 1 d D U . . .
H257 H 0.6041 0.6792 0.0344 0.117 Uiso 1 1 calc R U . . .
C258 C 0.5704(3) 0.7500(2) 0.0109(2) 0.0967(18) Uani 1 1 d D U . . .
H258 H 0.5903 0.7598 -0.0171 0.116 Uiso 1 1 calc R U . . .
C260 C 0.1568(5) 0.6330(5) -0.0649(5) 0.194(4) Uani 1 1 d D U . . .
H260 H 0.1832 0.6518 -0.0779 0.232 Uiso 1 1 calc R U . . .
C261 C 0.1043(5) 0.6509(6) -0.0837(6) 0.210(4) Uani 1 1 d D U . . .
H261 H 0.0972 0.6799 -0.1105 0.252 Uiso 1 1 calc R U . . .
C262 C 0.0668(5) 0.6255(5) -0.0623(5) 0.202(4) Uani 1 1 d D U . . .
H262 H 0.0324 0.6386 -0.0728 0.242 Uiso 1 1 calc R U . . .
C263 C 0.0759(4) 0.5809(5) -0.0257(4) 0.168(3) Uani 1 1 d D U . . .
C264 C 0.0394(5) 0.5513(5) -0.0036(4) 0.163(3) Uani 1 1 d D U . . .
H264 H 0.0048 0.5631 -0.0140 0.195 Uiso 1 1 calc R U . . .
C265 C 0.0488(4) 0.5084(5) 0.0306(4) 0.155(2) Uani 1 1 d D U . . .
H265 H 0.0222 0.4901 0.0445 0.186 Uiso 1 1 calc R U . . .
C266 C 0.1019(4) 0.4903(4) 0.0460(4) 0.141(2) Uani 1 1 d D U . . .
C267 C 0.1198(4) 0.4453(4) 0.0798(4) 0.152(2) Uani 1 1 d D U . . .
H267 H 0.0960 0.4235 0.0928 0.183 Uiso 1 1 calc R U . . .
C268 C 0.1694(4) 0.4301(4) 0.0959(4) 0.145(2) Uani 1 1 d D U . . .
H268 H 0.1804 0.3994 0.1197 0.174 Uiso 1 1 calc R U . . .
C269 C 0.2034(3) 0.4646(4) 0.0737(3) 0.126(2) Uani 1 1 d D U . . .
C270 C 0.1396(3) 0.5190(4) 0.0249(3) 0.1314(19) Uani 1 1 d D U . . .
C271 C 0.1285(4) 0.5653(4) -0.0112(4) 0.144(2) Uani 1 1 d D U . . .
C272 C 0.2545(3) 0.4583(3) 0.0886(3) 0.1109(19) Uani 1 1 d D U . . .
H272 H 0.2688 0.4303 0.1140 0.133 Uiso 1 1 calc R U . . .
C273 C 0.3266(3) 0.4934(2) 0.0866(2) 0.0850(14) Uani 1 1 d D U . . .
C274 C 0.3293(3) 0.4798(2) 0.1345(2) 0.0862(15) Uani 1 1 d D U . . .
H274 H 0.3014 0.4676 0.1542 0.103 Uiso 1 1 calc R U . . .
C275 C 0.3725(3) 0.4838(2) 0.1535(2) 0.0850(15) Uani 1 1 d D U . . .
H275 H 0.3739 0.4747 0.1863 0.102 Uiso 1 1 calc R U . . .
C276 C 0.4139(3) 0.5009(2) 0.1257(2) 0.0833(14) Uani 1 1 d D U . . .
C277 C 0.4105(3) 0.5149(3) 0.0772(2) 0.0874(16) Uani 1 1 d D U . . .
H277 H 0.4386 0.5265 0.0574 0.105 Uiso 1 1 calc R U . . .
C278 C 0.3665(3) 0.5121(3) 0.0577(2) 0.0888(16) Uani 1 1 d D U . . .
H278 H 0.3639 0.5228 0.0248 0.107 Uiso 1 1 calc R U . . .
C280 C 0.5804(3) 0.3994(2) 0.2694(2) 0.0817(14) Uani 1 1 d D U . . .
C281 C 0.6173(3) 0.4255(2) 0.2716(2) 0.0826(14) Uani 1 1 d D U . . .
C282 C 0.6612(3) 0.4069(2) 0.3019(2) 0.0899(17) Uani 1 1 d D U . . .
H282 H 0.6687 0.3752 0.3251 0.108 Uiso 1 1 calc R U . . .
C283 C 0.6896(3) 0.4415(2) 0.2921(2) 0.0895(17) Uani 1 1 d D U . . .
H283 H 0.7208 0.4390 0.3066 0.107 Uiso 1 1 calc R U . . .
C284 C 0.6642(3) 0.4833(2) 0.2554(2) 0.0813(14) Uani 1 1 d D U . . .
C285 C 0.6816(2) 0.5283(2) 0.2348(2) 0.0806(13) Uani 1 1 d D U . . .
C286 C 0.6576(2) 0.5688(2) 0.1984(2) 0.0804(14) Uani 1 1 d D U . . .
C287 C 0.6746(3) 0.6152(2) 0.1779(2) 0.0891(16) Uani 1 1 d D U . . .
H287 H 0.7043 0.6233 0.1862 0.107 Uiso 1 1 calc R U . . .
C288 C 0.6405(3) 0.6447(2) 0.1448(2) 0.0898(17) Uani 1 1 d D U . . .
H288 H 0.6417 0.6776 0.1257 0.108 Uiso 1 1 calc R U . . .
C289 C 0.6020(2) 0.6177(2) 0.1434(2) 0.0822(14) Uani 1 1 d D U . . .
C290 C 0.5580(2) 0.6363(2) 0.1158(2) 0.0809(13) Uani 1 1 d D U . . .
C291 C 0.5195(2) 0.6107(2) 0.1155(2) 0.0796(14) Uani 1 1 d D U . . .
C292 C 0.4728(3) 0.6314(2) 0.0891(2) 0.0873(16) Uani 1 1 d D U . . .
H292 H 0.4630 0.6644 0.0695 0.105 Uiso 1 1 calc R U . . .
C293 C 0.4457(3) 0.5957(2) 0.0974(2) 0.0884(16) Uani 1 1 d D U . . .
H293 H 0.4132 0.5988 0.0846 0.106 Uiso 1 1 calc R U . . .
C294 C 0.4752(3) 0.5519(2) 0.1290(2) 0.0796(14) Uani 1 1 d D U . . .
C295 C 0.4605(3) 0.5058(2) 0.1464(2) 0.0810(14) Uani 1 1 d D U . . .
C296 C 0.4854(3) 0.4647(2) 0.1814(2) 0.0794(14) Uani 1 1 d D U . . .
C297 C 0.4706(3) 0.4175(2) 0.1998(2) 0.0898(17) Uani 1 1 d D U . . .
H297 H 0.4430 0.4084 0.1894 0.108 Uiso 1 1 calc R U . . .
C298 C 0.5029(3) 0.3886(2) 0.2344(2) 0.0918(17) Uani 1 1 d D U . . .
H298 H 0.5019 0.3556 0.2532 0.110 Uiso 1 1 calc R U . . .
C299 C 0.5395(3) 0.4165(2) 0.2380(2) 0.0829(15) Uani 1 1 d D U . . .
N200 N 0.7645(4) 0.1137(3) 0.4149(3) 0.166(3) Uani 1 1 d D U . . .
N201 N 0.6675(3) 0.1174(2) 0.4392(2) 0.1158(18) Uani 1 1 d D U . . .
N202 N 0.6231(2) 0.2008(2) 0.39113(19) 0.0984(15) Uani 1 1 d D U . . .
N203 N 1.0122(3) 0.5012(4) 0.3427(3) 0.152(2) Uani 1 1 d D U . . .
N204 N 0.9372(3) 0.5750(3) 0.3332(2) 0.1124(16) Uani 1 1 d D U . . .
N205 N 0.8594(2) 0.5633(2) 0.29908(18) 0.0865(13) Uani 1 1 d D U . . .
N206 N 0.6173(3) 0.9379(2) -0.0915(2) 0.0988(15) Uani 1 1 d D U . . .
N207 N 0.5225(2) 0.92082(19) -0.06571(19) 0.0906(14) Uani 1 1 d D U . . .
N208 N 0.5261(2) 0.83223(18) -0.01264(18) 0.0857(13) Uani 1 1 d D U . . .
N209 N 0.1669(3) 0.5907(4) -0.0298(3) 0.153(2) Uani 1 1 d D U . . .
N210 N 0.1886(3) 0.5066(3) 0.0386(2) 0.1179(17) Uani 1 1 d D U . . .
N211 N 0.2808(2) 0.4929(2) 0.0655(2) 0.0925(14) Uani 1 1 d D U . . .
N212 N 0.6204(2) 0.47264(18) 0.24378(17) 0.0798(12) Uani 1 1 d D U . E 1
H21A H 0.5983 0.4925 0.2223 0.096 Uiso 0.5 1 calc R U P E 1
N213 N 0.6138(2) 0.57124(18) 0.17607(17) 0.0791(12) Uani 1 1 d D U . F 2
H213 H 0.5966 0.5475 0.1816 0.095 Uiso 0.5 1 calc R U P F 2
N214 N 0.5194(2) 0.56208(18) 0.13992(17) 0.0778(12) Uani 1 1 d D U . G 1
H21B H 0.5433 0.5414 0.1590 0.093 Uiso 0.5 1 calc R U P G 1
N215 N 0.5279(2) 0.46261(18) 0.20535(17) 0.0797(12) Uani 1 1 d D U . H 2
H21C H 0.5445 0.4866 0.2006 0.096 Uiso 0.5 1 calc R U P H 2
C300 C 0.6641(5) 0.1251(4) 0.3221(4) 0.147(2) Uani 1 1 d D U . . .
H300 H 0.6451 0.1052 0.3471 0.177 Uiso 1 1 calc R U . . .
C301 C 0.6632(5) 0.1230(4) 0.2782(4) 0.158(3) Uani 1 1 d D U . . .
H301 H 0.6444 0.1015 0.2737 0.190 Uiso 1 1 calc R U . . .
C302 C 0.6893(5) 0.1518(4) 0.2417(4) 0.163(3) Uani 1 1 d D U . . .
H302 H 0.6908 0.1488 0.2122 0.195 Uiso 1 1 calc R U . . .
C303 C 0.7145(5) 0.1863(4) 0.2476(3) 0.153(2) Uani 1 1 d D U . . .
C304 C 0.7385(5) 0.2225(4) 0.2120(4) 0.161(3) Uani 1 1 d D U . . .
H304 H 0.7400 0.2226 0.1812 0.194 Uiso 1 1 calc R U . . .
C305 C 0.7590(5) 0.2561(4) 0.2186(3) 0.159(3) Uani 1 1 d D U . . .
H305 H 0.7752 0.2786 0.1934 0.191 Uiso 1 1 calc R U . . .
C306 C 0.7562(5) 0.2581(4) 0.2648(3) 0.146(2) Uani 1 1 d D U . . .
C307 C 0.7703(5) 0.2951(4) 0.2758(3) 0.148(2) Uani 1 1 d D U . . .
H307 H 0.7838 0.3207 0.2517 0.178 Uiso 1 1 calc R U . . .
C308 C 0.7651(4) 0.2952(4) 0.3208(3) 0.140(2) Uani 1 1 d D U . . .
H308 H 0.7746 0.3201 0.3282 0.168 Uiso 1 1 calc R U . . .
C309 C 0.7448(4) 0.2559(4) 0.3549(3) 0.127(2) Uani 1 1 d D U . . .
C310 C 0.7358(4) 0.2216(4) 0.3007(3) 0.134(2) Uani 1 1 d D U . . .
C311 C 0.7144(4) 0.1857(4) 0.2929(3) 0.139(2) Uani 1 1 d D U . . .
C312 C 0.7338(3) 0.2507(4) 0.4031(3) 0.119(2) Uani 1 1 d D U . . .
H312 H 0.7396 0.2739 0.4148 0.143 Uiso 1 1 calc R U . . .
C313 C 0.6930(3) 0.2086(3) 0.4741(2) 0.1042(18) Uani 1 1 d D U . . .
C314 C 0.6649(3) 0.2486(3) 0.4812(2) 0.1054(19) Uani 1 1 d D U . . .
H314 H 0.6628 0.2799 0.4571 0.127 Uiso 1 1 calc R U . . .
C315 C 0.6400(3) 0.2428(3) 0.5231(2) 0.0991(18) Uani 1 1 d D U . . .
H315 H 0.6211 0.2703 0.5283 0.119 Uiso 1 1 calc R U . . .
C316 C 0.6421(3) 0.1969(3) 0.5584(2) 0.0958(16) Uani 1 1 d D U . . .
C317 C 0.6718(3) 0.1571(3) 0.5514(2) 0.106(2) Uani 1 1 d D U . . .
H317 H 0.6748 0.1260 0.5758 0.127 Uiso 1 1 calc R U . . .
C318 C 0.6972(3) 0.1626(3) 0.5091(2) 0.110(2) Uani 1 1 d D U . . .
H318 H 0.7172 0.1354 0.5040 0.132 Uiso 1 1 calc R U . . .
C320 C 0.2743(3) 0.1496(3) 0.4153(3) 0.1054(18) Uani 1 1 d D U . . .
H320 H 0.3068 0.1310 0.4271 0.127 Uiso 1 1 calc R U . . .
C321 C 0.2548(4) 0.1467(3) 0.3755(3) 0.120(2) Uani 1 1 d D U . . .
H321 H 0.2738 0.1261 0.3611 0.144 Uiso 1 1 calc R U . . .
C322 C 0.2089(4) 0.1736(4) 0.3585(3) 0.126(2) Uani 1 1 d D U . . .
H322 H 0.1960 0.1712 0.3321 0.151 Uiso 1 1 calc R U . . .
C323 C 0.1793(3) 0.2052(3) 0.3785(3) 0.1179(19) Uani 1 1 d D U . . .
C324 C 0.1319(4) 0.2372(4) 0.3633(3) 0.134(2) Uani 1 1 d D U . . .
H324 H 0.1164 0.2376 0.3367 0.161 Uiso 1 1 calc R U . . .
C325 C 0.1074(4) 0.2671(4) 0.3842(3) 0.133(2) Uani 1 1 d D U . . .
H325 H 0.0754 0.2870 0.3725 0.159 Uiso 1 1 calc R U . . .
C326 C 0.1298(3) 0.2691(3) 0.4246(3) 0.1196(19) Uani 1 1 d D U . . .
C327 C 0.1112(4) 0.3006(4) 0.4475(3) 0.126(2) Uani 1 1 d D U . . .
H327 H 0.0799 0.3228 0.4377 0.151 Uiso 1 1 calc R U . . .
C328 C 0.1372(3) 0.3000(3) 0.4839(3) 0.118(2) Uani 1 1 d D U . . .
H328 H 0.1249 0.3223 0.4986 0.142 Uiso 1 1 calc R U . . .
C329 C 0.1828(3) 0.2657(3) 0.4991(3) 0.1006(17) Uani 1 1 d D U . . .
C330 C 0.1765(3) 0.2365(3) 0.4408(3) 0.1009(16) Uani 1 1 d D U . . .
C331 C 0.2020(3) 0.2050(3) 0.4189(3) 0.1010(16) Uani 1 1 d D U . . .
C332 C 0.2173(3) 0.2607(3) 0.5357(2) 0.0974(17) Uani 1 1 d D U . . .
H332 H 0.2111 0.2814 0.5526 0.117 Uiso 1 1 calc R U . . .
C333 C 0.2967(3) 0.2218(2) 0.5740(2) 0.0859(14) Uani 1 1 d D U . . .
C334 C 0.3185(3) 0.2615(3) 0.5697(2) 0.0911(16) Uani 1 1 d D U . . .
H334 H 0.3040 0.2930 0.5491 0.109 Uiso 1 1 calc R U . . .
C335 C 0.3616(3) 0.2549(3) 0.5955(2) 0.0911(16) Uani 1 1 d D U . . .
H335 H 0.3765 0.2820 0.5923 0.109 Uiso 1 1 calc R U . . .
C336 C 0.3830(3) 0.2093(2) 0.6259(2) 0.0845(14) Uani 1 1 d D U . . .
C337 C 0.3598(3) 0.1700(2) 0.6308(2) 0.0857(15) Uani 1 1 d D U . . .
H337 H 0.3733 0.1387 0.6525 0.103 Uiso 1 1 calc R U . . .
C338 C 0.3172(3) 0.1759(2) 0.6046(2) 0.0865(15) Uani 1 1 d D U . . .
H338 H 0.3023 0.1488 0.6076 0.104 Uiso 1 1 calc R U . . .
C340 C 0.4529(4) 0.1221(3) 1.1496(3) 0.116(2) Uani 1 1 d D U . . .
H340 H 0.4862 0.1090 1.1414 0.139 Uiso 1 1 calc R U . . .
C341 C 0.4442(4) 0.1239(4) 1.1950(3) 0.130(2) Uani 1 1 d D U . . .
H341 H 0.4713 0.1124 1.2168 0.156 Uiso 1 1 calc R U . . .
C342 C 0.3974(4) 0.1421(3) 1.2060(3) 0.127(2) Uani 1 1 d D U . . .
H342 H 0.3917 0.1429 1.2364 0.152 Uiso 1 1 calc R U . . .
C343 C 0.3564(4) 0.1602(3) 1.1754(3) 0.1150(18) Uani 1 1 d D U . . .
C344 C 0.3056(4) 0.1813(3) 1.1836(3) 0.129(2) Uani 1 1 d D U . . .
H344 H 0.2977 0.1831 1.2134 0.154 Uiso 1 1 calc R U . . .
C345 C 0.2682(4) 0.1989(4) 1.1520(3) 0.141(2) Uani 1 1 d D U . . .
H345 H 0.2350 0.2128 1.1596 0.169 Uiso 1 1 calc R U . . .
C346 C 0.2786(4) 0.1967(4) 1.1060(3) 0.133(2) Uani 1 1 d D U . . .
C347 C 0.2436(4) 0.2139(4) 1.0698(3) 0.154(3) Uani 1 1 d D U . . .
H347 H 0.2097 0.2292 1.0742 0.184 Uiso 1 1 calc R U . . .
C348 C 0.2573(4) 0.2091(4) 1.0281(3) 0.145(3) Uani 1 1 d D U . . .
H348 H 0.2331 0.2205 1.0037 0.175 Uiso 1 1 calc R U . . .
C349 C 0.3076(3) 0.1872(3) 1.0221(3) 0.117(2) Uani 1 1 d D U . . .
C350 C 0.3289(3) 0.1755(3) 1.0972(2) 0.1082(17) Uani 1 1 d D U . . .
C351 C 0.3687(3) 0.1571(3) 1.1307(2) 0.1009(16) Uani 1 1 d D U . . .
C352 C 0.3282(3) 0.1802(3) 0.9803(3) 0.110(2) Uani 1 1 d D U . . .
H352 H 0.3081 0.1914 0.9531 0.131 Uiso 1 1 calc R U . . .
C353 C 0.4001(3) 0.1595(2) 0.9378(2) 0.0827(14) Uani 1 1 d D U . . .
C354 C 0.4358(3) 0.1199(2) 0.9374(2) 0.0844(15) Uani 1 1 d D U . . .
H354 H 0.4424 0.0918 0.9651 0.101 Uiso 1 1 calc R U . . .
C355 C 0.4618(3) 0.1219(2) 0.8959(2) 0.0838(15) Uani 1 1 d D U . . .
H355 H 0.4857 0.0945 0.8952 0.101 Uiso 1 1 calc R U . . .
C356 C 0.4534(2) 0.1637(2) 0.8552(2) 0.0778(13) Uani 1 1 d D U . . .
C357 C 0.4182(3) 0.2031(2) 0.8574(2) 0.0808(14) Uani 1 1 d D U . . .
H357 H 0.4123 0.2319 0.8303 0.097 Uiso 1 1 calc R U . . .
C358 C 0.3918(3) 0.2013(2) 0.8982(2) 0.0848(15) Uani 1 1 d D U . . .
H358 H 0.3679 0.2287 0.8991 0.102 Uiso 1 1 calc R U . . .
C360 C 1.0474(4) 0.0663(5) 0.7850(4) 0.195(3) Uani 1 1 d D U . . .
H360 H 1.0373 0.0552 0.7629 0.234 Uiso 1 1 calc R U . . .
C361 C 1.0983(4) 0.0727(5) 0.7865(4) 0.196(3) Uani 1 1 d D U . . .
H361 H 1.1228 0.0639 0.7657 0.235 Uiso 1 1 calc R U . . .
C362 C 1.1153(3) 0.0908(5) 0.8158(4) 0.196(3) Uani 1 1 d D U . . .
H362 H 1.1504 0.0942 0.8153 0.235 Uiso 1 1 calc R U . . .
C363 C 1.0790(4) 0.1043(3) 0.8468(3) 0.1859(12) Uani 1 1 d D U . . .
C364 C 1.0946(5) 0.1246(3) 0.8770(3) 0.1862(13) Uani 1 1 d D U . . .
H364 H 1.1298 0.1277 0.8764 0.223 Uiso 1 1 calc R U . . .
C365 C 1.0614(3) 0.1399(4) 0.9066(4) 0.1870(13) Uani 1 1 d D U . . .
H365 H 1.0715 0.1532 0.9269 0.224 Uiso 1 1 calc R U . . .
C366 C 1.0092(4) 0.1337(3) 0.9037(3) 0.1845(12) Uani 1 1 d D U . . .
C367 C 0.9688(3) 0.1450(5) 0.9327(4) 0.1743(16) Uani 1 1 d D U . . .
H367 H 0.9763 0.1558 0.9560 0.209 Uiso 1 1 calc R U . . .
C368 C 0.9190(4) 0.1407(4) 0.9283(4) 0.1732(16) Uani 1 1 d D U . . .
H368 H 0.8911 0.1496 0.9465 0.208 Uiso 1 1 calc R U . . .
C369 C 0.9128(4) 0.1216(4) 0.8939(4) 0.1726(16) Uani 1 1 d D U . . .
C370 C 0.9952(3) 0.1131(3) 0.8748(3) 0.1846(12) Uani 1 1 d D U . . .
C371 C 1.0292(3) 0.0975(3) 0.8432(3) 0.1851(12) Uani 1 1 d D U . . .
C372 C 0.8639(5) 0.1240(5) 0.8786(4) 0.1708(16) Uani 1 1 d D U . . .
H372 H 0.8341 0.1392 0.8901 0.205 Uiso 1 1 calc R U . . .
C373 C 0.8096(3) 0.1144(2) 0.8295(3) 0.0966(16) Uani 1 1 d D U . . .
C374 C 0.7941(3) 0.0806(2) 0.8163(2) 0.0915(16) Uani 1 1 d D U . . .
H374 H 0.8160 0.0503 0.8214 0.110 Uiso 1 1 calc R U . . .
C375 C 0.7470(3) 0.0908(2) 0.7957(2) 0.0895(16) Uani 1 1 d D U . . .
H375 H 0.7367 0.0674 0.7866 0.107 Uiso 1 1 calc R U . . .
C376 C 0.7141(2) 0.1350(2) 0.7881(2) 0.0832(13) Uani 1 1 d D U . . .
C377 C 0.7313(3) 0.1693(2) 0.8000(2) 0.0875(15) Uani 1 1 d D U . . .
H377 H 0.7103 0.2001 0.7937 0.105 Uiso 1 1 calc R U . . .
C378 C 0.7784(3) 0.1590(2) 0.8211(3) 0.0918(16) Uani 1 1 d D U . . .
H378 H 0.7893 0.1825 0.8297 0.110 Uiso 1 1 calc R U . . .
C380 C 0.6128(3) 0.1907(3) 0.6031(2) 0.0892(14) Uani 1 1 d D U . . .
C381 C 0.5591(3) 0.1984(3) 0.6022(2) 0.0867(14) Uani 1 1 d D U . . .
C382 C 0.5294(3) 0.2104(3) 0.5609(2) 0.0920(16) Uani 1 1 d D U . . .
H382 H 0.5429 0.2151 0.5304 0.110 Uiso 1 1 calc R U . . .
C383 C 0.4793(3) 0.2138(3) 0.5737(2) 0.0897(16) Uani 1 1 d D U . . .
H383 H 0.4507 0.2215 0.5541 0.108 Uiso 1 1 calc R U . . .
C384 C 0.4779(3) 0.2032(2) 0.6233(2) 0.0840(14) Uani 1 1 d D U . . .
C385 C 0.4320(2) 0.2010(2) 0.6508(2) 0.0842(13) Uani 1 1 d D U . . .
C386 C 0.4293(3) 0.1908(2) 0.6990(2) 0.0820(14) Uani 1 1 d D U . . .
C387 C 0.3836(3) 0.1881(2) 0.7273(2) 0.0854(15) Uani 1 1 d D U . . .
H387 H 0.3497 0.1921 0.7170 0.102 Uiso 1 1 calc R U . . .
C388 C 0.3972(3) 0.1786(2) 0.7717(2) 0.0831(14) Uani 1 1 d D U . . .
H388 H 0.3744 0.1749 0.7978 0.100 Uiso 1 1 calc R U . . .
C389 C 0.4521(2) 0.1753(2) 0.7720(2) 0.0763(13) Uani 1 1 d D U . . .
C390 C 0.4823(2) 0.1662(2) 0.8110(2) 0.0762(12) Uani 1 1 d D U . . .
C391 C 0.5364(2) 0.1606(2) 0.8106(2) 0.0762(12) Uani 1 1 d D U . . .
C392 C 0.5661(3) 0.1537(2) 0.8503(2) 0.0830(14) Uani 1 1 d D U . . .
H392 H 0.5526 0.1539 0.8797 0.100 Uiso 1 1 calc R U . . .
C393 C 0.6161(3) 0.1472(2) 0.8382(2) 0.0843(15) Uani 1 1 d D U . . .
H393 H 0.6448 0.1409 0.8574 0.101 Uiso 1 1 calc R U . . .
C394 C 0.6178(2) 0.1517(2) 0.7899(2) 0.0786(13) Uani 1 1 d D U . . .
C395 C 0.6634(2) 0.1472(2) 0.7645(2) 0.0821(13) Uani 1 1 d D U . . .
C396 C 0.6660(3) 0.1559(2) 0.7165(2) 0.0843(14) Uani 1 1 d D U . . .
C397 C 0.7121(3) 0.1573(3) 0.6887(2) 0.0946(16) Uani 1 1 d D U . . .
H397 H 0.7463 0.1505 0.6995 0.113 Uiso 1 1 calc R U . . .
C398 C 0.6980(3) 0.1703(3) 0.6440(2) 0.0956(17) Uani 1 1 d D U . . .
H398 H 0.7207 0.1745 0.6177 0.115 Uiso 1 1 calc R U . . .
C399 C 0.6425(3) 0.1765(3) 0.6430(2) 0.0866(14) Uani 1 1 d D U . . .
N300 N 0.6911(4) 0.1546(3) 0.3302(3) 0.138(2) Uani 1 1 d D U . . .
N301 N 0.7314(3) 0.2203(3) 0.3451(2) 0.1232(18) Uani 1 1 d D U . . .
N302 N 0.7154(3) 0.2120(3) 0.4291(2) 0.1100(17) Uani 1 1 d D U . . .
N303 N 0.2478(2) 0.1780(2) 0.4366(2) 0.0956(14) Uani 1 1 d D U . . .
N304 N 0.2009(2) 0.2350(2) 0.47797(19) 0.0917(14) Uani 1 1 d D U . . .
N305 N 0.2571(2) 0.2258(2) 0.54347(18) 0.0880(13) Uani 1 1 d D U . . .
N306 N 0.4154(3) 0.1384(2) 1.11833(19) 0.0998(15) Uani 1 1 d D U . . .
N307 N 0.3417(3) 0.1711(2) 1.05620(19) 0.1002(15) Uani 1 1 d D U . . .
N308 N 0.3752(2) 0.1582(2) 0.98131(18) 0.0920(14) Uani 1 1 d D U . . .
N309 N 1.0139(3) 0.0764(4) 0.8157(3) 0.1851(12) Uani 1 1 d D U . . .
N310 N 0.9483(3) 0.1078(4) 0.8662(4) 0.1841(12) Uani 1 1 d D U . . .
N311 N 0.8601(3) 0.1046(2) 0.8477(3) 0.1225(18) Uani 1 1 d D U . . .
N312 N 0.5270(2) 0.19419(19) 0.63966(18) 0.0833(12) Uani 1 1 d D U . I 1
H31A H 0.5357 0.1871 0.6686 0.100 Uiso 0.5 1 calc R U P I 1
N313 N 0.4703(2) 0.18193(18) 0.72775(17) 0.0784(12) Uani 1 1 d D U . J 2
H313 H 0.5029 0.1808 0.7189 0.094 Uiso 0.5 1 calc R U P J 2
N314 N 0.5685(2) 0.15967(18) 0.77417(17) 0.0774(11) Uani 1 1 d D U . K 1
H31B H 0.5596 0.1634 0.7462 0.093 Uiso 0.5 1 calc R U P K 1
N315 N 0.6249(2) 0.16707(19) 0.68749(18) 0.0821(12) Uani 1 1 d D U . L 2
H31C H 0.5923 0.1679 0.6965 0.098 Uiso 0.5 1 calc R U P L 2
C400 C 0.5180(4) 0.6914(4) 0.3266(4) 0.1308(19) Uani 1 1 d . U . . .
C401 C 0.4415(5) 0.7287(4) 0.2777(4) 0.1445(19) Uani 1 1 d . U . . .
C402 C 0.4344(5) 0.7053(4) 0.3630(4) 0.1347(19) Uani 1 1 d . U . . .
C403 C 0.4681(5) 0.7120(4) 0.2433(4) 0.1405(19) Uani 1 1 d . U . . .
C404 C 0.3671(5) 0.6591(4) 0.4028(4) 0.139(2) Uani 1 1 d . U . . .
C405 C 0.3492(4) 0.5291(4) 0.3725(4) 0.1304(18) Uani 1 1 d . U . . .
C406 C 0.5635(4) 0.5607(4) 0.2879(4) 0.1313(19) Uani 1 1 d . U . . .
C407 C 0.3837(5) 0.7003(4) 0.3650(4) 0.140(2) Uani 1 1 d . U . . .
C408 C 0.4598(5) 0.5076(4) 0.4443(3) 0.1349(18) Uani 1 1 d . U . . .
C409 C 0.4510(5) 0.4756(4) 0.3884(4) 0.1351(18) Uani 1 1 d . U . . .
C410 C 0.5316(4) 0.4942(4) 0.3459(4) 0.1267(18) Uani 1 1 d . U . . .
C411 C 0.3608(4) 0.5623(4) 0.4285(4) 0.1319(18) Uani 1 1 d . U . . .
C412 C 0.4934(5) 0.6290(4) 0.2182(3) 0.1325(18) Uani 1 1 d . U . . .
C413 C 0.4343(4) 0.5738(4) 0.2352(3) 0.1275(18) Uani 1 1 d . U . . .
C414 C 0.5724(4) 0.5458(4) 0.3704(4) 0.1258(18) Uani 1 1 d . U . . .
C415 C 0.4432(5) 0.6584(4) 0.2104(3) 0.1356(18) Uani 1 1 d . U . . .
C416 C 0.5197(4) 0.6628(4) 0.3751(4) 0.1257(18) Uani 1 1 d . U . . .
C417 C 0.3742(4) 0.5186(4) 0.4158(3) 0.1315(18) Uani 1 1 d . U . . .
C418 C 0.3707(4) 0.5419(4) 0.2927(3) 0.1215(18) Uani 1 1 d . U . . .
C419 C 0.5107(5) 0.4990(4) 0.4208(4) 0.1356(18) Uani 1 1 d . U . . .
C420 C 0.4309(5) 0.6961(4) 0.2217(4) 0.1386(19) Uani 1 1 d . U . . .
C421 C 0.5652(4) 0.6074(4) 0.2736(4) 0.1318(19) Uani 1 1 d . U . . .
C422 C 0.4241(5) 0.4935(4) 0.4239(4) 0.1347(18) Uani 1 1 d . U . . .
C423 C 0.3271(4) 0.6436(4) 0.3798(4) 0.142(2) Uani 1 1 d . U . . .
C424 C 0.3634(4) 0.6280(4) 0.2399(4) 0.1311(18) Uani 1 1 d . U . . .
C425 C 0.5170(4) 0.6852(4) 0.2508(4) 0.1323(18) Uani 1 1 d . U . . .
C426 C 0.4624(5) 0.7205(4) 0.3161(4) 0.139(2) Uani 1 1 d . U . . .
C427 C 0.3237(4) 0.6762(4) 0.3308(4) 0.1396(19) Uani 1 1 d . U . . .
C428 C 0.5732(4) 0.6262(4) 0.3092(4) 0.1281(18) Uani 1 1 d . U . . .
C429 C 0.3260(4) 0.5964(4) 0.3945(4) 0.1393(19) Uani 1 1 d . U . . .
C430 C 0.5307(4) 0.6426(4) 0.2377(3) 0.1300(18) Uani 1 1 d . U . . .
C431 C 0.3989(5) 0.6263(4) 0.4340(4) 0.1358(19) Uani 1 1 d . U . . .
C432 C 0.5068(4) 0.5039(4) 0.3027(4) 0.1305(19) Uani 1 1 d . U . . .
C433 C 0.4203(4) 0.5342(4) 0.2702(3) 0.1219(18) Uani 1 1 d . U . . .
C434 C 0.4076(5) 0.6201(4) 0.2208(4) 0.1351(19) Uani 1 1 d . U . . .
C435 C 0.5277(4) 0.5770(4) 0.4264(4) 0.1315(18) Uani 1 1 d . U . . .
C436 C 0.3153(4) 0.6078(4) 0.3108(4) 0.1302(18) Uani 1 1 d . U . . .
C437 C 0.5432(4) 0.5302(4) 0.4138(3) 0.1305(18) Uani 1 1 d . U . . .
C438 C 0.3803(5) 0.7062(4) 0.2448(4) 0.1406(19) Uani 1 1 d . U . . .
C439 C 0.4552(4) 0.6313(4) 0.4322(4) 0.1317(19) Uani 1 1 d . U . . .
C440 C 0.4831(5) 0.5841(4) 0.4461(3) 0.1332(19) Uani 1 1 d . U . . .
C441 C 0.5760(4) 0.5966(4) 0.3557(4) 0.1264(18) Uani 1 1 d . U . . .
C442 C 0.4907(4) 0.5790(4) 0.2331(4) 0.1323(19) Uani 1 1 d . U . . .
C443 C 0.5055(4) 0.4799(4) 0.3878(4) 0.1325(18) Uani 1 1 d . U . . .
C444 C 0.4477(5) 0.5458(4) 0.4564(3) 0.1331(18) Uani 1 1 d . U . . .
C445 C 0.3741(4) 0.5118(4) 0.3407(4) 0.1272(18) Uani 1 1 d . U . . .
C446 C 0.3968(5) 0.5748(4) 0.4492(3) 0.1337(18) Uani 1 1 d . U . . .
C447 C 0.3588(4) 0.7111(4) 0.3217(4) 0.1367(19) Uani 1 1 d . U . . .
C448 C 0.5435(4) 0.6743(4) 0.2956(4) 0.1298(18) Uani 1 1 d . U . . .
C449 C 0.4550(4) 0.4991(4) 0.3044(4) 0.1258(18) Uani 1 1 d . U . . .
C450 C 0.4291(5) 0.4836(4) 0.3507(4) 0.1313(19) Uani 1 1 d . U . . .
C451 C 0.3480(4) 0.6759(4) 0.2527(4) 0.1365(19) Uani 1 1 d . U . . .
C452 C 0.5224(4) 0.5459(4) 0.2647(4) 0.1298(19) Uani 1 1 d . U . . .
C453 C 0.5486(4) 0.6154(4) 0.3904(3) 0.1227(18) Uani 1 1 d . U . . .
C454 C 0.3862(5) 0.7252(4) 0.2787(4) 0.1397(19) Uani 1 1 d . U . . .
C455 C 0.4701(4) 0.6705(4) 0.3974(4) 0.1271(18) Uani 1 1 d . U . . .
C456 C 0.3190(4) 0.5770(4) 0.3574(4) 0.1295(18) Uani 1 1 d . U . . .
C457 C 0.5666(4) 0.5290(4) 0.3360(4) 0.1275(18) Uani 1 1 d . U . . .
C458 C 0.3192(4) 0.6598(4) 0.2951(4) 0.1340(19) Uani 1 1 d . U . . .
C459 C 0.3421(4) 0.5898(4) 0.2766(3) 0.1215(17) Uani 1 1 d . U . . .
B100 B 0.1176(4) 0.4297(4) -0.1108(3) 0.1283(18) Uani 1 1 d D U . . .
H10A H 0.1025 0.4537 -0.1463 0.154 Uiso 1 1 calc R U . . .
B101 B 0.1751(4) 0.3869(4) -0.1031(3) 0.1283(18) Uani 1 1 d D U . . .
H10B H 0.1988 0.3822 -0.1333 0.154 Uiso 1 1 calc R U . . .
B102 B 0.1728(4) 0.4384(4) -0.0891(3) 0.1267(18) Uani 1 1 d D U . . .
H10C H 0.1945 0.4682 -0.1102 0.152 Uiso 1 1 calc R U . . .
B103 B 0.1119(4) 0.4503(4) -0.0646(3) 0.1287(18) Uani 1 1 d D U . . .
H103 H 0.0933 0.4882 -0.0692 0.154 Uiso 1 1 calc R U . . .
B104 B 0.0758(4) 0.4072(4) -0.0636(3) 0.1297(18) Uani 1 1 d D U . . .
H10D H 0.0328 0.4159 -0.0671 0.156 Uiso 1 1 calc R U . . .
B105 B 0.1151(4) 0.3684(4) -0.0884(3) 0.1301(18) Uani 1 1 d D U . . .
H10E H 0.0984 0.3513 -0.1086 0.156 Uiso 1 1 calc R U . . .
B106 B 0.1686(4) 0.3370(4) -0.0517(3) 0.1323(18) Uani 1 1 d D U . . .
H106 H 0.1870 0.2991 -0.0474 0.159 Uiso 1 1 calc R U . . .
B107 B 0.2046(4) 0.3812(4) -0.0517(3) 0.1293(18) Uani 1 1 d D U . . .
H10F H 0.2475 0.3729 -0.0475 0.155 Uiso 1 1 calc R U . . .
B108 B 0.1649(4) 0.4195(4) -0.0278(3) 0.1284(18) Uani 1 1 d D U . . .
H10G H 0.1813 0.4368 -0.0074 0.154 Uiso 1 1 calc R U . . .
B109 B 0.1054(4) 0.4005(4) -0.0128(3) 0.1292(18) Uani 1 1 d D U . . .
H109 H 0.0821 0.4045 0.0178 0.155 Uiso 1 1 calc R U . . .
B110 B 0.1080(4) 0.3518(4) -0.0283(3) 0.1303(18) Uani 1 1 d D U . . .
H110 H 0.0856 0.3224 -0.0076 0.156 Uiso 1 1 calc R U . . .
B111 B 0.1627(4) 0.3582(4) -0.0054(3) 0.1323(19) Uani 1 1 d D U . . .
H111 H 0.1777 0.3338 0.0301 0.159 Uiso 1 1 calc R U . . .
B200 B 0.2664(4) 1.0494(4) -0.2641(4) 0.143(2) Uani 1 1 d D U . . .
H20A H 0.2286 1.0678 -0.2815 0.172 Uiso 1 1 calc R U . . .
B201 B 0.3126(4) 1.0820(3) -0.2601(3) 0.1358(19) Uani 1 1 d D U . . .
H20B H 0.3055 1.1225 -0.2747 0.163 Uiso 1 1 calc R U . . .
B202 B 0.2802(4) 1.0487(4) -0.2090(4) 0.1412(19) Uani 1 1 d D U . . .
H20C H 0.2515 1.0666 -0.1895 0.169 Uiso 1 1 calc R U . . .
B203 B 0.2728(4) 0.9957(4) -0.2144(4) 0.144(2) Uani 1 1 d D U . . .
H203 H 0.2387 0.9779 -0.1982 0.173 Uiso 1 1 calc R U . . .
B204 B 0.2988(4) 0.9954(4) -0.2682(4) 0.1426(19) Uani 1 1 d D U . . .
H20D H 0.2826 0.9775 -0.2880 0.171 Uiso 1 1 calc R U . . .
B205 B 0.3239(4) 1.0494(3) -0.2965(3) 0.1386(19) Uani 1 1 d D U . . .
H20E H 0.3247 1.0677 -0.3355 0.166 Uiso 1 1 calc R U . . .
B206 B 0.3739(4) 1.0490(3) -0.2622(3) 0.1348(19) Uani 1 1 d D U . . .
H206 H 0.4079 1.0671 -0.2783 0.162 Uiso 1 1 calc R U . . .
B207 B 0.3470(4) 1.0482(3) -0.2078(3) 0.1345(19) Uani 1 1 d D U . . .
H20F H 0.3628 1.0660 -0.1875 0.161 Uiso 1 1 calc R U . . .
B208 B 0.3225(4) 0.9943(3) -0.1801(3) 0.140(2) Uani 1 1 d D U . . .
H20G H 0.3220 0.9755 -0.1412 0.168 Uiso 1 1 calc R U . . .
B209 B 0.3339(4) 0.9618(3) -0.2166(3) 0.142(2) Uani 1 1 d D U . . .
H209 H 0.3413 0.9212 -0.2022 0.170 Uiso 1 1 calc R U . . .
B210 B 0.3647(4) 0.9949(3) -0.2666(3) 0.1391(19) Uani 1 1 d D U . . .
H210 H 0.3931 0.9764 -0.2859 0.167 Uiso 1 1 calc R U . . .
B211 B 0.3796(4) 0.9946(3) -0.2125(3) 0.1380(19) Uani 1 1 d D U . . .
H211 H 0.4176 0.9763 -0.1954 0.166 Uiso 1 1 calc R U . . .
B600 B 0.7636(4) -0.0052(4) 0.7250(3) 0.1396(19) Uani 1 1 d D U . . .
H600 H 0.7876 0.0007 0.7496 0.167 Uiso 1 1 calc R U . . .
B601 B 0.7194(4) -0.0462(3) 0.7449(3) 0.1365(19) Uani 1 1 d D U . . .
H601 H 0.7136 -0.0678 0.7830 0.164 Uiso 1 1 calc R U . . .
B602 B 0.6967(4) 0.0168(3) 0.7199(3) 0.1356(19) Uani 1 1 d D U . . .
H602 H 0.6761 0.0375 0.7412 0.163 Uiso 1 1 calc R U . . .
B603 B 0.7381(4) 0.0408(3) 0.6745(3) 0.1346(19) Uani 1 1 d D U . . .
H603 H 0.7454 0.0785 0.6653 0.162 Uiso 1 1 calc R U . . .
B604 B 0.7880(4) -0.0040(4) 0.6697(3) 0.1376(19) Uani 1 1 d D U . . .
H604 H 0.8281 0.0025 0.6575 0.165 Uiso 1 1 calc R U . . .
B605 B 0.7758(4) -0.0590(4) 0.7142(3) 0.1395(19) Uani 1 1 d D U . . .
H605 H 0.8077 -0.0894 0.7317 0.167 Uiso 1 1 calc R U . . .
B606 B 0.7171(4) -0.0704(3) 0.7022(3) 0.1364(19) Uani 1 1 d D U . . .
H606 H 0.7104 -0.1083 0.7114 0.164 Uiso 1 1 calc R U . . .
B607 B 0.6674(4) -0.0235(4) 0.7062(3) 0.1360(19) Uani 1 1 d D U . . .
H607 H 0.6274 -0.0301 0.7185 0.163 Uiso 1 1 calc R U . . .
B608 B 0.6795(4) 0.0313(4) 0.6621(3) 0.1362(19) Uani 1 1 d D U . . .
H608 H 0.6475 0.0616 0.6447 0.163 Uiso 1 1 calc R U . . .
B609 B 0.7353(4) 0.0185(3) 0.6311(3) 0.1357(19) Uani 1 1 d D U . . .
H609 H 0.7405 0.0402 0.5931 0.163 Uiso 1 1 calc R U . . .
B610 B 0.7584(4) -0.0426(4) 0.6559(3) 0.1369(19) Uani 1 1 d D U . . .
H610 H 0.7794 -0.0622 0.6338 0.164 Uiso 1 1 calc R U . . .
B611 B 0.6914(4) -0.0219(4) 0.6510(3) 0.1362(19) Uani 1 1 d D U . . .
H611 H 0.6672 -0.0276 0.6264 0.163 Uiso 1 1 calc R U . . .
B500 B 1.1740(6) -0.0876(7) 0.7590(7) 0.280(5) Uani 1 1 d D U . . .
H500 H 1.2121 -0.1020 0.7768 0.336 Uiso 1 1 calc R U . . .
B501 B 1.1152(7) -0.0981(7) 0.7901(6) 0.281(5) Uani 1 1 d D U . . .
H501 H 1.1138 -0.1193 0.8287 0.337 Uiso 1 1 calc R U . . .
B502 B 1.1309(7) -0.0390(7) 0.7663(7) 0.280(5) Uani 1 1 d D U . . .
H502 H 1.1401 -0.0207 0.7890 0.335 Uiso 1 1 calc R U . . .
B503 B 1.1620(6) -0.0314(6) 0.7137(7) 0.279(5) Uani 1 1 d D U . . .
H503 H 1.1921 -0.0076 0.7012 0.335 Uiso 1 1 calc R U . . .
B504 B 1.1681(6) -0.0846(7) 0.7026(7) 0.279(5) Uani 1 1 d D U . . .
H504 H 1.2016 -0.0964 0.6825 0.335 Uiso 1 1 calc R U . . .
B505 B 1.1382(7) -0.1262(5) 0.7506(7) 0.280(5) Uani 1 1 d D U . . .
H505 H 1.1520 -0.1663 0.7626 0.336 Uiso 1 1 calc R U . . .
B506 B 1.0717(6) -0.1021(6) 0.7525(7) 0.281(5) Uani 1 1 d D U . . .
H506 H 1.0414 -0.1257 0.7652 0.337 Uiso 1 1 calc R U . . .
B507 B 1.0674(6) -0.0476(6) 0.7627(7) 0.280(5) Uani 1 1 d D U . . .
H507 H 1.0344 -0.0352 0.7830 0.336 Uiso 1 1 calc R U . . .
B508 B 1.0966(7) -0.0066(5) 0.7141(7) 0.280(5) Uani 1 1 d D U . . .
H508 H 1.0827 0.0334 0.7015 0.336 Uiso 1 1 calc R U . . .
B509 B 1.1189(7) -0.0351(7) 0.6754(6) 0.279(5) Uani 1 1 d D U . . .
H509 H 1.1198 -0.0143 0.6368 0.335 Uiso 1 1 calc R U . . .
B510 B 1.1052(7) -0.0930(7) 0.6991(7) 0.280(5) Uani 1 1 d D U . . .
H510 H 1.0969 -0.1113 0.6760 0.336 Uiso 1 1 calc R U . . .
B511 B 1.0606(6) -0.0446(7) 0.7058(7) 0.280(5) Uani 1 1 d D U . . .
H511 H 1.0227 -0.0301 0.6878 0.336 Uiso 1 1 calc R U . . .
B80A B 0.0801(9) 0.3060(7) 0.2109(7) 0.165(3) Uani 0.439(9) 1 d D U P M 1
H80A H 0.0828 0.3274 0.2327 0.198 Uiso 0.439(9) 1 calc R U P M 1
B81A B 0.0261(7) 0.2782(8) 0.2146(7) 0.165(3) Uani 0.439(9) 1 d D U P M 1
H81A H -0.0075 0.2814 0.2386 0.198 Uiso 0.439(9) 1 calc R U P M 1
B82A B 0.0378(8) 0.3280(7) 0.1628(8) 0.164(3) Uani 0.439(9) 1 d D U P M 1
B83A B 0.1037(8) 0.3222(7) 0.1533(7) 0.165(3) Uani 0.439(9) 1 d D U P M 1
H83A H 0.1221 0.3552 0.1361 0.198 Uiso 0.439(9) 1 calc R U P M 1
B84A B 0.1346(7) 0.2708(8) 0.1974(8) 0.164(3) Uani 0.439(9) 1 d D U P M 1
H84A H 0.1737 0.2688 0.2099 0.197 Uiso 0.439(9) 1 calc R U P M 1
B85A B 0.0863(9) 0.2433(7) 0.2358(6) 0.165(3) Uani 0.439(9) 1 d D U P M 1
H85A H 0.0931 0.2226 0.2740 0.199 Uiso 0.439(9) 1 calc R U P M 1
B86A B 0.0476(9) 0.2245(7) 0.2048(8) 0.165(3) Uani 0.439(9) 1 d D U P M 1
B87A B 0.0173(7) 0.2774(8) 0.1595(8) 0.164(3) Uani 0.439(9) 1 d D U P M 1
H87A H -0.0220 0.2800 0.1469 0.197 Uiso 0.439(9) 1 calc R U P M 1
B88A B 0.0659(8) 0.3035(7) 0.1217(6) 0.164(3) Uani 0.439(9) 1 d D U P M 1
H88A H 0.0593 0.3233 0.0833 0.197 Uiso 0.439(9) 1 calc R U P M 1
B89A B 0.1255(8) 0.2694(8) 0.1425(7) 0.164(3) Uani 0.439(9) 1 d D U P M 1
H89A H 0.1589 0.2663 0.1183 0.197 Uiso 0.439(9) 1 calc R U P M 1
B90A B 0.1143(9) 0.2220(7) 0.1928(8) 0.165(3) Uani 0.439(9) 1 d D U P M 1
H90A H 0.1409 0.1863 0.2024 0.197 Uiso 0.439(9) 1 calc R U P M 1
B91A B 0.0720(10) 0.2414(7) 0.1466(7) 0.164(3) Uani 0.439(9) 1 d D U P M 1
H91A H 0.0693 0.2193 0.1253 0.196 Uiso 0.439(9) 1 calc R U P M 1
B80B B 0.0724(7) 0.3047(6) 0.1374(5) 0.164(3) Uani 0.561(9) 1 d D U P M 2
H80B H 0.0674 0.3314 0.1006 0.197 Uiso 0.561(9) 1 calc R U P M 2
B81B B 0.0221(6) 0.3010(6) 0.1799(6) 0.165(3) Uani 0.561(9) 1 d D U P M 2
H81B H -0.0166 0.3249 0.1714 0.199 Uiso 0.561(9) 1 calc R U P M 2
B82B B 0.0420(7) 0.2532(6) 0.1593(6) 0.165(3) Uani 0.561(9) 1 d D U P M 2
H82B H 0.0169 0.2452 0.1369 0.198 Uiso 0.561(9) 1 calc R U P M 2
B83B B 0.1079(7) 0.2466(6) 0.1511(6) 0.164(3) Uani 0.561(9) 1 d D U P M 2
H83B H 0.1268 0.2340 0.1231 0.197 Uiso 0.561(9) 1 calc R U P M 2
B84B B 0.1312(6) 0.2897(6) 0.1653(6) 0.164(3) Uani 0.561(9) 1 d D U P M 2
H84B H 0.1657 0.3060 0.1475 0.197 Uiso 0.561(9) 1 calc R U P M 2
B85B B 0.0777(7) 0.3238(5) 0.1830(6) 0.165(3) Uani 0.561(9) 1 d D U P M 2
H85B H 0.0766 0.3628 0.1769 0.198 Uiso 0.561(9) 1 calc R U P M 2
B86B B 0.0503(7) 0.2841(6) 0.2343(6) 0.166(3) Uani 0.561(9) 1 d D U P M 2
H86B H 0.0315 0.2968 0.2622 0.199 Uiso 0.561(9) 1 calc R U P M 2
B87B B 0.0277(6) 0.2404(7) 0.2194(6) 0.166(3) Uani 0.561(9) 1 d D U P M 2
H87B H -0.0069 0.2243 0.2371 0.199 Uiso 0.561(9) 1 calc R U P M 2
B88B B 0.0816(8) 0.2069(5) 0.2018(6) 0.165(3) Uani 0.561(9) 1 d D U P M 2
H88B H 0.0831 0.1678 0.2083 0.198 Uiso 0.561(9) 1 calc R U P M 2
B89B B 0.1365(6) 0.2292(6) 0.2050(6) 0.165(3) Uani 0.561(9) 1 d D U P M 2
H89B H 0.1752 0.2053 0.2135 0.198 Uiso 0.561(9) 1 calc R U P M 2
B90B B 0.1166(7) 0.2759(6) 0.2242(6) 0.165(3) Uani 0.561(9) 1 d D U P M 2
H90B H 0.1424 0.2831 0.2465 0.198 Uiso 0.561(9) 1 calc R U P M 2
B91B B 0.0868(7) 0.2247(6) 0.2472(5) 0.166(3) Uani 0.561(9) 1 d D U P M 2
H91B H 0.0919 0.1977 0.2839 0.199 Uiso 0.561(9) 1 calc R U P M 2
B20 B 0.0253(6) 0.7751(8) 0.5733(8) 0.207(5) Uani 0.5 1 d D U P . .
H20 H -0.0170 0.7854 0.5790 0.248 Uiso 0.5 1 calc R U P . .
B21 B 0.0493(8) 0.7547(8) 0.5282(8) 0.208(5) Uani 0.5 1 d D U P . .
H21 H 0.0231 0.7516 0.5035 0.249 Uiso 0.5 1 calc R U P . .
B22 B 0.0597(8) 0.8119(7) 0.5256(8) 0.209(5) Uani 0.5 1 d D U P . .
H22 H 0.0405 0.8470 0.4994 0.250 Uiso 0.5 1 calc R U P . .
B23 B 0.0705(8) 0.8061(7) 0.5816(8) 0.208(5) Uani 0.5 1 d D U P . .
H23 H 0.0582 0.8376 0.5927 0.249 Uiso 0.5 1 calc R U P . .
B24 B 0.0671(8) 0.7465(8) 0.6204(7) 0.207(5) Uani 0.5 1 d D U P . .
H24 H 0.0532 0.7377 0.6574 0.249 Uiso 0.5 1 calc R U P . .
B25 B 0.0538(8) 0.7148(7) 0.5865(8) 0.208(5) Uani 0.5 1 d D U P . .
H25 H 0.0309 0.6846 0.6011 0.249 Uiso 0.5 1 calc R U P . .
B26 B 0.1055(9) 0.7127(7) 0.5472(8) 0.208(5) Uani 0.5 1 d D U P . .
H26 H 0.1171 0.6813 0.5360 0.250 Uiso 0.5 1 calc R U P . .
B27 B 0.1091(8) 0.7735(8) 0.5091(7) 0.209(5) Uani 0.5 1 d D U P . .
H27 H 0.1227 0.7828 0.4719 0.251 Uiso 0.5 1 calc R U P . .
B28 B 0.1232(8) 0.8043(7) 0.5433(8) 0.209(5) Uani 0.5 1 d D U P . .
H28 H 0.1468 0.8339 0.5291 0.251 Uiso 0.5 1 calc R U P . .
B29 B 0.1275(8) 0.7646(8) 0.6013(8) 0.208(5) Uani 0.5 1 d D U P . .
H29 H 0.1539 0.7676 0.6259 0.249 Uiso 0.5 1 calc R U P . .
B30 B 0.1166(8) 0.7097(7) 0.6037(7) 0.208(5) Uani 0.5 1 d D U P . .
H30 H 0.1364 0.6753 0.6305 0.250 Uiso 0.5 1 calc R U P . .
B31 B 0.1512(6) 0.7443(8) 0.5560(8) 0.209(5) Uani 0.5 1 d D U P . .
H31 H 0.1934 0.7336 0.5502 0.251 Uiso 0.5 1 calc R U P . .
B40B B 0.9329(8) 0.2874(7) 1.0058(6) 0.194(4) Uani 0.565(7) 1 d D U P N 1
H40B H 0.9436 0.2980 1.0341 0.233 Uiso 0.565(7) 1 calc R U P N 1
B41B B 0.8999(8) 0.3309(6) 0.9556(7) 0.193(4) Uani 0.565(7) 1 d D U P N 1
H41B H 0.8890 0.3702 0.9502 0.232 Uiso 0.565(7) 1 calc R U P N 1
B42B B 0.9647(7) 0.3034(7) 0.9504(7) 0.194(4) Uani 0.565(7) 1 d D U P N 1
H42B H 0.9973 0.3244 0.9416 0.233 Uiso 0.565(7) 1 calc R U P N 1
B43B B 0.9729(7) 0.2440(7) 0.9888(7) 0.194(4) Uani 0.565(7) 1 d D U P N 1
H43B H 1.0111 0.2256 1.0056 0.233 Uiso 0.565(7) 1 calc R U P N 1
B44B B 0.9148(8) 0.2311(7) 1.0191(6) 0.193(3) Uani 0.565(7) 1 d D U P N 1
H44B H 0.9137 0.2039 1.0557 0.232 Uiso 0.565(7) 1 calc R U P N 1
B45B B 0.8692(7) 0.2856(7) 0.9984(6) 0.194(3) Uani 0.565(7) 1 d D U P N 1
H45B H 0.8373 0.2946 1.0215 0.233 Uiso 0.565(7) 1 calc R U P N 1
B46B B 0.8598(7) 0.3013(7) 0.9381(7) 0.192(4) Uani 0.565(7) 1 d D U P N 1
H46B H 0.8218 0.3203 0.9213 0.231 Uiso 0.565(7) 1 calc R U P N 1
B47B B 0.9190(8) 0.3123(7) 0.9085(6) 0.194(4) Uani 0.565(7) 1 d D U P N 1
H47B H 0.9207 0.3393 0.8719 0.232 Uiso 0.565(7) 1 calc R U P N 1
B48B B 0.9638(7) 0.2578(7) 0.9293(6) 0.195(4) Uani 0.565(7) 1 d D U P N 1
H48B H 0.9953 0.2479 0.9064 0.233 Uiso 0.565(7) 1 calc R U P N 1
B49B B 0.9332(8) 0.2138(6) 0.9715(7) 0.194(4) Uani 0.565(7) 1 d D U P N 1
H49B H 0.9441 0.1746 0.9767 0.232 Uiso 0.565(7) 1 calc R U P N 1
B50B B 0.8709(7) 0.2403(7) 0.9772(7) 0.193(3) Uani 0.565(7) 1 d D U P N 1
H50B H 0.8392 0.2183 0.9864 0.231 Uiso 0.565(7) 1 calc R U P N 1
B51B B 0.9000(8) 0.2567(7) 0.9214(6) 0.194(4) Uani 0.565(7) 1 d D U P N 1
H51B H 0.8885 0.2464 0.8931 0.232 Uiso 0.565(7) 1 calc R U P N 1
B40A B 0.8388(9) 0.1319(7) 1.1170(8) 0.189(4) Uani 0.435(7) 1 d D U P N 2
H40A H 0.8252 0.0968 1.1374 0.227 Uiso 0.435(7) 1 calc R U P N 2
B41A B 0.8517(9) 0.1696(9) 1.1447(6) 0.189(4) Uani 0.435(7) 1 d D U P N 2
H41A H 0.8472 0.1596 1.1833 0.227 Uiso 0.435(7) 1 calc R U P N 2
B42A B 0.9029(8) 0.1397(8) 1.1201(8) 0.189(4) Uani 0.435(7) 1 d D U P N 2
H42A H 0.9325 0.1097 1.1422 0.227 Uiso 0.435(7) 1 calc R U P N 2
B43A B 0.8813(9) 0.1391(8) 1.0693(8) 0.189(4) Uani 0.435(7) 1 d D U P N 2
H43A H 0.8966 0.1084 1.0576 0.227 Uiso 0.435(7) 1 calc R U P N 2
B44A B 0.8170(9) 0.1675(8) 1.0611(8) 0.189(4) Uani 0.435(7) 1 d D U P N 2
H44A H 0.7892 0.1566 1.0435 0.227 Uiso 0.435(7) 1 calc R U P N 2
B45A B 0.7981(7) 0.1864(9) 1.1079(8) 0.189(4) Uani 0.435(7) 1 d D U P N 2
H45A H 0.7574 0.1880 1.1216 0.226 Uiso 0.435(7) 1 calc R U P N 2
B46A B 0.8356(9) 0.2297(8) 1.1058(8) 0.189(4) Uani 0.435(7) 1 d D U P N 2
H46A H 0.8198 0.2600 1.1180 0.226 Uiso 0.435(7) 1 calc R U P N 2
B47A B 0.9013(9) 0.2008(8) 1.1131(8) 0.189(4) Uani 0.435(7) 1 d D U P N 2
H47A H 0.9294 0.2116 1.1304 0.227 Uiso 0.435(7) 1 calc R U P N 2
B48A B 0.9192(7) 0.1821(9) 1.0656(8) 0.189(4) Uani 0.435(7) 1 d D U P N 2
H48A H 0.9595 0.1808 1.0510 0.227 Uiso 0.435(7) 1 calc R U P N 2
B49A B 0.8667(9) 0.1987(9) 1.0297(6) 0.189(4) Uani 0.435(7) 1 d D U P N 2
H49A H 0.8717 0.2086 0.9911 0.227 Uiso 0.435(7) 1 calc R U P N 2
B50A B 0.8160(8) 0.2271(8) 1.0540(7) 0.189(4) Uani 0.435(7) 1 d D U P N 2
H50A H 0.7867 0.2569 1.0312 0.226 Uiso 0.435(7) 1 calc R U P N 2
B51A B 0.8788(9) 0.2368(7) 1.0568(8) 0.189(4) Uani 0.435(7) 1 d D U P N 2
H51A H 0.8918 0.2723 1.0365 0.227 Uiso 0.435(7) 1 calc R U P N 2
B1A B 0.7406(4) 0.1905(4) 0.9602(4) 0.1143(19) Uani 0.753(7) 1 d D U P O 1
H1A H 0.7785 0.1693 0.9758 0.137 Uiso 0.753(7) 1 calc R U P O 1
B2A B 0.6822(5) 0.1685(4) 0.9809(4) 0.1125(19) Uani 0.753(7) 1 d D U P O 1
H2A H 0.6811 0.1328 1.0104 0.135 Uiso 0.753(7) 1 calc R U P O 1
B3A B 0.6943(4) 0.2198(4) 0.9904(4) 0.1120(19) Uani 0.753(7) 1 d D U P O 1
H3A H 0.7009 0.2184 1.0260 0.134 Uiso 0.753(7) 1 calc R U P O 1
B4A B 0.7273(4) 0.2528(4) 0.9415(4) 0.1124(18) Uani 0.753(7) 1 d D U P O 1
H4A H 0.7566 0.2734 0.9449 0.135 Uiso 0.753(7) 1 calc R U P O 1
B5A B 0.7360(4) 0.2250(4) 0.9005(4) 0.1121(19) Uani 0.753(7) 1 d D U P O 1
H5A H 0.7700 0.2273 0.8760 0.134 Uiso 0.753(7) 1 calc R U P O 1
B6A B 0.7077(4) 0.1721(4) 0.9256(4) 0.1126(18) Uani 0.753(7) 1 d D U P O 1
H6A H 0.7231 0.1388 0.9178 0.135 Uiso 0.753(7) 1 calc R U P O 1
B7A B 0.6410(4) 0.1895(4) 0.9334(4) 0.1101(18) Uani 0.753(7) 1 d D U P O 1
H7A H 0.6123 0.1681 0.9306 0.132 Uiso 0.753(7) 1 calc R U P O 1
B8A B 0.6325(4) 0.2193(4) 0.9735(4) 0.1107(19) Uani 0.753(7) 1 d D U P O 1
H8A H 0.5981 0.2173 0.9976 0.133 Uiso 0.753(7) 1 calc R U P O 1
B9A B 0.6612(4) 0.2720(4) 0.9485(4) 0.1114(18) Uani 0.753(7) 1 d D U P O 1
H9A H 0.6459 0.3055 0.9558 0.134 Uiso 0.753(7) 1 calc R U P O 1
B10A B 0.6866(4) 0.2749(4) 0.8938(4) 0.1107(19) Uani 0.753(7) 1 d D U P O 1
H10H H 0.6881 0.3106 0.8644 0.133 Uiso 0.753(7) 1 calc R U P O 1
B11A B 0.6747(4) 0.2249(4) 0.8851(4) 0.1105(18) Uani 0.753(7) 1 d D U P O 1
H13A H 0.6677 0.2271 0.8492 0.133 Uiso 0.753(7) 1 calc R U P O 1
B12A B 0.6283(4) 0.2539(4) 0.9137(4) 0.1101(19) Uani 0.753(7) 1 d D U P O 1
H12A H 0.5907 0.2754 0.8977 0.132 Uiso 0.753(7) 1 calc R U P O 1
B1B B 0.6992(10) 0.1786(9) 0.9216(9) 0.112(2) Uani 0.247(7) 1 d D U P O 2
H1B H 0.7078 0.1499 0.9064 0.135 Uiso 0.247(7) 1 calc R U P O 2
B2B B 0.7162(10) 0.1669(7) 0.9793(8) 0.113(2) Uani 0.247(7) 1 d D U P O 2
H2B H 0.7363 0.1305 1.0027 0.135 Uiso 0.247(7) 1 calc R U P O 2
B3B B 0.7483(7) 0.2059(9) 0.9315(9) 0.112(2) Uani 0.247(7) 1 d D U P O 2
H3B H 0.7897 0.1956 0.9227 0.134 Uiso 0.247(7) 1 calc R U P O 2
B4B B 0.7035(10) 0.2389(9) 0.8886(7) 0.112(2) Uani 0.247(7) 1 d D U P O 2
H4B H 0.7153 0.2508 0.8508 0.134 Uiso 0.247(7) 1 calc R U P O 2
B5B B 0.6432(9) 0.2220(10) 0.9073(8) 0.112(2) Uani 0.247(7) 1 d D U P O 2
H5B H 0.6144 0.2228 0.8826 0.134 Uiso 0.247(7) 1 calc R U P O 2
B6B B 0.6512(10) 0.1767(8) 0.9642(9) 0.112(2) Uani 0.247(7) 1 d D U P O 2
H6B H 0.6275 0.1471 0.9775 0.135 Uiso 0.247(7) 1 calc R U P O 2
B7B B 0.6696(10) 0.2024(9) 1.0015(7) 0.112(2) Uani 0.247(7) 1 d D U P O 2
H7B H 0.6580 0.1900 1.0393 0.135 Uiso 0.247(7) 1 calc R U P O 2
B8B B 0.7301(9) 0.2208(9) 0.9809(8) 0.112(2) Uani 0.247(7) 1 d D U P O 2
H8B H 0.7594 0.2204 1.0051 0.135 Uiso 0.247(7) 1 calc R U P O 2
B9B B 0.7211(9) 0.2658(8) 0.9245(8) 0.112(2) Uani 0.247(7) 1 d D U P O 2
H9B H 0.7441 0.2959 0.9110 0.134 Uiso 0.247(7) 1 calc R U P O 2
B10B B 0.6570(10) 0.2753(7) 0.9099(8) 0.112(2) Uani 0.247(7) 1 d D U P O 2
H10I H 0.6369 0.3118 0.8868 0.134 Uiso 0.247(7) 1 calc R U P O 2
B11B B 0.6260(7) 0.2367(9) 0.9561(9) 0.112(2) Uani 0.247(7) 1 d D U P O 2
H13B H 0.5844 0.2475 0.9641 0.134 Uiso 0.247(7) 1 calc R U P O 2
B12B B 0.6737(9) 0.2637(8) 0.9673(8) 0.112(2) Uani 0.247(7) 1 d D U P O 2
H12B H 0.6649 0.2921 0.9829 0.134 Uiso 0.247(7) 1 calc R U P O 2
B400 B 0.8126(4) 0.7171(4) 0.1513(4) 0.1184(17) Uani 1 1 d . U . . .
H400 H 0.8332 0.6944 0.1319 0.142 Uiso 1 1 calc R U . . .
B401 B 0.8335(4) 0.7101(4) 0.2058(4) 0.1230(18) Uani 1 1 d . U . . .
H401 H 0.8670 0.6823 0.2243 0.148 Uiso 1 1 calc R U . . .
B402 B 0.8195(4) 0.7690(4) 0.2054(4) 0.1255(17) Uani 1 1 d . U . . .
H402 H 0.8438 0.7824 0.2239 0.151 Uiso 1 1 calc R U . . .
B403 B 0.7904(4) 0.8078(5) 0.1535(4) 0.1243(18) Uani 1 1 d . U . . .
H403 H 0.7948 0.8468 0.1369 0.149 Uiso 1 1 calc R U . . .
B404 B 0.7872(4) 0.7741(4) 0.1199(4) 0.1233(18) Uani 1 1 d . U . . .
H404 H 0.7901 0.7898 0.0808 0.148 Uiso 1 1 calc R U . . .
B405 B 0.8428(5) 0.7610(4) 0.1565(4) 0.1224(18) Uani 1 1 d . U . . .
H405 H 0.8825 0.7675 0.1431 0.147 Uiso 1 1 calc R U . . .
B406 B 0.7462(4) 0.7316(4) 0.1488(4) 0.1202(17) Uani 1 1 d . U . . .
H406 H 0.7219 0.7186 0.1299 0.144 Uiso 1 1 calc R U . . .
B407 B 0.7750(4) 0.6923(4) 0.2030(4) 0.1209(17) Uani 1 1 d . U . . .
H407 H 0.7700 0.6534 0.2198 0.145 Uiso 1 1 calc R U . . .
B408 B 0.7792(4) 0.7257(4) 0.2363(5) 0.1245(18) Uani 1 1 d . U . . .
H408 H 0.7769 0.7096 0.2754 0.149 Uiso 1 1 calc R U . . .
B409 B 0.7514(4) 0.7863(4) 0.2041(4) 0.1243(17) Uani 1 1 d . U . . .
H409 H 0.7299 0.8101 0.2222 0.149 Uiso 1 1 calc R U . . .
B410 B 0.7255(5) 0.7394(4) 0.2000(4) 0.1206(17) Uani 1 1 d . U . . .
H410 H 0.6863 0.7324 0.2148 0.145 Uiso 1 1 calc R U . . .
B411 B 0.7339(4) 0.7902(4) 0.1496(4) 0.1194(17) Uani 1 1 d . U . . .
H411 H 0.7008 0.8178 0.1304 0.143 Uiso 1 1 calc R U . . .
B700 B 0.0047(6) 0.7594(6) 0.3644(6) 0.168(2) Uani 1 1 d . U . . .
H700 H 0.0254 0.7328 0.3491 0.202 Uiso 1 1 calc R U . . .
B701 B 0.0335(6) 0.8028(6) 0.3683(6) 0.169(2) Uani 1 1 d . U . . .
H701 H 0.0745 0.8047 0.3562 0.202 Uiso 1 1 calc R U . . .
B702 B 0.0189(6) 0.7548(6) 0.4200(7) 0.169(2) Uani 1 1 d . U . . .
H702 H 0.0491 0.7258 0.4424 0.203 Uiso 1 1 calc R U . . .
B703 B -0.0407(6) 0.7412(6) 0.4127(6) 0.170(2) Uani 1 1 d . U . . .
H703 H -0.0499 0.7037 0.4292 0.204 Uiso 1 1 calc R U . . .
B704 B -0.0634(6) 0.7842(6) 0.3541(6) 0.171(2) Uani 1 1 d . U . . .
H704 H -0.0876 0.7742 0.3326 0.205 Uiso 1 1 calc R U . . .
B705 B -0.0141(6) 0.8214(6) 0.3294(7) 0.171(2) Uani 1 1 d . U . . .
H705 H -0.0063 0.8364 0.2908 0.205 Uiso 1 1 calc R U . . .
B706 B 0.0076(6) 0.8155(6) 0.4145(7) 0.169(2) Uani 1 1 d . U . . .
H706 H 0.0315 0.8278 0.4343 0.203 Uiso 1 1 calc R U . . .
B707 B -0.0369(6) 0.7768(6) 0.4463(7) 0.171(2) Uani 1 1 d . U . . .
H707 H -0.0432 0.7631 0.4851 0.205 Uiso 1 1 calc R U . . .
B708 B -0.0887(6) 0.7958(6) 0.4038(6) 0.172(2) Uani 1 1 d . U . . .
H708 H -0.1298 0.7936 0.4151 0.206 Uiso 1 1 calc R U . . .
B709 B -0.0709(6) 0.8436(6) 0.3537(7) 0.174(2) Uani 1 1 d . U . . .
H709 H -0.1006 0.8735 0.3317 0.209 Uiso 1 1 calc R U . . .
B710 B -0.0105(6) 0.8531(7) 0.3629(7) 0.173(2) Uani 1 1 d . U . . .
H710 H 0.0009 0.8898 0.3475 0.207 Uiso 1 1 calc R U . . .
B711 B -0.0568(6) 0.8400(6) 0.4070(7) 0.173(2) Uani 1 1 d . U . . .
H711 H -0.0776 0.8675 0.4212 0.207 Uiso 1 1 calc R U . . .
B800 B 0.4568(5) 0.0898(4) 0.3260(4) 0.1248(18) Uani 1 1 d . U . . .
H800 H 0.4481 0.0785 0.2975 0.150 Uiso 1 1 calc R U . . .
B801 B 0.4500(5) 0.1511(5) 0.3191(4) 0.1284(18) Uani 1 1 d . U . . .
H801 H 0.4374 0.1813 0.2854 0.154 Uiso 1 1 calc R U . . .
B802 B 0.5108(5) 0.1146(4) 0.3248(4) 0.1267(18) Uani 1 1 d . U . . .
H802 H 0.5391 0.1202 0.2949 0.152 Uiso 1 1 calc R U . . .
B803 B 0.5063(5) 0.0567(5) 0.3646(4) 0.1241(18) Uani 1 1 d . U . . .
H803 H 0.5308 0.0233 0.3620 0.149 Uiso 1 1 calc R U . . .
B804 B 0.4448(5) 0.0604(4) 0.3830(4) 0.1230(17) Uani 1 1 d . U . . .
H804 H 0.4269 0.0272 0.3932 0.148 Uiso 1 1 calc R U . . .
B805 B 0.4075(5) 0.1159(4) 0.3553(4) 0.1260(18) Uani 1 1 d . U . . .
H805 H 0.3660 0.1221 0.3463 0.151 Uiso 1 1 calc R U . . .
B806 B 0.4957(5) 0.1559(5) 0.3538(4) 0.1278(18) Uani 1 1 d . U . . .
H806 H 0.5138 0.1890 0.3435 0.153 Uiso 1 1 calc R U . . .
B807 B 0.5311(5) 0.0982(4) 0.3823(4) 0.1252(18) Uani 1 1 d . U . . .
H807 H 0.5726 0.0930 0.3909 0.150 Uiso 1 1 calc R U . . .
B808 B 0.4883(5) 0.0615(4) 0.4195(4) 0.1251(18) Uani 1 1 d . U . . .
H808 H 0.5010 0.0313 0.4532 0.150 Uiso 1 1 calc R U . . .
B809 B 0.4275(5) 0.0963(4) 0.4136(4) 0.1260(18) Uani 1 1 d . U . . .
H809 H 0.3991 0.0887 0.4435 0.151 Uiso 1 1 calc R U . . .
B810 B 0.4318(5) 0.1559(5) 0.3726(4) 0.1274(18) Uani 1 1 d . U . . .
H810 H 0.4068 0.1891 0.3751 0.153 Uiso 1 1 calc R U . . .
B811 B 0.4812(5) 0.1224(4) 0.4126(4) 0.1246(18) Uani 1 1 d . U . . .
H811 H 0.4889 0.1332 0.4417 0.149 Uiso 1 1 calc R U . . .
B900 B 0.2829(5) 0.3052(4) 0.2047(4) 0.1287(18) Uani 1 1 d . U . . .
H900 H 0.2666 0.3013 0.1746 0.154 Uiso 1 1 calc R U . . .
B901 B 0.2442(5) 0.3078(4) 0.2525(4) 0.1275(18) Uani 1 1 d . U . . .
H901 H 0.2020 0.3067 0.2535 0.153 Uiso 1 1 calc R U . . .
B902 B 0.2696(5) 0.3586(5) 0.2161(4) 0.1282(18) Uani 1 1 d . U . . .
H902 H 0.2448 0.3920 0.1925 0.154 Uiso 1 1 calc R U . . .
B903 B 0.3299(5) 0.3412(4) 0.1977(4) 0.1236(18) Uani 1 1 d . U . . .
H903 H 0.3452 0.3619 0.1623 0.148 Uiso 1 1 calc R U . . .
B904 B 0.3465(5) 0.2777(4) 0.2235(4) 0.1214(17) Uani 1 1 d . U . . .
H904 H 0.3732 0.2558 0.2062 0.146 Uiso 1 1 calc R U . . .
B905 B 0.2926(5) 0.2559(4) 0.2592(4) 0.1251(17) Uani 1 1 d . U . . .
H905 H 0.2837 0.2193 0.2657 0.150 Uiso 1 1 calc R U . . .
B906 B 0.2669(5) 0.3422(4) 0.2768(4) 0.1208(17) Uani 1 1 d . U . . .
H906 H 0.2400 0.3633 0.2947 0.145 Uiso 1 1 calc R U . . .
B907 B 0.3201(5) 0.3641(4) 0.2426(4) 0.1218(17) Uani 1 1 d . U . . .
H907 H 0.3294 0.4002 0.2378 0.146 Uiso 1 1 calc R U . . .
B908 B 0.3691(5) 0.3149(4) 0.2467(4) 0.1196(17) Uani 1 1 d . U . . .
H908 H 0.4110 0.3174 0.2449 0.144 Uiso 1 1 calc R U . . .
B909 B 0.3421(5) 0.2658(4) 0.2822(4) 0.1156(17) Uani 1 1 d . U . . .
H909 H 0.3685 0.2334 0.3055 0.139 Uiso 1 1 calc R U . . .
B910 B 0.2830(5) 0.2793(4) 0.3025(4) 0.1193(17) Uani 1 1 d . U . . .
H910 H 0.2679 0.2576 0.3377 0.143 Uiso 1 1 calc R U . . .
B911 B 0.3284(5) 0.3160(4) 0.2957(4) 0.1150(17) Uani 1 1 d . U . . .
H911 H 0.3436 0.3194 0.3266 0.138 Uiso 1 1 calc R U . . .
N1 N 0.1827(6) 1.0445(4) 0.1314(6) 0.231(5) Uani 1 1 d D U . . .
C1 C 0.1841(7) 1.0773(5) 0.1414(6) 0.211(5) Uani 1 1 d D U . . .
C2 C 0.1837(7) 1.1168(5) 0.1568(6) 0.221(6) Uani 1 1 d D U . . .
H2C H 0.1511 1.1394 0.1482 0.332 Uiso 1 1 calc R U . . .
H2D H 0.2124 1.1337 0.1418 0.332 Uiso 1 1 calc R U . . .
H2E H 0.1874 1.1038 0.1908 0.332 Uiso 1 1 calc R U . . .
N3 N 0.1980(5) 0.1757(5) 0.6951(5) 0.112(3) Uani 0.5 1 d D U P . .
C3 C 0.2035(7) 0.2109(5) 0.6725(5) 0.105(3) Uani 0.5 1 d D U P . .
C4 C 0.2003(6) 0.2744(5) 0.6355(5) 0.098(3) Uani 0.5 1 d D U P . .
H59A H 0.2208 0.2894 0.6491 0.147 Uiso 0.5 1 calc R U P . .
H59B H 0.1644 0.2909 0.6331 0.147 Uiso 0.5 1 calc R U P . .
H59C H 0.2141 0.2773 0.6044 0.147 Uiso 0.5 1 calc R U P . .
N5A N 0.4339(5) 0.6475(4) 0.5454(4) 0.128(4) Uani 0.719(15) 1 d D U P P 1
N5B N 0.5684(9) 0.6454(11) 0.4949(9) 0.133(7) Uani 0.281(15) 1 d D U P P 2
C5 C 0.4774(5) 0.6505(4) 0.5324(3) 0.125(3) Uani 1 1 d D U . . .
C6 C 0.5294(4) 0.6512(4) 0.5147(4) 0.128(3) Uani 1 1 d D U . . .
N7 N 0.5583(7) 1.0242(7) -0.0299(7) 0.267(6) Uani 1 1 d D U . . .
C7 C 0.5976(9) 1.0405(9) -0.0405(9) 0.270(7) Uani 1 1 d D U . . .
C8 C 0.6525(8) 1.0429(8) -0.0447(8) 0.269(7) Uani 1 1 d D U . . .
H69A H 0.6579 1.0722 -0.0410 0.404 Uiso 1 1 calc R U . . .
H69B H 0.6654 1.0436 -0.0756 0.404 Uiso 1 1 calc R U . . .
H69C H 0.6712 1.0143 -0.0205 0.404 Uiso 1 1 calc R U . . .
N9 N 0.6372(4) 0.6213(3) 0.4681(3) 0.152(3) Uani 1 1 d D U . . .
C9 C 0.6501(4) 0.5826(4) 0.4661(4) 0.138(3) Uani 1 1 d D U . . .
C10 C 0.6682(4) 0.5391(4) 0.4587(4) 0.152(4) Uani 1 1 d D U . . .
H10J H 0.6829 0.5467 0.4270 0.228 Uiso 1 1 calc R U . . .
H10K H 0.6395 0.5217 0.4624 0.228 Uiso 1 1 calc R U . . .
H10L H 0.6948 0.5189 0.4815 0.228 Uiso 1 1 calc R U . . .
N11 N 0.5925(7) 0.2704(7) 0.1973(7) 0.150(5) Uani 0.5 1 d D U P . .
C11 C 0.5549(8) 0.2564(8) 0.2006(8) 0.142(5) Uani 0.5 1 d D U P . .
C12 C 0.5110(9) 0.2324(9) 0.2078(9) 0.169(7) Uani 0.5 1 d D U P . .
H12C H 0.5188 0.2068 0.1951 0.253 Uiso 0.5 1 calc R U P . .
H12D H 0.4811 0.2560 0.1918 0.253 Uiso 0.5 1 calc R U P . .
H12E H 0.5032 0.2181 0.2413 0.253 Uiso 0.5 1 calc R U P . .
N13 N 0.7506(5) 0.6151(5) 0.3887(4) 0.218(5) Uani 1 1 d D U . . .
C13 C 0.7198(5) 0.6443(5) 0.3642(4) 0.155(4) Uani 1 1 d D U . . .
C14 C 0.6849(5) 0.6806(4) 0.3308(4) 0.166(4) Uani 1 1 d D U . . .
H14A H 0.6987 0.7109 0.3179 0.250 Uiso 1 1 calc R U . . .
H14B H 0.6514 0.6859 0.3460 0.250 Uiso 1 1 calc R U . . .
H14C H 0.6805 0.6699 0.3055 0.250 Uiso 1 1 calc R U . . .
N15 N 0.5288(4) 0.0781(4) 0.5874(4) 0.167(3) Uani 1 1 d D U . . .
C15 C 0.5281(4) 0.0722(4) 0.6265(4) 0.146(3) Uani 1 1 d D U . . .
C16A C 0.517(3) 0.057(3) 0.6767(7) 0.150(8) Uani 0.36(10) 1 d D U P Q 1
H16A H 0.5053 0.0862 0.6843 0.224 Uiso 0.36(10) 1 calc R U P Q 1
H16B H 0.5490 0.0392 0.6939 0.224 Uiso 0.36(10) 1 calc R U P Q 1
H16C H 0.4908 0.0369 0.6857 0.224 Uiso 0.36(10) 1 calc R U P Q 1
C16B C 0.5344(18) 0.0665(14) 0.6745(7) 0.146(6) Uani 0.64(10) 1 d D U P Q 2
H16D H 0.5452 0.0322 0.6936 0.219 Uiso 0.64(10) 1 calc R U P Q 2
H16E H 0.5015 0.0787 0.6867 0.219 Uiso 0.64(10) 1 calc R U P Q 2
H16F H 0.5606 0.0849 0.6756 0.219 Uiso 0.64(10) 1 calc R U P Q 2
N17 N 0.2681(6) 0.6354(5) 0.5970(4) 0.215(5) Uani 1 1 d D U . . .
C17 C 0.2991(7) 0.6144(7) 0.5802(6) 0.213(5) Uani 1 1 d D U . . .
C18 C 0.3397(6) 0.5755(6) 0.5739(6) 0.216(6) Uani 1 1 d D U . . .
H18A H 0.3332 0.5712 0.5454 0.324 Uiso 1 1 calc R U . . .
H18B H 0.3389 0.5451 0.6008 0.324 Uiso 1 1 calc R U . . .
H18C H 0.3737 0.5849 0.5715 0.324 Uiso 1 1 calc R U . . .
N19 N 0.4782(4) 0.2562(4) 0.4410(4) 0.155(3) Uani 1 1 d D U . . .
C19 C 0.4687(4) 0.2748(5) 0.4015(4) 0.161(4) Uani 1 1 d D U . . .
C20 C 0.4608(5) 0.2910(5) 0.3512(4) 0.164(4) Uani 1 1 d D U . . .
H28A H 0.4487 0.3261 0.3383 0.245 Uiso 1 1 calc R U . . .
H28B H 0.4349 0.2745 0.3459 0.245 Uiso 1 1 calc R U . . .
H28C H 0.4933 0.2833 0.3359 0.245 Uiso 1 1 calc R U . . .
N21 N 0.1715(7) 0.8709(7) 0.3728(7) 0.147(6) Uani 0.5 1 d D U P . .
C21 C 0.1592(11) 0.8808(10) 0.4049(9) 0.164(7) Uani 0.5 1 d D U P . .
C22 C 0.1593(12) 0.9012(10) 0.4410(9) 0.186(8) Uani 0.5 1 d D U P . .
H22C H 0.1651 0.8749 0.4716 0.280 Uiso 0.5 1 calc R U P . .
H22D H 0.1260 0.9219 0.4414 0.280 Uiso 0.5 1 calc R U P . .
H22E H 0.1869 0.9205 0.4340 0.280 Uiso 0.5 1 calc R U P . .
N23 N 0.2689(9) 0.6564(9) 0.4779(8) 0.180(8) Uani 0.5 1 d D U P . .
C23 C 0.2497(9) 0.6978(10) 0.4631(9) 0.161(8) Uani 0.5 1 d D U P . .
C24 C 0.2197(10) 0.7440(9) 0.4396(9) 0.177(9) Uani 0.5 1 d D U P . .
H24A H 0.2309 0.7681 0.4488 0.265 Uiso 0.5 1 calc R U P . .
H24B H 0.2244 0.7531 0.4058 0.265 Uiso 0.5 1 calc R U P . .
H24C H 0.1833 0.7428 0.4481 0.265 Uiso 0.5 1 calc R U P . .
C26 C 0.0872(5) 0.6163(5) 0.2551(6) 0.102(4) Uani 0.5 1 d D U P . .
H26A H 0.0513 0.6241 0.2646 0.153 Uiso 0.5 1 calc R U P . .
H26B H 0.0940 0.6405 0.2244 0.153 Uiso 0.5 1 calc R U P . .
H26C H 0.1103 0.6163 0.2780 0.153 Uiso 0.5 1 calc R U P . .
N25 N 0.1005(4) 0.5313(5) 0.2517(4) 0.094(3) Uani 0.5 1 d D U P . .
C25 C 0.0958(6) 0.5695(6) 0.2525(5) 0.100(4) Uani 0.5 1 d D U P . .
O600 O 0.3881(10) 0.3610(7) 1.0306(6) 0.204(5) Uani 0.5 1 d . U P . .
C600 C 0.4052(15) 0.4024(11) 1.0295(10) 0.202(6) Uani 0.5 1 d . U P . .
H60A H 0.3741 0.4262 1.0316 0.242 Uiso 0.5 1 calc R U P . .
C601 C 0.4311(13) 0.4245(9) 0.9848(9) 0.189(7) Uani 0.5 1 d . U P . .
H60B H 0.4430 0.4534 0.9840 0.283 Uiso 0.5 1 calc R U P . .
H60C H 0.4607 0.4012 0.9810 0.283 Uiso 0.5 1 calc R U P . .
H60D H 0.4070 0.4336 0.9594 0.283 Uiso 0.5 1 calc R U P . .
C602 C 0.4396(15) 0.3905(10) 1.0720(10) 0.206(7) Uani 0.5 1 d . U P . .
H60E H 0.4509 0.4200 1.0702 0.309 Uiso 0.5 1 calc R U P . .
H60F H 0.4197 0.3777 1.1009 0.309 Uiso 0.5 1 calc R U P . .
H60G H 0.4697 0.3662 1.0715 0.309 Uiso 0.5 1 calc R U P . .
C603 C 0.3427(15) 0.3422(10) 1.0682(9) 0.198(6) Uani 0.5 1 d . U P . .
H60H H 0.3339 0.3607 1.0892 0.237 Uiso 0.5 1 calc R U P . .
C604 C 0.3014(15) 0.3302(11) 1.0563(9) 0.213(7) Uani 0.5 1 d . U P . .
H60I H 0.2784 0.3198 1.0836 0.320 Uiso 0.5 1 calc R U P . .
H60J H 0.2830 0.3584 1.0315 0.320 Uiso 0.5 1 calc R U P . .
H60K H 0.3125 0.3037 1.0452 0.320 Uiso 0.5 1 calc R U P . .
C605 C 0.3800(14) 0.2863(9) 1.0949(8) 0.194(7) Uani 0.5 1 d . U P . .
H60L H 0.4121 0.2903 1.1054 0.291 Uiso 0.5 1 calc R U P . .
H60M H 0.3611 0.2666 1.1218 0.291 Uiso 0.5 1 calc R U P . .
H60N H 0.3881 0.2701 1.0726 0.291 Uiso 0.5 1 calc R U P . .

loop_
_atom_site_aniso_label
_atom_site_aniso_U_11
_atom_site_aniso_U_22
_atom_site_aniso_U_33
_atom_site_aniso_U_23
_atom_site_aniso_U_13
_atom_site_aniso_U_12
Co1 0.0951(7) 0.1192(8) 0.0765(6) -0.0473(6) -0.0169(5) -0.0105(6)
Co2 0.1515(11) 0.1034(8) 0.0700(6) -0.0114(6) -0.0001(6) -0.0022(7)
Co3 0.0852(6) 0.0767(6) 0.0748(6) -0.0189(4) -0.0097(4) -0.0099(4)
Co4 0.1094(7) 0.0765(6) 0.0654(5) -0.0202(4) -0.0026(5) -0.0201(5)
Co5 0.0912(8) 0.0819(7) 0.1965(14) -0.0123(8) -0.0428(8) -0.0127(6)
Co6 0.0804(6) 0.1543(10) 0.0753(6) -0.0465(6) -0.0057(5) -0.0096(6)
C100 0.119(5) 0.188(5) 0.093(4) -0.052(4) -0.005(4) -0.022(4)
C101 0.134(6) 0.202(5) 0.100(4) -0.052(4) 0.005(4) -0.027(4)
C102 0.133(5) 0.205(5) 0.095(4) -0.053(3) -0.001(4) -0.018(4)
C103 0.128(5) 0.201(5) 0.090(3) -0.056(3) 0.000(3) -0.008(4)
C104 0.148(6) 0.206(5) 0.098(4) -0.063(4) 0.004(4) -0.004(4)
C105 0.171(6) 0.204(5) 0.108(4) -0.070(4) 0.018(4) -0.002(5)
C106 0.174(6) 0.188(4) 0.105(4) -0.071(3) 0.018(4) -0.001(4)
C107 0.209(7) 0.188(5) 0.127(4) -0.076(4) 0.033(4) -0.007(5)
C108 0.203(7) 0.170(5) 0.123(4) -0.073(4) 0.029(4) -0.003(4)
C109 0.158(5) 0.160(4) 0.103(4) -0.059(3) 0.014(3) 0.005(4)
C110 0.122(4) 0.180(4) 0.090(3) -0.058(3) 0.000(3) 0.003(3)
C111 0.104(4) 0.185(4) 0.083(3) -0.053(3) -0.012(3) -0.001(3)
C112 0.151(5) 0.138(4) 0.098(3) -0.052(3) 0.007(3) 0.005(4)
C113 0.109(4) 0.120(4) 0.073(3) -0.034(3) -0.007(2) 0.007(3)
C114 0.116(4) 0.128(4) 0.077(3) -0.037(3) 0.002(3) -0.007(3)
C115 0.111(4) 0.123(4) 0.076(3) -0.037(3) 0.002(3) -0.010(3)
C116 0.099(4) 0.113(4) 0.069(2) -0.028(2) -0.007(2) 0.001(3)
C117 0.108(4) 0.130(4) 0.076(3) -0.037(3) -0.009(3) -0.006(3)
C118 0.118(4) 0.137(5) 0.078(3) -0.039(3) -0.008(3) -0.004(3)
C120 0.115(4) 0.112(4) 0.145(5) -0.023(4) 0.006(3) -0.023(3)
C121 0.134(4) 0.118(4) 0.163(6) -0.014(4) 0.012(4) -0.032(3)
C122 0.139(4) 0.111(4) 0.151(6) -0.016(4) 0.004(4) -0.032(3)
C123 0.136(3) 0.094(3) 0.117(4) -0.020(3) -0.007(3) -0.022(2)
C124 0.146(4) 0.098(4) 0.127(5) -0.020(3) -0.017(3) -0.013(3)
C125 0.139(4) 0.093(3) 0.118(5) -0.020(3) -0.023(4) -0.003(3)
C126 0.118(3) 0.091(3) 0.098(4) -0.027(3) -0.023(3) 0.001(2)
C127 0.113(3) 0.101(3) 0.106(4) -0.032(3) -0.024(3) 0.002(3)
C128 0.100(3) 0.105(3) 0.099(4) -0.037(3) -0.021(3) -0.002(2)
C129 0.096(3) 0.093(3) 0.081(3) -0.031(2) -0.012(2) -0.010(2)
C130 0.108(3) 0.082(3) 0.083(3) -0.024(2) -0.015(2) -0.007(2)
C131 0.114(3) 0.087(3) 0.092(4) -0.029(2) -0.008(2) -0.016(2)
C132 0.091(3) 0.094(3) 0.078(3) -0.033(2) -0.006(3) -0.014(2)
C133 0.093(3) 0.087(2) 0.067(3) -0.025(2) -0.001(2) -0.019(2)
C134 0.101(3) 0.088(3) 0.073(3) -0.021(2) -0.007(3) -0.025(2)
C135 0.101(4) 0.087(3) 0.074(3) -0.019(2) -0.011(3) -0.024(2)
C136 0.093(3) 0.088(2) 0.070(3) -0.023(2) -0.002(2) -0.023(2)
C137 0.092(3) 0.090(3) 0.069(3) -0.028(2) -0.001(2) -0.021(2)
C138 0.091(3) 0.091(3) 0.074(3) -0.027(2) -0.001(3) -0.020(2)
C140 0.139(5) 0.133(4) 0.110(4) -0.064(3) 0.001(4) -0.028(4)
C141 0.171(6) 0.144(4) 0.117(4) -0.073(3) 0.016(4) -0.036(4)
C142 0.197(7) 0.151(4) 0.118(4) -0.074(3) 0.025(4) -0.043(4)
C143 0.196(6) 0.146(4) 0.103(3) -0.066(3) 0.024(4) -0.041(4)
C144 0.231(7) 0.154(4) 0.110(4) -0.066(3) 0.035(4) -0.054(4)
C145 0.236(7) 0.152(4) 0.101(4) -0.060(3) 0.033(4) -0.055(5)
C146 0.208(6) 0.132(4) 0.088(3) -0.045(3) 0.020(3) -0.042(4)
C147 0.208(7) 0.127(4) 0.087(3) -0.040(3) 0.014(4) -0.039(4)
C148 0.190(6) 0.113(4) 0.082(3) -0.032(3) 0.005(4) -0.028(4)
C149 0.151(5) 0.106(3) 0.070(2) -0.033(2) -0.010(3) -0.017(3)
C150 0.167(5) 0.124(3) 0.078(3) -0.046(2) 0.004(3) -0.028(3)
C151 0.154(5) 0.129(3) 0.091(3) -0.054(3) 0.004(3) -0.027(3)
C152 0.128(5) 0.104(4) 0.070(3) -0.032(2) -0.015(3) -0.012(3)
C153 0.104(3) 0.096(3) 0.069(2) -0.033(2) -0.012(2) -0.014(3)
C154 0.105(4) 0.111(4) 0.075(3) -0.040(3) -0.009(2) -0.023(3)
C155 0.106(4) 0.109(4) 0.075(3) -0.038(3) -0.007(2) -0.026(3)
C156 0.100(3) 0.093(3) 0.068(2) -0.031(2) -0.007(2) -0.019(3)
C157 0.097(3) 0.092(4) 0.066(2) -0.029(2) -0.009(2) -0.018(3)
C158 0.100(3) 0.090(4) 0.066(2) -0.030(2) -0.008(2) -0.015(3)
C160 0.177(7) 0.103(4) 0.216(6) -0.031(4) -0.013(5) -0.010(5)
C161 0.205(8) 0.104(4) 0.222(6) -0.028(4) -0.014(5) -0.006(5)
C162 0.204(7) 0.105(4) 0.229(5) -0.032(4) -0.011(5) -0.006(5)
C163 0.182(6) 0.096(3) 0.228(5) -0.033(4) -0.004(5) -0.007(4)
C164 0.197(7) 0.098(4) 0.239(6) -0.039(4) -0.003(6) -0.009(4)
C165 0.185(7) 0.098(4) 0.240(6) -0.044(4) 0.002(6) -0.014(4)
C166 0.152(6) 0.096(3) 0.232(5) -0.048(3) 0.007(5) -0.015(4)
C167 0.153(6) 0.102(4) 0.234(5) -0.053(4) 0.007(5) -0.016(4)
C168 0.129(6) 0.103(3) 0.224(5) -0.059(3) 0.006(4) -0.016(4)
C169 0.095(4) 0.095(3) 0.209(5) -0.048(3) 0.010(4) -0.013(3)
C170 0.114(5) 0.089(3) 0.219(4) -0.039(3) 0.009(4) -0.013(3)
C171 0.135(5) 0.093(3) 0.219(5) -0.035(3) 0.002(4) -0.010(3)
C172 0.087(4) 0.099(3) 0.182(5) -0.050(3) 0.000(4) -0.016(3)
C173 0.082(3) 0.091(3) 0.123(4) -0.032(3) -0.008(3) -0.017(2)
C174 0.081(3) 0.092(3) 0.115(4) -0.039(3) -0.004(3) -0.016(2)
C175 0.079(3) 0.094(3) 0.094(4) -0.037(3) -0.006(3) -0.014(2)
C176 0.084(3) 0.089(2) 0.082(3) -0.028(2) -0.006(2) -0.017(2)
C177 0.089(3) 0.089(3) 0.094(4) -0.024(3) -0.015(3) -0.018(2)
C178 0.089(4) 0.090(3) 0.111(4) -0.023(3) -0.015(3) -0.017(2)
C180 0.089(3) 0.104(3) 0.069(2) -0.0277(19) -0.007(2) -0.005(2)
C181 0.090(4) 0.100(3) 0.067(2) -0.024(2) -0.005(2) -0.008(2)
C182 0.103(4) 0.105(3) 0.070(3) -0.022(2) -0.002(3) -0.004(3)
C183 0.101(4) 0.100(3) 0.071(3) -0.021(2) -0.003(3) -0.006(3)
C184 0.087(3) 0.093(3) 0.071(2) -0.024(2) -0.005(2) -0.015(2)
C185 0.090(3) 0.087(2) 0.071(2) -0.0232(18) -0.003(2) -0.021(2)
C186 0.099(4) 0.083(3) 0.070(2) -0.0255(18) -0.004(2) -0.023(2)
C187 0.116(4) 0.084(3) 0.075(3) -0.028(2) -0.002(3) -0.021(3)
C188 0.121(4) 0.087(3) 0.072(3) -0.031(2) -0.001(3) -0.023(3)
C189 0.100(4) 0.085(2) 0.068(2) -0.0289(18) -0.005(2) -0.023(2)
C190 0.098(3) 0.088(2) 0.067(2) -0.0272(18) -0.006(2) -0.022(2)
C191 0.096(4) 0.088(2) 0.064(2) -0.0253(19) -0.008(2) -0.018(2)
C192 0.114(4) 0.090(3) 0.068(3) -0.023(2) -0.005(3) -0.016(3)
C193 0.112(4) 0.088(3) 0.071(3) -0.024(2) -0.004(3) -0.014(3)
C194 0.091(3) 0.088(3) 0.070(2) -0.026(2) -0.008(2) -0.017(2)
C195 0.086(3) 0.091(2) 0.074(2) -0.0289(18) -0.008(2) -0.015(2)
C196 0.082(3) 0.091(3) 0.073(2) -0.0304(18) -0.008(2) -0.015(2)
C197 0.088(4) 0.098(3) 0.078(3) -0.035(2) -0.006(2) -0.012(3)
C198 0.091(4) 0.104(3) 0.075(3) -0.035(2) -0.006(3) -0.008(3)
C199 0.084(3) 0.101(3) 0.070(2) -0.0301(19) -0.009(2) -0.009(2)
N100 0.100(4) 0.182(4) 0.090(3) -0.054(3) -0.006(3) -0.011(4)
N101 0.116(4) 0.162(4) 0.084(3) -0.053(3) -0.003(3) 0.011(3)
N102 0.114(4) 0.127(4) 0.079(3) -0.038(3) -0.005(2) 0.014(3)
N103 0.106(3) 0.091(3) 0.101(4) -0.028(3) -0.004(3) -0.017(2)
N104 0.096(3) 0.084(2) 0.077(3) -0.026(2) -0.014(2) -0.008(2)
N105 0.091(3) 0.087(2) 0.071(3) -0.025(2) -0.002(2) -0.017(2)
N106 0.126(4) 0.125(3) 0.092(3) -0.054(3) -0.006(3) -0.021(3)
N107 0.142(4) 0.107(3) 0.067(2) -0.033(2) -0.011(3) -0.012(3)
N108 0.111(4) 0.100(3) 0.067(2) -0.034(2) -0.015(2) -0.007(3)
N109 0.136(5) 0.092(3) 0.212(5) -0.031(4) -0.006(5) -0.007(4)
N110 0.093(4) 0.091(3) 0.208(5) -0.042(3) 0.007(4) -0.012(3)
N111 0.078(3) 0.090(3) 0.156(4) -0.032(3) -0.005(3) -0.015(2)
N112 0.082(3) 0.092(3) 0.065(2) -0.0231(19) -0.007(2) -0.012(2)
N113 0.097(3) 0.082(2) 0.067(2) -0.0267(18) -0.006(2) -0.022(2)
N114 0.093(3) 0.087(2) 0.064(2) -0.0248(19) -0.008(2) -0.017(2)
N115 0.083(3) 0.095(3) 0.069(2) -0.0296(19) -0.006(2) -0.011(2)
C200 0.179(4) 0.175(4) 0.173(4) -0.051(3) 0.018(3) -0.013(3)
C201 0.182(4) 0.179(4) 0.181(4) -0.051(3) 0.015(3) -0.010(3)
C202 0.184(4) 0.173(5) 0.191(6) -0.034(4) 0.019(3) 0.002(3)
C203 0.183(4) 0.150(4) 0.156(5) -0.031(3) 0.010(3) 0.003(3)
C204 0.182(4) 0.146(3) 0.139(4) -0.042(3) 0.000(3) -0.003(3)
C205 0.183(4) 0.122(4) 0.105(4) -0.021(3) -0.009(3) 0.002(3)
C206 0.182(4) 0.107(3) 0.080(4) -0.018(3) -0.009(3) -0.009(3)
C207 0.181(4) 0.100(4) 0.085(4) -0.005(3) -0.008(3) -0.017(3)
C208 0.168(4) 0.101(4) 0.084(4) -0.003(3) -0.006(3) -0.026(3)
C209 0.156(4) 0.094(3) 0.074(3) -0.009(2) -0.009(3) -0.021(3)
C210 0.174(4) 0.107(3) 0.079(3) -0.021(3) -0.005(3) -0.004(3)
C211 0.176(3) 0.139(4) 0.123(4) -0.040(3) 0.009(3) -0.003(3)
C212 0.133(4) 0.093(3) 0.080(3) -0.008(3) -0.014(3) -0.029(3)
C213 0.105(4) 0.087(3) 0.072(2) -0.0100(19) -0.014(3) -0.024(3)
C214 0.113(4) 0.086(3) 0.075(3) -0.014(2) -0.016(3) -0.019(3)
C215 0.110(4) 0.085(3) 0.070(3) -0.015(2) -0.014(3) -0.019(3)
C216 0.093(4) 0.083(2) 0.071(2) -0.0155(19) -0.015(2) -0.020(2)
C217 0.099(4) 0.089(3) 0.071(2) -0.015(2) -0.013(3) -0.023(3)
C218 0.102(4) 0.089(3) 0.074(3) -0.013(2) -0.011(3) -0.024(3)
C220 0.124(5) 0.228(6) 0.158(6) -0.054(5) -0.017(5) -0.016(4)
C221 0.130(5) 0.246(6) 0.171(7) -0.048(5) -0.031(5) -0.024(4)
C222 0.143(5) 0.249(6) 0.166(6) -0.047(5) -0.026(5) -0.035(4)
C223 0.139(4) 0.240(6) 0.147(5) -0.048(5) -0.030(4) -0.049(4)
C224 0.151(5) 0.244(6) 0.153(6) -0.051(5) -0.030(5) -0.063(4)
C225 0.157(5) 0.237(6) 0.151(6) -0.056(5) -0.035(4) -0.072(4)
C226 0.147(4) 0.209(5) 0.128(5) -0.055(4) -0.026(4) -0.064(3)
C227 0.162(5) 0.195(5) 0.146(6) -0.063(4) -0.029(4) -0.069(4)
C228 0.154(5) 0.162(5) 0.134(5) -0.063(4) -0.023(4) -0.054(4)
C229 0.120(3) 0.142(4) 0.091(4) -0.038(3) -0.008(3) -0.051(3)
C230 0.118(3) 0.198(5) 0.099(4) -0.039(3) -0.015(3) -0.061(3)
C231 0.126(4) 0.211(5) 0.115(5) -0.041(4) -0.012(3) -0.049(3)
C232 0.104(3) 0.108(4) 0.084(4) -0.031(3) -0.005(3) -0.030(3)
C233 0.083(3) 0.091(3) 0.072(3) -0.022(2) -0.011(2) -0.016(2)
C234 0.085(3) 0.105(4) 0.076(3) -0.029(3) -0.009(2) -0.017(3)
C235 0.086(3) 0.100(4) 0.074(3) -0.026(3) -0.010(2) -0.018(3)
C236 0.085(3) 0.084(3) 0.071(3) -0.020(2) -0.0104(19) -0.016(2)
C237 0.086(3) 0.094(4) 0.073(3) -0.023(3) -0.007(2) -0.018(3)
C238 0.086(3) 0.095(4) 0.073(3) -0.026(3) -0.009(2) -0.016(3)
C240 0.132(4) 0.089(4) 0.127(5) -0.036(3) 0.022(3) -0.030(3)
C241 0.146(4) 0.093(4) 0.143(5) -0.031(3) 0.034(3) -0.032(3)
C242 0.153(4) 0.086(4) 0.128(5) -0.031(3) 0.034(3) -0.030(3)
C243 0.149(4) 0.075(3) 0.105(4) -0.030(3) 0.023(3) -0.024(2)
C244 0.158(4) 0.078(3) 0.104(4) -0.024(3) 0.017(3) -0.019(3)
C245 0.154(4) 0.077(3) 0.095(4) -0.016(3) 0.006(3) -0.012(3)
C246 0.134(3) 0.075(3) 0.084(3) -0.019(2) -0.005(2) -0.015(2)
C247 0.128(4) 0.090(3) 0.089(4) -0.012(3) -0.013(3) -0.011(3)
C248 0.116(3) 0.091(3) 0.089(4) -0.010(3) -0.017(3) -0.015(3)
C249 0.112(3) 0.081(3) 0.078(3) -0.012(2) -0.016(2) -0.021(2)
C250 0.128(3) 0.069(3) 0.077(3) -0.021(2) 0.000(2) -0.021(2)
C251 0.132(3) 0.071(3) 0.090(3) -0.034(2) 0.012(2) -0.026(2)
C252 0.110(3) 0.081(3) 0.077(3) -0.012(2) -0.016(3) -0.023(2)
C253 0.105(3) 0.075(2) 0.067(3) -0.015(2) -0.011(2) -0.022(2)
C254 0.103(4) 0.077(3) 0.071(3) -0.016(2) -0.008(2) -0.018(2)
C255 0.098(4) 0.076(3) 0.071(3) -0.016(2) -0.007(3) -0.019(2)
C256 0.096(3) 0.078(2) 0.068(3) -0.0177(19) -0.011(2) -0.019(2)
C257 0.117(4) 0.081(3) 0.078(3) -0.015(2) 0.004(3) -0.013(3)
C258 0.121(4) 0.080(3) 0.075(3) -0.015(2) 0.003(3) -0.019(3)
C260 0.146(5) 0.208(6) 0.209(7) -0.054(5) -0.054(5) -0.018(5)
C261 0.148(6) 0.229(7) 0.227(7) -0.053(6) -0.059(5) -0.017(5)
C262 0.150(5) 0.234(6) 0.218(7) -0.076(5) -0.046(5) -0.022(4)
C263 0.133(4) 0.217(5) 0.182(5) -0.104(4) -0.028(4) -0.024(4)
C264 0.137(4) 0.228(5) 0.170(5) -0.120(4) -0.017(4) -0.036(4)
C265 0.125(3) 0.228(5) 0.164(5) -0.122(4) -0.012(3) -0.042(3)
C266 0.123(3) 0.212(4) 0.142(4) -0.115(3) -0.004(3) -0.048(3)
C267 0.126(4) 0.218(5) 0.156(5) -0.104(4) -0.005(3) -0.055(3)
C268 0.125(4) 0.202(5) 0.140(5) -0.082(4) 0.002(3) -0.066(3)
C269 0.117(3) 0.181(5) 0.114(4) -0.080(3) -0.002(3) -0.053(3)
C270 0.114(3) 0.198(4) 0.132(4) -0.111(3) -0.009(3) -0.035(3)
C271 0.127(4) 0.194(5) 0.149(4) -0.106(3) -0.021(3) -0.022(3)
C272 0.119(3) 0.138(4) 0.096(4) -0.052(3) -0.006(3) -0.051(3)
C273 0.096(3) 0.087(3) 0.078(3) -0.033(2) -0.011(2) -0.020(2)
C274 0.098(3) 0.087(4) 0.077(3) -0.029(3) -0.010(2) -0.022(3)
C275 0.099(3) 0.080(3) 0.074(3) -0.024(3) -0.012(2) -0.019(3)
C276 0.096(3) 0.078(3) 0.074(2) -0.023(2) -0.014(2) -0.017(2)
C277 0.097(3) 0.090(4) 0.073(3) -0.025(3) -0.011(2) -0.021(3)
C278 0.099(3) 0.093(4) 0.075(3) -0.027(3) -0.012(2) -0.021(3)
C280 0.091(3) 0.082(2) 0.066(3) -0.017(2) -0.010(2) -0.019(2)
C281 0.093(3) 0.080(3) 0.068(3) -0.017(2) -0.010(2) -0.017(2)
C282 0.098(3) 0.083(3) 0.076(3) -0.011(2) -0.018(3) -0.019(2)
C283 0.095(3) 0.085(3) 0.078(3) -0.014(2) -0.018(3) -0.019(2)
C284 0.089(3) 0.081(2) 0.068(3) -0.018(2) -0.011(2) -0.016(2)
C285 0.084(3) 0.083(2) 0.069(3) -0.021(2) -0.007(2) -0.016(2)
C286 0.087(3) 0.079(2) 0.071(3) -0.020(2) -0.009(2) -0.019(2)
C287 0.095(3) 0.082(3) 0.084(3) -0.018(2) -0.012(3) -0.023(2)
C288 0.097(3) 0.079(3) 0.083(3) -0.014(2) -0.012(3) -0.023(2)
C289 0.091(3) 0.078(3) 0.071(3) -0.018(2) -0.008(2) -0.018(2)
C290 0.094(3) 0.076(2) 0.068(3) -0.019(2) -0.008(2) -0.0169(19)
C291 0.093(3) 0.074(2) 0.067(3) -0.020(2) -0.010(2) -0.013(2)
C292 0.098(3) 0.077(3) 0.081(3) -0.019(2) -0.018(3) -0.013(2)
C293 0.097(3) 0.078(3) 0.083(3) -0.020(2) -0.018(3) -0.014(2)
C294 0.090(3) 0.075(2) 0.070(3) -0.022(2) -0.012(2) -0.013(2)
C295 0.094(3) 0.077(2) 0.070(3) -0.023(2) -0.011(2) -0.015(2)
C296 0.091(3) 0.077(2) 0.068(3) -0.023(2) -0.009(2) -0.016(2)
C297 0.103(4) 0.079(3) 0.082(3) -0.018(2) -0.019(3) -0.022(2)
C298 0.104(4) 0.079(3) 0.084(3) -0.014(2) -0.022(3) -0.024(2)
C299 0.096(3) 0.077(3) 0.070(3) -0.017(2) -0.012(2) -0.019(2)
N200 0.180(4) 0.154(4) 0.139(5) -0.040(4) 0.021(4) -0.011(3)
N201 0.159(4) 0.099(3) 0.070(3) -0.014(2) -0.003(3) -0.015(3)
N202 0.120(4) 0.087(3) 0.073(3) -0.008(2) -0.019(2) -0.022(2)
N203 0.108(4) 0.212(5) 0.123(5) -0.046(4) -0.009(4) -0.031(3)
N204 0.109(3) 0.156(4) 0.076(3) -0.034(3) -0.006(3) -0.051(3)
N205 0.087(3) 0.098(3) 0.070(3) -0.023(2) -0.010(2) -0.022(2)
N206 0.127(3) 0.075(3) 0.096(3) -0.033(2) 0.015(3) -0.027(2)
N207 0.116(3) 0.074(3) 0.075(3) -0.016(2) -0.009(2) -0.022(2)
N208 0.109(3) 0.075(2) 0.067(3) -0.0142(19) -0.014(2) -0.023(2)
N209 0.126(4) 0.185(5) 0.166(5) -0.083(4) -0.037(4) -0.017(4)
N210 0.108(3) 0.179(4) 0.108(4) -0.091(3) -0.004(3) -0.041(3)
N211 0.099(3) 0.109(4) 0.083(3) -0.045(3) -0.009(2) -0.027(2)
N212 0.090(3) 0.078(2) 0.066(3) -0.0177(19) -0.011(2) -0.016(2)
N213 0.087(3) 0.076(2) 0.070(3) -0.0182(19) -0.009(2) -0.017(2)
N214 0.092(3) 0.073(2) 0.065(3) -0.0205(19) -0.011(2) -0.0127(19)
N215 0.092(3) 0.076(2) 0.067(2) -0.0188(19) -0.010(2) -0.018(2)
C300 0.185(6) 0.126(5) 0.113(4) -0.037(4) 0.002(4) -0.005(4)
C301 0.204(7) 0.141(5) 0.116(4) -0.043(4) 0.005(4) -0.014(5)
C302 0.212(7) 0.154(5) 0.112(4) -0.044(4) 0.005(4) -0.023(5)
C303 0.201(6) 0.149(5) 0.095(3) -0.037(3) 0.007(3) -0.019(4)
C304 0.211(7) 0.160(5) 0.097(4) -0.037(3) 0.015(4) -0.027(5)
C305 0.207(7) 0.159(5) 0.092(3) -0.034(3) 0.018(4) -0.028(5)
C306 0.176(5) 0.151(4) 0.089(3) -0.029(3) 0.016(3) -0.020(4)
C307 0.170(6) 0.159(5) 0.097(3) -0.033(3) 0.021(4) -0.026(4)
C308 0.148(6) 0.158(5) 0.096(3) -0.033(3) 0.019(4) -0.025(4)
C309 0.125(5) 0.151(4) 0.086(3) -0.032(3) 0.008(3) -0.014(4)
C310 0.158(5) 0.140(4) 0.083(3) -0.028(3) 0.007(3) -0.008(3)
C311 0.171(5) 0.135(4) 0.091(3) -0.031(3) 0.003(3) -0.006(4)
C312 0.109(5) 0.151(5) 0.085(3) -0.033(3) 0.004(3) -0.021(4)
C313 0.098(4) 0.129(4) 0.071(3) -0.025(2) -0.008(2) -0.009(3)
C314 0.100(4) 0.123(4) 0.076(3) -0.022(3) -0.004(3) -0.012(3)
C315 0.097(4) 0.109(3) 0.080(3) -0.024(2) -0.002(3) -0.014(3)
C316 0.097(3) 0.106(3) 0.075(2) -0.027(2) -0.001(2) -0.013(3)
C317 0.117(4) 0.111(4) 0.073(3) -0.025(3) 0.000(3) -0.003(3)
C318 0.113(4) 0.125(4) 0.075(3) -0.028(2) -0.001(3) 0.000(3)
C320 0.113(4) 0.101(4) 0.110(4) -0.042(3) 0.004(3) -0.033(3)
C321 0.130(4) 0.126(5) 0.117(4) -0.053(4) 0.002(3) -0.039(3)
C322 0.130(4) 0.144(5) 0.115(4) -0.054(4) -0.003(3) -0.035(3)
C323 0.115(4) 0.140(4) 0.103(3) -0.045(3) -0.014(3) -0.027(3)
C324 0.121(4) 0.162(5) 0.115(4) -0.047(4) -0.023(3) -0.016(4)
C325 0.115(4) 0.161(5) 0.112(4) -0.041(4) -0.027(3) -0.009(4)
C326 0.102(3) 0.139(4) 0.103(4) -0.034(3) -0.020(3) -0.002(3)
C327 0.109(4) 0.144(5) 0.107(4) -0.036(3) -0.020(3) 0.007(3)
C328 0.102(4) 0.131(4) 0.101(4) -0.034(3) -0.012(3) 0.010(3)
C329 0.096(3) 0.110(4) 0.084(3) -0.029(3) -0.008(2) -0.002(3)
C330 0.093(3) 0.115(4) 0.088(3) -0.029(3) -0.011(2) -0.016(3)
C331 0.099(3) 0.110(4) 0.092(3) -0.032(3) -0.005(2) -0.027(3)
C332 0.096(3) 0.105(4) 0.080(3) -0.030(3) -0.005(3) -0.002(3)
C333 0.093(3) 0.089(3) 0.068(3) -0.024(2) -0.002(2) -0.009(2)
C334 0.100(3) 0.089(3) 0.076(3) -0.025(3) -0.005(3) -0.009(3)
C335 0.099(3) 0.088(3) 0.079(3) -0.024(2) -0.004(3) -0.015(2)
C336 0.095(3) 0.087(3) 0.070(3) -0.028(2) -0.002(2) -0.014(2)
C337 0.098(3) 0.085(3) 0.069(3) -0.024(2) -0.006(2) -0.014(2)
C338 0.098(3) 0.087(3) 0.070(3) -0.026(2) -0.006(2) -0.013(2)
C340 0.157(4) 0.108(4) 0.078(3) -0.027(3) -0.014(3) -0.025(3)
C341 0.175(5) 0.129(5) 0.081(3) -0.035(3) -0.013(3) -0.022(4)
C342 0.180(5) 0.115(5) 0.082(3) -0.033(3) -0.007(3) -0.024(4)
C343 0.170(4) 0.095(4) 0.078(3) -0.031(3) 0.001(3) -0.024(3)
C344 0.176(4) 0.115(5) 0.087(4) -0.037(3) 0.008(3) -0.013(4)
C345 0.172(5) 0.144(6) 0.094(3) -0.046(4) 0.010(3) 0.001(4)
C346 0.150(4) 0.142(5) 0.092(3) -0.044(3) 0.008(3) 0.008(3)
C347 0.151(4) 0.188(6) 0.099(3) -0.054(4) 0.005(3) 0.021(4)
C348 0.129(4) 0.187(6) 0.096(4) -0.050(4) 0.002(3) 0.020(4)
C349 0.118(3) 0.141(5) 0.080(3) -0.040(3) 0.001(2) 0.003(3)
C350 0.142(3) 0.098(4) 0.077(3) -0.033(3) 0.005(2) -0.010(3)
C351 0.151(3) 0.074(3) 0.074(3) -0.022(2) 0.001(2) -0.024(3)
C352 0.104(3) 0.136(5) 0.079(3) -0.039(3) 0.000(3) -0.004(3)
C353 0.091(3) 0.090(3) 0.071(2) -0.032(2) -0.004(2) -0.017(2)
C354 0.098(3) 0.084(3) 0.070(3) -0.026(2) -0.002(2) -0.019(2)
C355 0.097(4) 0.080(3) 0.071(2) -0.026(2) -0.002(2) -0.014(3)
C356 0.088(3) 0.078(3) 0.068(2) -0.0263(19) -0.006(2) -0.017(2)
C357 0.092(3) 0.083(3) 0.070(3) -0.029(2) -0.008(2) -0.014(2)
C358 0.095(4) 0.089(3) 0.072(2) -0.033(2) -0.008(2) -0.012(3)
C360 0.191(4) 0.184(5) 0.190(4) -0.046(4) -0.020(4) -0.031(4)
C361 0.192(4) 0.186(5) 0.193(4) -0.049(4) -0.020(4) -0.034(4)
C362 0.188(3) 0.189(6) 0.193(4) -0.051(4) -0.017(3) -0.033(3)
C363 0.1799(18) 0.1818(19) 0.1882(18) -0.0530(13) -0.0231(13) -0.0400(14)
C364 0.1799(18) 0.183(2) 0.1888(19) -0.0538(14) -0.0228(14) -0.0403(15)
C365 0.181(2) 0.184(2) 0.189(2) -0.0542(15) -0.0224(16) -0.0401(17)
C366 0.1793(18) 0.179(2) 0.1866(18) -0.0511(14) -0.0238(14) -0.0394(15)
C367 0.177(2) 0.174(3) 0.179(2) -0.063(2) -0.0351(18) -0.0400(19)
C368 0.177(2) 0.173(3) 0.178(2) -0.0640(19) -0.0354(17) -0.0393(19)
C369 0.176(2) 0.172(3) 0.178(2) -0.0637(19) -0.0350(17) -0.0383(19)
C370 0.1795(18) 0.1792(19) 0.1866(18) -0.0512(13) -0.0238(13) -0.0395(14)
C371 0.1798(17) 0.1800(18) 0.1872(17) -0.0518(13) -0.0234(13) -0.0396(14)
C372 0.176(2) 0.170(3) 0.176(2) -0.065(2) -0.0346(18) -0.037(2)
C373 0.107(3) 0.080(3) 0.097(4) -0.027(3) -0.015(3) -0.009(2)
C374 0.099(3) 0.078(3) 0.092(4) -0.027(3) -0.007(3) -0.009(2)
C375 0.097(3) 0.078(3) 0.090(4) -0.028(3) -0.005(3) -0.014(2)
C376 0.092(3) 0.077(3) 0.078(3) -0.026(2) -0.001(2) -0.016(2)
C377 0.096(3) 0.076(3) 0.088(4) -0.028(3) -0.010(3) -0.013(2)
C378 0.103(3) 0.078(3) 0.092(4) -0.028(3) -0.016(3) -0.013(2)
C380 0.098(2) 0.091(3) 0.076(2) -0.028(2) 0.0015(18) -0.019(2)
C381 0.098(2) 0.087(3) 0.072(3) -0.026(2) 0.0000(19) -0.018(2)
C382 0.102(3) 0.099(4) 0.071(3) -0.028(3) 0.000(2) -0.019(3)
C383 0.100(3) 0.096(4) 0.072(3) -0.029(3) -0.003(2) -0.021(3)
C384 0.097(2) 0.082(3) 0.072(2) -0.027(2) -0.0020(19) -0.019(2)
C385 0.096(3) 0.082(3) 0.073(2) -0.027(2) -0.0039(18) -0.014(2)
C386 0.091(3) 0.081(3) 0.074(2) -0.027(2) -0.0037(18) -0.017(3)
C387 0.090(3) 0.089(4) 0.076(3) -0.029(3) -0.003(2) -0.018(3)
C388 0.089(3) 0.086(4) 0.074(3) -0.028(3) -0.001(2) -0.019(3)
C389 0.088(3) 0.071(3) 0.070(2) -0.024(2) -0.0011(18) -0.018(2)
C390 0.090(2) 0.069(3) 0.069(2) -0.024(2) -0.0024(17) -0.017(2)
C391 0.090(2) 0.066(3) 0.071(2) -0.023(2) -0.0029(18) -0.015(2)
C392 0.093(3) 0.081(4) 0.075(3) -0.029(3) -0.005(2) -0.015(3)
C393 0.092(3) 0.080(4) 0.079(3) -0.029(3) -0.006(2) -0.013(3)
C394 0.090(2) 0.068(3) 0.078(2) -0.026(2) -0.0038(19) -0.015(2)
C395 0.092(2) 0.073(3) 0.081(2) -0.027(2) -0.0019(18) -0.017(2)
C396 0.091(3) 0.081(3) 0.082(2) -0.030(2) -0.0013(18) -0.017(3)
C397 0.092(3) 0.103(4) 0.088(3) -0.034(3) 0.002(2) -0.021(3)
C398 0.094(3) 0.105(4) 0.086(3) -0.033(3) 0.004(2) -0.020(3)
C399 0.093(3) 0.086(3) 0.079(2) -0.030(2) 0.0025(19) -0.018(3)
N300 0.172(5) 0.121(4) 0.098(3) -0.029(3) 0.004(3) -0.001(3)
N301 0.127(4) 0.142(4) 0.080(3) -0.028(3) 0.007(3) -0.008(3)
N302 0.099(4) 0.144(4) 0.074(3) -0.030(3) -0.006(2) -0.012(3)
N303 0.098(3) 0.095(3) 0.095(3) -0.031(3) -0.002(2) -0.029(2)
N304 0.081(3) 0.103(3) 0.082(3) -0.027(2) -0.006(2) -0.009(2)
N305 0.092(3) 0.093(3) 0.071(3) -0.025(2) -0.004(2) -0.009(2)
N306 0.148(4) 0.079(3) 0.072(3) -0.023(2) -0.006(2) -0.025(3)
N307 0.120(3) 0.097(4) 0.073(2) -0.028(2) 0.003(2) -0.006(3)
N308 0.097(3) 0.105(3) 0.074(2) -0.036(2) -0.003(2) -0.013(3)
N309 0.1801(18) 0.180(2) 0.1871(18) -0.0515(14) -0.0236(14) -0.0395(15)
N310 0.1795(18) 0.178(2) 0.1859(19) -0.0505(14) -0.0239(13) -0.0393(14)
N311 0.122(3) 0.095(3) 0.139(4) -0.031(3) -0.041(3) -0.005(3)
N312 0.097(2) 0.084(3) 0.070(2) -0.027(2) -0.0018(18) -0.019(2)
N313 0.088(3) 0.078(3) 0.069(2) -0.026(2) -0.0012(18) -0.019(2)
N314 0.090(2) 0.070(3) 0.072(2) -0.024(2) -0.0022(18) -0.016(2)
N315 0.088(3) 0.081(3) 0.078(2) -0.031(2) 0.0002(18) -0.016(2)
C400 0.149(4) 0.122(4) 0.125(3) -0.042(3) -0.013(3) -0.037(3)
C401 0.163(4) 0.127(4) 0.136(3) -0.039(3) -0.019(3) -0.021(3)
C402 0.155(3) 0.122(4) 0.137(3) -0.058(3) -0.017(3) -0.022(3)
C403 0.160(3) 0.126(4) 0.121(4) -0.028(3) -0.011(3) -0.028(3)
C404 0.149(4) 0.141(4) 0.134(3) -0.065(3) -0.006(3) -0.015(3)
C405 0.140(4) 0.139(4) 0.119(3) -0.046(3) 0.004(3) -0.046(3)
C406 0.136(4) 0.135(3) 0.121(3) -0.046(3) -0.002(3) -0.022(3)
C407 0.151(4) 0.131(4) 0.144(3) -0.061(3) -0.014(3) -0.012(3)
C408 0.158(4) 0.129(4) 0.104(4) -0.027(3) -0.009(3) -0.027(3)
C409 0.159(4) 0.119(4) 0.120(3) -0.034(3) -0.007(3) -0.029(3)
C410 0.138(4) 0.113(4) 0.125(3) -0.044(3) -0.012(3) -0.010(3)
C411 0.142(4) 0.146(4) 0.110(4) -0.046(3) 0.007(3) -0.037(3)
C412 0.151(4) 0.139(3) 0.103(4) -0.037(3) -0.002(3) -0.033(3)
C413 0.148(3) 0.140(3) 0.103(4) -0.051(3) -0.007(3) -0.030(3)
C414 0.129(4) 0.124(3) 0.118(3) -0.039(3) -0.022(3) -0.012(3)
C415 0.156(4) 0.140(3) 0.100(4) -0.029(3) -0.013(3) -0.029(3)
C416 0.142(4) 0.125(3) 0.121(3) -0.050(3) -0.018(3) -0.033(3)
C417 0.148(4) 0.137(4) 0.110(3) -0.039(3) 0.005(3) -0.044(3)
C418 0.136(3) 0.131(3) 0.113(3) -0.055(3) -0.010(3) -0.038(3)
C419 0.154(4) 0.125(4) 0.113(4) -0.029(3) -0.016(3) -0.018(3)
C420 0.157(4) 0.129(4) 0.111(4) -0.023(3) -0.019(3) -0.020(3)
C421 0.138(4) 0.137(3) 0.117(3) -0.042(3) -0.002(3) -0.031(3)
C422 0.159(3) 0.126(4) 0.110(4) -0.030(3) 0.000(3) -0.035(3)
C423 0.142(4) 0.146(3) 0.140(3) -0.061(3) -0.006(3) -0.018(3)
C424 0.137(4) 0.146(3) 0.109(3) -0.042(3) -0.027(3) -0.021(3)
C425 0.148(4) 0.127(4) 0.113(3) -0.028(3) -0.005(3) -0.040(3)
C426 0.161(4) 0.119(4) 0.137(3) -0.043(3) -0.018(3) -0.027(3)
C427 0.141(4) 0.137(4) 0.142(3) -0.057(3) -0.016(3) -0.009(3)
C428 0.131(4) 0.134(3) 0.118(3) -0.040(2) -0.007(3) -0.034(3)
C429 0.144(4) 0.151(3) 0.128(3) -0.057(3) -0.001(3) -0.028(3)
C430 0.141(4) 0.136(3) 0.106(3) -0.034(3) 0.002(3) -0.036(3)
C431 0.152(4) 0.145(3) 0.120(4) -0.059(3) -0.003(3) -0.027(3)
C432 0.144(3) 0.124(4) 0.127(3) -0.053(3) -0.006(3) -0.018(3)
C433 0.141(3) 0.129(3) 0.112(3) -0.058(3) -0.008(2) -0.031(3)
C434 0.150(3) 0.147(3) 0.106(4) -0.042(3) -0.017(3) -0.027(3)
C435 0.143(4) 0.140(3) 0.108(3) -0.041(3) -0.023(3) -0.021(3)
C436 0.127(4) 0.143(3) 0.127(3) -0.055(3) -0.012(3) -0.024(3)
C437 0.142(4) 0.126(3) 0.111(3) -0.031(3) -0.026(3) -0.012(3)
C438 0.152(4) 0.127(4) 0.126(4) -0.030(3) -0.027(3) -0.011(3)
C439 0.153(3) 0.141(3) 0.111(4) -0.056(3) -0.013(3) -0.028(3)
C440 0.152(3) 0.145(3) 0.105(4) -0.046(3) -0.016(3) -0.026(3)
C441 0.129(4) 0.131(3) 0.120(3) -0.044(2) -0.018(3) -0.024(3)
C442 0.148(3) 0.141(3) 0.110(4) -0.048(3) 0.000(3) -0.031(3)
C443 0.152(4) 0.112(4) 0.122(3) -0.032(3) -0.012(3) -0.017(3)
C444 0.156(4) 0.141(3) 0.095(4) -0.034(3) -0.009(3) -0.029(3)
C445 0.145(4) 0.127(4) 0.119(3) -0.048(3) -0.003(3) -0.043(3)
C446 0.152(4) 0.146(3) 0.106(4) -0.049(3) 0.000(3) -0.032(3)
C447 0.146(4) 0.119(4) 0.145(3) -0.054(3) -0.021(3) -0.004(3)
C448 0.142(4) 0.126(3) 0.120(3) -0.036(3) -0.006(3) -0.041(3)
C449 0.149(3) 0.118(4) 0.122(3) -0.055(3) -0.007(2) -0.027(3)
C450 0.156(4) 0.117(4) 0.124(3) -0.043(3) -0.005(3) -0.033(3)
C451 0.139(4) 0.136(3) 0.124(4) -0.037(3) -0.031(3) -0.010(3)
C452 0.143(4) 0.135(3) 0.117(3) -0.055(3) 0.000(3) -0.021(3)
C453 0.130(4) 0.132(3) 0.111(3) -0.045(3) -0.026(3) -0.026(3)
C454 0.152(4) 0.116(4) 0.139(3) -0.038(3) -0.026(3) -0.005(3)
C455 0.149(3) 0.126(3) 0.123(3) -0.060(3) -0.015(3) -0.028(3)
C456 0.125(4) 0.147(3) 0.124(3) -0.053(3) 0.000(3) -0.038(3)
C457 0.132(4) 0.124(4) 0.122(3) -0.044(3) -0.012(3) -0.012(3)
C458 0.132(4) 0.136(3) 0.133(3) -0.050(3) -0.021(3) -0.013(3)
C459 0.124(4) 0.140(3) 0.111(3) -0.052(3) -0.022(3) -0.028(3)
B100 0.129(4) 0.150(4) 0.109(3) -0.054(3) -0.001(3) -0.018(3)
B101 0.131(4) 0.146(4) 0.110(3) -0.053(3) -0.001(3) -0.019(3)
B102 0.129(4) 0.146(4) 0.107(3) -0.052(3) -0.001(3) -0.019(3)
B103 0.130(4) 0.150(4) 0.108(3) -0.054(3) -0.001(3) -0.019(3)
B104 0.131(4) 0.152(4) 0.110(3) -0.057(3) 0.000(3) -0.021(3)
B105 0.132(4) 0.150(4) 0.112(3) -0.055(3) 0.001(3) -0.020(3)
B106 0.134(4) 0.148(4) 0.115(4) -0.052(3) 0.001(3) -0.021(3)
B107 0.131(4) 0.147(4) 0.110(4) -0.051(3) -0.002(3) -0.020(3)
B108 0.129(4) 0.151(4) 0.108(3) -0.053(3) -0.001(3) -0.021(3)
B109 0.131(4) 0.151(4) 0.108(3) -0.054(3) -0.001(3) -0.022(3)
B110 0.132(4) 0.150(4) 0.112(3) -0.054(3) 0.000(3) -0.023(3)
B111 0.133(4) 0.151(4) 0.111(3) -0.050(3) -0.002(3) -0.021(3)
B200 0.162(4) 0.115(4) 0.135(4) -0.022(3) -0.028(3) -0.022(3)
B201 0.153(4) 0.110(3) 0.125(4) -0.021(3) -0.027(3) -0.019(3)
B202 0.158(4) 0.114(4) 0.132(4) -0.023(3) -0.023(3) -0.020(3)
B203 0.166(4) 0.114(4) 0.134(4) -0.022(3) -0.025(3) -0.021(3)
B204 0.166(4) 0.114(4) 0.130(4) -0.022(3) -0.029(3) -0.021(3)
B205 0.161(4) 0.113(4) 0.125(3) -0.022(3) -0.030(3) -0.020(3)
B206 0.156(4) 0.111(4) 0.120(4) -0.022(3) -0.028(3) -0.015(3)
B207 0.154(4) 0.109(3) 0.123(4) -0.022(3) -0.024(3) -0.016(3)
B208 0.163(4) 0.112(4) 0.127(3) -0.024(3) -0.022(3) -0.019(3)
B209 0.169(4) 0.112(3) 0.126(4) -0.023(3) -0.026(3) -0.018(3)
B210 0.165(4) 0.112(4) 0.123(4) -0.022(3) -0.028(3) -0.016(3)
B211 0.162(4) 0.111(4) 0.122(4) -0.024(3) -0.026(3) -0.014(3)
B600 0.178(4) 0.122(4) 0.116(3) -0.043(3) -0.012(3) -0.021(3)
B601 0.180(5) 0.119(4) 0.107(3) -0.039(3) -0.013(3) -0.022(3)
B602 0.176(4) 0.117(4) 0.110(3) -0.039(3) -0.009(3) -0.024(3)
B603 0.173(4) 0.115(3) 0.113(4) -0.040(3) -0.008(3) -0.024(3)
B604 0.177(4) 0.119(4) 0.115(4) -0.042(3) -0.009(3) -0.023(3)
B605 0.182(4) 0.121(4) 0.112(4) -0.041(3) -0.012(3) -0.020(3)
B606 0.183(5) 0.118(3) 0.105(4) -0.037(3) -0.009(3) -0.026(3)
B607 0.179(4) 0.118(4) 0.106(3) -0.034(3) -0.010(3) -0.027(3)
B608 0.175(4) 0.118(4) 0.109(3) -0.034(3) -0.007(3) -0.026(3)
B609 0.177(5) 0.117(4) 0.111(3) -0.037(3) -0.007(3) -0.027(3)
B610 0.181(4) 0.118(4) 0.109(3) -0.039(3) -0.009(3) -0.026(3)
B611 0.179(4) 0.119(4) 0.106(3) -0.034(3) -0.009(3) -0.029(3)
B500 0.228(8) 0.245(8) 0.326(11) -0.074(8) 0.053(7) -0.043(6)
B501 0.229(8) 0.245(8) 0.327(11) -0.074(8) 0.053(7) -0.043(6)
B502 0.226(8) 0.245(8) 0.326(11) -0.074(8) 0.054(8) -0.043(6)
B503 0.226(8) 0.245(8) 0.326(11) -0.075(8) 0.054(7) -0.043(6)
B504 0.227(8) 0.243(8) 0.326(11) -0.074(8) 0.053(8) -0.043(6)
B505 0.228(8) 0.245(8) 0.326(11) -0.073(8) 0.053(8) -0.044(6)
B506 0.228(8) 0.245(8) 0.327(11) -0.073(8) 0.055(7) -0.044(6)
B507 0.227(8) 0.245(8) 0.327(11) -0.073(8) 0.054(8) -0.044(6)
B508 0.226(8) 0.245(8) 0.327(11) -0.074(8) 0.055(8) -0.044(6)
B509 0.226(8) 0.244(8) 0.326(11) -0.074(8) 0.054(7) -0.045(6)
B510 0.227(8) 0.245(8) 0.326(11) -0.073(8) 0.054(8) -0.044(6)
B511 0.227(8) 0.245(8) 0.327(11) -0.074(8) 0.054(7) -0.045(6)
B80A 0.181(6) 0.154(6) 0.160(6) -0.056(5) -0.025(5) -0.025(5)
B81A 0.181(6) 0.154(6) 0.159(6) -0.056(5) -0.025(5) -0.025(5)
B82A 0.180(6) 0.152(6) 0.160(6) -0.056(5) -0.025(5) -0.024(5)
B83A 0.180(7) 0.152(6) 0.160(6) -0.055(5) -0.024(5) -0.025(5)
B84A 0.181(6) 0.153(6) 0.160(6) -0.056(5) -0.025(5) -0.025(5)
B85A 0.182(6) 0.154(6) 0.159(6) -0.055(5) -0.025(5) -0.025(5)
B86A 0.181(6) 0.153(6) 0.159(6) -0.055(5) -0.025(5) -0.025(5)
B87A 0.180(6) 0.152(6) 0.159(6) -0.055(5) -0.025(5) -0.025(5)
B88A 0.180(7) 0.152(6) 0.159(6) -0.055(5) -0.024(5) -0.024(5)
B89A 0.180(6) 0.153(6) 0.159(6) -0.055(5) -0.025(5) -0.024(5)
B90A 0.181(6) 0.152(6) 0.160(6) -0.055(5) -0.026(5) -0.025(5)
B91A 0.180(7) 0.151(6) 0.159(6) -0.055(5) -0.025(5) -0.024(5)
B80B 0.180(6) 0.152(6) 0.158(6) -0.054(5) -0.024(5) -0.024(4)
B81B 0.180(6) 0.154(6) 0.159(6) -0.054(5) -0.024(5) -0.024(5)
B82B 0.180(6) 0.154(6) 0.159(6) -0.054(5) -0.025(5) -0.025(5)
B83B 0.181(6) 0.152(6) 0.160(6) -0.054(5) -0.024(5) -0.024(5)
B84B 0.180(6) 0.152(6) 0.159(6) -0.053(5) -0.025(5) -0.024(5)
B85B 0.181(6) 0.153(6) 0.158(6) -0.054(5) -0.025(5) -0.024(4)
B86B 0.182(6) 0.155(6) 0.159(6) -0.054(5) -0.024(5) -0.025(5)
B87B 0.181(6) 0.154(6) 0.160(6) -0.054(5) -0.024(5) -0.024(5)
B88B 0.180(7) 0.153(6) 0.160(6) -0.054(5) -0.025(5) -0.025(5)
B89B 0.181(6) 0.153(6) 0.160(6) -0.054(5) -0.025(5) -0.025(5)
B90B 0.181(6) 0.153(6) 0.159(6) -0.053(5) -0.025(5) -0.025(5)
B91B 0.182(6) 0.154(6) 0.159(6) -0.054(5) -0.025(5) -0.026(5)
B20 0.161(8) 0.191(10) 0.224(11) -0.020(8) -0.044(8) -0.032(7)
B21 0.162(9) 0.191(10) 0.225(11) -0.020(8) -0.044(8) -0.031(7)
B22 0.163(9) 0.192(10) 0.225(11) -0.020(8) -0.044(8) -0.031(7)
B23 0.161(9) 0.191(10) 0.225(11) -0.020(8) -0.044(8) -0.032(7)
B24 0.161(9) 0.191(10) 0.225(11) -0.020(8) -0.044(8) -0.032(7)
B25 0.162(9) 0.191(10) 0.224(11) -0.020(8) -0.044(8) -0.031(7)
B26 0.163(9) 0.192(10) 0.224(11) -0.020(8) -0.044(8) -0.030(7)
B27 0.163(9) 0.194(10) 0.225(11) -0.020(8) -0.043(8) -0.032(7)
B28 0.163(9) 0.193(10) 0.225(11) -0.020(8) -0.043(8) -0.032(7)
B29 0.160(9) 0.192(10) 0.225(11) -0.020(8) -0.043(8) -0.031(7)
B30 0.162(9) 0.192(10) 0.224(11) -0.020(8) -0.044(8) -0.030(7)
B31 0.162(8) 0.194(10) 0.225(11) -0.021(8) -0.044(8) -0.031(7)
B40B 0.202(8) 0.180(7) 0.172(7) -0.034(5) -0.038(6) -0.018(6)
B41B 0.199(8) 0.180(7) 0.172(7) -0.035(5) -0.037(6) -0.017(6)
B42B 0.199(8) 0.179(7) 0.172(7) -0.032(5) -0.038(6) -0.017(6)
B43B 0.200(7) 0.179(7) 0.171(7) -0.032(5) -0.037(6) -0.017(6)
B44B 0.200(7) 0.180(7) 0.170(6) -0.035(5) -0.035(5) -0.019(5)
B45B 0.201(7) 0.180(7) 0.172(6) -0.036(5) -0.036(6) -0.018(6)
B46B 0.199(8) 0.177(7) 0.173(7) -0.035(5) -0.037(6) -0.017(6)
B47B 0.200(8) 0.179(7) 0.171(7) -0.033(5) -0.038(6) -0.016(6)
B48B 0.201(8) 0.180(7) 0.172(7) -0.034(5) -0.036(6) -0.016(6)
B49B 0.201(8) 0.179(7) 0.172(7) -0.035(5) -0.037(6) -0.016(6)
B50B 0.200(7) 0.179(7) 0.171(6) -0.035(5) -0.037(6) -0.018(6)
B51B 0.201(8) 0.179(7) 0.172(6) -0.035(5) -0.037(6) -0.016(6)
B40A 0.203(8) 0.184(7) 0.162(7) -0.042(6) -0.030(6) -0.030(6)
B41A 0.202(8) 0.183(8) 0.163(7) -0.041(6) -0.031(6) -0.029(6)
B42A 0.203(8) 0.183(7) 0.163(7) -0.040(6) -0.031(6) -0.028(6)
B43A 0.202(8) 0.183(7) 0.163(7) -0.041(6) -0.030(6) -0.027(6)
B44A 0.202(8) 0.183(7) 0.163(7) -0.042(6) -0.031(6) -0.028(6)
B45A 0.202(8) 0.184(8) 0.161(7) -0.042(6) -0.031(6) -0.029(6)
B46A 0.202(8) 0.183(7) 0.162(7) -0.040(6) -0.031(6) -0.028(6)
B47A 0.202(8) 0.182(7) 0.163(7) -0.040(6) -0.031(6) -0.028(6)
B48A 0.201(8) 0.181(7) 0.164(7) -0.040(6) -0.031(6) -0.026(6)
B49A 0.202(8) 0.182(7) 0.164(6) -0.041(5) -0.031(6) -0.026(6)
B50A 0.202(8) 0.183(7) 0.163(7) -0.042(6) -0.031(6) -0.027(6)
B51A 0.201(8) 0.181(7) 0.164(7) -0.040(6) -0.031(6) -0.026(6)
B1A 0.123(4) 0.127(4) 0.105(4) -0.050(3) 0.000(3) -0.037(3)
B2A 0.123(4) 0.125(4) 0.102(3) -0.049(3) -0.001(3) -0.038(3)
B3A 0.123(4) 0.126(4) 0.101(3) -0.050(3) 0.001(3) -0.040(3)
B4A 0.122(4) 0.126(4) 0.103(4) -0.051(3) 0.003(3) -0.038(3)
B5A 0.122(4) 0.124(4) 0.104(4) -0.051(3) 0.002(3) -0.037(3)
B6A 0.123(4) 0.124(4) 0.103(3) -0.050(3) 0.001(3) -0.037(3)
B7A 0.123(4) 0.122(4) 0.100(4) -0.050(3) 0.001(3) -0.038(3)
B8A 0.122(4) 0.124(4) 0.100(4) -0.050(3) 0.001(3) -0.039(3)
B9A 0.122(4) 0.125(4) 0.102(4) -0.051(3) 0.002(3) -0.039(3)
B10A 0.121(4) 0.123(4) 0.102(4) -0.050(3) 0.003(3) -0.038(3)
B11A 0.122(4) 0.121(4) 0.102(3) -0.050(3) 0.002(3) -0.038(3)
B12A 0.121(4) 0.122(4) 0.101(4) -0.050(3) 0.002(3) -0.038(3)
B1B 0.122(4) 0.124(4) 0.103(4) -0.050(3) 0.001(3) -0.037(3)
B2B 0.122(4) 0.126(4) 0.103(4) -0.049(3) 0.001(3) -0.037(3)
B3B 0.122(4) 0.125(4) 0.102(4) -0.050(3) 0.001(3) -0.037(3)
B4B 0.122(4) 0.124(4) 0.102(4) -0.050(3) 0.001(3) -0.037(3)
B5B 0.122(4) 0.124(4) 0.102(4) -0.050(3) 0.001(3) -0.037(3)
B6B 0.123(4) 0.125(4) 0.103(4) -0.049(3) 0.001(3) -0.038(3)
B7B 0.122(4) 0.126(4) 0.102(4) -0.050(3) 0.001(3) -0.037(4)
B8B 0.122(4) 0.126(4) 0.103(4) -0.050(3) 0.001(3) -0.037(3)
B9B 0.122(4) 0.125(4) 0.102(4) -0.050(3) 0.002(3) -0.037(3)
B10B 0.122(4) 0.124(4) 0.102(4) -0.050(3) 0.002(3) -0.037(3)
B11B 0.122(4) 0.124(4) 0.102(4) -0.050(3) 0.001(3) -0.038(3)
B12B 0.121(4) 0.125(4) 0.102(4) -0.050(3) 0.002(3) -0.038(3)
B400 0.107(3) 0.118(3) 0.124(4) -0.038(3) -0.019(3) -0.013(3)
B401 0.108(3) 0.127(3) 0.127(4) -0.037(3) -0.018(3) -0.017(3)
B402 0.110(3) 0.131(4) 0.134(4) -0.045(3) -0.014(3) -0.021(3)
B403 0.111(3) 0.123(3) 0.135(4) -0.042(3) -0.014(3) -0.020(3)
B404 0.113(4) 0.119(4) 0.128(3) -0.036(3) -0.016(3) -0.015(3)
B405 0.110(3) 0.122(4) 0.129(4) -0.039(3) -0.013(3) -0.019(3)
B406 0.109(3) 0.118(3) 0.128(4) -0.039(3) -0.019(3) -0.014(3)
B407 0.107(3) 0.119(3) 0.128(4) -0.036(3) -0.018(3) -0.016(3)
B408 0.110(4) 0.130(4) 0.128(3) -0.041(3) -0.016(3) -0.020(3)
B409 0.109(3) 0.128(3) 0.133(4) -0.045(3) -0.014(3) -0.020(3)
B410 0.108(3) 0.120(4) 0.128(4) -0.038(3) -0.017(3) -0.017(3)
B411 0.109(3) 0.115(3) 0.129(4) -0.038(3) -0.016(3) -0.018(3)
B700 0.133(4) 0.170(5) 0.204(5) -0.083(4) 0.043(4) -0.025(4)
B701 0.132(4) 0.171(5) 0.205(5) -0.083(4) 0.044(4) -0.027(3)
B702 0.136(4) 0.170(5) 0.205(5) -0.085(4) 0.045(4) -0.027(4)
B703 0.137(4) 0.171(5) 0.206(5) -0.085(4) 0.045(4) -0.027(4)
B704 0.133(4) 0.171(5) 0.209(5) -0.082(4) 0.043(4) -0.026(4)
B705 0.133(4) 0.171(5) 0.209(5) -0.081(4) 0.043(4) -0.025(4)
B706 0.132(4) 0.170(5) 0.209(5) -0.086(4) 0.047(4) -0.027(4)
B707 0.137(4) 0.171(5) 0.210(5) -0.087(4) 0.047(4) -0.029(4)
B708 0.135(4) 0.172(5) 0.212(6) -0.085(4) 0.045(4) -0.029(3)
B709 0.135(4) 0.172(5) 0.215(5) -0.083(4) 0.043(4) -0.026(4)
B710 0.134(4) 0.171(5) 0.213(5) -0.083(4) 0.045(4) -0.027(4)
B711 0.134(4) 0.172(5) 0.216(5) -0.086(4) 0.046(4) -0.028(4)
B800 0.134(4) 0.127(4) 0.097(3) -0.026(3) -0.016(3) -0.015(3)
B801 0.139(4) 0.130(4) 0.101(3) -0.027(3) -0.014(3) -0.017(3)
B802 0.137(4) 0.128(4) 0.100(3) -0.028(3) -0.012(3) -0.018(3)
B803 0.133(4) 0.127(3) 0.098(3) -0.027(3) -0.016(3) -0.017(3)
B804 0.132(4) 0.128(3) 0.096(3) -0.027(3) -0.015(3) -0.020(3)
B805 0.134(4) 0.131(4) 0.100(3) -0.030(3) -0.016(3) -0.016(3)
B806 0.139(4) 0.129(3) 0.102(3) -0.029(3) -0.011(3) -0.020(3)
B807 0.133(4) 0.129(4) 0.101(3) -0.029(3) -0.013(3) -0.019(3)
B808 0.133(4) 0.131(4) 0.098(3) -0.026(3) -0.015(3) -0.020(3)
B809 0.133(4) 0.133(4) 0.100(3) -0.030(3) -0.014(3) -0.020(3)
B810 0.136(4) 0.132(4) 0.102(3) -0.030(3) -0.014(3) -0.018(3)
B811 0.132(4) 0.131(4) 0.100(3) -0.030(3) -0.012(3) -0.020(3)
B900 0.158(4) 0.130(4) 0.103(3) -0.048(3) 0.001(3) -0.027(3)
B901 0.154(4) 0.131(4) 0.105(3) -0.052(3) 0.001(3) -0.028(3)
B902 0.154(4) 0.126(3) 0.105(3) -0.046(3) 0.001(3) -0.021(3)
B903 0.154(4) 0.116(3) 0.102(3) -0.044(3) 0.004(3) -0.022(3)
B904 0.155(4) 0.115(3) 0.099(3) -0.047(3) 0.004(3) -0.025(3)
B905 0.159(4) 0.122(3) 0.103(3) -0.050(3) 0.005(3) -0.032(3)
B906 0.146(4) 0.119(3) 0.102(3) -0.047(3) 0.000(3) -0.023(3)
B907 0.151(4) 0.113(3) 0.102(3) -0.043(3) 0.004(3) -0.021(3)
B908 0.149(4) 0.112(3) 0.102(3) -0.045(3) 0.005(3) -0.023(3)
B909 0.149(4) 0.107(3) 0.096(3) -0.045(3) 0.004(3) -0.023(3)
B910 0.149(4) 0.117(3) 0.100(3) -0.048(3) 0.004(3) -0.028(3)
B911 0.143(4) 0.108(3) 0.099(3) -0.046(3) 0.004(3) -0.022(3)
N1 0.230(11) 0.126(7) 0.310(13) -0.059(9) -0.033(10) -0.007(8)
C1 0.204(10) 0.115(8) 0.280(12) -0.041(9) -0.037(9) -0.002(8)
C2 0.231(13) 0.116(7) 0.281(14) -0.041(9) -0.046(11) -0.001(8)
N3 0.112(4) 0.110(3) 0.112(4) -0.0401(19) -0.002(2) -0.0185(19)
C3 0.105(3) 0.106(3) 0.105(3) -0.0408(14) -0.0014(10) -0.0178(11)
C4 0.098(4) 0.102(3) 0.096(4) -0.041(2) -0.001(2) -0.015(2)
N5A 0.151(7) 0.120(7) 0.099(7) -0.035(5) -0.018(5) 0.003(6)
N5B 0.151(8) 0.134(15) 0.112(12) -0.051(11) -0.018(8) -0.005(8)
C5 0.150(6) 0.120(5) 0.104(6) -0.048(5) -0.018(5) -0.002(6)
C6 0.150(6) 0.117(6) 0.114(6) -0.046(5) -0.016(5) -0.007(6)
N7 0.279(8) 0.266(9) 0.263(9) -0.112(7) -0.009(6) -0.037(6)
C7 0.278(8) 0.269(8) 0.265(8) -0.106(5) -0.008(4) -0.042(4)
C8 0.282(8) 0.271(10) 0.259(10) -0.105(8) -0.009(6) -0.043(6)
N9 0.169(7) 0.139(6) 0.142(6) -0.039(6) -0.037(6) -0.026(6)
C9 0.147(7) 0.132(6) 0.125(6) -0.031(6) -0.035(6) -0.027(6)
C10 0.145(8) 0.136(6) 0.177(9) -0.050(6) -0.050(7) -0.024(6)
N11 0.158(7) 0.167(8) 0.143(8) -0.071(7) 0.004(5) -0.044(6)
C11 0.148(6) 0.147(7) 0.137(7) -0.057(4) -0.002(4) -0.032(4)
C12 0.165(8) 0.176(9) 0.160(10) -0.045(7) -0.013(6) -0.053(7)
N13 0.225(11) 0.219(11) 0.140(8) -0.013(7) 0.031(6) -0.007(8)
C13 0.196(10) 0.153(9) 0.109(7) -0.049(6) 0.038(6) -0.029(7)
C14 0.187(10) 0.163(9) 0.130(8) -0.041(6) 0.032(6) -0.034(7)
N15 0.146(7) 0.191(8) 0.155(6) -0.048(7) -0.017(6) -0.039(6)
C15 0.129(7) 0.145(7) 0.152(6) -0.038(7) -0.017(6) -0.029(6)
C16A 0.137(17) 0.145(16) 0.153(7) -0.039(8) -0.016(8) -0.023(14)
C16B 0.130(15) 0.145(13) 0.151(7) -0.037(8) -0.015(7) -0.030(10)
N17 0.240(12) 0.215(11) 0.163(9) -0.072(7) -0.045(8) 0.048(8)
C17 0.209(12) 0.244(12) 0.202(10) -0.120(8) -0.055(8) 0.029(8)
C18 0.218(13) 0.224(13) 0.193(11) -0.091(10) -0.023(10) 0.028(9)
N19 0.121(6) 0.191(8) 0.150(5) -0.056(5) 0.010(4) -0.040(5)
C19 0.118(7) 0.212(9) 0.151(5) -0.052(5) 0.006(4) -0.059(7)
C20 0.163(4) 0.166(4) 0.161(4) -0.058(2) -0.005(2) -0.030(2)
N21 0.116(11) 0.154(12) 0.179(16) -0.060(11) -0.020(11) -0.041(9)
C21 0.157(13) 0.164(14) 0.181(16) -0.064(11) -0.010(12) -0.045(11)
C22 0.206(18) 0.180(16) 0.188(17) -0.074(13) -0.006(13) -0.057(14)
N23 0.186(17) 0.216(18) 0.174(16) -0.084(16) 0.056(12) -0.126(17)
C23 0.175(17) 0.211(18) 0.158(16) -0.098(16) 0.024(12) -0.132(17)
C24 0.21(2) 0.213(18) 0.168(18) -0.100(16) 0.012(14) -0.121(17)
C26 0.068(8) 0.133(6) 0.100(9) -0.034(6) -0.005(7) -0.025(5)
N25 0.063(6) 0.129(6) 0.078(6) -0.025(5) 0.005(5) -0.022(5)
C25 0.078(5) 0.124(5) 0.087(5) -0.026(4) -0.002(4) -0.021(4)
O600 0.335(15) 0.158(8) 0.128(7) -0.052(7) 0.047(8) -0.086(9)
C600 0.318(16) 0.153(9) 0.140(8) -0.056(8) 0.046(9) -0.075(9)
C601 0.290(18) 0.130(11) 0.142(9) -0.053(8) 0.046(10) -0.045(12)
C602 0.329(19) 0.147(13) 0.149(10) -0.063(9) 0.034(10) -0.060(12)
C603 0.331(16) 0.161(9) 0.116(9) -0.056(7) 0.045(9) -0.089(9)
C604 0.339(16) 0.180(13) 0.123(12) -0.042(10) 0.033(10) -0.102(11)
C605 0.329(17) 0.156(10) 0.111(10) -0.053(8) 0.048(10) -0.094(10)

loop_
_atom_type_symbol
_atom_type_description
_atom_type_scat_dispersion_real
_atom_type_scat_dispersion_imag
_atom_type_scat_source
C C 0.0032 0.0016 'International Tables Vol C Tables 4.2.6.8 and 6.1.1.4'
H H 0.0000 0.0000 'International Tables Vol C Tables 4.2.6.8 and 6.1.1.4'
N N 0.0061 0.0032 'International Tables Vol C Tables 4.2.6.8 and 6.1.1.4'
O O 0.0106 0.0058 'International Tables Vol C Tables 4.2.6.8 and 6.1.1.4'
B B 0.0013 0.0007 'International Tables Vol C Tables 4.2.6.8 and 6.1.1.4'
Co Co 0.3483 0.9277 'International Tables Vol C Tables 4.2.6.8 and 6.1.1.4'

loop_
_geom_angle_atom_site_label_1
_geom_angle_atom_site_label_2
_geom_angle_atom_site_label_3
_geom_angle
_geom_angle_site_symmetry_1
_geom_angle_site_symmetry_3
N107 Co1 N210 164.2(3) . .
N107 Co1 N211 121.4(3) . .
N210 Co1 N211 74.1(3) . .
N107 Co1 N108 73.2(2) . .
N210 Co1 N108 113.4(2) . .
N211 Co1 N108 86.2(2) . .
N107 Co1 N106 75.0(2) . .
N210 Co1 N106 101.8(3) . .
N211 Co1 N106 96.2(2) . .
N108 Co1 N106 143.9(2) . .
N107 Co1 N209 90.4(3) . .
N210 Co1 N209 74.5(3) . .
N211 Co1 N209 147.8(3) . .
N108 Co1 N209 99.6(3) . .
N106 Co1 N209 97.2(3) . .
N201 Co2 N301 178.3(3) . .
N201 Co2 N202 77.0(3) . .
N301 Co2 N202 101.9(3) . .
N201 Co2 N200 80.1(3) . .
N301 Co2 N200 100.9(4) . .
N202 Co2 N200 157.0(3) . .
N201 Co2 N300 101.6(3) . .
N301 Co2 N300 79.7(3) . .
N202 Co2 N300 92.1(3) . .
N200 Co2 N300 94.6(4) . .
N201 Co2 N302 103.9(3) . .
N301 Co2 N302 74.7(3) . .
N202 Co2 N302 86.9(3) . .
N200 Co2 N302 96.6(4) . .
N300 Co2 N302 153.6(3) . .
N304 Co3 N104 178.8(3) . .
N304 Co3 N303 80.6(2) . .
N104 Co3 N303 100.0(2) . .
N304 Co3 N305 77.5(2) . .
N104 Co3 N305 102.0(2) . .
N303 Co3 N305 157.6(2) . .
N304 Co3 N103 99.4(3) . .
N104 Co3 N103 79.5(2) . .
N303 Co3 N103 90.4(2) . .
N305 Co3 N103 97.8(2) . .
N304 Co3 N105 104.0(2) . .
N104 Co3 N105 77.1(2) . .
N303 Co3 N105 97.0(2) . .
N305 Co3 N105 83.9(2) . .
N103 Co3 N105 156.3(2) . .
N207 Co4 N307 162.2(2) . 2_666
N207 Co4 N208 74.1(2) . .
N307 Co4 N208 118.4(2) 2_666 .
N207 Co4 N308 121.9(2) . 2_666
N307 Co4 N308 73.8(2) 2_666 2_666
N208 Co4 N308 85.4(2) . 2_666
N207 Co4 N206 76.5(2) . .
N307 Co4 N206 91.5(3) 2_666 .
N208 Co4 N206 150.1(2) . .
N308 Co4 N206 106.0(2) 2_666 .
N207 Co4 N306 90.2(2) . 2_666
N307 Co4 N306 75.6(2) 2_666 2_666
N208 Co4 N306 99.5(2) . 2_666
N308 Co4 N306 147.3(2) 2_666 2_666
N206 Co4 N306 85.8(2) . 2_666
N110 Co5 N310 166.7(4) . 2_666
N110 Co5 N311 116.4(3) . 2_666
N310 Co5 N311 70.2(3) 2_666 2_666
N110 Co5 N111 74.7(3) . .
N310 Co5 N111 118.1(3) 2_666 .
N311 Co5 N111 85.6(3) 2_666 .
N110 Co5 N309 104.2(3) . 2_666
N310 Co5 N309 71.4(3) 2_666 2_666
N311 Co5 N309 138.9(3) 2_666 2_666
N111 Co5 N309 99.7(3) . 2_666
N110 Co5 N109 76.6(3) . .
N310 Co5 N109 91.1(4) 2_666 .
N311 Co5 N109 100.7(3) 2_666 .
N111 Co5 N109 150.4(3) . .
N309 Co5 N109 94.3(4) 2_666 .
N101 Co6 N204 170.3(3) 2_666 .
N101 Co6 N205 112.6(3) 2_666 .
N204 Co6 N205 74.5(3) . .
N101 Co6 N100 77.0(3) 2_666 2_666
N204 Co6 N100 96.0(3) . 2_666
N205 Co6 N100 96.3(3) . 2_666
N101 Co6 N102 74.4(3) 2_666 2_666
N204 Co6 N102 113.3(3) . 2_666
N205 Co6 N102 87.6(2) . 2_666
N100 Co6 N102 150.4(3) 2_666 2_666
N101 Co6 N203 98.0(3) 2_666 .
N204 Co6 N203 75.8(3) . .
N205 Co6 N203 149.0(3) . .
N100 Co6 N203 95.4(3) 2_666 .
N102 Co6 N203 96.1(3) 2_666 .
N100 C100 C101 122.6(10) . .
N100 C100 H100 118.7 . .
C101 C100 H100 118.7 . .
C102 C101 C100 118.2(11) . .
C102 C101 H101 120.9 . .
C100 C101 H101 120.9 . .
C101 C102 C103 122.0(10) . .
C101 C102 H102 119.0 . .
C103 C102 H102 119.0 . .
C111 C103 C102 115.7(9) . .
C111 C103 C104 117.7(10) . .
C102 C103 C104 126.3(9) . .
C105 C104 C103 123.2(10) . .
C105 C104 H104 118.4 . .
C103 C104 H104 118.4 . .
C104 C105 C106 120.7(11) . .
C104 C105 H105 119.6 . .
C106 C105 H105 119.6 . .
C110 C106 C107 116.2(9) . .
C110 C106 C105 117.1(10) . .
C107 C106 C105 126.6(10) . .
C108 C107 C106 121.4(10) . .
C108 C107 H107 119.3 . .
C106 C107 H107 119.3 . .
C107 C108 C109 117.0(11) . .
C107 C108 H108 121.5 . .
C109 C108 H108 121.5 . .
N101 C109 C108 123.0(9) . .
N101 C109 C112 111.4(8) . .
C108 C109 C112 125.6(10) . .
N101 C110 C106 123.5(9) . .
N101 C110 C111 114.5(8) . .
C106 C110 C111 122.0(8) . .
N100 C111 C103 123.7(9) . .
N100 C111 C110 117.1(8) . .
C103 C111 C110 119.1(9) . .
N102 C112 C109 117.3(9) . .
N102 C112 H112 121.4 . .
C109 C112 H112 121.4 . .
C118 C113 C114 120.5(7) . .
C118 C113 N102 122.7(7) . .
C114 C113 N102 116.7(7) . .
C113 C114 C115 118.6(8) . .
C113 C114 H114 120.7 . .
C115 C114 H114 120.7 . .
C116 C115 C114 121.2(8) . .
C116 C115 H115 119.4 . .
C114 C115 H115 119.4 . .
C117 C116 C115 118.3(7) . .
C117 C116 C180 123.2(7) . .
C115 C116 C180 118.3(7) . .
C118 C117 C116 121.8(8) . .
C118 C117 H117 119.1 . .
C116 C117 H117 119.1 . .
C117 C118 C113 119.3(8) . .
C117 C118 H118 120.4 . .
C113 C118 H118 120.4 . .
N103 C120 C121 122.6(9) . .
N103 C120 H120 118.7 . .
C121 C120 H120 118.7 . .
C122 C121 C120 119.7(10) . .
C122 C121 H121 120.2 . .
C120 C121 H121 120.2 . .
C121 C122 C123 121.4(9) . .
C121 C122 H122 119.3 . .
C123 C122 H122 119.3 . .
C122 C123 C124 126.7(8) . .
C122 C123 C131 116.0(8) . .
C124 C123 C131 117.3(8) . .
C125 C124 C123 122.8(9) . .
C125 C124 H124 118.6 . .
C123 C124 H124 118.6 . .
C124 C125 C126 121.9(8) . .
C124 C125 H125 119.1 . .
C126 C125 H125 119.1 . .
C127 C126 C130 116.0(7) . .
C127 C126 C125 128.0(7) . .
C130 C126 C125 116.0(7) . .
C128 C127 C126 122.2(7) . .
C128 C127 H127 118.9 . .
C126 C127 H127 118.9 . .
C127 C128 C129 118.6(8) . .
C127 C128 H128 120.7 . .
C129 C128 H128 120.7 . .
N104 C129 C128 120.6(6) . .
N104 C129 C132 112.3(6) . .
C128 C129 C132 126.9(7) . .
N104 C130 C126 122.6(7) . .
N104 C130 C131 115.2(6) . .
C126 C130 C131 122.1(7) . .
N103 C131 C130 116.4(6) . .
N103 C131 C123 123.7(7) . .
C130 C131 C123 119.8(7) . .
N105 C132 C129 116.6(6) . .
N105 C132 H132 121.7 . .
C129 C132 H132 121.7 . .
C138 C133 C134 119.5(6) . .
C138 C133 N105 123.1(6) . .
C134 C133 N105 117.1(6) . .
C135 C134 C133 119.6(6) . .
C135 C134 H134 120.2 . .
C133 C134 H134 120.2 . .
C134 C135 C136 121.4(6) . .
C134 C135 H135 119.3 . .
C136 C135 H135 119.3 . .
C137 C136 C135 117.9(6) . .
C137 C136 C185 122.0(6) . .
C135 C136 C185 120.0(6) . .
C136 C137 C138 121.4(6) . .
C136 C137 H137 119.3 . .
C138 C137 H137 119.3 . .
C133 C138 C137 120.1(6) . .
C133 C138 H138 120.0 . .
C137 C138 H138 120.0 . .
N106 C140 C141 121.7(9) . .
N106 C140 H140 119.2 . .
C141 C140 H140 119.2 . .
C142 C141 C140 120.0(9) . .
C142 C141 H141 120.0 . .
C140 C141 H141 120.0 . .
C141 C142 C143 121.2(9) . .
C141 C142 H142 119.4 . .
C143 C142 H142 119.4 . .
C142 C143 C144 126.6(8) . .
C142 C143 C151 114.7(8) . .
C144 C143 C151 118.6(8) . .
C145 C144 C143 124.7(9) . .
C145 C144 H144 117.7 . .
C143 C144 H144 117.7 . .
C144 C145 C146 118.8(9) . .
C144 C145 H145 120.6 . .
C146 C145 H145 120.6 . .
C150 C146 C147 118.4(7) . .
C150 C146 C145 116.7(8) . .
C147 C146 C145 124.9(8) . .
C148 C147 C146 119.7(9) . .
C148 C147 H147 120.2 . .
C146 C147 H147 120.2 . .
C147 C148 C149 119.4(8) . .
C147 C148 H148 120.3 . .
C149 C148 H148 120.3 . .
N107 C149 C148 121.8(7) . .
N107 C149 C152 112.0(7) . .
C148 C149 C152 126.1(7) . .
N107 C150 C146 121.6(7) . .
N107 C150 C151 113.9(7) . .
C146 C150 C151 124.5(7) . .
N106 C151 C150 118.5(7) . .
N106 C151 C143 124.7(8) . .
C150 C151 C143 116.8(8) . .
N108 C152 C149 117.5(7) . .
N108 C152 H152 121.3 . .
C149 C152 H152 121.3 . .
C158 C153 C154 120.1(6) . .
C158 C153 N108 120.6(6) . .
C154 C153 N108 119.2(6) . .
C155 C154 C153 119.7(6) . .
C155 C154 H154 120.2 . .
C153 C154 H154 120.2 . .
C154 C155 C156 120.1(7) . .
C154 C155 H155 119.9 . .
C156 C155 H155 119.9 . .
C157 C156 C155 119.0(6) . .
C157 C156 C190 120.8(6) . .
C155 C156 C190 120.2(6) . .
C158 C157 C156 120.7(6) . .
C158 C157 H157 119.6 . .
C156 C157 H157 119.6 . .
C157 C158 C153 120.3(6) . .
C157 C158 H158 119.9 . .
C153 C158 H158 119.9 . .
N109 C160 C161 122.0(11) . .
N109 C160 H160 119.0 . .
C161 C160 H160 119.0 . .
C162 C161 C160 117.6(12) . .
C162 C161 H161 121.2 . .
C160 C161 H161 121.2 . .
C161 C162 C163 122.5(12) . .
C161 C162 H162 118.8 . .
C163 C162 H162 118.8 . .
C162 C163 C171 115.5(10) . .
C162 C163 C164 125.9(11) . .
C171 C163 C164 118.5(11) . .
C165 C164 C163 123.6(12) . .
C165 C164 H164 118.2 . .
C163 C164 H164 118.2 . .
C164 C165 C166 118.9(12) . .
C164 C165 H165 120.6 . .
C166 C165 H165 120.6 . .
C170 C166 C167 115.8(9) . .
C170 C166 C165 118.7(11) . .
C167 C166 C165 125.5(11) . .
C168 C167 C166 122.9(11) . .
C168 C167 H167 118.6 . .
C166 C167 H167 118.6 . .
C167 C168 C169 116.5(11) . .
C167 C168 H168 121.7 . .
C169 C168 H168 121.7 . .
N110 C169 C168 121.1(9) . .
N110 C169 C172 113.3(9) . .
C168 C169 C172 125.3(10) . .
N110 C170 C166 122.9(10) . .
N110 C170 C171 114.2(9) . .
C166 C170 C171 122.7(9) . .
N109 C171 C170 119.3(9) . .
N109 C171 C163 123.3(10) . .
C170 C171 C163 117.3(10) . .
N111 C172 C169 117.2(9) . .
N111 C172 H172 121.4 . .
C169 C172 H172 121.4 . .
C178 C173 C174 119.5(7) . .
C178 C173 N111 118.3(7) . .
C174 C173 N111 122.2(7) . .
C175 C174 C173 120.7(7) . .
C175 C174 H174 119.7 . .
C173 C174 H174 119.7 . .
C174 C175 C176 120.9(6) . .
C174 C175 H175 119.5 . .
C176 C175 H175 119.5 . .
C177 C176 C175 117.8(6) . .
C177 C176 C195 120.4(6) . .
C175 C176 C195 121.8(6) . .
C178 C177 C176 121.1(7) . .
C178 C177 H177 119.5 . .
C176 C177 H177 119.5 . .
C177 C178 C173 119.9(7) . .
C177 C178 H178 120.0 . .
C173 C178 H178 120.0 . .
C199 C180 C181 126.3(6) . .
C199 C180 C116 115.3(6) . .
C181 C180 C116 118.0(6) . .
N112 C181 C180 126.1(6) . .
N112 C181 C182 109.1(6) . .
C180 C181 C182 124.8(6) . .
C183 C182 C181 107.5(6) . .
C183 C182 H182 126.2 . .
C181 C182 H182 126.2 . .
C182 C183 C184 106.3(6) . .
C182 C183 H183 126.9 . .
C184 C183 H183 126.9 . .
N112 C184 C185 125.9(6) . .
N112 C184 C183 110.7(6) . .
C185 C184 C183 123.4(6) . .
C186 C185 C184 125.2(6) . .
C186 C185 C136 116.9(6) . .
C184 C185 C136 117.8(5) . .
N113 C186 C185 126.7(6) . .
N113 C186 C187 107.4(5) . .
C185 C186 C187 125.9(6) . .
C188 C187 C186 107.8(6) . .
C188 C187 H187 126.1 . .
C186 C187 H187 126.1 . .
C187 C188 C189 108.3(6) . .
C187 C188 H188 125.8 . .
C189 C188 H188 125.8 . .
N113 C189 C190 126.7(6) . .
N113 C189 C188 107.1(5) . .
C190 C189 C188 126.1(6) . .
C189 C190 C191 125.2(6) . .
C189 C190 C156 117.7(6) . .
C191 C190 C156 117.1(6) . .
N114 C191 C190 125.8(6) . .
N114 C191 C192 109.5(5) . .
C190 C191 C192 124.6(6) . .
C193 C192 C191 107.1(6) . .
C193 C192 H192 126.4 . .
C191 C192 H192 126.4 . .
C192 C193 C194 106.6(6) . .
C192 C193 H193 126.7 . .
C194 C193 H193 126.7 . .
N114 C194 C195 125.6(6) . .
N114 C194 C193 110.7(5) . .
C195 C194 C193 123.7(6) . .
C196 C195 C194 125.9(6) . .
C196 C195 C176 116.3(6) . .
C194 C195 C176 117.8(5) . .
N115 C196 C195 126.4(6) . .
N115 C196 C197 107.3(5) . .
C195 C196 C197 126.1(6) . .
C198 C197 C196 108.3(6) . .
C198 C197 H197 125.9 . .
C196 C197 H197 125.9 . .
C197 C198 C199 108.7(6) . .
C197 C198 H198 125.7 . .
C199 C198 H198 125.7 . .
N115 C199 C180 124.5(6) . .
N115 C199 C198 107.1(5) . .
C180 C199 C198 128.3(6) . .
C100 N100 C111 117.6(8) . .
C100 N100 Co6 130.9(6) . 2_666
C111 N100 Co6 111.3(6) . 2_666
C109 N101 C110 118.8(8) . .
C109 N101 Co6 122.0(6) . 2_666
C110 N101 Co6 119.0(7) . 2_666
C112 N102 C113 118.9(8) . .
C112 N102 Co6 114.6(6) . 2_666
C113 N102 Co6 126.4(6) . 2_666
C120 N103 C131 116.5(7) . .
C120 N103 Co3 133.1(6) . .
C131 N103 Co3 110.3(5) . .
C129 N104 C130 119.8(6) . .
C129 N104 Co3 121.6(4) . .
C130 N104 Co3 118.4(5) . .
C132 N105 C133 121.1(6) . .
C132 N105 Co3 112.1(4) . .
C133 N105 Co3 125.1(4) . .
C140 N106 C151 117.6(7) . .
C140 N106 Co1 130.7(6) . .
C151 N106 Co1 111.6(5) . .
C149 N107 C150 119.1(7) . .
C149 N107 Co1 120.9(5) . .
C150 N107 Co1 119.4(5) . .
C152 N108 C153 115.6(6) . .
C152 N108 Co1 114.0(4) . .
C153 N108 Co1 130.1(5) . .
C160 N109 C171 118.9(9) . .
C160 N109 Co5 130.8(8) . .
C171 N109 Co5 110.3(7) . .
C169 N110 C170 120.6(9) . .
C169 N110 Co5 119.9(6) . .
C170 N110 Co5 118.8(8) . .
C172 N111 C173 120.9(8) . .
C172 N111 Co5 114.1(6) . .
C173 N111 Co5 124.6(6) . .
C184 N112 C181 106.4(5) . .
C184 N112 H11A 126.8 . .
C181 N112 H11A 126.8 . .
C189 N113 C186 109.4(5) . .
C189 N113 H113 125.3 . .
C186 N113 H113 125.3 . .
C194 N114 C191 106.1(5) . .
C194 N114 H11B 127.0 . .
C191 N114 H11B 127.0 . .
C196 N115 C199 108.6(5) . .
C196 N115 H11C 125.7 . .
C199 N115 H11C 125.7 . .
N200 C200 C201 120.7(12) . .
N200 C200 H200 119.6 . .
C201 C200 H200 119.6 . .
C202 C201 C200 121.4(13) . .
C202 C201 H201 119.3 . .
C200 C201 H201 119.3 . .
C201 C202 C203 120.3(12) . .
C201 C202 H202 119.9 . .
C203 C202 H202 119.9 . .
C211 C203 C202 115.9(11) . .
C211 C203 C204 116.3(11) . .
C202 C203 C204 127.7(11) . .
C205 C204 C203 125.6(11) . .
C205 C204 H204 117.2 . .
C203 C204 H204 117.2 . .
C204 C205 C206 118.5(10) . .
C204 C205 H205 120.7 . .
C206 C205 H205 120.7 . .
C207 C206 C210 116.0(8) . .
C207 C206 C205 127.0(8) . .
C210 C206 C205 116.8(9) . .
C206 C207 C208 122.6(8) . .
C206 C207 H207 118.7 . .
C208 C207 H207 118.7 . .
C207 C208 C209 117.2(9) . .
C207 C208 H208 121.4 . .
C209 C208 H208 121.4 . .
N201 C209 C208 120.8(7) . .
N201 C209 C212 112.2(7) . .
C208 C209 C212 127.0(8) . .
N201 C210 C206 122.8(9) . .
N201 C210 C211 113.6(8) . .
C206 C210 C211 123.2(8) . .
N200 C211 C203 124.0(10) . .
N200 C211 C210 116.9(9) . .
C203 C211 C210 119.0(10) . .
N202 C212 C209 114.4(8) . .
N202 C212 H212 122.8 . .
C209 C212 H212 122.8 . .
C218 C213 C214 120.7(6) . .
C218 C213 N202 121.9(6) . .
C214 C213 N202 117.1(6) . .
C215 C214 C213 119.5(7) . .
C215 C214 H214 120.3 . .
C213 C214 H214 120.3 . .
C214 C215 C216 121.3(6) . .
C214 C215 H215 119.4 . .
C216 C215 H215 119.4 . .
C215 C216 C217 117.7(6) . .
C215 C216 C280 120.5(6) . .
C217 C216 C280 121.8(6) . .
C218 C217 C216 121.7(7) . .
C218 C217 H217 119.1 . .
C216 C217 H217 119.1 . .
C217 C218 C213 118.9(6) . .
C217 C218 H218 120.5 . .
C213 C218 H218 120.5 . .
N203 C220 C221 118.7(12) . .
N203 C220 H220 120.6 . .
C221 C220 H220 120.6 . .
C222 C221 C220 116.9(13) . .
C222 C221 H221 121.6 . .
C220 C221 H221 121.6 . .
C221 C222 C223 128.0(13) . .
C221 C222 H222 116.0 . .
C223 C222 H222 116.0 . .
C222 C223 C224 132.7(12) . .
C222 C223 C231 111.6(11) . .
C224 C223 C231 115.7(11) . .
C225 C224 C223 128.4(12) . .
C225 C224 H224 115.8 . .
C223 C224 H224 115.8 . .
C224 C225 C226 117.8(12) . .
C224 C225 H225 121.1 . .
C226 C225 H225 121.1 . .
C227 C226 C230 117.3(9) . .
C227 C226 C225 126.8(11) . .
C230 C226 C225 115.8(10) . .
C226 C227 C228 122.3(11) . .
C226 C227 H227 118.8 . .
C228 C227 H227 118.8 . .
C227 C228 C229 118.2(10) . .
C227 C228 H228 120.9 . .
C229 C228 H228 120.9 . .
N204 C229 C228 121.4(8) . .
N204 C229 C232 111.4(7) . .
C228 C229 C232 127.2(9) . .
N204 C230 C226 120.8(9) . .
N204 C230 C231 114.1(9) . .
C226 C230 C231 125.0(9) . .
N203 C231 C230 119.1(9) . .
N203 C231 C223 123.6(10) . .
C230 C231 C223 117.1(10) . .
N205 C232 C229 117.5(7) . .
N205 C232 H232 121.3 . .
C229 C232 H232 121.3 . .
C238 C233 C234 121.1(6) . .
C238 C233 N205 120.9(6) . .
C234 C233 N205 118.0(6) . .
C235 C234 C233 118.6(6) . .
C235 C234 H234 120.7 . .
C233 C234 H234 120.7 . .
C234 C235 C236 121.1(6) . .
C234 C235 H235 119.5 . .
C236 C235 H235 119.5 . .
C237 C236 C235 119.3(6) . .
C237 C236 C285 120.0(6) . .
C235 C236 C285 120.6(6) . .
C236 C237 C238 120.7(6) . .
C236 C237 H237 119.6 . .
C238 C237 H237 119.6 . .
C233 C238 C237 119.1(6) . .
C233 C238 H238 120.4 . .
C237 C238 H238 120.4 . .
N206 C240 C241 121.3(8) . .
N206 C240 H240 119.3 . .
C241 C240 H240 119.3 . .
C242 C241 C240 119.9(9) . .
C242 C241 H241 120.1 . .
C240 C241 H241 120.1 . .
C241 C242 C243 120.3(8) . .
C241 C242 H242 119.8 . .
C243 C242 H242 119.8 . .
C242 C243 C251 115.8(8) . .
C242 C243 C244 126.3(7) . .
C251 C243 C244 117.8(7) . .
C245 C244 C243 124.5(8) . .
C245 C244 H244 117.7 . .
C243 C244 H244 117.7 . .
C244 C245 C246 118.7(8) . .
C244 C245 H245 120.7 . .
C246 C245 H245 120.7 . .
C250 C246 C247 117.8(6) . .
C250 C246 C245 117.9(7) . .
C247 C246 C245 124.2(7) . .
C248 C247 C246 120.6(7) . .
C248 C247 H247 119.7 . .
C246 C247 H247 119.7 . .
C247 C248 C249 117.6(7) . .
C247 C248 H248 121.2 . .
C249 C248 H248 121.2 . .
N207 C249 C248 122.0(6) . .
N207 C249 C252 112.0(6) . .
C248 C249 C252 125.8(7) . .
N207 C250 C246 121.3(7) . .
N207 C250 C251 114.8(6) . .
C246 C250 C251 123.8(6) . .
N206 C251 C243 124.2(7) . .
N206 C251 C250 118.6(6) . .
C243 C251 C250 117.2(7) . .
N208 C252 C249 116.4(7) . .
N208 C252 H252 121.8 . .
C249 C252 H252 121.8 . .
C254 C253 C258 120.3(6) . .
C254 C253 N208 122.0(6) . .
C258 C253 N208 117.5(6) . .
C253 C254 C255 119.1(6) . .
C253 C254 H254 120.4 . .
C255 C254 H254 120.4 . .
C256 C255 C254 121.0(6) . .
C256 C255 H255 119.5 . .
C254 C255 H255 119.5 . .
C255 C256 C257 119.1(6) . .
C255 C256 C290 120.3(6) . .
C257 C256 C290 120.5(6) . .
C258 C257 C256 119.9(7) . .
C258 C257 H257 120.0 . .
C256 C257 H257 120.0 . .
C253 C258 C257 120.3(7) . .
C253 C258 H258 119.8 . .
C257 C258 H258 119.8 . .
N209 C260 C261 119.7(12) . .
N209 C260 H260 120.1 . .
C261 C260 H260 120.1 . .
C262 C261 C260 118.8(13) . .
C262 C261 H261 120.6 . .
C260 C261 H261 120.6 . .
C261 C262 C263 122.9(13) . .
C261 C262 H262 118.6 . .
C263 C262 H262 118.6 . .
C262 C263 C264 126.0(11) . .
C262 C263 C271 114.2(11) . .
C264 C263 C271 119.9(11) . .
C265 C264 C263 125.4(12) . .
C265 C264 H264 117.3 . .
C263 C264 H264 117.3 . .
C264 C265 C266 117.1(11) . .
C264 C265 H265 121.5 . .
C266 C265 H265 121.5 . .
C267 C266 C270 115.2(9) . .
C267 C266 C265 125.5(10) . .
C270 C266 C265 119.3(10) . .
C268 C267 C266 124.5(10) . .
C268 C267 H267 117.7 . .
C266 C267 H267 117.7 . .
C267 C268 C269 114.4(10) . .
C267 C268 H268 122.8 . .
C269 C268 H268 122.8 . .
N210 C269 C272 114.0(8) . .
N210 C269 C268 122.7(8) . .
C272 C269 C268 123.3(9) . .
N210 C270 C266 123.3(9) . .
N210 C270 C271 113.8(9) . .
C266 C270 C271 122.7(9) . .
N209 C271 C270 119.2(9) . .
N209 C271 C263 125.1(10) . .
C270 C271 C263 115.7(10) . .
N211 C272 C269 116.8(8) . .
N211 C272 H272 121.6 . .
C269 C272 H272 121.6 . .
C278 C273 C274 120.4(6) . .
C278 C273 N211 118.1(6) . .
C274 C273 N211 121.2(6) . .
C275 C274 C273 119.8(6) . .
C275 C274 H274 120.1 . .
C273 C274 H274 120.1 . .
C274 C275 C276 121.4(6) . .
C274 C275 H275 119.3 . .
C276 C275 H275 119.3 . .
C275 C276 C277 118.2(6) . .
C275 C276 C295 121.3(6) . .
C277 C276 C295 120.4(6) . .
C278 C277 C276 120.6(6) . .
C278 C277 H277 119.7 . .
C276 C277 H277 119.7 . .
C273 C278 C277 119.5(6) . .
C273 C278 H278 120.2 . .
C277 C278 H278 120.2 . .
C281 C280 C299 126.3(6) . .
C281 C280 C216 116.5(5) . .
C299 C280 C216 117.1(5) . .
N212 C281 C280 126.4(5) . .
N212 C281 C282 107.4(5) . .
C280 C281 C282 126.1(6) . .
C283 C282 C281 108.9(6) . .
C283 C282 H282 125.6 . .
C281 C282 H282 125.6 . .
C282 C283 C284 106.9(6) . .
C282 C283 H283 126.6 . .
C284 C283 H283 126.6 . .
N212 C284 C285 125.8(5) . .
N212 C284 C283 109.1(5) . .
C285 C284 C283 125.1(6) . .
C286 C285 C284 125.4(6) . .
C286 C285 C236 116.9(5) . .
C284 C285 C236 117.7(5) . .
N213 C286 C285 125.6(5) . .
N213 C286 C287 108.8(5) . .
C285 C286 C287 125.6(6) . .
C288 C287 C286 107.2(6) . .
C288 C287 H287 126.4 . .
C286 C287 H287 126.4 . .
C287 C288 C289 108.1(6) . .
C287 C288 H288 126.0 . .
C289 C288 H288 126.0 . .
N213 C289 C290 125.5(6) . .
N213 C289 C288 108.5(5) . .
C290 C289 C288 125.8(6) . .
C289 C290 C291 126.2(6) . .
C289 C290 C256 117.8(5) . .
C291 C290 C256 116.1(5) . .
N214 C291 C290 126.4(5) . .
N214 C291 C292 108.5(5) . .
C290 C291 C292 125.1(6) . .
C293 C292 C291 107.8(6) . .
C293 C292 H292 126.1 . .
C291 C292 H292 126.1 . .
C292 C293 C294 107.1(6) . .
C292 C293 H293 126.5 . .
C294 C293 H293 126.5 . .
N214 C294 C295 125.4(5) . .
N214 C294 C293 109.3(5) . .
C295 C294 C293 125.4(6) . .
C296 C295 C294 125.5(6) . .
C296 C295 C276 117.3(5) . .
C294 C295 C276 117.1(5) . .
N215 C296 C295 125.6(5) . .
N215 C296 C297 108.1(5) . .
C295 C296 C297 126.3(6) . .
C298 C297 C296 107.7(6) . .
C298 C297 H297 126.1 . .
C296 C297 H297 126.1 . .
C297 C298 C299 107.9(6) . .
C297 C298 H298 126.1 . .
C299 C298 H298 126.1 . .
N215 C299 C280 125.5(6) . .
N215 C299 C298 108.5(5) . .
C280 C299 C298 126.0(6) . .
C200 N200 C211 117.3(10) . .
C200 N200 Co2 132.1(8) . .
C211 N200 Co2 110.5(7) . .
C209 N201 C210 120.5(7) . .
C209 N201 Co2 120.4(5) . .
C210 N201 Co2 118.8(6) . .
C212 N202 C213 121.3(7) . .
C212 N202 Co2 115.5(5) . .
C213 N202 Co2 122.4(5) . .
C231 N203 C220 121.1(9) . .
C231 N203 Co6 110.7(7) . .
C220 N203 Co6 128.1(8) . .
C229 N204 C230 119.8(8) . .
C229 N204 Co6 120.7(5) . .
C230 N204 Co6 119.2(7) . .
C232 N205 C233 117.2(6) . .
C232 N205 Co6 115.5(5) . .
C233 N205 Co6 127.0(5) . .
C251 N206 C240 118.3(6) . .
C251 N206 Co4 109.8(5) . .
C240 N206 Co4 130.1(5) . .
C249 N207 C250 120.4(6) . .
C249 N207 Co4 121.0(4) . .
C250 N207 Co4 116.4(5) . .
C252 N208 C253 119.2(6) . .
C252 N208 Co4 115.9(4) . .
C253 N208 Co4 124.6(5) . .
C260 N209 C271 119.1(9) . .
C260 N209 Co1 129.6(8) . .
C271 N209 Co1 111.3(7) . .
C269 N210 C270 119.5(8) . .
C269 N210 Co1 119.5(6) . .
C270 N210 Co1 121.0(7) . .
C272 N211 C273 117.3(6) . .
C272 N211 Co1 115.2(5) . .
C273 N211 Co1 126.2(4) . .
C284 N212 C281 107.8(5) . .
C284 N212 H21A 126.1 . .
C281 N212 H21A 126.1 . .
C286 N213 C289 107.4(5) . .
C286 N213 H213 126.3 . .
C289 N213 H213 126.3 . .
C294 N214 C291 107.3(5) . .
C294 N214 H21B 126.4 . .
C291 N214 H21B 126.4 . .
C299 N215 C296 107.8(5) . .
C299 N215 H21C 126.1 . .
C296 N215 H21C 126.1 . .
N300 C300 C301 121.9(10) . .
N300 C300 H300 119.0 . .
C301 C300 H300 119.0 . .
C302 C301 C300 120.0(11) . .
C302 C301 H301 120.0 . .
C300 C301 H301 120.0 . .
C301 C302 C303 120.0(10) . .
C301 C302 H302 120.0 . .
C303 C302 H302 120.0 . .
C311 C303 C302 116.5(9) . .
C311 C303 C304 116.8(10) . .
C302 C303 C304 126.8(10) . .
C305 C304 C303 124.8(10) . .
C305 C304 H304 117.6 . .
C303 C304 H304 117.6 . .
C304 C305 C306 119.3(10) . .
C304 C305 H305 120.3 . .
C306 C305 H305 120.3 . .
C310 C306 C307 117.3(8) . .
C310 C306 C305 117.0(10) . .
C307 C306 C305 125.6(9) . .
C308 C307 C306 122.3(9) . .
C308 C307 H307 118.8 . .
C306 C307 H307 118.8 . .
C307 C308 C309 115.7(10) . .
C307 C308 H308 122.2 . .
C309 C308 H308 122.2 . .
N301 C309 C308 123.0(8) . .
N301 C309 C312 112.7(8) . .
C308 C309 C312 124.3(9) . .
N301 C310 C306 121.6(9) . .
N301 C310 C311 115.7(8) . .
C306 C310 C311 122.6(8) . .
N300 C311 C303 123.5(10) . .
N300 C311 C310 117.0(8) . .
C303 C311 C310 119.3(9) . .
N302 C312 C309 115.2(9) . .
N302 C312 H312 122.4 . .
C309 C312 H312 122.4 . .
C314 C313 C318 121.2(7) . .
C314 C313 N302 121.4(7) . .
C318 C313 N302 117.1(7) . .
C315 C314 C313 119.4(7) . .
C315 C314 H314 120.3 . .
C313 C314 H314 120.3 . .
C314 C315 C316 120.7(7) . .
C314 C315 H315 119.6 . .
C316 C315 H315 119.6 . .
C317 C316 C315 119.3(6) . .
C317 C316 C380 120.5(6) . .
C315 C316 C380 120.2(6) . .
C318 C317 C316 120.4(7) . .
C318 C317 H317 119.8 . .
C316 C317 H317 119.8 . .
C317 C318 C313 118.8(7) . .
C317 C318 H318 120.6 . .
C313 C318 H318 120.6 . .
N303 C320 C321 121.4(8) . .
N303 C320 H320 119.3 . .
C321 C320 H320 119.3 . .
C322 C321 C320 119.2(9) . .
C322 C321 H321 120.4 . .
C320 C321 H321 120.4 . .
C321 C322 C323 122.6(9) . .
C321 C322 H322 118.7 . .
C323 C322 H322 118.7 . .
C322 C323 C324 129.0(8) . .
C322 C323 C331 113.9(8) . .
C324 C323 C331 117.1(8) . .
C325 C324 C323 124.4(9) . .
C325 C324 H324 117.8 . .
C323 C324 H324 117.8 . .
C324 C325 C326 120.5(9) . .
C324 C325 H325 119.8 . .
C326 C325 H325 119.8 . .
C327 C326 C330 117.3(7) . .
C327 C326 C325 127.0(8) . .
C330 C326 C325 115.7(8) . .
C328 C327 C326 121.0(8) . .
C328 C327 H327 119.5 . .
C326 C327 H327 119.5 . .
C327 C328 C329 118.9(8) . .
C327 C328 H328 120.6 . .
C329 C328 H328 120.6 . .
N304 C329 C328 120.9(7) . .
N304 C329 C332 111.6(6) . .
C328 C329 C332 127.4(7) . .
N304 C330 C331 115.1(6) . .
N304 C330 C326 121.2(7) . .
C331 C330 C326 123.6(7) . .
N303 C331 C330 116.9(6) . .
N303 C331 C323 124.4(7) . .
C330 C331 C323 118.6(7) . .
N305 C332 C329 115.8(7) . .
N305 C332 H332 122.1 . .
C329 C332 H332 122.1 . .
C338 C333 C334 120.3(6) . .
C338 C333 N305 117.8(6) . .
C334 C333 N305 121.6(6) . .
C333 C334 C335 119.8(6) . .
C333 C334 H334 120.1 . .
C335 C334 H334 120.1 . .
C336 C335 C334 120.9(7) . .
C336 C335 H335 119.6 . .
C334 C335 H335 119.6 . .
C335 C336 C337 118.6(6) . .
C335 C336 C385 121.4(6) . .
C337 C336 C385 119.9(6) . .
C336 C337 C338 121.1(6) . .
C336 C337 H337 119.4 . .
C338 C337 H337 119.4 . .
C333 C338 C337 119.3(6) . .
C333 C338 H338 120.4 . .
C337 C338 H338 120.4 . .
N306 C340 C341 121.6(9) . .
N306 C340 H340 119.2 . .
C341 C340 H340 119.2 . .
C342 C341 C340 118.5(9) . .
C342 C341 H341 120.7 . .
C340 C341 H341 120.7 . .
C341 C342 C343 123.4(9) . .
C341 C342 H342 118.3 . .
C343 C342 H342 118.3 . .
C342 C343 C344 127.4(8) . .
C342 C343 C351 114.2(8) . .
C344 C343 C351 118.4(8) . .
C345 C344 C343 124.0(8) . .
C345 C344 H344 118.0 . .
C343 C344 H344 118.0 . .
C344 C345 C346 119.9(9) . .
C344 C345 H345 120.0 . .
C346 C345 H345 120.0 . .
C347 C346 C350 117.3(7) . .
C347 C346 C345 125.9(8) . .
C350 C346 C345 116.8(8) . .
C348 C347 C346 120.9(9) . .
C348 C347 H347 119.5 . .
C346 C347 H347 119.5 . .
C347 C348 C349 118.7(9) . .
C347 C348 H348 120.7 . .
C349 C348 H348 120.7 . .
N307 C349 C348 121.0(7) . .
N307 C349 C352 113.4(7) . .
C348 C349 C352 125.6(8) . .
N307 C350 C346 121.1(7) . .
N307 C350 C351 115.6(7) . .
C346 C350 C351 123.3(7) . .
N306 C351 C350 118.2(6) . .
N306 C351 C343 124.3(7) . .
C350 C351 C343 117.5(7) . .
N308 C352 C349 117.2(7) . .
N308 C352 H352 121.4 . .
C349 C352 H352 121.4 . .
C354 C353 C358 120.9(6) . .
C354 C353 N308 118.7(6) . .
C358 C353 N308 120.2(6) . .
C353 C354 C355 119.0(6) . .
C353 C354 H354 120.5 . .
C355 C354 H354 120.5 . .
C354 C355 C356 121.0(6) . .
C354 C355 H355 119.5 . .
C356 C355 H355 119.5 . .
C357 C356 C355 118.1(6) . .
C357 C356 C390 120.9(5) . .
C355 C356 C390 121.0(6) . .
C358 C357 C356 121.3(6) . .
C358 C357 H357 119.3 . .
C356 C357 H357 119.3 . .
C357 C358 C353 119.6(6) . .
C357 C358 H358 120.2 . .
C353 C358 H358 120.2 . .
N309 C360 C361 117.3(6) . .
N309 C360 H360 121.3 . .
C361 C360 H360 121.3 . .
C362 C361 C360 124.8(6) . .
C362 C361 H361 117.6 . .
C360 C361 H361 117.6 . .
C361 C362 C363 118.08(14) . .
C361 C362 H362 121.0 . .
C363 C362 H362 121.0 . .
C371 C363 C362 114.1(6) . .
C371 C363 C364 125.9(9) . .
C362 C363 C364 120.0(8) . .
C365 C364 C363 123.1(11) . .
C365 C364 H364 118.5 . .
C363 C364 H364 118.5 . .
C364 C365 C366 112.8(11) . .
C364 C365 H365 123.6 . .
C366 C365 H365 123.6 . .
C370 C366 C367 114.3(8) . .
C370 C366 C365 123.0(9) . .
C367 C366 C365 122.6(8) . .
C368 C367 C366 121.9(10) . .
C368 C367 H367 119.1 . .
C366 C367 H367 119.1 . .
C367 C368 C369 114.0(10) . .
C367 C368 H368 123.0 . .
C369 C368 H368 123.0 . .
N310 C369 C372 108.9(9) . .
N310 C369 C368 129.1(10) . .
C372 C369 C368 120.9(9) . .
N310 C370 C366 129.6(8) . .
N310 C370 C371 105.1(8) . .
C366 C370 C371 125.1(8) . .
N309 C371 C363 126.6(6) . .
N309 C371 C370 123.1(8) . .
C363 C371 C370 110.2(8) . .
N311 C372 C369 118.8(11) . .
N311 C372 H372 120.6 . .
C369 C372 H372 120.6 . .
C374 C373 C378 120.2(7) . .
C374 C373 N311 119.2(6) . .
C378 C373 N311 120.3(6) . .
C375 C374 C373 119.9(7) . .
C375 C374 H374 120.0 . .
C373 C374 H374 120.0 . .
C374 C375 C376 121.1(6) . .
C374 C375 H375 119.5 . .
C376 C375 H375 119.5 . .
C377 C376 C375 118.1(6) . .
C377 C376 C395 120.1(6) . .
C375 C376 C395 121.6(6) . .
C378 C377 C376 121.0(6) . .
C378 C377 H377 119.5 . .
C376 C377 H377 119.5 . .
C377 C378 C373 119.6(6) . .
C377 C378 H378 120.2 . .
C373 C378 H378 120.2 . .
C381 C380 C399 125.6(6) . .
C381 C380 C316 118.3(6) . .
C399 C380 C316 116.1(6) . .
N312 C381 C380 125.7(6) . .
N312 C381 C382 109.8(6) . .
C380 C381 C382 124.5(6) . .
C383 C382 C381 107.6(6) . .
C383 C382 H382 126.2 . .
C381 C382 H382 126.2 . .
C382 C383 C384 106.1(6) . .
C382 C383 H383 127.0 . .
C384 C383 H383 127.0 . .
N312 C384 C385 125.6(6) . .
N312 C384 C383 110.4(6) . .
C385 C384 C383 124.0(6) . .
C386 C385 C384 125.3(6) . .
C386 C385 C336 118.4(6) . .
C384 C385 C336 116.2(5) . .
N313 C386 C385 126.5(6) . .
N313 C386 C387 107.4(5) . .
C385 C386 C387 126.1(6) . .
C388 C387 C386 108.0(6) . .
C388 C387 H387 126.0 . .
C386 C387 H387 126.0 . .
C387 C388 C389 107.9(6) . .
C387 C388 H388 126.0 . .
C389 C388 H388 126.0 . .
N313 C389 C390 125.8(6) . .
N313 C389 C388 107.4(5) . .
C390 C389 C388 126.8(6) . .
C391 C390 C389 125.3(5) . .
C391 C390 C356 118.6(5) . .
C389 C390 C356 116.2(5) . .
N314 C391 C390 126.0(5) . .
N314 C391 C392 109.9(5) . .
C390 C391 C392 124.0(6) . .
C393 C392 C391 107.6(6) . .
C393 C392 H392 126.2 . .
C391 C392 H392 126.2 . .
C392 C393 C394 106.3(6) . .
C392 C393 H393 126.8 . .
C394 C393 H393 126.8 . .
N314 C394 C395 126.2(6) . .
N314 C394 C393 110.0(5) . .
C395 C394 C393 123.7(6) . .
C394 C395 C396 124.6(6) . .
C394 C395 C376 119.5(6) . .
C396 C395 C376 115.8(6) . .
N315 C396 C395 126.6(6) . .
N315 C396 C397 107.9(6) . .
C395 C396 C397 125.4(6) . .
C398 C397 C396 107.1(6) . .
C398 C397 H397 126.4 . .
C396 C397 H397 126.4 . .
C397 C398 C399 108.4(6) . .
C397 C398 H398 125.8 . .
C399 C398 H398 125.8 . .
N315 C399 C380 127.0(6) . .
N315 C399 C398 107.1(6) . .
C380 C399 C398 125.9(6) . .
C300 N300 C311 117.7(9) . .
C300 N300 Co2 131.8(7) . .
C311 N300 Co2 110.2(7) . .
C309 N301 C310 120.1(8) . .
C309 N301 Co2 122.5(5) . .
C310 N301 Co2 117.2(7) . .
C312 N302 C313 119.2(7) . .
C312 N302 Co2 114.7(5) . .
C313 N302 Co2 123.3(6) . .
C320 N303 C331 118.5(7) . .
C320 N303 Co3 131.7(5) . .
C331 N303 Co3 109.8(5) . .
C329 N304 C330 120.7(6) . .
C329 N304 Co3 121.7(5) . .
C330 N304 Co3 117.4(5) . .
C332 N305 C333 120.1(6) . .
C332 N305 Co3 113.1(5) . .
C333 N305 Co3 125.1(4) . .
C340 N306 C351 118.0(7) . .
C340 N306 Co4 130.8(6) . 2_666
C351 N306 Co4 110.5(5) . 2_666
C349 N307 C350 121.0(7) . .
C349 N307 Co4 120.0(5) . 2_666
C350 N307 Co4 118.4(5) . 2_666
C352 N308 C353 118.1(6) . .
C352 N308 Co4 114.6(5) . 2_666
C353 N308 Co4 126.9(4) . 2_666
C360 N309 C371 118.54(14) . .
C360 N309 Co5 128.4(5) . 2_666
C371 N309 Co5 112.8(5) . 2_666
C369 N310 C370 110.6(9) . .
C369 N310 Co5 121.8(7) . 2_666
C370 N310 Co5 126.3(7) . 2_666
C372 N311 C373 114.7(8) . .
C372 N311 Co5 116.4(7) . 2_666
C373 N311 Co5 128.6(6) . 2_666
C381 N312 C384 106.1(5) . .
C381 N312 H31A 127.0 . .
C384 N312 H31A 127.0 . .
C389 N313 C386 109.3(5) . .
C389 N313 H313 125.4 . .
C386 N313 H313 125.4 . .
C391 N314 C394 106.0(5) . .
C391 N314 H31B 127.0 . .
C394 N314 H31B 127.0 . .
C399 N315 C396 109.4(5) . .
C399 N315 H31C 125.3 . .
C396 N315 H31C 125.3 . .
C448 C400 C416 121.0(11) . .
C448 C400 C426 119.7(10) . .
C416 C400 C426 107.2(10) . .
C426 C401 C403 121.6(12) . .
C426 C401 C454 118.2(12) . .
C403 C401 C454 109.3(11) . .
C407 C402 C455 120.6(11) . .
C407 C402 C426 119.3(10) . .
C455 C402 C426 108.0(10) . .
C425 C403 C401 121.3(11) . .
C425 C403 C420 117.1(11) . .
C401 C403 C420 108.8(11) . .
C431 C404 C407 122.7(12) . .
C431 C404 C423 120.3(11) . .
C407 C404 C423 104.2(10) . .
C445 C405 C456 120.1(10) . .
C445 C405 C417 119.5(11) . .
C456 C405 C417 109.7(10) . .
C421 C406 C457 122.9(10) . .
C421 C406 C452 116.9(10) . .
C457 C406 C452 107.5(9) . .
C402 C407 C447 118.0(11) . .
C402 C407 C404 118.2(11) . .
C447 C407 C404 112.1(11) . .
C444 C408 C422 121.7(12) . .
C444 C408 C419 119.9(11) . .
C422 C408 C419 106.3(10) . .
C450 C409 C443 120.1(11) . .
C450 C409 C422 121.1(12) . .
C443 C409 C422 107.3(10) . .
C443 C410 C432 121.2(10) . .
C443 C410 C457 120.1(10) . .
C432 C410 C457 107.6(9) . .
C446 C411 C429 123.6(11) . .
C446 C411 C417 120.2(11) . .
C429 C411 C417 106.5(10) . .
C430 C412 C442 118.7(10) . .
C430 C412 C415 118.2(11) . .
C442 C412 C415 111.6(10) . .
C433 C413 C434 126.5(11) . .
C433 C413 C442 116.4(10) . .
C434 C413 C442 105.1(10) . .
C457 C414 C437 120.0(10) . .
C457 C414 C441 117.4(9) . .
C437 C414 C441 110.2(9) . .
C420 C415 C412 122.6(11) . .
C420 C415 C434 123.0(11) . .
C412 C415 C434 102.2(10) . .
C453 C416 C400 119.1(10) . .
C453 C416 C455 118.0(10) . .
C400 C416 C455 110.8(10) . .
C422 C417 C405 120.8(10) . .
C422 C417 C411 117.0(10) . .
C405 C417 C411 108.4(10) . .
C445 C418 C459 122.3(10) . .
C445 C418 C433 108.8(10) . .
C459 C418 C433 117.1(9) . .
C437 C419 C443 121.3(11) . .
C437 C419 C408 117.8(11) . .
C443 C419 C408 110.4(11) . .
C415 C420 C403 122.2(12) . .
C415 C420 C438 121.7(12) . .
C403 C420 C438 104.5(11) . .
C406 C421 C430 120.4(10) . .
C406 C421 C428 117.3(10) . .
C430 C421 C428 111.2(10) . .
C417 C422 C408 121.3(11) . .
C417 C422 C409 118.9(10) . .
C408 C422 C409 108.9(11) . .
C429 C423 C427 123.8(11) . .
C429 C423 C404 116.9(11) . .
C427 C423 C404 107.2(10) . .
C434 C424 C459 121.9(11) . .
C434 C424 C451 119.3(11) . .
C459 C424 C451 106.8(9) . .
C403 C425 C430 120.3(10) . .
C403 C425 C448 119.2(11) . .
C430 C425 C448 108.6(9) . .
C401 C426 C402 123.6(12) . .
C401 C426 C400 120.1(12) . .
C402 C426 C400 104.6(9) . .
C458 C427 C423 121.9(11) . .
C458 C427 C447 116.7(11) . .
C423 C427 C447 109.1(10) . .
C441 C428 C448 119.3(10) . .
C441 C428 C421 121.0(10) . .
C448 C428 C421 107.0(9) . .
C423 C429 C411 120.9(11) . .
C423 C429 C456 116.5(11) . .
C411 C429 C456 109.9(10) . .
C412 C430 C421 122.0(10) . .
C412 C430 C425 119.7(10) . .
C421 C430 C425 105.6(9) . .
C404 C431 C446 121.3(11) . .
C404 C431 C439 119.7(11) . .
C446 C431 C439 107.6(10) . .
C449 C432 C410 118.6(10) . .
C449 C432 C452 116.7(10) . .
C410 C432 C452 111.4(9) . .
C413 C433 C449 123.7(10) . .
C413 C433 C418 116.3(10) . .
C449 C433 C418 108.7(9) . .
C424 C434 C413 118.6(11) . .
C424 C434 C415 117.1(11) . .
C413 C434 C415 112.6(11) . .
C440 C435 C453 122.5(11) . .
C440 C435 C437 118.8(10) . .
C453 C435 C437 107.3(9) . .
C456 C436 C459 117.7(10) . .
C456 C436 C458 122.2(10) . .
C459 C436 C458 107.7(10) . .
C419 C437 C414 120.0(10) . .
C419 C437 C435 122.1(11) . .
C414 C437 C435 104.9(9) . .
C451 C438 C454 119.9(12) . .
C451 C438 C420 117.7(12) . .
C454 C438 C420 110.8(11) . .
C455 C439 C440 124.5(11) . .
C455 C439 C431 117.2(10) . .
C440 C439 C431 105.7(10) . .
C435 C440 C439 118.5(11) . .
C435 C440 C444 117.9(11) . .
C439 C440 C444 112.3(10) . .
C428 C441 C414 120.2(10) . .
C428 C441 C453 118.9(10) . .
C414 C441 C453 109.0(9) . .
C452 C442 C412 120.8(11) . .
C452 C442 C413 119.2(10) . .
C412 C442 C413 108.4(10) . .
C410 C443 C419 120.8(11) . .
C410 C443 C409 119.0(10) . .
C419 C443 C409 107.1(10) . .
C408 C444 C446 121.8(11) . .
C408 C444 C440 123.3(11) . .
C446 C444 C440 102.7(10) . .
C405 C445 C418 119.0(10) . .
C405 C445 C450 118.6(10) . .
C418 C445 C450 108.9(9) . .
C411 C446 C444 118.0(11) . .
C411 C446 C431 117.0(10) . .
C444 C446 C431 111.6(10) . .
C454 C447 C407 121.0(11) . .
C454 C447 C427 119.0(10) . .
C407 C447 C427 107.5(10) . .
C400 C448 C428 122.3(10) . .
C400 C448 C425 118.0(11) . .
C428 C448 C425 107.7(9) . .
C432 C449 C433 120.1(10) . .
C432 C449 C450 117.4(10) . .
C433 C449 C450 110.1(10) . .
C409 C450 C449 123.6(11) . .
C409 C450 C445 121.0(11) . .
C449 C450 C445 103.5(9) . .
C438 C451 C458 122.7(11) . .
C438 C451 C424 121.2(11) . .
C458 C451 C424 103.4(10) . .
C442 C452 C432 123.9(11) . .
C442 C452 C406 121.1(10) . .
C432 C452 C406 103.5(9) . .
C416 C453 C435 119.3(10) . .
C416 C453 C441 119.4(9) . .
C435 C453 C441 108.7(9) . .
C447 C454 C438 120.8(11) . .
C447 C454 C401 119.8(11) . .
C438 C454 C401 106.6(11) . .
C439 C455 C402 121.6(11) . .
C439 C455 C416 117.2(10) . .
C402 C455 C416 109.4(10) . .
C436 C456 C405 122.5(10) . .
C436 C456 C429 120.2(10) . .
C405 C456 C429 105.3(9) . .
C414 C457 C406 121.1(10) . .
C414 C457 C410 117.6(10) . .
C406 C457 C410 109.9(9) . .
C427 C458 C451 120.9(11) . .
C427 C458 C436 115.3(10) . .
C451 C458 C436 112.2(10) . .
C418 C459 C424 119.5(10) . .
C418 C459 C436 118.3(9) . .
C424 C459 C436 109.9(10) . .
B105 B100 B104 61.3(5) . .
B105 B100 B103 109.1(7) . .
B104 B100 B103 60.0(5) . .
B105 B100 B102 108.5(7) . .
B104 B100 B102 108.2(6) . .
B103 B100 B102 59.7(5) . .
B105 B100 B101 59.9(5) . .
B104 B100 B101 108.7(7) . .
B103 B100 B101 107.9(6) . .
B102 B100 B101 60.0(5) . .
B105 B100 H10A 120.8 . .
B104 B100 H10A 121.1 . .
B103 B100 H10A 121.7 . .
B102 B100 H10A 121.8 . .
B101 B100 H10A 121.8 . .
B105 B101 B106 60.9(5) . .
B105 B101 B102 107.6(6) . .
B106 B101 B102 109.0(6) . .
B105 B101 B100 59.0(5) . .
B106 B101 B100 108.1(6) . .
B102 B101 B100 59.8(5) . .
B105 B101 B107 109.0(6) . .
B106 B101 B107 61.0(5) . .
B102 B101 B107 60.1(5) . .
B100 B101 B107 107.9(6) . .
B105 B101 H10B 121.7 . .
B106 B101 H10B 120.7 . .
B102 B101 H10B 121.7 . .
B100 B101 H10B 122.4 . .
B107 B101 H10B 121.1 . .
B103 B102 B100 59.9(5) . .
B103 B102 B101 108.1(7) . .
B100 B102 B101 60.1(5) . .
B103 B102 B108 60.0(5) . .
B100 B102 B108 107.4(6) . .
B101 B102 B108 107.2(7) . .
B103 B102 B107 108.1(7) . .
B100 B102 B107 108.3(7) . .
B101 B102 B107 60.2(5) . .
B108 B102 B107 59.3(5) . .
B103 B102 H10C 121.6 . .
B100 B102 H10C 121.7 . .
B101 B102 H10C 121.8 . .
B108 B102 H10C 122.4 . .
B107 B102 H10C 121.6 . .
B104 B103 B102 108.5(7) . .
B104 B103 B100 59.8(5) . .
B102 B103 B100 60.3(5) . .
B104 B103 B109 59.9(5) . .
B102 B103 B109 107.9(7) . .
B100 B103 B109 107.3(7) . .
B104 B103 B108 107.8(7) . .
B102 B103 B108 60.5(5) . .
B100 B103 B108 108.1(6) . .
B109 B103 B108 59.3(5) . .
B104 B103 H103 121.6 . .
B102 B103 H103 121.2 . .
B100 B103 H103 121.8 . .
B109 B103 H103 122.3 . .
B108 B103 H103 121.8 . .
B110 B104 B100 105.8(7) . .
B110 B104 B109 59.2(5) . .
B100 B104 B109 107.8(7) . .
B110 B104 B103 106.5(7) . .
B100 B104 B103 60.2(5) . .
B109 B104 B103 60.2(5) . .
B110 B104 B105 59.6(5) . .
B100 B104 B105 58.8(5) . .
B109 B104 B105 107.6(7) . .
B103 B104 B105 107.2(7) . .
B110 B104 H10D 123.2 . .
B100 B104 H10D 122.5 . .
B109 B104 H10D 121.6 . .
B103 B104 H10D 122.0 . .
B105 B104 H10D 122.3 . .
B100 B105 B110 106.0(7) . .
B100 B105 B101 61.1(5) . .
B110 B105 B101 106.2(7) . .
B100 B105 B106 108.9(7) . .
B110 B105 B106 59.9(5) . .
B101 B105 B106 59.6(5) . .
B100 B105 B104 59.9(5) . .
B110 B105 B104 58.7(5) . .
B101 B105 B104 108.5(7) . .
B106 B105 B104 108.3(6) . .
B100 B105 H10E 121.6 . .
B110 B105 H10E 123.7 . .
B101 B105 H10E 121.7 . .
B106 B105 H10E 121.2 . .
B104 B105 H10E 121.7 . .
B101 B106 B110 105.5(7) . .
B101 B106 B105 59.5(5) . .
B110 B106 B105 59.0(5) . .
B101 B106 B111 106.5(7) . .
B110 B106 B111 59.3(5) . .
B105 B106 B111 107.1(6) . .
B101 B106 B107 60.2(5) . .
B110 B106 B107 105.1(7) . .
B105 B106 B107 107.3(7) . .
B111 B106 B107 58.4(5) . .
B101 B106 H106 122.5 . .
B110 B106 H106 123.7 . .
B105 B106 H106 122.0 . .
B111 B106 H106 122.6 . .
B107 B106 H106 122.8 . .
B111 B107 B108 59.4(5) . .
B111 B107 B102 107.4(7) . .
B108 B107 B102 60.3(5) . .
B111 B107 B101 107.0(7) . .
B108 B107 B101 107.6(7) . .
B102 B107 B101 59.7(5) . .
B111 B107 B106 60.4(5) . .
B108 B107 B106 107.7(7) . .
B102 B107 B106 107.0(7) . .
B101 B107 B106 58.8(5) . .
B111 B107 H10F 122.1 . .
B108 B107 H10F 121.8 . .
B102 B107 H10F 122.0 . .
B101 B107 H10F 122.5 . .
B106 B107 H10F 122.2 . .
B111 B108 B109 60.7(5) . .
B111 B108 B107 59.9(5) . .
B109 B108 B107 108.8(7) . .
B111 B108 B103 108.6(7) . .
B109 B108 B103 60.2(5) . .
B107 B108 B103 108.5(6) . .
B111 B108 B102 107.9(7) . .
B109 B108 B102 107.7(6) . .
B107 B108 B102 60.4(5) . .
B103 B108 B102 59.5(5) . .
B111 B108 H10G 121.4 . .
B109 B108 H10G 121.3 . .
B107 B108 H10G 121.3 . .
B103 B108 H10G 121.6 . .
B102 B108 H10G 122.1 . .
B110 B109 B108 107.1(7) . .
B110 B109 B104 59.5(5) . .
B108 B109 B104 108.8(6) . .
B110 B109 B111 60.3(5) . .
B108 B109 B111 59.3(5) . .
B104 B109 B111 108.8(6) . .
B110 B109 B103 106.6(6) . .
B108 B109 B103 60.5(5) . .
B104 B109 B103 60.0(5) . .
B111 B109 B103 107.8(7) . .
B110 B109 H109 122.7 . .
B108 B109 H109 121.7 . .
B104 B109 H109 121.1 . .
B111 B109 H109 121.5 . .
B103 B109 H109 122.1 . .
B109 B110 B104 61.3(5) . .
B109 B110 B105 111.1(7) . .
B104 B110 B105 61.8(5) . .
B109 B110 B111 61.0(5) . .
B104 B110 B111 110.8(7) . .
B105 B110 B111 110.1(7) . .
B109 B110 B106 111.2(7) . .
B104 B110 B106 111.8(7) . .
B105 B110 B106 61.1(5) . .
B111 B110 B106 61.1(5) . .
B109 B110 H110 119.9 . .
B104 B110 H110 119.4 . .
B105 B110 H110 120.2 . .
B111 B110 H110 120.6 . .
B106 B110 H110 119.6 . .
B108 B111 B107 60.7(5) . .
B108 B111 B110 106.2(7) . .
B107 B111 B110 107.6(7) . .
B108 B111 B109 59.9(5) . .
B107 B111 B109 108.8(7) . .
B110 B111 B109 58.6(5) . .
B108 B111 B106 109.4(7) . .
B107 B111 B106 61.2(5) . .
B110 B111 B106 59.7(5) . .
B109 B111 B106 108.2(6) . .
B108 B111 H111 121.7 . .
B107 B111 H111 120.8 . .
B110 B111 H111 123.3 . .
B109 B111 H111 121.9 . .
B106 B111 H111 120.8 . .
B205 B200 B204 60.7(5) . .
B205 B200 B203 107.9(7) . .
B204 B200 B203 60.0(5) . .
B205 B200 B201 59.8(5) . .
B204 B200 B201 108.1(7) . .
B203 B200 B201 106.7(7) . .
B205 B200 B202 108.1(7) . .
B204 B200 B202 107.7(7) . .
B203 B200 B202 58.8(5) . .
B201 B200 B202 60.1(5) . .
B205 B200 H20A 121.3 . .
B204 B200 H20A 121.4 . .
B203 B200 H20A 122.6 . .
B201 B200 H20A 122.1 . .
B202 B200 H20A 122.0 . .
B205 B201 B206 60.9(5) . .
B205 B201 B200 59.9(5) . .
B206 B201 B200 108.9(7) . .
B205 B201 B202 108.6(7) . .
B206 B201 B202 108.6(6) . .
B200 B201 B202 60.6(5) . .
B205 B201 B207 109.0(7) . .
B206 B201 B207 60.3(5) . .
B200 B201 B207 108.7(6) . .
B202 B201 B207 59.9(5) . .
B205 B201 H20B 121.2 . .
B206 B201 H20B 121.1 . .
B200 B201 H20B 121.3 . .
B202 B201 H20B 121.5 . .
B207 B201 H20B 121.4 . .
B203 B202 B208 60.0(5) . .
B203 B202 B201 107.0(7) . .
B208 B202 B201 107.2(7) . .
B203 B202 B207 107.6(7) . .
B208 B202 B207 59.5(5) . .
B201 B202 B207 60.2(5) . .
B203 B202 B200 60.0(5) . .
B208 B202 B200 107.8(7) . .
B201 B202 B200 59.3(5) . .
B207 B202 B200 107.9(7) . .
B203 B202 H20C 122.0 . .
B208 B202 H20C 122.0 . .
B201 B202 H20C 122.4 . .
B207 B202 H20C 121.8 . .
B200 B202 H20C 121.8 . .
B202 B203 B208 60.9(5) . .
B202 B203 B204 109.4(7) . .
B208 B203 B204 108.9(7) . .
B202 B203 B209 108.8(7) . .
B208 B203 B209 59.7(5) . .
B204 B203 B209 60.5(5) . .
B202 B203 B200 61.2(5) . .
B208 B203 B200 109.5(7) . .
B204 B203 B200 59.8(5) . .
B209 B203 B200 108.3(7) . .
B202 B203 H203 120.5 . .
B208 B203 H203 121.0 . .
B204 B203 H203 121.2 . .
B209 B203 H203 121.7 . .
B200 B203 H203 121.1 . .
B200 B204 B210 107.4(7) . .
B200 B204 B203 60.2(5) . .
B210 B204 B203 106.4(7) . .
B200 B204 B205 59.7(5) . .
B210 B204 B205 60.0(5) . .
B203 B204 B205 107.3(7) . .
B200 B204 B209 108.1(7) . .
B210 B204 B209 58.8(5) . .
B203 B204 B209 59.8(5) . .
B205 B204 B209 107.3(7) . .
B200 B204 H20D 121.5 . .
B210 B204 H20D 122.7 . .
B203 B204 H20D 122.3 . .
B205 B204 H20D 122.0 . .
B209 B204 H20D 122.1 . .
B201 B205 B200 60.3(5) . .
B201 B205 B210 107.0(7) . .
B200 B205 B210 107.0(7) . .
B201 B205 B204 107.7(7) . .
B200 B205 B204 59.7(5) . .
B210 B205 B204 59.5(5) . .
B201 B205 B206 59.6(5) . .
B200 B205 B206 108.3(7) . .
B210 B205 B206 60.1(5) . .
B204 B205 B206 108.3(6) . .
B201 B205 H20E 122.1 . .
B200 B205 H20E 121.8 . .
B210 B205 H20E 122.5 . .
B204 B205 H20E 121.9 . .
B206 B205 H20E 121.4 . .
B201 B206 B210 106.4(7) . .
B201 B206 B211 107.4(7) . .
B210 B206 B211 59.6(5) . .
B201 B206 B207 60.5(5) . .
B210 B206 B207 106.6(7) . .
B211 B206 B207 59.2(5) . .
B201 B206 B205 59.5(5) . .
B210 B206 B205 59.5(5) . .
B211 B206 B205 107.7(7) . .
B207 B206 B205 108.0(7) . .
B201 B206 H206 122.2 . .
B210 B206 H206 122.9 . .
B211 B206 H206 122.1 . .
B207 B206 H206 122.0 . .
B205 B206 H206 121.7 . .
B211 B207 B208 59.6(5) . .
B211 B207 B202 107.7(7) . .
B208 B207 B202 60.2(5) . .
B211 B207 B206 60.4(5) . .
B208 B207 B206 107.9(7) . .
B202 B207 B206 107.6(7) . .
B211 B207 B201 107.2(7) . .
B208 B207 B201 107.5(7) . .
B202 B207 B201 59.9(5) . .
B206 B207 B201 59.1(5) . .
B211 B207 H20F 121.9 . .
B208 B207 H20F 121.9 . .
B202 B207 H20F 121.7 . .
B206 B207 H20F 121.9 . .
B201 B207 H20F 122.4 . .
B211 B208 B209 60.3(5) . .
B211 B208 B203 108.2(7) . .
B209 B208 B203 60.3(5) . .
B211 B208 B207 60.0(5) . .
B209 B208 B207 108.3(7) . .
B203 B208 B207 107.6(7) . .
B211 B208 B202 108.3(7) . .
B209 B208 B202 107.8(7) . .
B203 B208 B202 59.1(5) . .
B207 B208 B202 60.4(5) . .
B211 B208 H20G 121.4 . .
B209 B208 H20G 121.5 . .
B203 B208 H20G 122.1 . .
B207 B208 H20G 121.7 . .
B202 B208 H20G 121.9 . .
B210 B209 B208 108.2(7) . .
B210 B209 B211 60.7(5) . .
B208 B209 B211 59.7(5) . .
B210 B209 B203 107.2(7) . .
B208 B209 B203 60.0(5) . .
B211 B209 B203 107.5(7) . .
B210 B209 B204 60.0(5) . .
B208 B209 B204 108.5(7) . .
B211 B209 B204 108.9(7) . .
B203 B209 B204 59.7(5) . .
B210 B209 H209 121.7 . .
B208 B209 H209 121.6 . .
B211 B209 H209 121.4 . .
B203 B209 H209 122.4 . .
B204 B209 H209 121.3 . .
B209 B210 B204 61.1(5) . .
B209 B210 B205 109.5(7) . .
B204 B210 B205 60.5(5) . .
B209 B210 B211 60.3(5) . .
B204 B210 B211 109.4(7) . .
B205 B210 B211 108.8(7) . .
B209 B210 B206 109.1(7) . .
B204 B210 B206 109.2(7) . .
B205 B210 B206 60.3(5) . .
B211 B210 B206 60.2(5) . .
B209 B210 H210 120.8 . .
B204 B210 H210 120.7 . .
B205 B210 H210 121.1 . .
B211 B210 H210 121.2 . .
B206 B210 H210 121.3 . .
B208 B211 B207 60.4(5) . .
B208 B211 B209 60.0(5) . .
B207 B211 B209 108.4(7) . .
B208 B211 B210 107.1(7) . .
B207 B211 B210 108.0(7) . .
B209 B211 B210 58.9(5) . .
B208 B211 B206 108.6(7) . .
B207 B211 B206 60.5(5) . .
B209 B211 B206 107.9(7) . .
B210 B211 B206 60.1(5) . .
B208 B211 H211 121.7 . .
B207 B211 H211 121.2 . .
B209 B211 H211 122.0 . .
B210 B211 H211 122.5 . .
B206 B211 H211 121.3 . .
B603 B600 B605 107.1(7) . .
B603 B600 B602 58.9(5) . .
B605 B600 B602 107.8(7) . .
B603 B600 B604 59.9(5) . .
B605 B600 B604 60.5(5) . .
B602 B600 B604 107.9(7) . .
B603 B600 B601 106.3(7) . .
B605 B600 B601 59.8(5) . .
B602 B600 B601 59.9(5) . .
B604 B600 B601 108.2(7) . .
B603 B600 H600 123.0 . .
B605 B600 H600 121.7 . .
B602 B600 H600 122.0 . .
B604 B600 H600 121.3 . .
B601 B600 H600 122.1 . .
B606 B601 B605 59.8(5) . .
B606 B601 B607 60.6(5) . .
B605 B601 B607 108.6(7) . .
B606 B601 B602 108.0(6) . .
B605 B601 B602 107.7(7) . .
B607 B601 B602 59.9(5) . .
B606 B601 B600 107.6(7) . .
B605 B601 B600 59.7(5) . .
B607 B601 B600 108.1(7) . .
B602 B601 B600 59.8(5) . .
B606 B601 H601 121.7 . .
B605 B601 H601 121.8 . .
B607 B601 H601 121.2 . .
B602 B601 H601 121.9 . .
B600 B601 H601 122.0 . .
B603 B602 B608 59.8(5) . .
B603 B602 B607 107.4(7) . .
B608 B602 B607 60.2(5) . .
B603 B602 B600 59.6(5) . .
B608 B602 B600 108.4(7) . .
B607 B602 B600 108.3(7) . .
B603 B602 B601 107.1(7) . .
B608 B602 B601 108.1(7) . .
B607 B602 B601 59.9(5) . .
B600 B602 B601 60.2(5) . .
B603 B602 H602 122.5 . .
B608 B602 H602 121.4 . .
B607 B602 H602 121.7 . .
B600 B602 H602 121.4 . .
B601 B602 H602 121.9 . .
B602 B603 B600 61.5(5) . .
B602 B603 B608 61.1(5) . .
B600 B603 B608 110.9(7) . .
B602 B603 B609 110.3(7) . .
B600 B603 B609 110.6(7) . .
B608 B603 B609 60.6(5) . .
B602 B603 B604 111.0(7) . .
B600 B603 B604 61.1(5) . .
B608 B603 B604 110.6(7) . .
B609 B603 B604 61.2(5) . .
B602 B603 H603 120.0 . .
B600 B603 H603 119.9 . .
B608 B603 H603 120.2 . .
B609 B603 H603 120.5 . .
B604 B603 H603 120.0 . .
B610 B604 B603 105.1(7) . .
B610 B604 B600 107.2(7) . .
B603 B604 B600 59.0(5) . .
B610 B604 B609 58.9(5) . .
B603 B604 B609 59.2(5) . .
B600 B604 B609 107.2(7) . .
B610 B604 B605 60.4(5) . .
B603 B604 B605 105.7(7) . .
B600 B604 B605 59.5(5) . .
B609 B604 B605 107.4(7) . .
B610 B604 H604 122.7 . .
B603 B604 H604 123.8 . .
B600 B604 H604 122.1 . .
B609 B604 H604 122.2 . .
B605 B604 H604 122.1 . .
B606 B605 B600 108.3(7) . .
B606 B605 B601 60.0(5) . .
B600 B605 B601 60.5(5) . .
B606 B605 B610 60.2(5) . .
B600 B605 B610 106.1(7) . .
B601 B605 B610 107.1(7) . .
B606 B605 B604 107.9(7) . .
B600 B605 B604 60.1(5) . .
B601 B605 B604 108.4(7) . .
B610 B605 B604 58.4(5) . .
B606 B605 H605 121.3 . .
B600 B605 H605 121.9 . .
B601 B605 H605 121.5 . .
B610 B605 H605 123.2 . .
B604 B605 H605 121.9 . .
B605 B606 B601 60.2(5) . .
B605 B606 B610 60.1(5) . .
B601 B606 B610 107.1(7) . .
B605 B606 B607 108.1(7) . .
B601 B606 B607 59.8(5) . .
B610 B606 B607 106.6(6) . .
B605 B606 B611 108.5(7) . .
B601 B606 B611 107.4(6) . .
B610 B606 B611 59.7(5) . .
B607 B606 B611 59.4(5) . .
B605 B606 H606 121.1 . .
B601 B606 H606 122.1 . .
B610 B606 H606 122.5 . .
B607 B606 H606 122.3 . .
B611 B606 H606 121.8 . .
B611 B607 B601 108.1(7) . .
B611 B607 B602 107.3(7) . .
B601 B607 B602 60.2(5) . .
B611 B607 B608 59.3(5) . .
B601 B607 B608 108.0(7) . .
B602 B607 B608 59.7(5) . .
B611 B607 B606 60.4(5) . .
B601 B607 B606 59.6(5) . .
B602 B607 B606 107.4(7) . .
B608 B607 B606 107.4(7) . .
B611 B607 H607 121.9 . .
B601 B607 H607 121.6 . .
B602 B607 H607 122.1 . .
B608 B607 H607 122.1 . .
B606 B607 H607 122.0 . .
B603 B608 B611 107.2(7) . .
B603 B608 B609 59.8(5) . .
B611 B608 B609 60.2(5) . .
B603 B608 B602 59.0(5) . .
B611 B608 B602 108.2(7) . .
B609 B608 B602 108.0(7) . .
B603 B608 B607 106.7(7) . .
B611 B608 B607 60.2(5) . .
B609 B608 B607 108.3(7) . .
B602 B608 B607 60.1(5) . .
B603 B608 H608 122.9 . .
B611 B608 H608 121.6 . .
B609 B608 H608 121.4 . .
B602 B608 H608 121.8 . .
B607 B608 H608 121.9 . .
B610 B609 B603 105.7(6) . .
B610 B609 B608 108.0(7) . .
B603 B609 B608 59.6(5) . .
B610 B609 B611 61.0(5) . .
B603 B609 B611 106.5(7) . .
B608 B609 B611 59.7(5) . .
B610 B609 B604 59.1(5) . .
B603 B609 B604 59.6(5) . .
B608 B609 B604 108.5(7) . .
B611 B609 B604 108.6(7) . .
B610 B609 H609 122.4 . .
B603 B609 H609 123.3 . .
B608 B609 H609 121.5 . .
B611 B609 H609 121.5 . .
B604 B609 H609 121.4 . .
B609 B610 B604 62.0(5) . .
B609 B610 B605 110.5(7) . .
B604 B610 B605 61.2(5) . .
B609 B610 B611 60.4(5) . .
B604 B610 B611 110.5(7) . .
B605 B610 B611 108.9(7) . .
B609 B610 B606 109.7(7) . .
B604 B610 B606 109.9(7) . .
B605 B610 B606 59.7(5) . .
B611 B610 B606 60.6(5) . .
B609 B610 H610 120.1 . .
B604 B610 H610 119.7 . .
B605 B610 H610 121.0 . .
B611 B610 H610 121.0 . .
B606 B610 H610 121.2 . .
B608 B611 B609 60.1(5) . .
B608 B611 B607 60.5(5) . .
B609 B611 B607 108.4(7) . .
B608 B611 B610 106.5(7) . .
B609 B611 B610 58.6(5) . .
B607 B611 B610 107.3(7) . .
B608 B611 B606 108.3(7) . .
B609 B611 B606 107.5(7) . .
B607 B611 B606 60.3(5) . .
B610 B611 B606 59.7(5) . .
B608 B611 H611 121.8 . .
B609 B611 H611 122.0 . .
B607 B611 H611 121.3 . .
B610 B611 H611 123.1 . .
B606 B611 H611 121.6 . .
B503 B500 B504 60.6(7) . .
B503 B500 B505 108.9(9) . .
B504 B500 B505 61.4(7) . .
B503 B500 B502 58.8(6) . .
B504 B500 B502 108.3(9) . .
B505 B500 B502 108.3(9) . .
B503 B500 B501 107.5(9) . .
B504 B500 B501 109.2(9) . .
B505 B500 B501 59.8(7) . .
B502 B500 B501 60.3(6) . .
B503 B500 H500 122.0 . .
B504 B500 H500 120.5 . .
B505 B500 H500 121.0 . .
B502 B500 H500 122.0 . .
B501 B500 H500 121.6 . .
B505 B501 B506 60.7(7) . .
B505 B501 B507 108.9(9) . .
B506 B501 B507 60.7(7) . .
B505 B501 B500 59.4(6) . .
B506 B501 B500 108.1(9) . .
B507 B501 B500 107.9(8) . .
B505 B501 B502 107.3(8) . .
B506 B501 B502 108.2(8) . .
B507 B501 B502 59.9(6) . .
B500 B501 B502 59.5(6) . .
B505 B501 H501 121.7 . .
B506 B501 H501 121.1 . .
B507 B501 H501 121.2 . .
B500 B501 H501 122.2 . .
B502 B501 H501 122.2 . .
B503 B502 B500 59.9(7) . .
B503 B502 B508 60.4(7) . .
B500 B502 B508 107.9(9) . .
B503 B502 B507 108.9(9) . .
B500 B502 B507 108.3(9) . .
B508 B502 B507 60.2(7) . .
B503 B502 B501 108.2(9) . .
B500 B502 B501 60.2(6) . .
B508 B502 B501 107.7(9) . .
B507 B502 B501 59.8(6) . .
B503 B502 H502 121.2 . .
B500 B502 H502 121.7 . .
B508 B502 H502 121.8 . .
B507 B502 H502 121.3 . .
B501 B502 H502 121.9 . .
B502 B503 B500 61.3(7) . .
B502 B503 B508 61.1(7) . .
B500 B503 B508 109.7(9) . .
B502 B503 B504 109.7(9) . .
B500 B503 B504 59.8(7) . .
B508 B503 B504 108.9(9) . .
B502 B503 B509 108.4(9) . .
B500 B503 B509 107.8(9) . .
B508 B503 B509 59.2(6) . .
B504 B503 B509 60.4(7) . .
B502 B503 H503 120.4 . .
B500 B503 H503 121.2 . .
B508 B503 H503 121.0 . .
B504 B503 H503 121.1 . .
B509 B503 H503 122.3 . .
B500 B504 B510 106.0(8) . .
B500 B504 B503 59.6(7) . .
B510 B504 B503 105.9(8) . .
B500 B504 B509 107.5(9) . .
B510 B504 B509 58.6(6) . .
B503 B504 B509 60.2(7) . .
B500 B504 B505 59.6(6) . .
B510 B504 B505 58.9(6) . .
B503 B504 B505 106.7(9) . .
B509 B504 B505 106.3(8) . .
B500 B504 H504 122.2 . .
B510 B504 H504 123.5 . .
B503 B504 H504 122.3 . .
B509 B504 H504 122.2 . .
B505 B504 H504 122.7 . .
B510 B505 B500 106.3(9) . .
B510 B505 B501 106.9(9) . .
B500 B505 B501 60.8(7) . .
B510 B505 B506 60.0(7) . .
B500 B505 B506 108.6(9) . .
B501 B505 B506 59.9(7) . .
B510 B505 B504 59.7(7) . .
B500 B505 B504 59.0(6) . .
B501 B505 B504 108.1(9) . .
B506 B505 B504 108.8(8) . .
B510 B505 H505 122.9 . .
B500 B505 H505 122.1 . .
B501 B505 H505 121.7 . .
B506 B505 H505 121.0 . .
B504 B505 H505 121.7 . .
B510 B506 B501 105.6(8) . .
B510 B506 B505 58.8(6) . .
B501 B506 B505 59.4(6) . .
B510 B506 B511 59.9(6) . .
B501 B506 B511 106.7(8) . .
B505 B506 B511 107.2(8) . .
B510 B506 B507 106.3(8) . .
B501 B506 B507 59.7(7) . .
B505 B506 B507 107.1(8) . .
B511 B506 B507 59.2(6) . .
B510 B506 H506 123.2 . .
B501 B506 H506 122.8 . .
B505 B506 H506 122.3 . .
B511 B506 H506 122.1 . .
B507 B506 H506 122.4 . .
B511 B507 B501 107.5(9) . .
B511 B507 B502 106.7(8) . .
B501 B507 B502 60.3(7) . .
B511 B507 B508 58.7(6) . .
B501 B507 B508 107.7(8) . .
B502 B507 B508 59.8(6) . .
B511 B507 B506 60.3(7) . .
B501 B507 B506 59.6(6) . .
B502 B507 B506 107.6(8) . .
B508 B507 B506 107.2(8) . .
B511 B507 H507 122.5 . .
B501 B507 H507 121.7 . .
B502 B507 H507 122.0 . .
B508 B507 H507 122.4 . .
B506 B507 H507 121.9 . .
B511 B508 B509 60.4(7) . .
B511 B508 B503 108.8(9) . .
B509 B508 B503 60.8(7) . .
B511 B508 B502 108.2(9) . .
B509 B508 B502 107.5(9) . .
B503 B508 B502 58.4(6) . .
B511 B508 B507 60.3(7) . .
B509 B508 B507 108.4(9) . .
B503 B508 B507 107.2(8) . .
B502 B508 B507 60.0(6) . .
B511 B508 H508 121.0 . .
B509 B508 H508 121.3 . .
B503 B508 H508 122.0 . .
B502 B508 H508 122.5 . .
B507 B508 H508 121.8 . .
B510 B509 B508 108.1(9) . .
B510 B509 B511 61.2(7) . .
B508 B509 B511 59.6(7) . .
B510 B509 B503 106.5(9) . .
B508 B509 B503 60.0(7) . .
B511 B509 B503 107.5(9) . .
B510 B509 B504 60.1(7) . .
B508 B509 B504 108.7(9) . .
B511 B509 B504 109.8(8) . .
B503 B509 B504 59.4(6) . .
B510 B509 H509 121.9 . .
B508 B509 H509 121.6 . .
B511 B509 H509 120.9 . .
B503 B509 H509 122.9 . .
B504 B509 H509 120.9 . .
B509 B510 B505 110.5(9) . .
B509 B510 B504 61.3(7) . .
B505 B510 B504 61.4(7) . .
B509 B510 B506 109.9(9) . .
B505 B510 B506 61.2(7) . .
B504 B510 B506 111.1(9) . .
B509 B510 B511 60.1(7) . .
B505 B510 B511 109.8(9) . .
B504 B510 B511 109.9(9) . .
B506 B510 B511 60.7(6) . .
B509 B510 H510 120.6 . .
B505 B510 H510 120.2 . .
B504 B510 H510 119.9 . .
B506 B510 H510 120.1 . .
B511 B510 H510 121.2 . .
B508 B511 B509 60.0(7) . .
B508 B511 B507 61.0(7) . .
B509 B511 B507 108.5(9) . .
B508 B511 B510 106.4(9) . .
B509 B511 B510 58.7(6) . .
B507 B511 B510 106.9(9) . .
B508 B511 B506 109.2(9) . .
B509 B511 B506 107.8(8) . .
B507 B511 B506 60.5(7) . .
B510 B511 B506 59.4(6) . .
B508 B511 H511 121.4 . .
B509 B511 H511 121.9 . .
B507 B511 H511 121.3 . .
B510 B511 H511 123.4 . .
B506 B511 H511 121.2 . .
B85A B80A B84A 61.0(7) . .
B85A B80A B83A 108.3(9) . .
B84A B80A B83A 59.9(7) . .
B85A B80A B81A 60.2(7) . .
B84A B80A B81A 108.8(9) . .
B83A B80A B81A 107.1(9) . .
B85A B80A B82A 108.5(9) . .
B84A B80A B82A 107.5(9) . .
B83A B80A B82A 58.5(7) . .
B81A B80A B82A 60.4(7) . .
B85A B80A H80A 120.9 . .
B84A B80A H80A 121.2 . .
B83A B80A H80A 122.6 . .
B81A B80A H80A 121.6 . .
B82A B80A H80A 122.1 . .
B86A B81A B85A 60.4(7) . .
B86A B81A B87A 60.8(7) . .
B85A B81A B87A 108.6(9) . .
B86A B81A B80A 107.9(9) . .
B85A B81A B80A 59.1(7) . .
B87A B81A B80A 108.2(9) . .
B86A B81A B82A 108.4(9) . .
B85A B81A B82A 107.4(9) . .
B87A B81A B82A 59.9(7) . .
B80A B81A B82A 60.1(7) . .
B86A B81A H81A 121.2 . .
B85A B81A H81A 122.0 . .
B87A B81A H81A 121.2 . .
B80A B81A H81A 122.1 . .
B82A B81A H81A 121.9 . .
B83A B82A B88A 60.7(7) . .
B83A B82A B87A 108.2(9) . .
B88A B82A B87A 59.6(7) . .
B83A B82A B80A 59.9(7) . .
B88A B82A B80A 107.8(9) . .
B87A B82A B80A 107.2(9) . .
B83A B82A B81A 107.4(9) . .
B88A B82A B81A 106.8(9) . .
B87A B82A B81A 59.3(7) . .
B80A B82A B81A 59.5(7) . .
B82A B83A B84A 109.8(9) . .
B82A B83A B89A 108.9(9) . .
B84A B83A B89A 60.7(7) . .
B82A B83A B80A 61.6(7) . .
B84A B83A B80A 59.7(7) . .
B89A B83A B80A 108.4(9) . .
B82A B83A B88A 60.5(7) . .
B84A B83A B88A 108.4(9) . .
B89A B83A B88A 59.4(7) . .
B80A B83A B88A 109.0(9) . .
B82A B83A H83A 120.3 . .
B84A B83A H83A 121.1 . .
B89A B83A H83A 121.7 . .
B80A B83A H83A 121.1 . .
B88A B83A H83A 121.7 . .
B90A B84A B80A 106.9(9) . .
B90A B84A B83A 106.0(9) . .
B80A B84A B83A 60.3(7) . .
B90A B84A B89A 58.8(7) . .
B80A B84A B89A 108.1(9) . .
B83A B84A B89A 59.7(7) . .
B90A B84A B85A 60.0(7) . .
B80A B84A B85A 59.4(7) . .
B83A B84A B85A 107.3(9) . .
B89A B84A B85A 107.5(9) . .
B90A B84A H84A 123.0 . .
B80A B84A H84A 121.8 . .
B83A B84A H84A 122.4 . .
B89A B84A H84A 122.0 . .
B85A B84A H84A 121.9 . .
B80A B85A B90A 106.2(9) . .
B80A B85A B81A 60.8(7) . .
B90A B85A B81A 106.6(9) . .
B80A B85A B86A 108.8(9) . .
B90A B85A B86A 60.2(7) . .
B81A B85A B86A 59.7(7) . .
B80A B85A B84A 59.6(7) . .
B90A B85A B84A 59.0(7) . .
B81A B85A B84A 108.1(9) . .
B86A B85A B84A 108.6(9) . .
B80A B85A H85A 121.8 . .
B90A B85A H85A 123.2 . .
B81A B85A H85A 121.9 . .
B86A B85A H85A 121.0 . .
B84A B85A H85A 121.8 . .
B81A B86A B90A 106.1(9) . .
B81A B86A B85A 59.9(7) . .
B90A B86A B85A 59.4(7) . .
B81A B86A B91A 106.9(9) . .
B90A B86A B91A 59.0(7) . .
B85A B86A B91A 107.3(9) . .
B81A B86A B87A 59.7(7) . .
B90A B86A B87A 105.5(9) . .
B85A B86A B87A 107.3(9) . .
B91A B86A B87A 59.1(7) . .
B88A B87A B91A 58.9(7) . .
B88A B87A B81A 108.3(9) . .
B91A B87A B81A 107.7(9) . .
B88A B87A B82A 59.9(7) . .
B91A B87A B82A 107.2(9) . .
B81A B87A B82A 60.8(7) . .
B88A B87A B86A 107.5(9) . .
B91A B87A B86A 60.3(7) . .
B81A B87A B86A 59.5(7) . .
B82A B87A B86A 108.1(9) . .
B88A B87A H87A 122.1 . .
B91A B87A H87A 122.4 . .
B81A B87A H87A 121.5 . .
B82A B87A H87A 121.6 . .
B86A B87A H87A 121.8 . .
B91A B88A B89A 61.1(7) . .
B91A B88A B87A 60.6(7) . .
B89A B88A B87A 109.3(9) . .
B91A B88A B82A 109.0(9) . .
B89A B88A B82A 107.8(9) . .
B87A B88A B82A 60.5(7) . .
B91A B88A B83A 108.5(9) . .
B89A B88A B83A 59.9(7) . .
B87A B88A B83A 107.4(9) . .
B82A B88A B83A 58.7(7) . .
B91A B88A H88A 120.6 . .
B89A B88A H88A 121.1 . .
B87A B88A H88A 121.2 . .
B82A B88A H88A 121.9 . .
B83A B88A H88A 122.5 . .
B90A B89A B88A 107.1(9) . .
B90A B89A B83A 106.6(9) . .
B88A B89A B83A 60.8(7) . .
B90A B89A B91A 60.2(7) . .
B88A B89A B91A 59.1(7) . .
B83A B89A B91A 107.6(9) . .
B90A B89A B84A 59.7(7) . .
B88A B89A B84A 108.7(9) . .
B83A B89A B84A 59.7(7) . .
B91A B89A B84A 108.5(9) . .
B90A B89A H89A 122.5 . .
B88A B89A H89A 121.7 . .
B83A B89A H89A 122.1 . .
B91A B89A H89A 121.8 . .
B84A B89A H89A 121.3 . .
B89A B90A B84A 61.5(7) . .
B89A B90A B91A 61.1(7) . .
B84A B90A B91A 110.6(9) . .
B89A B90A B85A 110.5(9) . .
B84A B90A B85A 61.0(7) . .
B91A B90A B85A 109.6(9) . .
B89A B90A B86A 110.6(9) . .
B84A B90A B86A 110.3(9) . .
B91A B90A B86A 60.8(7) . .
B85A B90A B86A 60.4(7) . .
B89A B90A H90A 119.9 . .
B84A B90A H90A 120.0 . .
B91A B90A H90A 120.5 . .
B85A B90A H90A 120.8 . .
B86A B90A H90A 120.5 . .
B88A B91A B90A 106.5(9) . .
B88A B91A B87A 60.5(7) . .
B90A B91A B87A 107.5(9) . .
B88A B91A B89A 59.8(7) . .
B90A B91A B89A 58.7(7) . .
B87A B91A B89A 108.1(9) . .
B88A B91A B86A 108.9(9) . .
B90A B91A B86A 60.1(7) . .
B87A B91A B86A 60.5(7) . .
B89A B91A B86A 108.1(9) . .
B88A B91A H91A 121.7 . .
B90A B91A H91A 122.9 . .
B87A B91A H91A 121.4 . .
B89A B91A H91A 122.1 . .
B86A B91A H91A 120.9 . .
B84B B80B B83B 60.7(7) . .
B84B B80B B85B 60.7(7) . .
B83B B80B B85B 108.7(9) . .
B84B B80B B82B 108.1(8) . .
B83B B80B B82B 58.7(6) . .
B85B B80B B82B 108.7(9) . .
B84B B80B B81B 108.6(9) . .
B83B B80B B81B 107.2(9) . .
B85B B80B B81B 60.3(7) . .
B82B B80B B81B 60.2(7) . .
B84B B80B H80B 121.0 . .
B83B B80B H80B 122.1 . .
B85B B80B H80B 120.9 . .
B82B B80B H80B 121.9 . .
B81B B80B H80B 121.8 . .
B86B B81B B87B 60.7(7) . .
B86B B81B B85B 60.6(7) . .
B87B B81B B85B 108.9(8) . .
B86B B81B B80B 107.9(8) . .
B87B B81B B80B 108.2(8) . .
B85B B81B B80B 59.1(6) . .
B86B B81B B82B 108.4(8) . .
B87B B81B B82B 60.2(6) . .
B85B B81B B82B 107.4(8) . .
B80B B81B B82B 59.7(6) . .
B86B B81B H81B 121.2 . .
B87B B81B H81B 121.0 . .
B85B B81B H81B 121.8 . .
B80B B81B H81B 122.2 . .
B82B B81B H81B 121.9 . .
B83B B82B B88B 60.7(7) . .
B83B B82B B80B 59.9(7) . .
B88B B82B B80B 108.0(9) . .
B83B B82B B87B 108.6(9) . .
B88B B82B B87B 59.8(6) . .
B80B B82B B87B 107.8(9) . .
B83B B82B B81B 107.9(9) . .
B88B B82B B81B 107.2(8) . .
B80B B82B B81B 60.0(6) . .
B87B B82B B81B 59.4(6) . .
B83B B82B H82B 121.2 . .
B88B B82B H82B 121.8 . .
B80B B82B H82B 121.8 . .
B87B B82B H82B 121.8 . .
B81B B82B H82B 122.2 . .
B82B B83B B80B 61.4(7) . .
B82B B83B B89B 108.7(9) . .
B80B B83B B89B 108.1(9) . .
B82B B83B B88B 60.5(7) . .
B80B B83B B88B 109.1(9) . .
B89B B83B B88B 59.7(7) . .
B82B B83B B84B 109.4(9) . .
B80B B83B B84B 59.6(7) . .
B89B B83B B84B 60.4(6) . .
B88B B83B B84B 108.5(9) . .
B82B B83B H83B 120.5 . .
B80B B83B H83B 121.3 . .
B89B B83B H83B 121.8 . .
B88B B83B H83B 121.4 . .
B84B B83B H83B 121.3 . .
B90B B84B B80B 106.3(9) . .
B90B B84B B83B 105.4(8) . .
B80B B84B B83B 59.7(7) . .
B90B B84B B85B 59.7(7) . .
B80B B84B B85B 59.8(6) . .
B83B B84B B85B 107.3(9) . .
B90B B84B B89B 58.9(7) . .
B80B B84B B89B 107.3(9) . .
B83B B84B B89B 59.4(6) . .
B85B B84B B89B 107.7(9) . .
B90B B84B H84B 123.4 . .
B80B B84B H84B 122.2 . .
B83B B84B H84B 122.8 . .
B85B B84B H84B 121.6 . .
B89B B84B H84B 122.1 . .
B90B B85B B80B 105.7(9) . .
B90B B85B B84B 59.4(7) . .
B80B B85B B84B 59.5(7) . .
B90B B85B B81B 105.5(8) . .
B80B B85B B81B 60.6(7) . .
B84B B85B B81B 107.9(8) . .
B90B B85B B86B 59.3(6) . .
B80B B85B B86B 108.1(9) . .
B84B B85B B86B 108.3(8) . .
B81B B85B B86B 59.4(7) . .
B90B B85B H85B 123.8 . .
B80B B85B H85B 122.1 . .
B84B B85B H85B 121.6 . .
B81B B85B H85B 122.3 . .
B86B B85B H85B 121.5 . .
B90B B86B B81B 106.0(8) . .
B90B B86B B87B 105.7(8) . .
B81B B86B B87B 59.7(6) . .
B90B B86B B85B 59.3(7) . .
B81B B86B B85B 60.0(6) . .
B87B B86B B85B 107.7(8) . .
B90B B86B B91B 59.5(7) . .
B81B B86B B91B 106.4(8) . .
B87B B86B B91B 58.7(6) . .
B85B B86B B91B 107.5(8) . .
B90B B86B H86B 123.2 . .
B81B B86B H86B 122.6 . .
B87B B86B H86B 122.6 . .
B85B B86B H86B 121.5 . .
B91B B86B H86B 122.5 . .
B91B B87B B88B 58.6(6) . .
B91B B87B B81B 108.0(9) . .
B88B B87B B81B 107.7(9) . .
B91B B87B B82B 106.6(9) . .
B88B B87B B82B 59.4(6) . .
B81B B87B B82B 60.4(7) . .
B91B B87B B86B 60.9(7) . .
B88B B87B B86B 107.5(9) . .
B81B B87B B86B 59.6(7) . .
B82B B87B B86B 107.7(9) . .
B91B B87B H87B 122.2 . .
B88B B87B H87B 122.5 . .
B81B B87B H87B 121.6 . .
B82B B87B H87B 122.2 . .
B86B B87B H87B 121.6 . .
B91B B88B B89B 61.1(7) . .
B91B B88B B82B 109.0(9) . .
B89B B88B B82B 107.5(9) . .
B91B B88B B83B 108.9(9) . .
B89B B88B B83B 59.9(7) . .
B82B B88B B83B 58.9(7) . .
B91B B88B B87B 60.4(7) . .
B89B B88B B87B 108.9(9) . .
B82B B88B B87B 60.7(7) . .
B83B B88B B87B 107.9(9) . .
B91B B88B H88B 120.6 . .
B89B B88B H88B 121.4 . .
B82B B88B H88B 121.9 . .
B83B B88B H88B 122.2 . .
B87B B88B H88B 121.2 . .
B90B B89B B88B 106.8(9) . .
B90B B89B B83B 106.8(9) . .
B88B B89B B83B 60.4(7) . .
B90B B89B B91B 60.4(7) . .
B88B B89B B91B 58.8(7) . .
B83B B89B B91B 107.5(9) . .
B90B B89B B84B 59.8(7) . .
B88B B89B B84B 109.0(9) . .
B83B B89B B84B 60.2(7) . .
B91B B89B B84B 109.2(9) . .
B90B B89B H89B 122.6 . .
B88B B89B H89B 122.0 . .
B83B B89B H89B 122.1 . .
B91B B89B H89B 121.7 . .
B84B B89B H89B 120.7 . .
B89B B90B B84B 61.3(7) . .
B89B B90B B86B 111.2(9) . .
B84B B90B B86B 111.2(9) . .
B89B B90B B85B 110.6(9) . .
B84B B90B B85B 60.9(7) . .
B86B B90B B85B 61.4(7) . .
B89B B90B B91B 60.9(7) . .
B84B B90B B91B 110.8(9) . .
B86B B90B B91B 61.6(7) . .
B85B B90B B91B 110.8(9) . .
B89B B90B H90B 120.1 . .
B84B B90B H90B 120.0 . .
B86B B90B H90B 119.5 . .
B85B B90B H90B 120.2 . .
B91B B90B H90B 120.1 . .
B88B B91B B87B 61.0(7) . .
B88B B91B B90B 106.5(9) . .
B87B B91B B90B 106.7(9) . .
B88B B91B B89B 60.2(7) . .
B87B B91B B89B 108.6(9) . .
B90B B91B B89B 58.7(7) . .
B88B B91B B86B 109.0(9) . .
B87B B91B B86B 60.4(7) . .
B90B B91B B86B 59.0(6) . .
B89B B91B B86B 107.3(8) . .
B88B B91B H91B 121.3 . .
B87B B91B H91B 121.2 . .
B90B B91B H91B 123.6 . .
B89B B91B H91B 121.9 . .
B86B B91B H91B 121.6 . .
B25 B20 B24 61.0(7) . .
B25 B20 B23 108.7(9) . .
B24 B20 B23 60.4(7) . .
B25 B20 B21 59.8(7) . .
B24 B20 B21 108.6(9) . .
B23 B20 B21 107.3(9) . .
B25 B20 B22 108.3(9) . .
B24 B20 B22 107.8(9) . .
B23 B20 B22 58.6(7) . .
B21 B20 B22 60.4(7) . .
B25 B20 H20 121.0 . .
B24 B20 H20 121.1 . .
B23 B20 H20 122.2 . .
B21 B20 H20 121.7 . .
B22 B20 H20 122.1 . .
B26 B21 B25 60.5(7) . .
B26 B21 B27 61.2(7) . .
B25 B21 B27 109.2(9) . .
B26 B21 B20 108.4(9) . .
B25 B21 B20 59.5(7) . .
B27 B21 B20 108.2(9) . .
B26 B21 B22 108.5(9) . .
B25 B21 B22 107.8(9) . .
B27 B21 B22 59.5(7) . .
B20 B21 B22 60.1(7) . .
B26 B21 H21 120.9 . .
B25 B21 H21 121.5 . .
B27 B21 H21 121.1 . .
B20 B21 H21 121.9 . .
B22 B21 H21 122.0 . .
B23 B22 B27 108.8(9) . .
B23 B22 B28 60.6(7) . .
B27 B22 B28 60.3(7) . .
B23 B22 B20 60.0(7) . .
B27 B22 B20 107.8(9) . .
B28 B22 B20 108.0(9) . .
B23 B22 B21 107.6(9) . .
B27 B22 B21 59.7(7) . .
B28 B22 B21 107.5(9) . .
B20 B22 B21 59.5(7) . .
B23 B22 H22 121.3 . .
B27 B22 H22 121.4 . .
B28 B22 H22 121.6 . .
B20 B22 H22 122.0 . .
B21 B22 H22 122.4 . .
B22 B23 B20 61.5(7) . .
B22 B23 B29 108.5(9) . .
B20 B23 B29 108.1(9) . .
B22 B23 B28 60.7(7) . .
B20 B23 B28 109.3(9) . .
B29 B23 B28 59.4(7) . .
B22 B23 B24 109.6(9) . .
B20 B23 B24 59.8(7) . .
B29 B23 B24 60.4(7) . .
B28 B23 B24 108.5(9) . .
B22 B23 H23 120.5 . .
B20 B23 H23 121.1 . .
B29 B23 H23 122.0 . .
B28 B23 H23 121.4 . .
B24 B23 H23 121.3 . .
B30 B24 B20 106.6(9) . .
B30 B24 B23 105.9(9) . .
B20 B24 B23 59.8(7) . .
B30 B24 B29 58.8(7) . .
B20 B24 B29 107.6(9) . .
B23 B24 B29 59.7(7) . .
B30 B24 B25 59.9(7) . .
B20 B24 B25 59.4(7) . .
B23 B24 B25 106.9(9) . .
B29 B24 B25 107.4(9) . .
B30 B24 H24 123.0 . .
B20 B24 H24 122.1 . .
B23 B24 H24 122.6 . .
B29 B24 H24 122.1 . .
B25 B24 H24 122.0 . .
B20 B25 B21 60.6(7) . .
B20 B25 B30 106.0(9) . .
B21 B25 B30 106.6(9) . .
B20 B25 B26 108.5(9) . .
B21 B25 B26 59.6(7) . .
B30 B25 B26 60.5(7) . .
B20 B25 B24 59.6(7) . .
B21 B25 B24 108.1(9) . .
B30 B25 B24 58.9(7) . .
B26 B25 B24 108.7(9) . .
B20 B25 H25 122.0 . .
B21 B25 H25 122.0 . .
B30 B25 H25 123.2 . .
B26 B25 H25 121.0 . .
B24 B25 H25 121.7 . .
B21 B26 B25 59.9(7) . .
B21 B26 B30 106.1(9) . .
B25 B26 B30 59.5(7) . .
B21 B26 B31 106.8(9) . .
B25 B26 B31 107.5(9) . .
B30 B26 B31 59.1(7) . .
B21 B26 B27 59.9(7) . .
B25 B26 B27 107.6(9) . .
B30 B26 B27 105.5(9) . .
B31 B26 B27 58.9(7) . .
B21 B26 H26 122.4 . .
B25 B26 H26 121.6 . .
B30 B26 H26 123.3 . .
B31 B26 H26 122.5 . .
B27 B26 H26 122.7 . .
B31 B27 B22 107.1(9) . .
B31 B27 B21 107.3(9) . .
B22 B27 B21 60.8(7) . .
B31 B27 B28 59.0(7) . .
B22 B27 B28 59.9(7) . .
B21 B27 B28 108.1(9) . .
B31 B27 B26 60.4(7) . .
B22 B27 B26 107.8(9) . .
B21 B27 B26 58.9(7) . .
B28 B27 B26 107.6(9) . .
B31 B27 H27 122.3 . .
B22 B27 H27 121.7 . .
B21 B27 H27 121.8 . .
B28 B27 H27 122.0 . .
B26 B27 H27 122.0 . .
B31 B28 B29 61.0(7) . .
B31 B28 B23 108.5(9) . .
B29 B28 B23 60.3(7) . .
B31 B28 B22 107.9(9) . .
B29 B28 B22 107.7(9) . .
B23 B28 B22 58.7(7) . .
B31 B28 B27 60.1(7) . .
B29 B28 B27 108.8(9) . .
B23 B28 B27 107.0(9) . .
B22 B28 B27 59.8(7) . .
B31 B28 H28 121.1 . .
B29 B28 H28 121.0 . .
B23 B28 H28 122.3 . .
B22 B28 H28 122.4 . .
B27 B28 H28 121.8 . .
B30 B29 B28 107.6(9) . .
B30 B29 B23 106.6(9) . .
B28 B29 B23 60.3(7) . .
B30 B29 B31 60.3(7) . .
B28 B29 B31 59.3(7) . .
B23 B29 B31 107.1(9) . .
B30 B29 B24 59.6(7) . .
B28 B29 B24 108.9(9) . .
B23 B29 B24 59.9(7) . .
B31 B29 B24 108.4(9) . .
B30 B29 H29 122.4 . .
B28 B29 H29 121.5 . .
B23 B29 H29 122.4 . .
B31 B29 H29 121.9 . .
B24 B29 H29 121.2 . .
B29 B30 B24 61.6(7) . .
B29 B30 B31 61.1(7) . .
B24 B30 B31 110.6(9) . .
B29 B30 B25 110.6(9) . .
B24 B30 B25 61.1(7) . .
B31 B30 B25 109.2(9) . .
B29 B30 B26 110.5(9) . .
B24 B30 B26 110.2(9) . .
B31 B30 B26 60.8(7) . .
B25 B30 B26 60.0(7) . .
B29 B30 H30 119.8 . .
B24 B30 H30 119.9 . .
B31 B30 H30 120.7 . .
B25 B30 H30 121.0 . .
B26 B30 H30 120.7 . .
B28 B31 B30 106.5(9) . .
B28 B31 B27 60.9(7) . .
B30 B31 B27 107.7(9) . .
B28 B31 B29 59.7(7) . .
B30 B31 B29 58.6(7) . .
B27 B31 B29 108.3(9) . .
B28 B31 B26 109.2(9) . .
B30 B31 B26 60.1(7) . .
B27 B31 B26 60.7(7) . .
B29 B31 B26 108.0(9) . .
B28 B31 H31 121.6 . .
B30 B31 H31 122.9 . .
B27 B31 H31 121.1 . .
B29 B31 H31 122.2 . .
B26 B31 H31 120.9 . .
B45B B40B B43B 109.0(9) . .
B45B B40B B44B 61.3(7) . .
B43B B40B B44B 60.4(7) . .
B45B B40B B41B 60.7(7) . .
B43B B40B B41B 107.6(9) . .
B44B B40B B41B 109.7(9) . .
B45B B40B B42B 108.5(9) . .
B43B B40B B42B 58.5(7) . .
B44B B40B B42B 107.7(9) . .
B41B B40B B42B 60.2(7) . .
B45B B40B H40B 120.6 . .
B43B B40B H40B 122.2 . .
B44B B40B H40B 120.7 . .
B41B B40B H40B 121.1 . .
B42B B40B H40B 122.4 . .
B46B B41B B47B 60.2(7) . .
B46B B41B B45B 60.4(7) . .
B47B B41B B45B 108.0(9) . .
B46B B41B B40B 107.2(9) . .
B47B B41B B40B 107.7(8) . .
B45B B41B B40B 58.5(6) . .
B46B B41B B42B 107.5(9) . .
B47B B41B B42B 59.8(7) . .
B45B B41B B42B 106.6(8) . .
B40B B41B B42B 59.9(7) . .
B46B B41B H41B 121.7 . .
B47B B41B H41B 121.5 . .
B45B B41B H41B 122.4 . .
B40B B41B H41B 122.4 . .
B42B B41B H41B 122.3 . .
B43B B42B B48B 60.9(7) . .
B43B B42B B47B 109.2(9) . .
B48B B42B B47B 60.3(7) . .
B43B B42B B40B 59.8(7) . .
B48B B42B B40B 108.0(9) . .
B47B B42B B40B 107.6(9) . .
B43B B42B B41B 108.4(9) . .
B48B B42B B41B 108.0(9) . .
B47B B42B B41B 59.6(7) . .
B40B B42B B41B 59.9(7) . .
B43B B42B H42B 120.9 . .
B48B B42B H42B 121.4 . .
B47B B42B H42B 121.6 . .
B40B B42B H42B 122.2 . .
B41B B42B H42B 121.8 . .
B42B B43B B40B 61.7(7) . .
B42B B43B B44B 109.9(9) . .
B40B B43B B44B 59.9(7) . .
B42B B43B B49B 108.2(9) . .
B40B B43B B49B 107.5(9) . .
B44B B43B B49B 59.9(7) . .
B42B B43B B48B 60.4(7) . .
B40B B43B B48B 109.1(9) . .
B44B B43B B48B 108.3(9) . .
B49B B43B B48B 59.3(7) . .
B42B B43B H43B 120.4 . .
B40B B43B H43B 121.2 . .
B44B B43B H43B 121.2 . .
B49B B43B H43B 122.5 . .
B48B B43B H43B 121.6 . .
B50B B44B B40B 105.6(9) . .
B50B B44B B49B 59.0(7) . .
B40B B44B B49B 107.4(9) . .
B50B B44B B43B 105.9(9) . .
B40B B44B B43B 59.7(7) . .
B49B B44B B43B 60.0(7) . .
B50B B44B B45B 59.2(7) . .
B40B B44B B45B 59.0(7) . .
B49B B44B B45B 107.0(8) . .
B43B B44B B45B 106.5(9) . .
B50B B44B H44B 123.4 . .
B40B B44B H44B 122.6 . .
B49B B44B H44B 121.9 . .
B43B B44B H44B 122.5 . .
B45B B44B H44B 122.6 . .
B50B B45B B40B 106.1(9) . .
B50B B45B B41B 106.7(9) . .
B40B B45B B41B 60.8(7) . .
B50B B45B B46B 60.4(7) . .
B40B B45B B46B 108.1(9) . .
B41B B45B B46B 59.3(7) . .
B50B B45B B44B 59.1(7) . .
B40B B45B B44B 59.7(7) . .
B41B B45B B44B 108.5(9) . .
B46B B45B B44B 108.6(9) . .
B50B B45B H45B 123.1 . .
B40B B45B H45B 122.1 . .
B41B B45B H45B 121.8 . .
B46B B45B H45B 121.3 . .
B44B B45B H45B 121.5 . .
B41B B46B B47B 60.1(7) . .
B41B B46B B50B 106.1(8) . .
B47B B46B B50B 106.0(9) . .
B41B B46B B51B 107.4(9) . .
B47B B46B B51B 59.2(7) . .
B50B B46B B51B 59.6(7) . .
B41B B46B B45B 60.3(7) . .
B47B B46B B45B 107.9(9) . .
B50B B46B B45B 58.6(6) . .
B51B B46B B45B 107.4(8) . .
B41B B46B H46B 122.0 . .
B47B B46B H46B 122.3 . .
B50B B46B H46B 123.4 . .
B51B B46B H46B 122.1 . .
B45B B46B H46B 121.8 . .
B51B B47B B41B 108.1(9) . .
B51B B47B B46B 60.5(7) . .
B41B B47B B46B 59.7(7) . .
B51B B47B B42B 107.0(9) . .
B41B B47B B42B 60.6(7) . .
B46B B47B B42B 107.8(9) . .
B51B B47B B48B 59.3(7) . .
B41B B47B B48B 108.1(9) . .
B46B B47B B48B 107.7(9) . .
B42B B47B B48B 59.4(7) . .
B51B B47B H47B 122.0 . .
B41B B47B H47B 121.4 . .
B46B B47B H47B 121.7 . .
B42B B47B H47B 122.0 . .
B48B B47B H47B 122.2 . .
B51B B48B B49B 61.2(7) . .
B51B B48B B42B 108.0(9) . .
B49B B48B B42B 107.6(9) . .
B51B B48B B43B 108.8(9) . .
B49B B48B B43B 60.3(7) . .
B42B B48B B43B 58.7(7) . .
B51B B48B B47B 59.7(7) . .
B49B B48B B47B 108.6(9) . .
B42B B48B B47B 60.2(7) . .
B43B B48B B47B 107.4(9) . .
B51B B48B H48B 121.0 . .
B49B B48B H48B 121.1 . .
B42B B48B H48B 122.4 . .
B43B B48B H48B 122.0 . .
B47B B48B H48B 121.8 . .
B50B B49B B48B 107.4(9) . .
B50B B49B B44B 59.8(7) . .
B48B B49B B44B 109.3(9) . .
B50B B49B B43B 106.6(9) . .
B48B B49B B43B 60.3(7) . .
B44B B49B B43B 60.0(7) . .
B50B B49B B51B 60.5(7) . .
B48B B49B B51B 59.3(7) . .
B44B B49B B51B 109.1(9) . .
B43B B49B B51B 107.3(9) . .
B50B B49B H49B 122.4 . .
B48B B49B H49B 121.5 . .
B44B B49B H49B 120.7 . .
B43B B49B H49B 122.4 . .
B51B B49B H49B 121.6 . .
B49B B50B B44B 61.2(7) . .
B49B B50B B45B 110.8(9) . .
B44B B50B B45B 61.7(7) . .
B49B B50B B51B 61.3(7) . .
B44B B50B B51B 110.9(9) . .
B45B B50B B51B 109.8(9) . .
B49B B50B B46B 110.3(9) . .
B44B B50B B46B 111.2(9) . .
B45B B50B B46B 61.0(7) . .
B51B B50B B46B 60.2(7) . .
B49B B50B H50B 120.1 . .
B44B B50B H50B 119.5 . .
B45B B50B H50B 120.2 . .
B51B B50B H50B 120.7 . .
B46B B50B H50B 120.4 . .
B48B B51B B47B 61.1(7) . .
B48B B51B B50B 105.9(9) . .
B47B B51B B50B 107.3(9) . .
B48B B51B B46B 109.0(9) . .
B47B B51B B46B 60.4(7) . .
B50B B51B B46B 60.1(7) . .
B48B B51B B49B 59.5(7) . .
B47B B51B B49B 108.3(9) . .
B50B B51B B49B 58.3(6) . .
B46B B51B B49B 107.8(9) . .
B48B B51B H51B 121.8 . .
B47B B51B H51B 121.1 . .
B50B B51B H51B 123.3 . .
B46B B51B H51B 121.0 . .
B49B B51B H51B 122.3 . .
B45A B40A B44A 61.1(7) . .
B45A B40A B43A 108.8(9) . .
B44A B40A B43A 60.1(7) . .
B45A B40A B41A 60.9(7) . .
B44A B40A B41A 109.3(9) . .
B43A B40A B41A 107.3(9) . .
B45A B40A B42A 108.9(9) . .
B44A B40A B42A 108.0(9) . .
B43A B40A B42A 59.0(7) . .
B41A B40A B42A 59.9(7) . .
B45A B40A H40A 120.5 . .
B44A B40A H40A 121.0 . .
B43A B40A H40A 122.3 . .
B41A B40A H40A 121.4 . .
B42A B40A H40A 122.1 . .
B46A B41A B47A 60.9(7) . .
B46A B41A B42A 108.8(9) . .
B47A B41A B42A 60.3(7) . .
B46A B41A B40A 107.7(9) . .
B47A B41A B40A 108.5(9) . .
B42A B41A B40A 60.2(7) . .
B46A B41A B45A 60.5(7) . .
B47A B41A B45A 108.7(9) . .
B42A B41A B45A 107.2(9) . .
B40A B41A B45A 58.4(7) . .
B46A B41A H41A 121.1 . .
B47A B41A H41A 120.8 . .
B42A B41A H41A 121.6 . .
B40A B41A H41A 122.3 . .
B45A B41A H41A 122.3 . .
B43A B42A B48A 60.3(7) . .
B43A B42A B41A 108.0(9) . .
B48A B42A B41A 107.7(9) . .
B43A B42A B40A 59.8(7) . .
B48A B42A B40A 107.7(9) . .
B41A B42A B40A 59.9(7) . .
B43A B42A B47A 108.5(9) . .
B48A B42A B47A 60.1(7) . .
B41A B42A B47A 59.8(7) . .
B40A B42A B47A 107.8(9) . .
B43A B42A H42A 121.4 . .
B48A B42A H42A 121.8 . .
B41A B42A H42A 122.0 . .
B40A B42A H42A 122.0 . .
B47A B42A H42A 121.6 . .
B42A B43A B49A 108.4(9) . .
B42A B43A B44A 109.4(9) . .
B49A B43A B44A 60.7(7) . .
B42A B43A B40A 61.2(7) . .
B49A B43A B40A 108.1(9) . .
B44A B43A B40A 59.6(7) . .
B42A B43A B48A 60.7(7) . .
B49A B43A B48A 59.3(7) . .
B44A B43A B48A 108.6(9) . .
B40A B43A B48A 109.1(9) . .
B42A B43A H43A 120.6 . .
B49A B43A H43A 121.9 . .
B44A B43A H43A 121.2 . .
B40A B43A H43A 121.3 . .
B48A B43A H43A 121.4 . .
B50A B44A B40A 106.5(9) . .
B50A B44A B43A 106.3(9) . .
B40A B44A B43A 60.3(7) . .
B50A B44A B45A 59.9(7) . .
B40A B44A B45A 59.2(7) . .
B43A B44A B45A 107.5(9) . .
B50A B44A B49A 59.3(7) . .
B40A B44A B49A 107.8(9) . .
B43A B44A B49A 59.6(7) . .
B45A B44A B49A 107.8(9) . .
B50A B44A H44A 122.9 . .
B40A B44A H44A 122.1 . .
B43A B44A H44A 122.2 . .
B45A B44A H44A 121.9 . .
B49A B44A H44A 121.9 . .
B40A B45A B50A 106.5(9) . .
B40A B45A B44A 59.7(7) . .
B50A B45A B44A 59.4(7) . .
B40A B45A B41A 60.6(7) . .
B50A B45A B41A 106.3(9) . .
B44A B45A B41A 108.0(9) . .
B40A B45A B46A 108.4(9) . .
B50A B45A B46A 60.3(7) . .
B44A B45A B46A 108.7(9) . .
B41A B45A B46A 59.2(7) . .
B40A B45A H45A 121.9 . .
B50A B45A H45A 123.0 . .
B44A B45A H45A 121.5 . .
B41A B45A H45A 122.3 . .
B46A B45A H45A 121.2 . .
B41A B46A B50A 106.1(9) . .
B41A B46A B45A 60.3(7) . .
B50A B46A B45A 59.0(7) . .
B41A B46A B47A 59.9(7) . .
B50A B46A B47A 105.7(9) . .
B45A B46A B47A 107.8(9) . .
B41A B46A B51A 106.5(9) . .
B50A B46A B51A 59.1(7) . .
B45A B46A B51A 106.9(9) . .
B47A B46A B51A 58.8(7) . .
B41A B46A H46A 122.2 . .
B50A B46A H46A 123.4 . .
B45A B46A H46A 121.8 . .
B47A B46A H46A 122.5 . .
B51A B46A H46A 122.8 . .
B51A B47A B41A 107.6(9) . .
B51A B47A B48A 58.9(7) . .
B41A B47A B48A 107.5(9) . .
B51A B47A B42A 106.7(9) . .
B41A B47A B42A 59.9(7) . .
B48A B47A B42A 59.7(7) . .
B51A B47A B46A 60.8(7) . .
B41A B47A B46A 59.2(7) . .
B48A B47A B46A 107.6(9) . .
B42A B47A B46A 107.2(9) . .
B51A B47A H47A 122.2 . .
B41A B47A H47A 122.0 . .
B48A B47A H47A 122.3 . .
B42A B47A H47A 122.4 . .
B46A B47A H47A 121.8 . .
B51A B48A B49A 61.0(7) . .
B51A B48A B43A 108.3(9) . .
B49A B48A B43A 59.9(7) . .
B51A B48A B42A 108.0(9) . .
B49A B48A B42A 107.5(9) . .
B43A B48A B42A 59.0(7) . .
B51A B48A B47A 60.0(7) . .
B49A B48A B47A 108.8(9) . .
B43A B48A B47A 107.6(9) . .
B42A B48A B47A 60.2(7) . .
B51A B48A H48A 121.2 . .
B49A B48A H48A 121.2 . .
B43A B48A H48A 122.2 . .
B42A B48A H48A 122.3 . .
B47A B48A H48A 121.5 . .
B50A B49A B48A 107.7(9) . .
B50A B49A B43A 106.7(9) . .
B48A B49A B43A 60.8(7) . .
B50A B49A B51A 60.4(7) . .
B48A B49A B51A 59.5(7) . .
B43A B49A B51A 107.8(9) . .
B50A B49A B44A 59.6(7) . .
B48A B49A B44A 109.0(9) . .
B43A B49A B44A 59.7(7) . .
B51A B49A B44A 108.7(9) . .
B50A B49A H49A 122.4 . .
B48A B49A H49A 121.3 . .
B43A B49A H49A 122.2 . .
B51A B49A H49A 121.5 . .
B44A B49A H49A 121.2 . .
B49A B50A B44A 61.2(7) . .
B49A B50A B45A 110.0(9) . .
B44A B50A B45A 60.8(7) . .
B49A B50A B51A 60.6(7) . .
B44A B50A B51A 110.1(9) . .
B45A B50A B51A 109.8(9) . .
B49A B50A B46A 110.2(9) . .
B44A B50A B46A 110.3(9) . .
B45A B50A B46A 60.8(7) . .
B51A B50A B46A 61.0(7) . .
B49A B50A H50A 120.4 . .
B44A B50A H50A 120.3 . .
B45A B50A H50A 120.7 . .
B51A B50A H50A 120.6 . .
B46A B50A H50A 120.3 . .
B48A B51A B47A 61.1(7) . .
B48A B51A B50A 106.6(9) . .
B47A B51A B50A 107.5(9) . .
B48A B51A B49A 59.5(7) . .
B47A B51A B49A 108.5(9) . .
B50A B51A B49A 59.0(7) . .
B48A B51A B46A 109.0(9) . .
B47A B51A B46A 60.4(7) . .
B50A B51A B46A 59.8(7) . .
B49A B51A B46A 107.9(9) . .
B48A B51A H51A 121.6 . .
B47A B51A H51A 121.1 . .
B50A B51A H51A 122.9 . .
B49A B51A H51A 122.1 . .
B46A B51A H51A 121.2 . .
B4A B1A B5A 60.9(6) . .
B4A B1A B6A 109.2(7) . .
B5A B1A B6A 61.1(5) . .
B4A B1A B2A 107.8(7) . .
B5A B1A B2A 109.2(7) . .
B6A B1A B2A 60.1(5) . .
B4A B1A B3A 59.0(5) . .
B5A B1A B3A 108.4(7) . .
B6A B1A B3A 108.4(7) . .
B2A B1A B3A 60.2(5) . .
B4A B1A H1A 121.7 . .
B5A B1A H1A 120.6 . .
B6A B1A H1A 120.9 . .
B2A B1A H1A 121.5 . .
B3A B1A H1A 122.0 . .
B7A B2A B6A 60.3(5) . .
B7A B2A B1A 107.5(7) . .
B6A B2A B1A 59.2(5) . .
B7A B2A B8A 60.4(5) . .
B6A B2A B8A 108.5(7) . .
B1A B2A B8A 107.8(7) . .
B7A B2A B3A 107.8(7) . .
B6A B2A B3A 107.9(7) . .
B1A B2A B3A 60.4(5) . .
B8A B2A B3A 59.4(5) . .
B7A B2A H2A 121.6 . .
B6A B2A H2A 121.7 . .
B1A B2A H2A 122.1 . .
B8A B2A H2A 121.6 . .
B3A B2A H2A 121.9 . .
B4A B3A B9A 60.7(6) . .
B4A B3A B8A 108.7(7) . .
B9A B3A B8A 60.6(5) . .
B4A B3A B2A 106.9(7) . .
B9A B3A B2A 108.4(7) . .
B8A B3A B2A 60.2(5) . .
B4A B3A B1A 58.7(5) . .
B9A B3A B1A 107.5(7) . .
B8A B3A B1A 107.6(7) . .
B2A B3A B1A 59.4(5) . .
B4A B3A H3A 122.0 . .
B9A B3A H3A 121.2 . .
B8A B3A H3A 121.2 . .
B2A B3A H3A 122.0 . .
B1A B3A H3A 122.7 . .
B1A B4A B3A 62.3(6) . .
B1A B4A B10A 108.3(7) . .
B3A B4A B10A 108.4(7) . .
B1A B4A B9A 109.9(7) . .
B3A B4A B9A 60.1(6) . .
B10A B4A B9A 59.8(5) . .
B1A B4A B5A 60.1(5) . .
B3A B4A B5A 110.5(7) . .
B10A B4A B5A 60.2(5) . .
B9A B4A B5A 109.2(7) . .
B1A B4A H4A 120.6 . .
B3A B4A H4A 120.3 . .
B10A B4A H4A 122.1 . .
B9A B4A H4A 121.2 . .
B5A B4A H4A 120.8 . .
B11A B5A B1A 106.0(7) . .
B11A B5A B4A 105.9(7) . .
B1A B5A B4A 59.0(5) . .
B11A B5A B10A 59.5(6) . .
B1A B5A B10A 106.8(7) . .
B4A B5A B10A 59.5(5) . .
B11A B5A B6A 59.4(5) . .
B1A B5A B6A 59.5(5) . .
B4A B5A B6A 106.4(7) . .
B10A B5A B6A 107.4(7) . .
B11A B5A H5A 123.0 . .
B1A B5A H5A 122.7 . .
B4A B5A H5A 123.0 . .
B10A B5A H5A 122.0 . .
B6A B5A H5A 122.2 . .
B11A B6A B1A 105.8(7) . .
B11A B6A B2A 106.7(7) . .
B1A B6A B2A 60.6(6) . .
B11A B6A B7A 60.1(6) . .
B1A B6A B7A 108.1(7) . .
B2A B6A B7A 59.6(6) . .
B11A B6A B5A 59.1(6) . .
B1A B6A B5A 59.4(5) . .
B2A B6A B5A 108.3(7) . .
B7A B6A B5A 108.5(7) . .
B11A B6A H6A 123.2 . .
B1A B6A H6A 122.3 . .
B2A B6A H6A 121.8 . .
B7A B6A H6A 121.3 . .
B5A B6A H6A 121.6 . .
B2A B7A B11A 106.3(7) . .
B2A B7A B6A 60.1(5) . .
B11A B7A B6A 59.1(5) . .
B2A B7A B8A 60.6(5) . .
B11A B7A B8A 106.1(7) . .
B6A B7A B8A 108.4(7) . .
B2A B7A B12A 106.9(7) . .
B11A B7A B12A 59.3(5) . .
B6A B7A B12A 107.2(7) . .
B8A B7A B12A 58.8(5) . .
B2A B7A H7A 122.1 . .
B11A B7A H7A 123.3 . .
B6A B7A H7A 121.6 . .
B8A B7A H7A 122.0 . .
B12A B7A H7A 122.6 . .
B12A B8A B3A 106.6(7) . .
B12A B8A B9A 59.2(5) . .
B3A B8A B9A 59.2(5) . .
B12A B8A B7A 60.8(5) . .
B3A B8A B7A 107.5(7) . .
B9A B8A B7A 107.9(7) . .
B12A B8A B2A 107.3(7) . .
B3A B8A B2A 60.4(5) . .
B9A B8A B2A 107.4(7) . .
B7A B8A B2A 59.0(5) . .
B12A B8A H8A 122.2 . .
B3A B8A H8A 122.3 . .
B9A B8A H8A 122.2 . .
B7A B8A H8A 121.6 . .
B2A B8A H8A 122.1 . .
B12A B9A B10A 60.4(5) . .
B12A B9A B3A 107.7(7) . .
B10A B9A B3A 107.6(7) . .
B12A B9A B4A 107.5(7) . .
B10A B9A B4A 59.8(5) . .
B3A B9A B4A 59.2(6) . .
B12A B9A B8A 59.6(5) . .
B10A B9A B8A 108.0(7) . .
B3A B9A B8A 60.2(5) . .
B4A B9A B8A 107.2(7) . .
B12A B9A H9A 121.8 . .
B10A B9A H9A 121.6 . .
B3A B9A H9A 122.0 . .
B4A B9A H9A 122.5 . .
B8A B9A H9A 121.9 . .
B11A B10A B4A 106.5(7) . .
B11A B10A B9A 107.8(7) . .
B4A B10A B9A 60.4(5) . .
B11A B10A B12A 60.3(5) . .
B4A B10A B12A 107.4(7) . .
B9A B10A B12A 59.6(5) . .
B11A B10A B5A 59.5(5) . .
B4A B10A B5A 60.2(5) . .
B9A B10A B5A 109.6(7) . .
B12A B10A B5A 108.9(7) . .
B11A B10A H10H 122.5 . .
B4A B10A H10H 122.4 . .
B9A B10A H10H 121.1 . .
B12A B10A H10H 121.6 . .
B5A B10A H10H 120.8 . .
B10A B11A B5A 61.0(6) . .
B10A B11A B6A 110.3(7) . .
B5A B11A B6A 61.5(6) . .
B10A B11A B12A 60.5(5) . .
B5A B11A B12A 110.2(7) . .
B6A B11A B12A 109.9(7) . .
B10A B11A B7A 110.2(7) . .
B5A B11A B7A 110.9(7) . .
B6A B11A B7A 60.7(6) . .
B12A B11A B7A 61.1(5) . .
B10A B11A H13A 120.6 . .
B5A B11A H13A 119.9 . .
B6A B11A H13A 120.4 . .
B12A B11A H13A 120.7 . .
B7A B11A H13A 120.2 . .
B9A B12A B8A 61.1(5) . .
B9A B12A B11A 107.2(7) . .
B8A B12A B11A 107.6(7) . .
B9A B12A B10A 60.0(5) . .
B8A B12A B10A 108.9(7) . .
B11A B12A B10A 59.2(5) . .
B9A B12A B7A 109.2(7) . .
B8A B12A B7A 60.4(5) . .
B11A B12A B7A 59.6(5) . .
B10A B12A B7A 108.0(7) . .
B9A B12A H12A 121.2 . .
B8A B12A H12A 121.0 . .
B11A B12A H12A 122.8 . .
B10A B12A H12A 121.7 . .
B7A B12A H12A 121.3 . .
B4B B1B B6B 108.5(9) . .
B4B B1B B5B 60.2(7) . .
B6B B1B B5B 61.1(7) . .
B4B B1B B2B 107.1(9) . .
B6B B1B B2B 60.2(7) . .
B5B B1B B2B 108.9(9) . .
B4B B1B B3B 58.8(7) . .
B6B B1B B3B 108.3(9) . .
B5B B1B B3B 107.8(9) . .
B2B B1B B3B 60.0(7) . .
B4B B1B H1B 122.3 . .
B6B B1B H1B 120.9 . .
B5B B1B H1B 121.0 . .
B2B B1B H1B 121.7 . .
B3B B1B H1B 122.2 . .
B7B B2B B6B 60.5(7) . .
B7B B2B B8B 60.7(7) . .
B6B B2B B8B 108.8(9) . .
B7B B2B B1B 107.9(9) . .
B6B B2B B1B 59.1(7) . .
B8B B2B B1B 108.2(9) . .
B7B B2B B3B 108.4(9) . .
B6B B2B B3B 107.6(9) . .
B8B B2B B3B 59.9(7) . .
B1B B2B B3B 60.1(7) . .
B7B B2B H2B 121.2 . .
B6B B2B H2B 121.8 . .
B8B B2B H2B 121.2 . .
B1B B2B H2B 122.1 . .
B3B B2B H2B 121.8 . .
B4B B3B B9B 60.4(7) . .
B4B B3B B8B 108.4(9) . .
B9B B3B B8B 59.9(7) . .
B4B B3B B2B 107.7(9) . .
B9B B3B B2B 107.6(9) . .
B8B B3B B2B 60.0(7) . .
B4B B3B B1B 59.7(7) . .
B9B B3B B1B 107.8(9) . .
B8B B3B B1B 108.1(9) . .
B2B B3B B1B 59.9(7) . .
B4B B3B H3B 121.6 . .
B9B B3B H3B 121.9 . .
B8B B3B H3B 121.5 . .
B2B B3B H3B 122.0 . .
B1B B3B H3B 121.9 . .
B3B B4B B1B 61.5(7) . .
B3B B4B B5B 109.8(9) . .
B1B B4B B5B 60.0(7) . .
B3B B4B B10B 108.5(9) . .
B1B B4B B10B 108.2(9) . .
B5B B4B B10B 60.4(7) . .
B3B B4B B9B 60.7(7) . .
B1B B4B B9B 109.5(9) . .
B5B B4B B9B 108.7(9) . .
B10B B4B B9B 59.4(7) . .
B3B B4B H4B 120.4 . .
B1B B4B H4B 121.0 . .
B5B B4B H4B 121.1 . .
B10B B4B H4B 122.1 . .
B9B B4B H4B 121.3 . .
B11B B5B B1B 106.4(9) . .
B11B B5B B4B 106.1(9) . .
B1B B5B B4B 59.8(7) . .
B11B B5B B10B 59.0(7) . .
B1B B5B B10B 107.7(9) . .
B4B B5B B10B 59.9(7) . .
B11B B5B B6B 59.5(7) . .
B1B B5B B6B 59.4(7) . .
B4B B5B B6B 106.9(9) . .
B10B B5B B6B 107.2(9) . .
B11B B5B H5B 123.1 . .
B1B B5B H5B 122.2 . .
B4B B5B H5B 122.4 . .
B10B B5B H5B 121.9 . .
B6B B5B H5B 122.3 . .
B1B B6B B11B 106.4(9) . .
B1B B6B B2B 60.6(7) . .
B11B B6B B2B 106.5(9) . .
B1B B6B B7B 108.3(9) . .
B11B B6B B7B 60.0(7) . .
B2B B6B B7B 59.5(7) . .
B1B B6B B5B 59.5(7) . .
B11B B6B B5B 59.3(7) . .
B2B B6B B5B 108.0(9) . .
B7B B6B B5B 108.4(9) . .
B1B B6B H6B 121.9 . .
B11B B6B H6B 123.0 . .
B2B B6B H6B 122.0 . .
B7B B6B H6B 121.3 . .
B5B B6B H6B 121.7 . .
B2B B7B B11B 106.3(9) . .
B2B B7B B6B 60.0(7) . .
B11B B7B B6B 59.2(7) . .
B2B B7B B12B 107.0(9) . .
B11B B7B B12B 59.6(7) . .
B6B B7B B12B 107.6(9) . .
B2B B7B B8B 60.0(7) . .
B11B B7B B8B 106.0(9) . .
B6B B7B B8B 107.9(9) . .
B12B B7B B8B 58.9(7) . .
B2B B7B H7B 122.2 . .
B11B B7B H7B 123.1 . .
B6B B7B H7B 121.6 . .
B12B B7B H7B 122.2 . .
B8B B7B H7B 122.4 . .
B12B B8B B9B 59.3(7) . .
B12B B8B B3B 107.4(9) . .
B9B B8B B3B 59.9(7) . .
B12B B8B B2B 107.5(9) . .
B9B B8B B2B 107.7(9) . .
B3B B8B B2B 60.2(7) . .
B12B B8B B7B 60.3(7) . .
B9B B8B B7B 107.5(9) . .
B3B B8B B7B 107.4(9) . .
B2B B8B B7B 59.2(7) . .
B12B B8B H8B 122.1 . .
B9B B8B H8B 122.1 . .
B3B B8B H8B 121.9 . .
B2B B8B H8B 122.0 . .
B7B B8B H8B 122.1 . .
B12B B9B B10B 60.9(7) . .
B12B B9B B4B 108.6(9) . .
B10B B9B B4B 60.3(7) . .
B12B B9B B3B 108.1(9) . .
B10B B9B B3B 107.8(9) . .
B4B B9B B3B 58.9(7) . .
B12B B9B B8B 60.0(7) . .
B10B B9B B8B 108.7(9) . .
B4B B9B B8B 107.5(9) . .
B3B B9B B8B 60.2(7) . .
B12B B9B H9B 121.2 . .
B10B B9B H9B 121.1 . .
B4B B9B H9B 122.1 . .
B3B B9B H9B 122.2 . .
B8B B9B H9B 121.6 . .
B11B B10B B9B 107.7(9) . .
B11B B10B B4B 106.7(9) . .
B9B B10B B4B 60.3(7) . .
B11B B10B B5B 59.9(7) . .
B9B B10B B5B 108.9(9) . .
B4B B10B B5B 59.7(7) . .
B11B B10B B12B 60.5(7) . .
B9B B10B B12B 59.5(7) . .
B4B B10B B12B 107.5(9) . .
B5B B10B B12B 109.1(9) . .
B11B B10B H10I 122.2 . .
B9B B10B H10I 121.5 . .
B4B B10B H10I 122.5 . .
B5B B10B H10I 121.0 . .
B12B B10B H10I 121.5 . .
B10B B11B B5B 61.1(7) . .
B10B B11B B6B 110.2(9) . .
B5B B11B B6B 61.2(7) . .
B10B B11B B12B 60.8(7) . .
B5B B11B B12B 110.2(9) . .
B6B B11B B12B 109.6(9) . .
B10B B11B B7B 110.0(9) . .
B5B B11B B7B 110.5(9) . .
B6B B11B B7B 60.7(7) . .
B12B B11B B7B 60.5(7) . .
B10B B11B H13B 120.4 . .
B5B B11B H13B 120.0 . .
B6B B11B H13B 120.6 . .
B12B B11B H13B 120.8 . .
B7B B11B H13B 120.5 . .
B9B B12B B8B 60.7(7) . .
B9B B12B B11B 106.3(9) . .
B8B B12B B11B 107.6(9) . .
B9B B12B B10B 59.6(7) . .
B8B B12B B10B 108.2(9) . .
B11B B12B B10B 58.7(7) . .
B9B B12B B7B 108.9(9) . .
B8B B12B B7B 60.8(7) . .
B11B B12B B7B 59.8(7) . .
B10B B12B B7B 107.7(9) . .
B9B B12B H12B 121.8 . .
B8B B12B H12B 121.1 . .
B11B B12B H12B 123.0 . .
B10B B12B H12B 122.3 . .
B7B B12B H12B 121.1 . .
B404 B400 B406 62.7(7) . .
B404 B400 B405 64.8(7) . .
B406 B400 B405 114.5(9) . .
B404 B400 B401 112.6(9) . .
B406 B400 B401 110.4(9) . .
B405 B400 B401 60.0(7) . .
B404 B400 B407 111.5(9) . .
B406 B400 B407 60.8(6) . .
B405 B400 B407 109.3(9) . .
B401 B400 B407 59.4(6) . .
B404 B400 H400 117.4 . .
B406 B400 H400 118.7 . .
B405 B400 H400 118.6 . .
B401 B400 H400 121.2 . .
B407 B400 H400 121.8 . .
B408 B401 B405 108.6(9) . .
B408 B401 B400 106.7(8) . .
B405 B401 B400 59.8(7) . .
B408 B401 B402 61.3(7) . .
B405 B401 B402 57.2(7) . .
B400 B401 B402 103.4(8) . .
B408 B401 B407 59.3(7) . .
B405 B401 B407 110.8(8) . .
B400 B401 B407 61.4(7) . .
B402 B401 B407 107.8(8) . .
B408 B401 H401 121.4 . .
B405 B401 H401 121.1 . .
B400 B401 H401 123.5 . .
B402 B401 H401 124.1 . .
B407 B401 H401 120.1 . .
B405 B402 B403 62.4(7) . .
B405 B402 B401 61.2(7) . .
B403 B402 B401 109.3(9) . .
B405 B402 B409 111.5(9) . .
B403 B402 B409 60.7(7) . .
B401 B402 B409 107.3(8) . .
B405 B402 B408 109.9(9) . .
B403 B402 B408 108.6(8) . .
B401 B402 B408 59.0(7) . .
B409 B402 B408 59.6(7) . .
B405 B402 H402 118.8 . .
B403 B402 H402 120.5 . .
B401 B402 H402 122.2 . .
B409 B402 H402 121.2 . .
B408 B402 H402 122.0 . .
B411 B403 B402 108.9(9) . .
B411 B403 B404 59.6(7) . .
B402 B403 B404 107.9(9) . .
B411 B403 B405 110.1(9) . .
B402 B403 B405 57.3(7) . .
B404 B403 B405 62.9(7) . .
B411 B403 B409 60.3(7) . .
B402 B403 B409 61.0(7) . .
B404 B403 B409 108.0(9) . .
B405 B403 B409 107.6(9) . .
B411 B403 H403 120.8 . .
B402 B403 H403 122.3 . .
B404 B403 H403 121.1 . .
B405 B403 H403 121.2 . .
B409 B403 H403 121.7 . .
B400 B404 B411 107.6(9) . .
B400 B404 B403 106.8(9) . .
B411 B404 B403 59.4(7) . .
B400 B404 B406 60.3(7) . .
B411 B404 B406 60.7(7) . .
B403 B404 B406 108.4(9) . .
B400 B404 B405 59.7(6) . .
B411 B404 B405 107.1(9) . .
B403 B404 B405 59.3(7) . .
B406 B404 B405 108.7(8) . .
B400 B404 H404 122.2 . .
B411 B404 H404 122.1 . .
B403 B404 H404 122.4 . .
B406 B404 H404 120.7 . .
B405 B404 H404 122.0 . .
B402 B405 B400 107.1(9) . .
B402 B405 B401 61.6(7) . .
B400 B405 B401 60.2(7) . .
B402 B405 B403 60.3(7) . .
B400 B405 B403 102.2(8) . .
B401 B405 B403 108.0(9) . .
B402 B405 B404 106.2(9) . .
B400 B405 B404 55.5(6) . .
B401 B405 B404 105.4(8) . .
B403 B405 B404 57.8(6) . .
B402 B405 H405 120.9 . .
B400 B405 H405 124.9 . .
B401 B405 H405 120.9 . .
B403 B405 H405 123.6 . .
B404 B405 H405 124.8 . .
B410 B406 B400 106.2(8) . .
B410 B406 B411 60.6(7) . .
B400 B406 B411 102.9(8) . .
B410 B406 B404 107.0(9) . .
B400 B406 B404 56.9(6) . .
B411 B406 B404 58.1(7) . .
B410 B406 B407 58.9(7) . .
B400 B406 B407 61.4(6) . .
B411 B406 B407 106.7(9) . .
B404 B406 B407 107.4(8) . .
B410 B406 H406 122.0 . .
B400 B406 H406 124.1 . .
B411 B406 H406 123.8 . .
B404 B406 H406 123.1 . .
B407 B406 H406 121.3 . .
B410 B407 B408 61.9(7) . .
B410 B407 B401 108.5(9) . .
B408 B407 B401 59.9(7) . .
B410 B407 B406 59.0(7) . .
B408 B407 B406 109.1(9) . .
B401 B407 B406 107.8(8) . .
B410 B407 B400 103.5(8) . .
B408 B407 B400 105.5(9) . .
B401 B407 B400 59.2(6) . .
B406 B407 B400 57.9(6) . .
B410 B407 H407 122.4 . .
B408 B407 H407 121.0 . .
B401 B407 H407 121.3 . .
B406 B407 H407 121.9 . .
B400 B407 H407 125.2 . .
B407 B408 B401 60.8(7) . .
B407 B408 B409 107.4(9) . .
B401 B408 B409 108.3(9) . .
B407 B408 B410 58.9(6) . .
B401 B408 B410 106.9(9) . .
B409 B408 B410 59.0(6) . .
B407 B408 B402 107.7(9) . .
B401 B408 B402 59.7(7) . .
B409 B408 B402 60.0(7) . .
B410 B408 B402 105.9(8) . .
B407 B408 H408 121.7 . .
B401 B408 H408 121.4 . .
B409 B408 H408 121.8 . .
B410 B408 H408 123.5 . .
B402 B408 H408 122.4 . .
B410 B409 B411 60.4(7) . .
B410 B409 B408 60.7(7) . .
B411 B409 B408 108.3(9) . .
B410 B409 B403 106.6(9) . .
B411 B409 B403 58.0(7) . .
B408 B409 B403 107.3(9) . .
B410 B409 B402 107.5(9) . .
B411 B409 B402 105.0(9) . .
B408 B409 B402 60.3(7) . .
B403 B409 B402 58.4(7) . .
B410 B409 H409 121.5 . .
B411 B409 H409 122.8 . .
B408 B409 H409 120.9 . .
B403 B409 H409 123.4 . .
B402 B409 H409 123.1 . .
B407 B410 B406 62.1(7) . .
B407 B410 B409 108.8(8) . .
B406 B410 B409 109.9(9) . .
B407 B410 B411 109.3(9) . .
B406 B410 B411 60.6(7) . .
B409 B410 B411 59.9(7) . .
B407 B410 B408 59.2(7) . .
B406 B410 B408 109.5(9) . .
B409 B410 B408 60.3(7) . .
B411 B410 B408 107.6(8) . .
B407 B410 H410 120.9 . .
B406 B410 H410 119.8 . .
B409 B410 H410 121.1 . .
B411 B410 H410 121.7 . .
B408 B410 H410 122.0 . .
B403 B411 B404 61.1(7) . .
B403 B411 B409 61.6(7) . .
B404 B411 B409 110.2(8) . .
B403 B411 B410 109.0(8) . .
B404 B411 B410 108.1(8) . .
B409 B411 B410 59.7(7) . .
B403 B411 B406 110.2(8) . .
B404 B411 B406 61.2(7) . .
B409 B411 B406 108.3(8) . .
B410 B411 B406 58.8(7) . .
B403 B411 H411 120.0 . .
B404 B411 H411 120.5 . .
B409 B411 H411 120.8 . .
B410 B411 H411 122.6 . .
B406 B411 H411 121.4 . .
B701 B700 B702 62.1(10) . .
B701 B700 B705 58.2(10) . .
B702 B700 B705 108.4(12) . .
B701 B700 B703 109.4(12) . .
B702 B700 B703 59.1(9) . .
B705 B700 B703 109.7(11) . .
B701 B700 B704 107.7(12) . .
B702 B700 B704 108.4(11) . .
B705 B700 B704 60.6(9) . .
B703 B700 B704 61.4(9) . .
B701 B700 H700 121.5 . .
B702 B700 H700 121.3 . .
B705 B700 H700 121.7 . .
B703 B700 H700 120.6 . .
B704 B700 H700 121.3 . .
B706 B701 B705 105.8(12) . .
B706 B701 B700 108.1(12) . .
B705 B701 B700 63.2(10) . .
B706 B701 B710 57.3(9) . .
B705 B701 B710 59.9(10) . .
B700 B701 B710 110.4(12) . .
B706 B701 B702 60.9(9) . .
B705 B701 B702 111.0(12) . .
B700 B701 B702 60.5(10) . .
B710 B701 B702 108.5(11) . .
B706 B701 H701 123.8 . .
B705 B701 H701 120.6 . .
B700 B701 H701 119.7 . .
B710 B701 H701 122.1 . .
B702 B701 H701 120.1 . .
B700 B702 B706 102.5(13) . .
B700 B702 B703 62.3(10) . .
B706 B702 B703 106.8(12) . .
B700 B702 B707 110.0(13) . .
B706 B702 B707 60.7(8) . .
B703 B702 B707 61.1(9) . .
B700 B702 B701 57.4(10) . .
B706 B702 B701 56.9(9) . .
B703 B702 B701 108.2(14) . .
B707 B702 B701 108.3(12) . .
B700 B702 H702 122.8 . .
B706 B702 H702 125.0 . .
B703 B702 H702 120.4 . .
B707 B702 H702 119.6 . .
B701 B702 H702 123.2 . .
B702 B703 B707 59.7(9) . .
B702 B703 B700 58.6(9) . .
B707 B703 B700 106.0(12) . .
B702 B703 B708 106.9(12) . .
B707 B703 B708 61.1(9) . .
B700 B703 B708 104.4(12) . .
B702 B703 B704 106.3(12) . .
B707 B703 B704 106.7(12) . .
B700 B703 B704 59.4(9) . .
B708 B703 B704 57.2(9) . .
B702 B703 H703 122.4 . .
B707 B703 H703 121.7 . .
B700 B703 H703 123.7 . .
B708 B703 H703 123.3 . .
B704 B703 H703 123.1 . .
B708 B704 B709 60.1(9) . .
B708 B704 B705 106.6(12) . .
B709 B704 B705 58.6(8) . .
B708 B704 B700 106.9(13) . .
B709 B704 B700 105.2(12) . .
B705 B704 B700 58.4(9) . .
B708 B704 B703 60.7(9) . .
B709 B704 B703 107.6(13) . .
B705 B704 B703 106.1(13) . .
B700 B704 B703 59.1(9) . .
B708 B704 H704 121.6 . .
B709 B704 H704 122.7 . .
B705 B704 H704 123.4 . .
B700 B704 H704 123.4 . .
B703 B704 H704 121.9 . .
B701 B705 B710 60.4(10) . .
B701 B705 B709 108.9(14) . .
B710 B705 B709 60.8(9) . .
B701 B705 B700 58.6(10) . .
B710 B705 B700 107.1(14) . .
B709 B705 B700 108.2(12) . .
B701 B705 B704 108.3(13) . .
B710 B705 B704 108.4(12) . .
B709 B705 B704 59.7(8) . .
B700 B705 B704 61.0(9) . .
B701 B705 H705 121.7 . .
B710 B705 H705 121.6 . .
B709 B705 H705 121.2 . .
B700 B705 H705 122.3 . .
B704 B705 H705 121.3 . .
B710 B706 B701 61.8(10) . .
B710 B706 B711 62.5(10) . .
B701 B706 B711 111.7(14) . .
B710 B706 B702 113.3(15) . .
B701 B706 B702 62.2(9) . .
B711 B706 B702 111.2(12) . .
B710 B706 B707 115.2(14) . .
B701 B706 B707 112.0(12) . .
B711 B706 B707 63.2(9) . .
B702 B706 B707 60.0(8) . .
B710 B706 H706 117.4 . .
B701 B706 H706 119.6 . .
B711 B706 H706 119.2 . .
B702 B706 H706 120.0 . .
B707 B706 H706 118.4 . .
B702 B707 B706 59.3(8) . .
B702 B707 B703 59.2(9) . .
B706 B707 B703 104.3(11) . .
B702 B707 B711 105.5(12) . .
B706 B707 B711 56.8(9) . .
B703 B707 B711 105.5(13) . .
B702 B707 B708 106.1(13) . .
B706 B707 B708 101.3(13) . .
B703 B707 B708 60.5(10) . .
B711 B707 B708 57.0(9) . .
B702 B707 H707 122.2 . .
B706 B707 H707 125.6 . .
B703 B707 H707 122.5 . .
B711 B707 H707 124.1 . .
B708 B707 H707 124.3 . .
B711 B708 B704 106.5(11) . .
B711 B708 B709 57.2(9) . .
B704 B708 B709 60.3(9) . .
B711 B708 B703 107.5(12) . .
B704 B708 B703 62.2(9) . .
B709 B708 B703 109.0(10) . .
B711 B708 B707 61.4(10) . .
B704 B708 B707 108.6(11) . .
B709 B708 B707 107.3(12) . .
B703 B708 B707 58.5(9) . .
B711 B708 H708 123.0 . .
B704 B708 H708 121.0 . .
B709 B708 H708 122.4 . .
B703 B708 H708 121.2 . .
B707 B708 H708 121.7 . .
B711 B709 B710 60.7(10) . .
B711 B709 B705 107.8(14) . .
B710 B709 B705 57.7(9) . .
B711 B709 B708 60.9(10) . .
B710 B709 B708 108.5(14) . .
B705 B709 B708 108.8(12) . .
B711 B709 B704 108.9(14) . .
B710 B709 B704 107.6(12) . .
B705 B709 B704 61.7(9) . .
B708 B709 B704 59.6(9) . .
B711 B709 H709 121.0 . .
B710 B709 H709 122.5 . .
B705 B709 H709 121.9 . .
B708 B709 H709 121.2 . .
B704 B709 H709 121.1 . .
B706 B710 B705 108.7(14) . .
B706 B710 B701 60.9(10) . .
B705 B710 B701 59.8(10) . .
B706 B710 B711 61.6(10) . .
B705 B710 B711 108.7(12) . .
B701 B710 B711 110.4(13) . .
B706 B710 B709 107.7(13) . .
B705 B710 B709 61.5(10) . .
B701 B710 B709 109.1(13) . .
B711 B710 B709 58.0(9) . .
B706 B710 H710 121.1 . .
B705 B710 H710 121.2 . .
B701 B710 H710 120.5 . .
B711 B710 H710 121.1 . .
B709 B710 H710 122.1 . .
B709 B711 B706 105.7(12) . .
B709 B711 B710 61.2(10) . .
B706 B711 B710 55.9(9) . .
B709 B711 B708 61.9(10) . .
B706 B711 B708 107.4(12) . .
B710 B711 B708 109.6(13) . .
B709 B711 B707 111.2(13) . .
B706 B711 B707 60.0(9) . .
B710 B711 B707 107.0(11) . .
B708 B711 B707 61.6(10) . .
B709 B711 H711 120.3 . .
B706 B711 H711 124.7 . .
B710 B711 H711 122.7 . .
B708 B711 H711 120.0 . .
B707 B711 H711 120.3 . .
B804 B800 B802 104.4(9) . .
B804 B800 B803 58.6(7) . .
B802 B800 B803 60.1(7) . .
B804 B800 B805 59.8(7) . .
B802 B800 B805 107.1(9) . .
B803 B800 B805 108.7(9) . .
B804 B800 B801 104.5(9) . .
B802 B800 B801 60.0(7) . .
B803 B800 B801 108.2(9) . .
B805 B800 B801 58.6(7) . .
B804 B800 H800 124.5 . .
B802 B800 H800 122.8 . .
B803 B800 H800 121.0 . .
B805 B800 H800 121.6 . .
B801 B800 H800 122.8 . .
B805 B801 B810 60.5(7) . .
B805 B801 B802 107.8(9) . .
B810 B801 B802 108.5(8) . .
B805 B801 B806 108.4(8) . .
B810 B801 B806 59.7(7) . .
B802 B801 B806 61.1(7) . .
B805 B801 B800 60.6(7) . .
B810 B801 B800 108.8(9) . .
B802 B801 B800 58.9(7) . .
B806 B801 B800 108.4(9) . .
B805 B801 H801 121.4 . .
B810 B801 H801 121.3 . .
B802 B801 H801 121.8 . .
B806 B801 H801 121.3 . .
B800 B801 H801 121.6 . .
B800 B802 B803 60.1(7) . .
B800 B802 B801 61.0(7) . .
B803 B802 B801 109.0(9) . .
B800 B802 B807 109.6(9) . .
B803 B802 B807 61.9(7) . .
B801 B802 B807 107.6(9) . .
B800 B802 B806 108.8(9) . .
B803 B802 B806 109.0(9) . .
B801 B802 B806 59.5(7) . .
B807 B802 B806 59.1(7) . .
B800 B802 H802 120.7 . .
B803 B802 H802 120.5 . .
B801 B802 H802 121.7 . .
B807 B802 H802 121.3 . .
B806 B802 H802 121.9 . .
B804 B803 B802 104.5(9) . .
B804 B803 B800 59.0(7) . .
B802 B803 B800 59.7(7) . .
B804 B803 B808 58.8(7) . .
B802 B803 B808 107.0(9) . .
B800 B803 B808 108.0(9) . .
B804 B803 B807 104.2(9) . .
B802 B803 B807 59.8(7) . .
B800 B803 B807 107.6(9) . .
B808 B803 B807 59.1(7) . .
B804 B803 H803 124.7 . .
B802 B803 H803 122.8 . .
B800 B803 H803 121.4 . .
B808 B803 H803 121.9 . .
B807 B803 H803 122.9 . .
B803 B804 B800 62.4(7) . .
B803 B804 B809 114.8(10) . .
B800 B804 B809 114.8(9) . .
B803 B804 B808 63.8(7) . .
B800 B804 B808 114.8(9) . .
B809 B804 B808 61.5(7) . .
B803 B804 B805 114.0(9) . .
B800 B804 B805 62.4(7) . .
B809 B804 B805 62.7(7) . .
B808 B804 B805 113.2(9) . .
B803 B804 H804 117.4 . .
B800 B804 H804 117.6 . .
B809 B804 H804 117.9 . .
B808 B804 H804 118.1 . .
B805 B804 H804 118.6 . .
B804 B805 B801 104.6(9) . .
B804 B805 B810 105.1(9) . .
B801 B805 B810 60.2(7) . .
B804 B805 B800 57.7(7) . .
B801 B805 B800 60.8(7) . .
B810 B805 B800 108.8(9) . .
B804 B805 B809 57.7(7) . .
B801 B805 B809 108.4(9) . .
B810 B805 B809 61.1(7) . .
B800 B805 B809 106.7(9) . .
B804 B805 H805 125.5 . .
B801 B805 H805 121.9 . .
B810 B805 H805 121.4 . .
B800 B805 H805 121.8 . .
B809 B805 H805 121.9 . .
B810 B806 B807 108.8(9) . .
B810 B806 B801 59.9(7) . .
B807 B806 B801 108.2(9) . .
B810 B806 B811 60.2(7) . .
B807 B806 B811 60.4(7) . .
B801 B806 B811 107.9(9) . .
B810 B806 B802 107.3(9) . .
B807 B806 B802 60.0(7) . .
B801 B806 B802 59.4(7) . .
B811 B806 B802 107.5(9) . .
B810 B806 H806 121.6 . .
B807 B806 H806 121.1 . .
B801 B806 H806 121.9 . .
B811 B806 H806 121.7 . .
B802 B806 H806 122.4 . .
B806 B807 B802 60.9(7) . .
B806 B807 B811 60.2(7) . .
B802 B807 B811 108.1(9) . .
B806 B807 B808 107.8(9) . .
B802 B807 B808 106.6(9) . .
B811 B807 B808 59.6(7) . .
B806 B807 B803 107.6(9) . .
B802 B807 B803 58.4(6) . .
B811 B807 B803 107.5(9) . .
B808 B807 B803 60.0(7) . .
B806 B807 H807 121.3 . .
B802 B807 H807 122.3 . .
B811 B807 H807 121.7 . .
B808 B807 H807 122.3 . .
B803 B807 H807 122.4 . .
B804 B808 B809 58.8(7) . .
B804 B808 B811 105.1(8) . .
B809 B808 B811 60.3(7) . .
B804 B808 B807 104.4(8) . .
B809 B808 B807 108.1(9) . .
B811 B808 B807 60.2(7) . .
B804 B808 B803 57.4(7) . .
B809 B808 B803 107.2(8) . .
B811 B808 B803 108.8(8) . .
B807 B808 B803 60.9(7) . .
B804 B808 H808 125.3 . .
B809 B808 H808 121.6 . .
B811 B808 H808 121.7 . .
B807 B808 H808 122.0 . .
B803 B808 H808 121.6 . .
B804 B809 B808 59.8(7) . .
B804 B809 B811 106.0(9) . .
B808 B809 B811 60.6(7) . .
B804 B809 B805 59.6(7) . .
B808 B809 B805 109.3(9) . .
B811 B809 B805 107.5(9) . .
B804 B809 B810 104.8(9) . .
B808 B809 B810 108.1(9) . .
B811 B809 B810 59.6(7) . .
B805 B809 B810 58.8(7) . .
B804 B809 H809 123.7 . .
B808 B809 H809 120.5 . .
B811 B809 H809 122.3 . .
B805 B809 H809 121.5 . .
B810 B809 H809 123.1 . .
B806 B810 B801 60.4(7) . .
B806 B810 B805 108.0(10) . .
B801 B810 B805 59.3(7) . .
B806 B810 B811 60.5(7) . .
B801 B810 B811 108.6(9) . .
B805 B810 B811 108.1(9) . .
B806 B810 B809 107.1(9) . .
B801 B810 B809 106.9(9) . .
B805 B810 B809 60.1(7) . .
B811 B810 B809 59.1(7) . .
B806 B810 H810 121.6 . .
B801 B810 H810 121.9 . .
B805 B810 H810 121.8 . .
B811 B810 H810 121.4 . .
B809 B810 H810 122.7 . .
B809 B811 B808 59.2(7) . .
B809 B811 B810 61.3(7) . .
B808 B811 B810 108.4(9) . .
B809 B811 B806 107.8(8) . .
B808 B811 B806 107.7(9) . .
B810 B811 B806 59.2(7) . .
B809 B811 B807 107.3(9) . .
B808 B811 B807 60.3(7) . .
B810 B811 B807 107.2(8) . .
B806 B811 B807 59.4(7) . .
B809 B811 H811 121.7 . .
B808 B811 H811 121.7 . .
B810 B811 H811 121.5 . .
B806 B811 H811 122.3 . .
B807 B811 H811 122.3 . .
B901 B900 B903 107.1(8) . .
B901 B900 B902 59.6(7) . .
B903 B900 B902 57.9(7) . .
B901 B900 B904 109.4(9) . .
B903 B900 B904 60.0(7) . .
B902 B900 B904 106.3(9) . .
B901 B900 B905 61.0(7) . .
B903 B900 B905 108.1(9) . .
B902 B900 B905 107.4(8) . .
B904 B900 B905 60.8(7) . .
B901 B900 H900 121.1 . .
B903 B900 H900 122.7 . .
B902 B900 H900 123.5 . .
B904 B900 H900 121.3 . .
B905 B900 H900 121.0 . .
B906 B901 B902 60.7(7) . .
B906 B901 B900 109.9(9) . .
B902 B901 B900 60.6(7) . .
B906 B901 B910 60.1(7) . .
B902 B901 B910 107.3(9) . .
B900 B901 B910 107.3(9) . .
B906 B901 B905 107.6(9) . .
B902 B901 B905 107.6(9) . .
B900 B901 B905 60.3(7) . .
B910 B901 B905 58.2(7) . .
B906 B901 H901 120.7 . .
B902 B901 H901 121.6 . .
B900 B901 H901 120.9 . .
B910 B901 H901 122.9 . .
B905 B901 H901 122.6 . .
B907 B902 B903 62.6(7) . .
B907 B902 B901 109.3(9) . .
B903 B902 B901 109.7(9) . .
B907 B902 B906 61.3(7) . .
B903 B902 B906 111.2(9) . .
B901 B902 B906 59.0(6) . .
B907 B902 B900 110.7(10) . .
B903 B902 B900 60.9(7) . .
B901 B902 B900 59.8(7) . .
B906 B902 B900 107.9(9) . .
B907 B902 H902 119.5 . .
B903 B902 H902 119.3 . .
B901 B902 H902 122.0 . .
B906 B902 H902 121.3 . .
B900 B902 H902 121.4 . .
B902 B903 B908 107.3(8) . .
B902 B903 B900 61.1(7) . .
B908 B903 B900 108.4(9) . .
B902 B903 B904 109.2(9) . .
B908 B903 B904 60.5(6) . .
B900 B903 B904 60.4(7) . .
B902 B903 B907 58.5(7) . .
B908 B903 B907 59.8(6) . .
B900 B903 B907 107.7(9) . .
B904 B903 B907 108.2(8) . .
B902 B903 H903 121.7 . .
B908 B903 H903 121.8 . .
B900 B903 H903 121.2 . .
B904 B903 H903 120.9 . .
B907 B903 H903 122.5 . .
B909 B904 B903 103.7(8) . .
B909 B904 B900 102.8(8) . .
B903 B904 B900 59.6(7) . .
B909 B904 B908 59.1(6) . .
B903 B904 B908 59.4(6) . .
B900 B904 B908 107.0(8) . .
B909 B904 B905 56.9(6) . .
B903 B904 B905 107.0(9) . .
B900 B904 B905 59.7(7) . .
B908 B904 B905 106.8(8) . .
B909 B904 H904 125.8 . .
B903 B904 H904 122.9 . .
B900 B904 H904 123.1 . .
B908 B904 H904 121.8 . .
B905 B904 H904 122.4 . .
B909 B905 B910 58.8(7) . .
B909 B905 B900 104.3(9) . .
B910 B905 B900 107.7(8) . .
B909 B905 B901 104.1(8) . .
B910 B905 B901 60.3(7) . .
B900 B905 B901 58.7(7) . .
B909 B905 B904 59.2(7) . .
B910 B905 B904 108.6(8) . .
B900 B905 B904 59.4(7) . .
B901 B905 B904 106.5(9) . .
B909 B905 H905 124.7 . .
B910 B905 H905 120.9 . .
B900 B905 H905 123.1 . .
B901 B905 H905 123.4 . .
B904 B905 H905 121.6 . .
B911 B906 B901 109.2(9) . .
B911 B906 B910 60.3(7) . .
B901 B906 B910 61.2(7) . .
B911 B906 B902 105.9(9) . .
B901 B906 B902 60.3(7) . .
B910 B906 B902 107.8(8) . .
B911 B906 B907 59.7(7) . .
B901 B906 B907 107.4(8) . .
B910 B906 B907 107.7(9) . .
B902 B906 B907 57.8(7) . .
B911 B906 H906 121.9 . .
B901 B906 H906 120.7 . .
B910 B906 H906 121.1 . .
B902 B906 H906 123.2 . .
B907 B906 H906 122.8 . .
B902 B907 B911 107.8(9) . .
B902 B907 B908 107.5(9) . .
B911 B907 B908 62.0(6) . .
B902 B907 B906 60.9(7) . .
B911 B907 B906 58.9(7) . .
B908 B907 B906 108.9(8) . .
B902 B907 B903 58.9(7) . .
B911 B907 B903 108.7(8) . .
B908 B907 B903 59.7(6) . .
B906 B907 B903 107.9(9) . .
B902 B907 H907 122.2 . .
B911 B907 H907 121.3 . .
B908 B907 H907 121.0 . .
B906 B907 H907 121.6 . .
B903 B907 H907 122.1 . .
B909 B908 B903 104.0(9) . .
B909 B908 B907 103.3(9) . .
B903 B908 B907 60.5(7) . .
B909 B908 B904 58.9(6) . .
B903 B908 B904 60.1(7) . .
B907 B908 B904 108.5(9) . .
B909 B908 B911 58.0(6) . .
B903 B908 B911 106.5(9) . .
B907 B908 B911 58.4(6) . .
B904 B908 B911 107.4(9) . .
B909 B908 H908 125.5 . .
B903 B908 H908 122.6 . .
B907 B908 H908 122.8 . .
B904 B908 H908 121.0 . .
B911 B908 H908 122.8 . .
B910 B909 B905 62.2(7) . .
B910 B909 B911 62.0(7) . .
B905 B909 B911 113.6(9) . .
B910 B909 B904 115.2(9) . .
B905 B909 B904 63.9(7) . .
B911 B909 B904 114.3(8) . .
B910 B909 B908 114.9(9) . .
B905 B909 B908 115.0(9) . .
B911 B909 B908 63.2(6) . .
B904 B909 B908 62.1(6) . .
B910 B909 H909 117.9 . .
B905 B909 H909 117.7 . .
B911 B909 H909 118.4 . .
B904 B909 H909 117.4 . .
B908 B909 H909 117.5 . .
B909 B910 B905 59.0(7) . .
B909 B910 B911 59.9(7) . .
B905 B910 B911 109.2(8) . .
B909 B910 B906 105.2(9) . .
B905 B910 B906 109.1(8) . .
B911 B910 B906 58.9(7) . .
B909 B910 B901 105.1(8) . .
B905 B910 B901 61.5(7) . .
B911 B910 B901 106.1(8) . .
B906 B910 B901 58.7(7) . .
B909 B910 H910 124.0 . .
B905 B910 H910 120.0 . .
B911 B910 H910 121.9 . .
B906 B910 H910 122.8 . .
B901 B910 H910 123.1 . .
B909 B911 B906 105.3(8) . .
B909 B911 B907 105.0(8) . .
B906 B911 B907 61.4(7) . .
B909 B911 B910 58.1(6) . .
B906 B911 B910 60.8(7) . .
B907 B911 B910 109.5(9) . .
B909 B911 B908 58.9(6) . .
B906 B911 B908 109.0(8) . .
B907 B911 B908 59.7(6) . .
B910 B911 B908 108.0(8) . .
B909 B911 H911 125.0 . .
B906 B911 H911 121.2 . .
B907 B911 H911 121.6 . .
B910 B911 H911 121.2 . .
B908 B911 H911 121.5 . .
N1 C1 C2 176(2) . .
C1 C2 H2C 109.5 . .
C1 C2 H2D 109.5 . .
H2C C2 H2D 109.5 . .
C1 C2 H2E 109.5 . .
H2C C2 H2E 109.5 . .
H2D C2 H2E 109.5 . .
N3 C3 C4 169.4(18) . .
C3 C4 H59A 109.5 . .
C3 C4 H59B 109.5 . .
H59A C4 H59B 109.5 . .
C3 C4 H59C 109.5 . .
H59A C4 H59C 109.5 . .
H59B C4 H59C 109.5 . .
N5A C5 C6 174.8(12) . .
N5B C6 C5 163.9(19) . .
N7 C7 C8 160(3) . .
C7 C8 H69A 109.5 . .
C7 C8 H69B 109.5 . .
H69A C8 H69B 109.5 . .
C7 C8 H69C 109.5 . .
H69A C8 H69C 109.5 . .
H69B C8 H69C 109.5 . .
N9 C9 C10 173.3(14) . .
C9 C10 H10J 109.5 . .
C9 C10 H10K 109.5 . .
H10J C10 H10K 109.5 . .
C9 C10 H10L 109.5 . .
H10J C10 H10L 109.5 . .
H10K C10 H10L 109.5 . .
N11 C11 C12 173(3) . .
C11 C12 H12C 109.5 . .
C11 C12 H12D 109.5 . .
H12C C12 H12D 109.5 . .
C11 C12 H12E 109.5 . .
H12C C12 H12E 109.5 . .
H12D C12 H12E 109.5 . .
N13 C13 C14 175.0(14) . .
C13 C14 H14A 109.5 . .
C13 C14 H14B 109.5 . .
H14A C14 H14B 109.5 . .
C13 C14 H14C 109.5 . .
H14A C14 H14C 109.5 . .
H14B C14 H14C 109.5 . .
N15 C15 C16B 172(2) . .
N15 C15 C16A 166(4) . .
C15 C16A H16A 109.5 . .
C15 C16A H16B 109.5 . .
H16A C16A H16B 109.5 . .
C15 C16A H16C 109.5 . .
H16A C16A H16C 109.5 . .
H16B C16A H16C 109.5 . .
C15 C16B H16D 109.5 . .
C15 C16B H16E 109.5 . .
H16D C16B H16E 109.5 . .
C15 C16B H16F 109.5 . .
H16D C16B H16F 109.5 . .
H16E C16B H16F 109.5 . .
N17 C17 C18 162(2) . .
C17 C18 H18A 109.5 . .
C17 C18 H18B 109.5 . .
H18A C18 H18B 109.5 . .
C17 C18 H18C 109.5 . .
H18A C18 H18C 109.5 . .
H18B C18 H18C 109.5 . .
N19 C19 C20 170.8(17) . .
C19 C20 H28A 109.5 . .
C19 C20 H28B 109.5 . .
H28A C20 H28B 109.5 . .
C19 C20 H28C 109.5 . .
H28A C20 H28C 109.5 . .
H28B C20 H28C 109.5 . .
N21 C21 C22 160(3) . .
C21 C22 H22C 109.5 . .
C21 C22 H22D 109.5 . .
H22C C22 H22D 109.5 . .
C21 C22 H22E 109.5 . .
H22C C22 H22E 109.5 . .
H22D C22 H22E 109.5 . .
N23 C23 C24 167(2) . .
C23 C24 H24A 109.5 . .
C23 C24 H24B 109.5 . .
H24A C24 H24B 109.5 . .
C23 C24 H24C 109.5 . .
H24A C24 H24C 109.5 . .
H24B C24 H24C 109.5 . .
C25 C26 H26A 109.5 . .
C25 C26 H26B 109.5 . .
H26A C26 H26B 109.5 . .
C25 C26 H26C 109.5 . .
H26A C26 H26C 109.5 . .
H26B C26 H26C 109.5 . .
N25 C25 C26 176.5(17) . .
C600 O600 C603 116(2) . .
O600 C600 C601 109(2) . .
O600 C600 C602 111(2) . .
C601 C600 C602 113(3) . .
O600 C600 H60A 107.7 . .
C601 C600 H60A 107.7 . .
C602 C600 H60A 107.7 . .
C600 C601 H60B 109.5 . .
C600 C601 H60C 109.5 . .
H60B C601 H60C 109.5 . .
C600 C601 H60D 109.5 . .
H60B C601 H60D 109.5 . .
H60C C601 H60D 109.5 . .
C600 C602 H60E 109.5 . .
C600 C602 H60F 109.5 . .
H60E C602 H60F 109.5 . .
C600 C602 H60G 109.5 . .
H60E C602 H60G 109.5 . .
H60F C602 H60G 109.5 . .
C604 C603 O600 121(2) . .
C604 C603 C605 102(2) . .
O600 C603 C605 92(2) . .
C604 C603 H60H 112.9 . .
O600 C603 H60H 112.9 . .
C605 C603 H60H 112.9 . .
C603 C604 H60I 109.5 . .
C603 C604 H60J 109.5 . .
H60I C604 H60J 109.5 . .
C603 C604 H60K 109.5 . .
H60I C604 H60K 109.5 . .
H60J C604 H60K 109.5 . .
C603 C605 H60L 109.5 . .
C603 C605 H60M 109.5 . .
H60L C605 H60M 109.5 . .
C603 C605 H60N 109.5 . .
H60L C605 H60N 109.5 . .
H60M C605 H60N 109.5 . .

loop_
_geom_bond_atom_site_label_1
_geom_bond_atom_site_label_2
_geom_bond_distance
_geom_bond_site_symmetry_2
Co1 N107 2.046(7) .
Co1 N210 2.062(7) .
Co1 N211 2.174(6) .
Co1 N108 2.222(6) .
Co1 N106 2.236(6) .
Co1 N209 2.246(9) .
Co2 N201 1.943(7) .
Co2 N301 1.962(8) .
Co2 N202 2.080(7) .
Co2 N200 2.092(10) .
Co2 N300 2.145(8) .
Co2 N302 2.188(7) .
Co3 N304 1.909(6) .
Co3 N104 1.923(6) .
Co3 N303 2.110(6) .
Co3 N305 2.114(6) .
Co3 N103 2.133(6) .
Co3 N105 2.167(6) .
Co4 N207 2.053(6) .
Co4 N307 2.056(6) 2_666
Co4 N208 2.170(6) .
Co4 N308 2.204(6) 2_666
Co4 N206 2.216(6) .
Co4 N306 2.239(6) 2_666
Co5 N110 2.035(9) .
Co5 N310 2.131(10) 2_666
Co5 N311 2.182(8) 2_666
Co5 N111 2.187(8) .
Co5 N309 2.203(7) 2_666
Co5 N109 2.210(9) .
Co6 N101 2.014(8) 2_666
Co6 N204 2.049(7) .
Co6 N205 2.145(6) .
Co6 N100 2.168(7) 2_666
Co6 N102 2.171(7) 2_666
Co6 N203 2.232(8) .
C100 N100 1.351(11) .
C100 C101 1.410(11) .
C100 H100 0.9500 .
C101 C102 1.368(12) .
C101 H101 0.9500 .
C102 C103 1.414(12) .
C102 H102 0.9500 .
C103 C111 1.403(11) .
C103 C104 1.428(12) .
C104 C105 1.325(13) .
C104 H104 0.9500 .
C105 C106 1.438(12) .
C105 H105 0.9500 .
C106 C110 1.403(11) .
C106 C107 1.415(13) .
C107 C108 1.387(12) .
C107 H107 0.9500 .
C108 C109 1.420(12) .
C108 H108 0.9500 .
C109 N101 1.331(11) .
C109 C112 1.453(10) .
C110 N101 1.355(9) .
C110 C111 1.416(11) .
C111 N100 1.379(10) .
C112 N102 1.293(10) .
C112 H112 0.9500 .
C113 C118 1.383(10) .
C113 C114 1.389(10) .
C113 N102 1.438(8) .
C114 C115 1.394(9) .
C114 H114 0.9500 .
C115 C116 1.388(10) .
C115 H115 0.9500 .
C116 C117 1.377(9) .
C116 C180 1.494(8) .
C117 C118 1.376(9) .
C117 H117 0.9500 .
C118 H118 0.9500 .
C120 N103 1.329(9) .
C120 C121 1.428(11) .
C120 H120 0.9500 .
C121 C122 1.324(12) .
C121 H121 0.9500 .
C122 C123 1.382(11) .
C122 H122 0.9500 .
C123 C124 1.416(11) .
C123 C131 1.435(10) .
C124 C125 1.339(11) .
C124 H124 0.9500 .
C125 C126 1.457(10) .
C125 H125 0.9500 .
C126 C127 1.379(10) .
C126 C130 1.410(9) .
C127 C128 1.376(10) .
C127 H127 0.9500 .
C128 C129 1.403(9) .
C128 H128 0.9500 .
C129 N104 1.345(8) .
C129 C132 1.457(9) .
C130 N104 1.355(8) .
C130 C131 1.413(9) .
C131 N103 1.362(9) .
C132 N105 1.307(8) .
C132 H132 0.9500 .
C133 C138 1.385(8) .
C133 C134 1.396(8) .
C133 N105 1.421(8) .
C134 C135 1.385(8) .
C134 H134 0.9500 .
C135 C136 1.398(8) .
C135 H135 0.9500 .
C136 C137 1.385(8) .
C136 C185 1.496(8) .
C137 C138 1.386(8) .
C137 H137 0.9500 .
C138 H138 0.9500 .
C140 N106 1.341(9) .
C140 C141 1.397(10) .
C140 H140 0.9500 .
C141 C142 1.349(11) .
C141 H141 0.9500 .
C142 C143 1.403(11) .
C142 H142 0.9500 .
C143 C144 1.412(11) .
C143 C151 1.416(10) .
C144 C145 1.334(11) .
C144 H144 0.9500 .
C145 C146 1.456(11) .
C145 H145 0.9500 .
C146 C150 1.397(10) .
C146 C147 1.409(11) .
C147 C148 1.364(10) .
C147 H147 0.9500 .
C148 C149 1.415(10) .
C148 H148 0.9500 .
C149 N107 1.335(9) .
C149 C152 1.452(9) .
C150 N107 1.373(8) .
C150 C151 1.410(10) .
C151 N106 1.346(9) .
C152 N108 1.285(8) .
C152 H152 0.9500 .
C153 C158 1.382(8) .
C153 C154 1.386(9) .
C153 N108 1.440(8) .
C154 C155 1.381(8) .
C154 H154 0.9500 .
C155 C156 1.402(8) .
C155 H155 0.9500 .
C156 C157 1.385(8) .
C156 C190 1.501(8) .
C157 C158 1.368(8) .
C157 H157 0.9500 .
C158 H158 0.9500 .
C160 N109 1.309(12) .
C160 C161 1.452(12) .
C160 H160 0.9500 .
C161 C162 1.352(13) .
C161 H161 0.9500 .
C162 C163 1.385(13) .
C162 H162 0.9500 .
C163 C171 1.430(12) .
C163 C164 1.432(13) .
C164 C165 1.331(13) .
C164 H164 0.9500 .
C165 C166 1.450(12) .
C165 H165 0.9500 .
C166 C170 1.390(12) .
C166 C167 1.405(12) .
C167 C168 1.391(11) .
C167 H167 0.9500 .
C168 C169 1.421(11) .
C168 H168 0.9500 .
C169 N110 1.339(11) .
C169 C172 1.435(11) .
C170 N110 1.352(10) .
C170 C171 1.416(12) .
C171 N109 1.352(11) .
C172 N111 1.303(10) .
C172 H172 0.9500 .
C173 C178 1.384(9) .
C173 C174 1.392(9) .
C173 N111 1.427(9) .
C174 C175 1.366(9) .
C174 H174 0.9500 .
C175 C176 1.404(8) .
C175 H175 0.9500 .
C176 C177 1.400(8) .
C176 C195 1.497(8) .
C177 C178 1.384(9) .
C177 H177 0.9500 .
C178 H178 0.9500 .
C180 C199 1.402(8) .
C180 C181 1.403(9) .
C181 N112 1.372(8) .
C181 C182 1.452(9) .
C182 C183 1.353(9) .
C182 H182 0.9500 .
C183 C184 1.439(8) .
C183 H183 0.9500 .
C184 N112 1.368(8) .
C184 C185 1.420(8) .
C185 C186 1.406(8) .
C186 N113 1.373(8) .
C186 C187 1.429(8) .
C187 C188 1.345(9) .
C187 H187 0.9500 .
C188 C189 1.434(9) .
C188 H188 0.9500 .
C189 N113 1.363(7) .
C189 C190 1.397(8) .
C190 C191 1.400(8) .
C191 N114 1.374(7) .
C191 C192 1.455(8) .
C192 C193 1.343(9) .
C192 H192 0.9500 .
C193 C194 1.448(8) .
C193 H193 0.9500 .
C194 N114 1.360(8) .
C194 C195 1.410(8) .
C195 C196 1.396(8) .
C196 N115 1.382(8) .
C196 C197 1.441(8) .
C197 C198 1.341(9) .
C197 H197 0.9500 .
C198 C199 1.435(9) .
C198 H198 0.9500 .
C199 N115 1.392(7) .
N100 Co6 2.168(7) 2_666
N101 Co6 2.014(8) 2_666
N102 Co6 2.171(7) 2_666
N112 H11A 0.8800 .
N113 H113 0.8800 .
N114 H11B 0.8800 .
N115 H11C 0.8800 .
C200 N200 1.352(12) .
C200 C201 1.406(13) .
C200 H200 0.9500 .
C201 C202 1.351(13) .
C201 H201 0.9500 .
C202 C203 1.415(13) .
C202 H202 0.9500 .
C203 C211 1.400(12) .
C203 C204 1.437(13) .
C204 C205 1.333(12) .
C204 H204 0.9500 .
C205 C206 1.459(11) .
C205 H205 0.9500 .
C206 C207 1.384(11) .
C206 C210 1.399(11) .
C207 C208 1.402(11) .
C207 H207 0.9500 .
C208 C209 1.419(10) .
C208 H208 0.9500 .
C209 N201 1.336(10) .
C209 C212 1.462(10) .
C210 N201 1.360(9) .
C210 C211 1.423(12) .
C211 N200 1.396(11) .
C212 N202 1.303(9) .
C212 H212 0.9500 .
C213 C218 1.379(9) .
C213 C214 1.383(9) .
C213 N202 1.445(8) .
C214 C215 1.377(8) .
C214 H214 0.9500 .
C215 C216 1.385(9) .
C215 H215 0.9500 .
C216 C217 1.393(8) .
C216 C280 1.498(8) .
C217 C218 1.377(9) .
C217 H217 0.9500 .
C218 H218 0.9500 .
C220 N203 1.358(12) .
C220 C221 1.467(13) .
C220 H220 0.9500 .
C221 C222 1.334(14) .
C221 H221 0.9500 .
C222 C223 1.389(14) .
C222 H222 0.9500 .
C223 C224 1.411(13) .
C223 C231 1.460(12) .
C224 C225 1.324(14) .
C224 H224 0.9500 .
C225 C226 1.484(12) .
C225 H225 0.9500 .
C226 C227 1.354(12) .
C226 C230 1.417(12) .
C227 C228 1.360(11) .
C227 H227 0.9500 .
C228 C229 1.400(11) .
C228 H228 0.9500 .
C229 N204 1.327(10) .
C229 C232 1.458(9) .
C230 N204 1.360(9) .
C230 C231 1.419(12) .
C231 N203 1.350(11) .
C232 N205 1.288(8) .
C232 H232 0.9500 .
C233 C238 1.381(8) .
C233 C234 1.403(8) .
C233 N205 1.427(8) .
C234 C235 1.389(8) .
C234 H234 0.9500 .
C235 C236 1.391(8) .
C235 H235 0.9500 .
C236 C237 1.384(8) .
C236 C285 1.498(8) .
C237 C238 1.399(8) .
C237 H237 0.9500 .
C238 H238 0.9500 .
C240 N206 1.348(9) .
C240 C241 1.412(10) .
C240 H240 0.9500 .
C241 C242 1.367(11) .
C241 H241 0.9500 .
C242 C243 1.401(10) .
C242 H242 0.9500 .
C243 C251 1.428(9) .
C243 C244 1.440(11) .
C244 C245 1.342(10) .
C244 H244 0.9500 .
C245 C246 1.463(9) .
C245 H245 0.9500 .
C246 C250 1.389(9) .
C246 C247 1.406(10) .
C247 C248 1.388(9) .
C247 H247 0.9500 .
C248 C249 1.405(9) .
C248 H248 0.9500 .
C249 N207 1.329(8) .
C249 C252 1.464(8) .
C250 N207 1.364(8) .
C250 C251 1.433(9) .
C251 N206 1.336(9) .
C252 N208 1.294(8) .
C252 H252 0.9500 .
C253 C254 1.374(8) .
C253 C258 1.377(9) .
C253 N208 1.432(7) .
C254 C255 1.387(8) .
C254 H254 0.9500 .
C255 C256 1.380(9) .
C255 H255 0.9500 .
C256 C257 1.386(9) .
C256 C290 1.497(8) .
C257 C258 1.380(9) .
C257 H257 0.9500 .
C258 H258 0.9500 .
C260 N209 1.323(12) .
C260 C261 1.472(13) .
C260 H260 0.9500 .
C261 C262 1.344(13) .
C261 H261 0.9500 .
C262 C263 1.386(13) .
C262 H262 0.9500 .
C263 C264 1.396(12) .
C263 C271 1.433(12) .
C264 C265 1.319(12) .
C264 H264 0.9500 .
C265 C266 1.457(11) .
C265 H265 0.9500 .
C266 C267 1.388(12) .
C266 C270 1.400(11) .
C267 C268 1.376(11) .
C267 H267 0.9500 .
C268 C269 1.440(11) .
C268 H268 0.9500 .
C269 N210 1.334(10) .
C269 C272 1.421(10) .
C270 N210 1.337(9) .
C270 C271 1.414(11) .
C271 N209 1.345(11) .
C272 N211 1.308(9) .
C272 H272 0.9500 .
C273 C278 1.382(9) .
C273 C274 1.383(8) .
C273 N211 1.433(8) .
C274 C275 1.379(8) .
C274 H274 0.9500 .
C275 C276 1.382(8) .
C275 H275 0.9500 .
C276 C277 1.407(8) .
C276 C295 1.496(8) .
C277 C278 1.390(8) .
C277 H277 0.9500 .
C278 H278 0.9500 .
C280 C281 1.392(8) .
C280 C299 1.405(8) .
C281 N212 1.372(7) .
C281 C282 1.444(8) .
C282 C283 1.332(8) .
C282 H282 0.9500 .
C283 C284 1.434(8) .
C283 H283 0.9500 .
C284 N212 1.370(7) .
C284 C285 1.416(8) .
C285 C286 1.397(8) .
C286 N213 1.377(7) .
C286 C287 1.445(8) .
C287 C288 1.349(9) .
C287 H287 0.9500 .
C288 C289 1.438(8) .
C288 H288 0.9500 .
C289 N213 1.380(7) .
C289 C290 1.398(8) .
C290 C291 1.398(8) .
C291 N214 1.376(7) .
C291 C292 1.439(8) .
C292 C293 1.345(8) .
C292 H292 0.9500 .
C293 C294 1.439(8) .
C293 H293 0.9500 .
C294 N214 1.366(7) .
C294 C295 1.410(8) .
C295 C296 1.392(8) .
C296 N215 1.381(7) .
C296 C297 1.442(8) .
C297 C298 1.342(9) .
C297 H297 0.9500 .
C298 C299 1.438(8) .
C298 H298 0.9500 .
C299 N215 1.371(7) .
N212 H21A 0.8800 .
N213 H213 0.8800 .
N214 H21B 0.8800 .
N215 H21C 0.8800 .
C300 N300 1.353(11) .
C300 C301 1.391(12) .
C300 H300 0.9500 .
C301 C302 1.362(12) .
C301 H301 0.9500 .
C302 C303 1.419(13) .
C302 H302 0.9500 .
C303 C311 1.398(11) .
C303 C304 1.427(12) .
C304 C305 1.333(13) .
C304 H304 0.9500 .
C305 C306 1.451(11) .
C305 H305 0.9500 .
C306 C310 1.389(11) .
C306 C307 1.415(12) .
C307 C308 1.393(11) .
C307 H307 0.9500 .
C308 C309 1.415(11) .
C308 H308 0.9500 .
C309 N301 1.344(10) .
C309 C312 1.452(10) .
C310 N301 1.361(9) .
C310 C311 1.428(12) .
C311 N300 1.365(10) .
C312 N302 1.296(10) .
C312 H312 0.9500 .
C313 C314 1.382(10) .
C313 C318 1.391(10) .
C313 N302 1.442(8) .
C314 C315 1.369(9) .
C314 H314 0.9500 .
C315 C316 1.397(9) .
C315 H315 0.9500 .
C316 C317 1.389(9) .
C316 C380 1.492(9) .
C317 C318 1.386(9) .
C317 H317 0.9500 .
C318 H318 0.9500 .
C320 N303 1.341(9) .
C320 C321 1.420(10) .
C320 H320 0.9500 .
C321 C322 1.348(11) .
C321 H321 0.9500 .
C322 C323 1.414(11) .
C322 H322 0.9500 .
C323 C324 1.424(11) .
C323 C331 1.435(10) .
C324 C325 1.347(11) .
C324 H324 0.9500 .
C325 C326 1.461(10) .
C325 H325 0.9500 .
C326 C327 1.395(11) .
C326 C330 1.420(10) .
C327 C328 1.367(10) .
C327 H327 0.9500 .
C328 C329 1.415(9) .
C328 H328 0.9500 .
C329 N304 1.333(8) .
C329 C332 1.462(9) .
C330 N304 1.354(8) .
C330 C331 1.417(10) .
C331 N303 1.352(9) .
C332 N305 1.305(8) .
C332 H332 0.9500 .
C333 C338 1.384(8) .
C333 C334 1.388(9) .
C333 N305 1.433(8) .
C334 C335 1.391(9) .
C334 H334 0.9500 .
C335 C336 1.383(8) .
C335 H335 0.9500 .
C336 C337 1.393(8) .
C336 C385 1.499(8) .
C337 C338 1.393(8) .
C337 H337 0.9500 .
C338 H338 0.9500 .
C340 N306 1.336(9) .
C340 C341 1.427(10) .
C340 H340 0.9500 .
C341 C342 1.326(11) .
C341 H341 0.9500 .
C342 C343 1.391(11) .
C342 H342 0.9500 .
C343 C344 1.418(11) .
C343 C351 1.431(9) .
C344 C345 1.339(11) .
C344 H344 0.9500 .
C345 C346 1.456(10) .
C345 H345 0.9500 .
C346 C347 1.390(11) .
C346 C350 1.413(10) .
C347 C348 1.368(10) .
C347 H347 0.9500 .
C348 C349 1.399(10) .
C348 H348 0.9500 .
C349 N307 1.333(9) .
C349 C352 1.438(9) .
C350 N307 1.338(8) .
C350 C351 1.422(10) .
C351 N306 1.344(9) .
C352 N308 1.290(8) .
C352 H352 0.9500 .
C353 C354 1.381(8) .
C353 C358 1.382(8) .
C353 N308 1.439(8) .
C354 C355 1.392(8) .
C354 H354 0.9500 .
C355 C356 1.401(8) .
C355 H355 0.9500 .
C356 C357 1.389(8) .
C356 C390 1.493(8) .
C357 C358 1.377(8) .
C357 H357 0.9500 .
C358 H358 0.9500 .
C360 N309 1.3254(12) .
C360 C361 1.4039(12) .
C360 H360 0.9500 .
C361 C362 1.3738(12) .
C361 H361 0.9500 .
C362 C363 1.4146(13) .
C362 H362 0.9500 .
C363 C371 1.3943(12) .
C363 C364 1.4275(12) .
C364 C365 1.3648(12) .
C364 H364 0.9500 .
C365 C366 1.4419(13) .
C365 H365 0.9500 .
C366 C370 1.3860(12) .
C366 C367 1.4136(13) .
C367 C368 1.3709(12) .
C367 H367 0.9500 .
C368 C369 1.4311(12) .
C368 H368 0.9500 .
C369 N310 1.3337(13) .
C369 C372 1.396(12) .
C370 N310 1.3419(12) .
C370 C371 1.4235(13) .
C371 N309 1.3725(12) .
C372 N311 1.322(11) .
C372 H372 0.9500 .
C373 C374 1.380(9) .
C373 C378 1.388(9) .
C373 N311 1.428(9) .
C374 C375 1.377(9) .
C374 H374 0.9500 .
C375 C376 1.400(8) .
C375 H375 0.9500 .
C376 C377 1.390(8) .
C376 C395 1.500(8) .
C377 C378 1.386(9) .
C377 H377 0.9500 .
C378 H378 0.9500 .
C380 C381 1.395(8) .
C380 C399 1.403(8) .
C381 N312 1.356(8) .
C381 C382 1.451(9) .
C382 C383 1.344(9) .
C382 H382 0.9500 .
C383 C384 1.445(8) .
C383 H383 0.9500 .
C384 N312 1.375(8) .
C384 C385 1.417(8) .
C385 C386 1.404(8) .
C386 N313 1.385(7) .
C386 C387 1.423(8) .
C387 C388 1.363(8) .
C387 H387 0.9500 .
C388 C389 1.434(8) .
C388 H388 0.9500 .
C389 N313 1.366(7) .
C389 C390 1.418(8) .
C390 C391 1.407(8) .
C391 N314 1.358(7) .
C391 C392 1.447(8) .
C392 C393 1.340(8) .
C392 H392 0.9500 .
C393 C394 1.448(8) .
C393 H393 0.9500 .
C394 N314 1.378(7) .
C394 C395 1.393(8) .
C395 C396 1.409(8) .
C396 N315 1.379(8) .
C396 C397 1.427(9) .
C397 C398 1.355(9) .
C397 H397 0.9500 .
C398 C399 1.443(9) .
C398 H398 0.9500 .
C399 N315 1.354(8) .
N306 Co4 2.238(6) 2_666
N307 Co4 2.056(6) 2_666
N308 Co4 2.204(6) 2_666
N309 Co5 2.203(7) 2_666
N310 Co5 2.131(10) 2_666
N311 Co5 2.182(8) 2_666
N312 H31A 0.8800 .
N313 H313 0.8800 .
N314 H31B 0.8800 .
N315 H31C 0.8800 .
C400 C448 1.335(14) .
C400 C416 1.417(13) .
C400 C426 1.554(15) .
C401 C426 1.273(14) .
C401 C403 1.428(15) .
C401 C454 1.483(16) .
C402 C407 1.370(15) .
C402 C455 1.440(14) .
C402 C426 1.518(15) .
C403 C425 1.375(15) .
C403 C420 1.486(15) .
C404 C431 1.311(14) .
C404 C407 1.455(15) .
C404 C423 1.565(15) .
C405 C445 1.357(14) .
C405 C456 1.440(14) .
C405 C417 1.444(14) .
C406 C421 1.321(13) .
C406 C457 1.431(13) .
C406 C452 1.573(14) .
C407 C447 1.444(15) .
C408 C444 1.326(14) .
C408 C422 1.396(14) .
C408 C419 1.499(15) .
C409 C450 1.269(13) .
C409 C443 1.470(15) .
C409 C422 1.477(15) .
C410 C443 1.370(14) .
C410 C432 1.446(14) .
C410 C457 1.463(14) .
C411 C446 1.381(14) .
C411 C429 1.413(15) .
C411 C417 1.496(14) .
C412 C430 1.400(14) .
C412 C442 1.423(14) .
C412 C415 1.431(15) .
C413 C433 1.362(13) .
C413 C434 1.367(14) .
C413 C442 1.522(14) .
C414 C457 1.380(13) .
C414 C437 1.449(14) .
C414 C441 1.451(13) .
C415 C420 1.296(14) .
C415 C434 1.557(15) .
C416 C453 1.413(13) .
C416 C455 1.448(14) .
C417 C422 1.384(15) .
C418 C445 1.416(13) .
C418 C459 1.424(13) .
C418 C433 1.450(13) .
C419 C437 1.344(14) .
C419 C443 1.383(14) .
C420 C438 1.496(16) .
C421 C430 1.450(14) .
C421 C428 1.474(14) .
C423 C429 1.331(14) .
C423 C427 1.459(15) .
C424 C434 1.286(14) .
C424 C459 1.441(14) .
C424 C451 1.622(15) .
C425 C430 1.474(14) .
C425 C448 1.506(14) .
C427 C458 1.402(14) .
C427 C447 1.471(15) .
C428 C441 1.374(13) .
C428 C448 1.442(14) .
C429 C456 1.521(14) .
C431 C446 1.460(14) .
C431 C439 1.518(15) .
C432 C449 1.398(14) .
C432 C452 1.465(14) .
C433 C449 1.426(14) .
C435 C440 1.297(14) .
C435 C453 1.430(14) .
C435 C437 1.589(15) .
C436 C456 1.386(14) .
C436 C459 1.446(13) .
C436 C458 1.483(14) .
C438 C451 1.312(14) .
C438 C454 1.415(15) .
C439 C455 1.361(14) .
C439 C440 1.401(14) .
C440 C444 1.553(15) .
C441 C453 1.479(14) .
C442 C452 1.319(14) .
C444 C446 1.442(15) .
C445 C450 1.532(15) .
C447 C454 1.413(15) .
C449 C450 1.478(14) .
C451 C458 1.421(15) .
B100 B105 1.729(12) .
B100 B104 1.749(12) .
B100 B103 1.755(12) .
B100 B102 1.762(12) .
B100 B101 1.767(12) .
B100 H10A 1.1200 .
B101 B105 1.747(12) .
B101 B106 1.749(12) .
B101 B102 1.765(12) .
B101 B107 1.774(12) .
B101 H10B 1.1200 .
B102 B103 1.752(12) .
B102 B108 1.770(12) .
B102 B107 1.771(12) .
B102 H10C 1.1200 .
B103 B104 1.751(12) .
B103 B109 1.755(12) .
B103 B108 1.761(12) .
B103 H103 1.1200 .
B104 B110 1.719(12) .
B104 B109 1.750(12) .
B104 B105 1.774(12) .
B104 H10D 1.1200 .
B105 B110 1.735(12) .
B105 B106 1.770(12) .
B105 H10E 1.1200 .
B106 B110 1.750(12) .
B106 B111 1.775(12) .
B106 B107 1.788(12) .
B106 H106 1.1200 .
B107 B111 1.739(12) .
B107 B108 1.753(12) .
B107 H10F 1.1200 .
B108 B111 1.730(12) .
B108 B109 1.741(12) .
B108 H10G 1.1200 .
B109 B110 1.713(12) .
B109 B111 1.755(12) .
B109 H109 1.1200 .
B110 B111 1.743(12) .
B110 H110 1.1200 .
B111 H111 1.1200 .
B200 B205 1.744(13) .
B200 B204 1.744(13) .
B200 B203 1.752(12) .
B200 B201 1.753(12) .
B200 B202 1.774(13) .
B200 H20A 1.1200 .
B201 B205 1.743(13) .
B201 B206 1.746(13) .
B201 B202 1.766(12) .
B201 B207 1.771(12) .
B201 H20B 1.1200 .
B202 B203 1.732(12) .
B202 B208 1.763(12) .
B202 B207 1.767(13) .
B202 H20C 1.1200 .
B203 B208 1.747(12) .
B203 B204 1.749(13) .
B203 B209 1.752(13) .
B203 H203 1.1200 .
B204 B210 1.745(13) .
B204 B205 1.762(12) .
B204 B209 1.763(12) .
B204 H20D 1.1200 .
B205 B210 1.753(12) .
B205 B206 1.767(12) .
B205 H20E 1.1200 .
B206 B210 1.764(12) .
B206 B211 1.766(12) .
B206 B207 1.767(12) .
B206 H206 1.1200 .
B207 B211 1.744(12) .
B207 B208 1.751(12) .
B207 H20F 1.1200 .
B208 B211 1.736(13) .
B208 B209 1.742(13) .
B208 H20G 1.1200 .
B209 B210 1.723(12) .
B209 B211 1.748(13) .
B209 H209 1.1200 .
B210 B211 1.754(12) .
B210 H210 1.1200 .
B211 H211 1.1200 .
B600 B603 1.731(12) .
B600 B605 1.757(12) .
B600 B602 1.764(13) .
B600 B604 1.768(12) .
B600 B601 1.771(13) .
B600 H600 1.1200 .
B601 B606 1.757(12) .
B601 B605 1.759(13) .
B601 B607 1.760(12) .
B601 B602 1.766(12) .
B601 H601 1.1200 .
B602 B603 1.718(12) .
B602 B608 1.755(12) .
B602 B607 1.761(12) .
B602 H602 1.1200 .
B603 B608 1.733(13) .
B603 B609 1.738(12) .
B603 B604 1.746(12) .
B603 H603 1.1200 .
B604 B610 1.724(12) .
B604 B609 1.773(12) .
B604 B605 1.775(12) .
B604 H604 1.1200 .
B605 B606 1.754(13) .
B605 B610 1.761(12) .
B605 H605 1.1200 .
B606 B610 1.762(12) .
B606 B607 1.775(12) .
B606 B611 1.778(12) .
B606 H606 1.1200 .
B607 B611 1.759(12) .
B607 B608 1.764(12) .
B607 H607 1.1200 .
B608 B611 1.743(12) .
B608 B609 1.752(13) .
B608 H608 1.1200 .
B609 B610 1.720(12) .
B609 B611 1.753(12) .
B609 H609 1.1200 .
B610 B611 1.762(13) .
B610 H610 1.1200 .
B611 H611 1.1200 .
B500 B503 1.734(15) .
B500 B504 1.736(15) .
B500 B505 1.746(15) .
B500 B502 1.759(15) .
B500 B501 1.772(15) .
B500 H500 1.1200 .
B501 B505 1.754(15) .
B501 B506 1.762(15) .
B501 B507 1.765(15) .
B501 B502 1.774(15) .
B501 H501 1.1200 .
B502 B503 1.715(15) .
B502 B508 1.763(15) .
B502 B507 1.768(15) .
B502 H502 1.1200 .
B503 B508 1.750(15) .
B503 B504 1.752(15) .
B503 B509 1.765(15) .
B503 H503 1.1200 .
B504 B510 1.748(15) .
B504 B509 1.769(15) .
B504 B505 1.778(15) .
B504 H504 1.1200 .
B505 B510 1.734(15) .
B505 B506 1.777(15) .
B505 H505 1.1200 .
B506 B510 1.756(15) .
B506 B511 1.779(15) .
B506 B507 1.782(15) .
B506 H506 1.1200 .
B507 B511 1.759(15) .
B507 B508 1.771(15) .
B507 H507 1.1200 .
B508 B511 1.731(15) .
B508 B509 1.737(15) .
B508 H508 1.1200 .
B509 B510 1.721(15) .
B509 B511 1.745(15) .
B509 H509 1.1200 .
B510 B511 1.765(15) .
B510 H510 1.1200 .
B511 H511 1.1200 .
B80A B85A 1.738(15) .
B80A B84A 1.741(16) .
B80A B83A 1.751(15) .
B80A B81A 1.768(16) .
B80A B82A 1.779(16) .
B80A H80A 1.1200 .
B81A B86A 1.755(16) .
B81A B85A 1.758(16) .
B81A B87A 1.758(15) .
B81A B82A 1.785(16) .
B81A H81A 1.1200 .
B82A B83A 1.726(16) .
B82A B88A 1.757(16) .
B82A B87A 1.768(16) .
B83A B84A 1.744(16) .
B83A B89A 1.745(16) .
B83A B88A 1.761(16) .
B83A H83A 1.1200 .
B84A B90A 1.731(16) .
B84A B89A 1.762(15) .
B84A B85A 1.766(16) .
B84A H84A 1.1200 .
B85A B90A 1.748(15) .
B85A B86A 1.766(16) .
B85A H85A 1.1200 .
B86A B90A 1.763(16) .
B86A B91A 1.776(15) .
B86A B87A 1.779(16) .
B87A B88A 1.751(16) .
B87A B91A 1.754(16) .
B87A H87A 1.1200 .
B88A B91A 1.723(16) .
B88A B89A 1.736(16) .
B88A H88A 1.1200 .
B89A B90A 1.716(15) .
B89A B91A 1.758(16) .
B89A H89A 1.1200 .
B90A B91A 1.744(16) .
B90A H90A 1.1200 .
B91A H91A 1.1200 .
B80B B84B 1.741(15) .
B80B B83B 1.743(15) .
B80B B85B 1.748(15) .
B80B B82B 1.769(15) .
B80B B81B 1.774(15) .
B80B H80B 1.1200 .
B81B B86B 1.758(15) .
B81B B87B 1.760(15) .
B81B B85B 1.768(15) .
B81B B82B 1.777(15) .
B81B H81B 1.1200 .
B82B B83B 1.722(15) .
B82B B88B 1.751(15) .
B82B B87B 1.774(15) .
B82B H82B 1.1200 .
B83B B89B 1.744(15) .
B83B B88B 1.754(15) .
B83B B84B 1.760(15) .
B83B H83B 1.1200 .
B84B B90B 1.736(15) .
B84B B85B 1.762(15) .
B84B B89B 1.762(15) .
B84B H84B 1.1200 .
B85B B90B 1.742(15) .
B85B B86B 1.778(15) .
B85B H85B 1.1200 .
B86B B90B 1.741(15) .
B86B B87B 1.778(15) .
B86B B91B 1.786(15) .
B86B H86B 1.1200 .
B87B B91B 1.747(15) .
B87B B88B 1.758(15) .
B87B H87B 1.1200 .
B88B B91B 1.716(15) .
B88B B89B 1.741(15) .
B88B H88B 1.1200 .
B89B B90B 1.719(15) .
B89B B91B 1.757(15) .
B89B H89B 1.1200 .
B90B B91B 1.750(15) .
B90B H90B 1.1200 .
B91B H91B 1.1200 .
B20 B25 1.743(16) .
B20 B24 1.747(16) .
B20 B23 1.747(16) .
B20 B21 1.762(16) .
B20 B22 1.773(16) .
B20 H20 1.1200 .
B21 B26 1.742(16) .
B21 B25 1.748(16) .
B21 B27 1.759(15) .
B21 B22 1.779(16) .
B21 H21 1.1200 .
B22 B23 1.722(16) .
B22 B27 1.756(16) .
B22 B28 1.757(15) .
B22 H22 1.1200 .
B23 B29 1.754(16) .
B23 B28 1.755(16) .
B23 B24 1.758(16) .
B23 H23 1.1200 .
B24 B30 1.732(16) .
B24 B29 1.766(15) .
B24 B25 1.771(16) .
B24 H24 1.1200 .
B25 B30 1.751(15) .
B25 B26 1.759(16) .
B25 H25 1.1200 .
B26 B30 1.767(16) .
B26 B31 1.779(15) .
B26 B27 1.783(16) .
B26 H26 1.1200 .
B27 B31 1.751(16) .
B27 B28 1.764(16) .
B27 H27 1.1200 .
B28 B31 1.731(16) .
B28 B29 1.738(16) .
B28 H28 1.1200 .
B29 B30 1.718(16) .
B29 B31 1.761(16) .
B29 H29 1.1200 .
B30 B31 1.749(16) .
B30 H30 1.1200 .
B31 H31 1.1200 .
B40B B45B 1.735(15) .
B40B B43B 1.743(15) .
B40B B44B 1.748(15) .
B40B B41B 1.775(15) .
B40B B42B 1.775(15) .
B40B H40B 1.1200 .
B41B B46B 1.755(15) .
B41B B47B 1.762(15) .
B41B B45B 1.774(15) .
B41B B42B 1.780(15) .
B41B H41B 1.1200 .
B42B B43B 1.719(15) .
B42B B48B 1.750(15) .
B42B B47B 1.765(15) .
B42B H42B 1.1200 .
B43B B44B 1.757(16) .
B43B B49B 1.757(15) .
B43B B48B 1.757(15) .
B43B H43B 1.1200 .
B44B B50B 1.731(15) .
B44B B49B 1.755(15) .
B44B B45B 1.777(15) .
B44B H44B 1.1200 .
B45B B50B 1.733(15) .
B45B B46B 1.775(15) .
B45B H45B 1.1200 .
B46B B47B 1.763(16) .
B46B B50B 1.764(15) .
B46B B51B 1.766(15) .
B46B H46B 1.1200 .
B47B B51B 1.742(15) .
B47B B48B 1.766(15) .
B47B H47B 1.1200 .
B48B B51B 1.735(15) .
B48B B49B 1.739(15) .
B48B H48B 1.1200 .
B49B B50B 1.717(15) .
B49B B51B 1.769(15) .
B49B H49B 1.1200 .
B50B B51B 1.756(15) .
B50B H50B 1.1200 .
B51B H51B 1.1200 .
B40A B45A 1.727(16) .
B40A B44A 1.735(16) .
B40A B43A 1.747(16) .
B40A B41A 1.767(16) .
B40A B42A 1.773(16) .
B40A H40A 1.1200 .
B41A B46A 1.752(16) .
B41A B47A 1.764(16) .
B41A B42A 1.766(16) .
B41A B45A 1.772(16) .
B41A H41A 1.1200 .
B42A B43A 1.733(16) .
B42A B48A 1.764(16) .
B42A B47A 1.773(16) .
B42A H42A 1.1200 .
B43A B49A 1.742(16) .
B43A B44A 1.744(16) .
B43A B48A 1.758(16) .
B43A H43A 1.1200 .
B44A B50A 1.734(16) .
B44A B45A 1.759(16) .
B44A B49A 1.761(16) .
B44A H44A 1.1200 .
B45A B50A 1.743(16) .
B45A B46A 1.775(16) .
B45A H45A 1.1200 .
B46A B50A 1.767(16) .
B46A B47A 1.781(16) .
B46A B51A 1.788(16) .
B46A H46A 1.1200 .
B47A B51A 1.752(16) .
B47A B48A 1.771(16) .
B47A H47A 1.1200 .
B48A B51A 1.731(16) .
B48A B49A 1.731(16) .
B48A H48A 1.1200 .
B49A B50A 1.728(16) .
B49A B51A 1.758(16) .
B49A H49A 1.1200 .
B50A B51A 1.754(16) .
B50A H50A 1.1200 .
B51A H51A 1.1200 .
B1A B4A 1.724(13) .
B1A B5A 1.743(13) .
B1A B6A 1.744(13) .
B1A B2A 1.769(13) .
B1A B3A 1.787(13) .
B1A H1A 1.1200 .
B2A B7A 1.751(13) .
B2A B6A 1.760(13) .
B2A B8A 1.779(13) .
B2A B3A 1.782(13) .
B2A H2A 1.1200 .
B3A B4A 1.730(13) .
B3A B9A 1.746(13) .
B3A B8A 1.764(13) .
B3A H3A 1.1200 .
B4A B10A 1.745(13) .
B4A B9A 1.755(13) .
B4A B5A 1.757(13) .
B4A H4A 1.1200 .
B5A B11A 1.731(13) .
B5A B10A 1.757(13) .
B5A B6A 1.773(13) .
B5A H5A 1.1200 .
B6A B11A 1.737(13) .
B6A B7A 1.765(13) .
B6A H6A 1.1200 .
B7A B11A 1.754(13) .
B7A B8A 1.776(13) .
B7A B12A 1.782(13) .
B7A H7A 1.1200 .
B8A B12A 1.746(13) .
B8A B9A 1.772(13) .
B8A H8A 1.1200 .
B9A B12A 1.739(13) .
B9A B10A 1.746(13) .
B9A H9A 1.1200 .
B10A B11A 1.730(13) .
B10A B12A 1.752(13) .
B10A H10H 1.1200 .
B11A B12A 1.749(13) .
B11A H13A 1.1200 .
B12A H12A 1.1200 .
B1B B4B 1.741(16) .
B1B B6B 1.742(16) .
B1B B5B 1.745(16) .
B1B B2B 1.769(16) .
B1B B3B 1.773(16) .
B1B H1B 1.1200 .
B2B B7B 1.752(16) .
B2B B6B 1.762(16) .
B2B B8B 1.766(16) .
B2B B3B 1.770(16) .
B2B H2B 1.1200 .
B3B B4B 1.726(16) .
B3B B9B 1.759(16) .
B3B B8B 1.764(16) .
B3B H3B 1.1200 .
B4B B5B 1.748(16) .
B4B B10B 1.752(16) .
B4B B9B 1.752(16) .
B4B H4B 1.1200 .
B5B B11B 1.739(16) .
B5B B10B 1.759(16) .
B5B B6B 1.771(16) .
B5B H5B 1.1200 .
B6B B11B 1.743(16) .
B6B B7B 1.770(16) .
B6B H6B 1.1200 .
B7B B11B 1.758(16) .
B7B B12B 1.771(16) .
B7B B8B 1.779(16) .
B7B H7B 1.1200 .
B8B B12B 1.746(16) .
B8B B9B 1.759(16) .
B8B H8B 1.1200 .
B9B B12B 1.735(16) .
B9B B10B 1.736(16) .
B9B H9B 1.1200 .
B10B B11B 1.722(16) .
B10B B12B 1.760(16) .
B10B H10I 1.1200 .
B11B B12B 1.755(16) .
B11B H13B 1.1200 .
B12B H12B 1.1200 .
B400 B404 1.665(16) .
B400 B406 1.726(16) .
B400 B405 1.743(16) .
B400 B401 1.751(16) .
B400 B407 1.789(17) .
B400 H400 1.1200 .
B401 B408 1.739(17) .
B401 B405 1.746(16) .
B401 B402 1.753(17) .
B401 B407 1.755(16) .
B401 H401 1.1200 .
B402 B405 1.675(17) .
B402 B403 1.728(17) .
B402 B409 1.775(16) .
B402 B408 1.781(17) .
B402 H402 1.1200 .
B403 B411 1.706(16) .
B403 B404 1.735(17) .
B403 B405 1.764(17) .
B403 B409 1.770(17) .
B403 H403 1.1200 .
B404 B411 1.710(17) .
B404 B406 1.765(16) .
B404 B405 1.826(16) .
B404 H404 1.1200 .
B405 H405 1.1200 .
B406 B410 1.724(17) .
B406 B411 1.757(16) .
B406 B407 1.779(16) .
B406 H406 1.1200 .
B407 B410 1.723(16) .
B407 B408 1.729(17) .
B407 H407 1.1200 .
B408 B409 1.768(17) .
B408 B410 1.775(16) .
B408 H408 1.1200 .
B409 B410 1.744(16) .
B409 B411 1.747(16) .
B409 H409 1.1200 .
B410 B411 1.756(16) .
B410 H410 1.1200 .
B411 H411 1.1200 .
B700 B701 1.69(2) .
B700 B702 1.75(2) .
B700 B705 1.77(2) .
B700 B703 1.81(2) .
B700 B704 1.82(2) .
B700 H700 1.1200 .
B701 B706 1.68(2) .
B701 B705 1.69(2) .
B701 B710 1.70(2) .
B701 B702 1.77(2) .
B701 H701 1.1200 .
B702 B706 1.75(2) .
B702 B703 1.76(2) .
B702 B707 1.767(19) .
B702 H702 1.1200 .
B703 B707 1.79(2) .
B703 B708 1.83(2) .
B703 B704 1.85(2) .
B703 H703 1.1200 .
B704 B708 1.76(2) .
B704 B709 1.77(2) .
B704 B705 1.81(2) .
B704 H704 1.1200 .
B705 B710 1.69(2) .
B705 B709 1.75(2) .
B705 H705 1.1200 .
B706 B710 1.62(2) .
B706 B711 1.72(2) .
B706 B707 1.78(2) .
B706 H706 1.1200 .
B707 B711 1.84(2) .
B707 B708 1.84(3) .
B707 H707 1.1200 .
B708 B711 1.75(2) .
B708 B709 1.77(2) .
B708 H708 1.1200 .
B709 B711 1.69(2) .
B709 B710 1.74(2) .
B709 H709 1.1200 .
B710 B711 1.73(2) .
B710 H710 1.1200 .
B711 H711 1.1200 .
B800 B804 1.679(15) .
B800 B802 1.729(18) .
B800 B803 1.736(16) .
B800 B805 1.761(18) .
B800 B801 1.765(18) .
B800 H800 1.1200 .
B801 B805 1.725(17) .
B801 B810 1.741(17) .
B801 B802 1.748(18) .
B801 B806 1.750(17) .
B801 H801 1.1200 .
B802 B803 1.736(16) .
B802 B807 1.761(16) .
B802 B806 1.777(18) .
B802 H802 1.1200 .
B803 B804 1.672(17) .
B803 B808 1.781(16) .
B803 B807 1.797(17) .
B803 H803 1.1200 .
B804 B809 1.681(17) .
B804 B808 1.699(16) .
B804 B805 1.717(17) .
B804 H804 1.1200 .
B805 B810 1.746(18) .
B805 B809 1.768(15) .
B805 H805 1.1200 .
B806 B810 1.737(18) .
B806 B807 1.746(17) .
B806 B811 1.761(16) .
B806 H806 1.1200 .
B807 B811 1.763(17) .
B807 B808 1.765(17) .
B807 H807 1.1200 .
B808 B809 1.728(17) .
B808 B811 1.752(17) .
B808 H808 1.1200 .
B809 B811 1.747(17) .
B809 B810 1.786(17) .
B809 H809 1.1200 .
B810 B811 1.755(16) .
B810 H810 1.1200 .
B811 H811 1.1200 .
B900 B901 1.744(17) .
B900 B903 1.754(18) .
B900 B902 1.757(17) .
B900 B904 1.767(18) .
B900 B905 1.773(17) .
B900 H900 1.1200 .
B901 B906 1.719(16) .
B901 B902 1.741(17) .
B901 B910 1.763(17) .
B901 B905 1.784(18) .
B901 H901 1.1200 .
B902 B907 1.695(18) .
B902 B903 1.700(18) .
B902 B906 1.750(15) .
B902 H902 1.1200 .
B903 B908 1.749(17) .
B903 B904 1.761(16) .
B903 B907 1.764(15) .
B903 H903 1.1200 .
B904 B909 1.713(15) .
B904 B908 1.768(16) .
B904 B905 1.792(17) .
B904 H904 1.1200 .
B905 B909 1.671(17) .
B905 B910 1.726(15) .
B905 H905 1.1200 .
B906 B911 1.713(17) .
B906 B910 1.745(16) .
B906 B907 1.757(17) .
B906 H906 1.1200 .
B907 B911 1.727(16) .
B907 B908 1.751(17) .
B907 H907 1.1200 .
B908 B909 1.717(16) .
B908 B911 1.790(15) .
B908 H908 1.1200 .
B909 B910 1.669(17) .
B909 B911 1.701(15) .
B909 H909 1.1200 .
B910 B911 1.737(16) .
B910 H910 1.1200 .
B911 H911 1.1200 .
N1 C1 1.160(13) .
C1 C2 1.450(14) .
C2 H2C 0.9800 .
C2 H2D 0.9800 .
C2 H2E 0.9800 .
N3 C3 1.057(13) .
C3 C4 1.815(12) .
C4 H59A 0.9800 .
C4 H59B 0.9800 .
C4 H59C 0.9800 .
N5A C5 1.193(11) .
N5B C6 1.171(18) .
C5 C6 1.435(11) .
N7 C7 1.201(15) .
C7 C8 1.460(15) .
C8 H69A 0.9800 .
C8 H69B 0.9800 .
C8 H69C 0.9800 .
N9 C9 1.185(10) .
C9 C10 1.413(12) .
C10 H10J 0.9800 .
C10 H10K 0.9800 .
C10 H10L 0.9800 .
N11 C11 1.137(14) .
C11 C12 1.443(15) .
C12 H12C 0.9800 .
C12 H12D 0.9800 .
C12 H12E 0.9800 .
N13 C13 1.158(12) .
C13 C14 1.430(12) .
C14 H14A 0.9800 .
C14 H14B 0.9800 .
C14 H14C 0.9800 .
N15 C15 1.156(11) .
C15 C16B 1.454(16) .
C15 C16A 1.464(16) .
C16A H16A 0.9800 .
C16A H16B 0.9800 .
C16A H16C 0.9800 .
C16B H16D 0.9800 .
C16B H16E 0.9800 .
C16B H16F 0.9800 .
N17 C17 1.151(13) .
C17 C18 1.497(14) .
C18 H18A 0.9800 .
C18 H18B 0.9800 .
C18 H18C 0.9800 .
N19 C19 1.162(11) .
C19 C20 1.467(12) .
C20 H28A 0.9800 .
C20 H28B 0.9800 .
C20 H28C 0.9800 .
N21 C21 1.148(15) .
C21 C22 1.478(16) .
C22 H22C 0.9800 .
C22 H22D 0.9800 .
C22 H22E 0.9800 .
N23 C23 1.182(16) .
C23 C24 1.420(16) .
C24 H24A 0.9800 .
C24 H24B 0.9800 .
C24 H24C 0.9800 .
C26 C25 1.427(14) .
C26 H26A 0.9800 .
C26 H26B 0.9800 .
C26 H26C 0.9800 .
N25 C25 1.152(13) .
O600 C600 1.40(3) .
O600 C603 1.62(3) .
C600 C601 1.46(3) .
C600 C602 1.55(4) .
C600 H60A 1.0000 .
C601 H60B 0.9800 .
C601 H60C 0.9800 .
C601 H60D 0.9800 .
C602 H60E 0.9800 .
C602 H60F 0.9800 .
C602 H60G 0.9800 .
C603 C604 1.34(4) .
C603 C605 1.72(4) .
C603 H60H 1.0000 .
C604 H60I 0.9800 .
C604 H60J 0.9800 .
C604 H60K 0.9800 .
C605 H60L 0.9800 .
C605 H60M 0.9800 .
C605 H60N 0.9800 .

loop_
_platon_squeeze_void_nr
_platon_squeeze_void_average_x
_platon_squeeze_void_average_y
_platon_squeeze_void_average_z
_platon_squeeze_void_volume
_platon_squeeze_void_count_electrons
_platon_squeeze_void_content
1 0.500 -0.500 0.000 1499 404 ' '
2 0.000 0.000 0.500 1096 230 ' '
3 0.489 0.019 0.227 11 1 ' '
4 0.009 0.253 0.780 109 20 ' '
5 0.032 0.273 0.052 6 2 ' '
6 0.299 0.294 0.950 16 1 ' '
7 0.000 0.500 0.500 314 74 ' '
8 0.132 0.413 0.255 108 25 ' '
9 0.417 0.402 0.328 42 5 ' '
10 0.555 0.397 0.667 25 -5 ' '
11 0.868 0.587 0.745 108 25 ' '
12 0.583 0.598 0.672 42 5 ' '
13 0.445 0.603 0.333 25 -4 ' '
14 0.991 0.747 0.220 109 20 ' '
15 0.701 0.706 0.050 16 1 ' '
16 0.968 0.727 0.948 6 2 ' '
17 0.511 0.981 0.773 11 1 ' '
